data_1572376
loop_
_publ_author_name
'Shao, Gang'
'Liu, Yuan-Yuan'
'Niu, Chuang'
'Yin, Zheng-Chun'
'Ye, Shi-Qi'
'Yao, Yang-Rong'
'Chen, Muqing'
'Chen, Jun-Shen'
'Xia, Xu-Ling'
'Yang, Shangfeng'
'Wang, Guan-Wu'

_publ_section_title
;
 Unexpected and divergent mechanosynthesis of furanoid-bridged fullerene
 dimers C<sub>120</sub>O and C<sub>120</sub>O<sub>2</sub>.
;
_journal_issue 36
_journal_name_full 'Chemical science'
_journal_page_first 14899
_journal_page_last 14904
_journal_paper_doi 10.1039/d4sc04167d
_journal_volume 15
_journal_year 2024
_chemical_formula_moiety '8(C60 H40 N10), C240 O2'
_chemical_formula_sum 'C720 H320 N80 O2'
_chemical_formula_weight 10122.54
_space_group_crystal_system triclinic
_space_group_IT_number 2
_space_group_name_Hall '-P 1'
_space_group_name_H-M_alt 'P -1'
_atom_sites_solution_hydrogens geom
_atom_sites_solution_primary dual
_audit_creation_date 2022-09-05
_audit_creation_method
;
Olex2 1.2
(compiled 2018.05.29 svn.r3508 for OlexSys, GUI svn.r5506)
;
_audit_update_record
;
2023-08-17 deposited with the CCDC.	2024-08-16 downloaded from the CCDC.
;
_cell_angle_alpha 105.970(3)
_cell_angle_beta 94.818(2)
_cell_angle_gamma 100.160(3)
_cell_formula_units_Z 1
_cell_length_a 14.2723(4)
_cell_length_b 29.9136(10)
_cell_length_c 32.5999(10)
_cell_measurement_reflns_used 9063
_cell_measurement_temperature 100.00(10)
_cell_measurement_theta_max 72.9850
_cell_measurement_theta_min 3.6040
_cell_volume 13041.3(7)
_computing_cell_refinement 'CrysAlisPro 1.171.41.110a (Rigaku OD, 2021)'
_computing_data_collection 'CrysAlisPro 1.171.41.110a (Rigaku OD, 2021)'
_computing_data_reduction 'CrysAlisPro 1.171.41.110a (Rigaku OD, 2021)'
_computing_molecular_graphics 'Olex2 (Dolomanov et al., 2009)'
_computing_publication_material 'Olex2 (Dolomanov et al., 2009)'
_computing_structure_refinement 'ShelXL (Sheldrick, 2015)'
_computing_structure_solution 'ShelXT (Sheldrick, 2015)'
_diffrn_ambient_environment N~2~
_diffrn_ambient_temperature 100.00(10)
_diffrn_detector 'CCD plate'
_diffrn_detector_area_resol_mean 5.2169
_diffrn_detector_type AtlasS2
_diffrn_measured_fraction_theta_full 0.997
_diffrn_measured_fraction_theta_max 0.966
_diffrn_measurement_details
;
List of Runs (angles in degrees, time in seconds):

  # Type    Start    End  Width  t~exp~   \w     \q     \k     \f   Frames
#--------------------------------------------------------------------------
  1  \w    -94.00 -47.00   1.00   10.00    --  -41.76 -38.00  30.00   47
  2  \w    -48.00 -16.00   1.00   10.00    --  -41.76 -57.00  30.00   32
  3  \w    -73.00  24.00   1.00   10.00    --  -41.76  77.00 -60.00   97
  4  \w    -65.00  31.00   1.00   10.00    --  -41.76  57.00-180.00   96
  5  \w    -83.00 -48.00   1.00   10.00    --  -41.76 125.00 -90.00   35
  6  \w   -109.00 -69.00   1.00   10.00    --  -41.76 -57.00  30.00   40
  7  \w     59.00  84.00   1.00   10.00    --   41.76-125.00-180.00   25
  8  \w     38.00  74.00   1.00   20.00    --  106.05 -30.00-180.00   36
  9  \w     90.00 172.00   1.00   20.00    --  106.05  30.00  90.00   82
 10  \w    112.00 160.00   1.00   20.00    --  106.05 125.00 -90.00   48
 11  \w    107.00 165.00   1.00   20.00    --  106.05  77.00 -60.00   58
 12  \w     97.00 177.00   1.00   20.00    --  106.05  45.00   0.00   80
 13  \w     36.00 135.00   1.00   20.00    --  106.05 -61.00-120.00   99
 14  \w     60.00 105.00   1.00   20.00    --  106.05 -94.00 120.00   45
 15  \w    140.00 165.00   1.00   20.00    --  106.05  77.00 150.00   25
 16  \w     51.00 107.00   1.00   20.00    --  106.05 -94.00  30.00   56
 17  \w     93.00 134.00   1.00   20.00    --  106.05 -30.00-180.00   41
 18  \w     33.00 129.00   1.00   20.00    --  106.05 -45.00   0.00   96
 19  \w     28.00 108.00   1.00   20.00    --  106.05-104.00-140.36   80
 20  \w     78.00 108.00   1.00   20.00    --  106.05-107.00 -46.98   30
;
_diffrn_measurement_device 'four-circle diffractometer'
_diffrn_measurement_device_type 'SuperNova, Dual, Cu at home/near, AtlasS2'
_diffrn_measurement_method '\w scans'
_diffrn_orient_matrix_type 'CrysAlisPro convention (1999,Acta A55,543-557)'
_diffrn_orient_matrix_UB_11 -0.0587325000
_diffrn_orient_matrix_UB_12 -0.0449773000
_diffrn_orient_matrix_UB_13 0.0071196000
_diffrn_orient_matrix_UB_21 -0.0803175000
_diffrn_orient_matrix_UB_22 -0.0017334000
_diffrn_orient_matrix_UB_23 -0.0354135000
_diffrn_orient_matrix_UB_31 0.0486374000
_diffrn_orient_matrix_UB_32 -0.0312031000
_diffrn_orient_matrix_UB_33 -0.0340529000
_diffrn_radiation_monochromator mirror
_diffrn_radiation_probe x-ray
_diffrn_radiation_type CuK\a
_diffrn_radiation_wavelength 1.54184
_diffrn_reflns_av_R_equivalents 0.0845
_diffrn_reflns_av_unetI/netI 0.1350
_diffrn_reflns_Laue_measured_fraction_full 0.997
_diffrn_reflns_Laue_measured_fraction_max 0.966
_diffrn_reflns_limit_h_max 17
_diffrn_reflns_limit_h_min -10
_diffrn_reflns_limit_k_max 37
_diffrn_reflns_limit_k_min -36
_diffrn_reflns_limit_l_max 35
_diffrn_reflns_limit_l_min -40
_diffrn_reflns_number 92846
_diffrn_reflns_point_group_measured_fraction_full 0.997
_diffrn_reflns_point_group_measured_fraction_max 0.966
_diffrn_reflns_theta_full 67.684
_diffrn_reflns_theta_max 73.076
_diffrn_reflns_theta_min 3.530
_diffrn_source 'micro-focus sealed X-ray tube'
_diffrn_source_type 'SuperNova (Cu) X-ray Source'
_exptl_absorpt_coefficient_mu 0.609
_exptl_absorpt_correction_T_max 1.00000
_exptl_absorpt_correction_T_min 0.90238
_exptl_absorpt_correction_type multi-scan
_exptl_absorpt_process_details
;
CrysAlisPro 1.171.41.110a (Rigaku Oxford Diffraction, 2021)
Empirical absorption correction using spherical harmonics,
implemented in SCALE3 ABSPACK scaling algorithm.
;
_exptl_crystal_colour black
_exptl_crystal_density_diffrn 1.289
_exptl_crystal_description block
_exptl_crystal_F_000 5216
_exptl_crystal_size_max 0.20
_exptl_crystal_size_mid 0.20
_exptl_crystal_size_min 0.05
_refine_diff_density_max 0.598
_refine_diff_density_min -0.299
_refine_diff_density_rms 0.055
_refine_ls_extinction_method none
_refine_ls_goodness_of_fit_ref 0.984
_refine_ls_hydrogen_treatment constr
_refine_ls_matrix_type full
_refine_ls_number_parameters 5320
_refine_ls_number_reflns 50450
_refine_ls_number_restraints 7598
_refine_ls_restrained_S_all 1.039
_refine_ls_R_factor_all 0.1376
_refine_ls_R_factor_gt 0.0778
_refine_ls_shift/su_max 0.000
_refine_ls_shift/su_mean 0.000
_refine_ls_structure_factor_coef Fsqd
_refine_ls_weighting_details 'w=1/[\s^2^(Fo^2^)+(0.0667P)^2^] where P=(Fo^2^+2Fc^2^)/3'
_refine_ls_weighting_scheme calc
_refine_ls_wR_factor_gt 0.1744
_refine_ls_wR_factor_ref 0.2167
_reflns_Friedel_coverage 0.000
_reflns_number_gt 26523
_reflns_number_total 50450
_reflns_threshold_expression 'I > 2\s(I)'
_cod_data_source_file d4sc04167d2.cif
_cod_data_source_block sg-20220309-p1_auto
_cod_depositor_comments 'Adding full bibliography for 1572375--1572376.cif.'
_cod_database_code 1572376
_shelx_shelxl_version_number 2014/7
_chemical_oxdiff_formula C120O1
_shelx_space_group_comment
;
The symmetry employed for this shelxl refinement is uniquely defined
by the following loop, which should always be used as a source of
symmetry information in preference to the above space-group names.
They are only intended as comments.
;
_reflns_odcompleteness_completeness 99.80
_reflns_odcompleteness_iscentric 1
_reflns_odcompleteness_theta 66.97
_olex2_refinement_description
;
1. Fixed Uiso
 At 1.2 times of:
  All C(H) groups
2. Restrained distances
 N503-C504 \\sim N503-C507 \\sim C504-C505 \\sim C505-C506 \\sim C507-C506
 with sigma of 0.02
 C499-N498 \\sim N498-C502 \\sim C502-C501 \\sim C500-C501 \\sim C500-C499
 with sigma of 0.02
 N498-C502 \\sim C502-C501 \\sim C500-C501 \\sim C500-C499 \\sim N498-C499
 with sigma of 0.02
 N503-C507 \\sim N503-C504 \\sim C507-C506 \\sim C505-C506 \\sim C504-C505
 with sigma of 0.02
 C156-C157 \\sim C156-C129 \\sim C129-C128 \\sim C127-C128 \\sim C127-C157
 with sigma of 0.02
 C153-C152 \\sim C177-C152 \\sim C177-C131 \\sim C130-C131 \\sim C153-C130
 with sigma of 0.02
 C185-C184 \\sim C184-C140 \\sim C139-C140 \\sim C139-C138 \\sim C185-C138
 with sigma of 0.02
 C170-C142 \\sim C141-C142 \\sim C141-C168 \\sim C169-C168 \\sim C170-C169
 with sigma of 0.02
 C167-C166 \\sim C163-C167 \\sim C163-C164 \\sim C164-C165 \\sim C166-C165
 with sigma of 0.02
 C127-C128 \\sim C127-C157 \\sim C156-C157 \\sim C129-C128 \\sim C156-C129
 with sigma of 0.02
 C155-C154 \\sim C155-C147 \\sim C148-C147 \\sim C149-C148 \\sim C149-C154
 with sigma of 0.02
 C151-C150 \\sim C180-C150 \\sim C180-C179 \\sim C178-C179 \\sim C178-C151
 with sigma of 0.02
 C135-C136 \\sim C137-C136 \\sim C137-C172 \\sim C172-C134 \\sim C135-C134
 with sigma of 0.02
 C164-C165 \\sim C166-C165 \\sim C167-C166 \\sim C163-C167 \\sim C163-C164
 with sigma of 0.02
 C161-C162 \\sim C175-C162 \\sim C175-C126 \\sim C160-C126 \\sim C160-C161
 with sigma of 0.02
 C171-C159 \\sim C158-C159 \\sim C158-C146 \\sim C146-C145 \\sim C171-C145
 with sigma of 0.02
 C148-C147 \\sim C155-C147 \\sim C155-C154 \\sim C149-C154 \\sim C149-C148
 with sigma of 0.02
 C151-C150 \\sim C180-C150 \\sim C178-C179 \\sim C178-C151 \\sim C180-C179
 with sigma of 0.02
 C160-C161 \\sim C160-C159 \\sim C171-C159 \\sim C171-C170 \\sim C170-C169
\\sim C161-C169
 with sigma of 0.02
 C141-C142 \\sim C141-C140 \\sim C184-C140 \\sim C183-C184 \\sim C183-C143
\\sim C143-C142
 with sigma of 0.02
 C183-C184 \\sim C185-C184 \\sim C185-C179 \\sim C180-C179 \\sim C180-C181
\\sim C183-C181
 with sigma of 0.02
 C175-C126 \\sim C160-C126 \\sim C160-C161 \\sim C175-C162 \\sim C161-C162
 with sigma of 0.02
 C125-C191 \\sim C191-C192 \\sim C228-C192 \\sim C228-C124 \\sim C125-C124
 with sigma of 0.02
 C228-C192 \\sim C191-C192 \\sim C125-C191 \\sim C125-C124 \\sim C228-C124
 with sigma of 0.02
 C125-C124 \\sim C228-C124 \\sim C228-C192 \\sim C191-C192 \\sim C125-C191
 with sigma of 0.02
 C173-C174 \\sim C176-C174 \\sim C176-C132 \\sim C132-C133 \\sim C173-C133
 with sigma of 0.02
 C228-C124 \\sim C125-C124 \\sim C125-C191 \\sim C191-C192 \\sim C228-C192
 with sigma of 0.02
 C175-C162 \\sim C161-C162 \\sim C175-C126 \\sim C160-C126 \\sim C160-C161
 with sigma of 0.02
 C125-C191 \\sim C190-C191 \\sim C189-C190 \\sim C188-C189 \\sim C188-C187
\\sim C125-C187
 with sigma of 0.02
 C160-C126 \\sim C160-C159 \\sim C158-C159 \\sim C158-C157 \\sim C127-C157
\\sim C127-C126
 with sigma of 0.02
 C175-C126 \\sim C127-C126 \\sim C127-C128 \\sim C176-C128 \\sim C176-C174
\\sim C175-C174
 with sigma of 0.02
 C16-C26 \\sim C16-C17 \\sim C27-C17 \\sim C27-C25 \\sim C26-C25
 with sigma of 0.02
 C22-C21 \\sim C20-C21 \\sim C20-C39 \\sim C38-C39 \\sim C22-C38
 with sigma of 0.02
 C113-C114 \\sim C110-C114 \\sim C110-C111 \\sim C111-C112 \\sim C113-C112
 with sigma of 0.02
 C52-C13 \\sim C52-C10 \\sim C11-C10 \\sim C11-C12 \\sim C13-C12
 with sigma of 0.02
 C28-C29 \\sim C37-C29 \\sim C37-C23 \\sim C23-C24 \\sim C28-C24
 with sigma of 0.02
 C22-C38 \\sim C38-C39 \\sim C20-C39 \\sim C20-C21 \\sim C22-C21
 with sigma of 0.02
 C118-C19 \\sim C18-C19 \\sim C18-C116 \\sim C115-C116 \\sim C118-C115
 with sigma of 0.02
 C24-C25 \\sim C27-C25 \\sim C27-C21 \\sim C22-C21 \\sim C22-C23 \\sim C23-C24
 with sigma of 0.02
 C18-C116 \\sim C117-C116 \\sim C117-C15 \\sim C16-C15 \\sim C16-C17 \\sim
C18-C17
 with sigma of 0.02
 C32-C33 \\sim C32-C36 \\sim C35-C36 \\sim C33-C34 \\sim C35-C34
 with sigma of 0.02
 C118-C19 \\sim C118-C115 \\sim C115-C116 \\sim C18-C116 \\sim C18-C19
 with sigma of 0.02
 C18-C17 \\sim C16-C17 \\sim C18-C116 \\sim C117-C116 \\sim C117-C15 \\sim
C16-C15
 with sigma of 0.02
 C28-C11 \\sim C11-C12 \\sim C26-C12 \\sim C26-C25 \\sim C24-C25 \\sim C28-C24
 with sigma of 0.02
 C20-C39 \\sim C40-C39 \\sim C40-C41 \\sim C118-C41 \\sim C118-C19 \\sim C20-C19
 with sigma of 0.02
 C117-C15 \\sim C16-C15 \\sim C16-C17 \\sim C18-C116 \\sim C18-C17 \\sim
C117-C116
 with sigma of 0.02
 C102-C101 \\sim C102-C76 \\sim C76-C75 \\sim C106-C75 \\sim C106-C101
 with sigma of 0.02
 C1-C2 \\sim C1-C94 \\sim C94-C86 \\sim C85-C86 \\sim C85-C3 \\sim C2-C3
 with sigma of 0.02
 C49-C50 \\sim C49-C48 \\sim C53-C48 \\sim C53-C51 \\sim C50-C51
 with sigma of 0.02
 C108-C14 \\sim C108-C50 \\sim C50-C51 \\sim C52-C51 \\sim C13-C14 \\sim C52-C13
 with sigma of 0.02
 C108-C50 \\sim C50-C51 \\sim C52-C51 \\sim C52-C13 \\sim C13-C14 \\sim C108-C14
 with sigma of 0.02
 C108-C14 \\sim C108-C50 \\sim C52-C51 \\sim C50-C51 \\sim C52-C13 \\sim C13-C14
 with sigma of 0.02
 C50-C51 \\sim C52-C51 \\sim C52-C13 \\sim C13-C14 \\sim C108-C14 \\sim C108-C50
 with sigma of 0.02
 C523-C524 \\sim C530-C524 \\sim C536-C530 \\sim C536-C537 \\sim C538-C537
\\sim C523-C538
 with sigma of 0.02
 C563-N562 \\sim C566-N562 \\sim C566-C565 \\sim C564-C563 \\sim C564-C565
 with sigma of 0.02
 N562-C566 \\sim C566-C565 \\sim C564-C565 \\sim C564-C563 \\sim N562-C563
 with sigma of 0.02
 C566-C565 \\sim N562-C566 \\sim N562-C563 \\sim C564-C563 \\sim C564-C565
 with sigma of 0.02
 C219-C187 \\sim C218-C219 \\sim C218-C217 \\sim C188-C217 \\sim C188-C187
 with sigma of 0.02
 C123-C124 \\sim C123-C220 \\sim C219-C220 \\sim C219-C187 \\sim C125-C124
\\sim C125-C187
 with sigma of 0.02
 C40-C41 \\sim C40-C121 \\sim C121-C43 \\sim C42-C43 \\sim C42-C41
 with sigma of 0.02
 C32-C33 \\sim C32-C31 \\sim C120-C31 \\sim C120-C46 \\sim C45-C46 \\sim C45-C33
 with sigma of 0.02
 C581-C587 \\sim C523-C587 \\sim C523-C538 \\sim C539-C538 \\sim C580-C539
\\sim C580-C581
 with sigma of 0.02
 C539-C538 \\sim C538-C537 \\sim C541-C537 \\sim C541-C540 \\sim C539-C540
 with sigma of 0.02
 C567-C540 \\sim C541-C540 \\sim C542-C541 \\sim C542-C555 \\sim C555-C561
\\sim C567-C561
 with sigma of 0.02
 C580-C539 \\sim C539-C540 \\sim C567-C540 \\sim C568-C567 \\sim C568-C574
\\sim C580-C574
 with sigma of 0.02
 C9-C30 \\sim C9-C10 \\sim C11-C10 \\sim C28-C11 \\sim C28-C29 \\sim C30-C29
 with sigma of 0.02
 C9-C10 \\sim C9-C30 \\sim C30-C29 \\sim C11-C10 \\sim C28-C11 \\sim C28-C29
 with sigma of 0.02
 C32-C36 \\sim C37-C36 \\sim C37-C29 \\sim C30-C29 \\sim C30-C31 \\sim C32-C31
 with sigma of 0.02
3. Rigid bond restraints
 O186, C187
 with sigma for 1-2 distances of 0.01 and sigma for 1-3 distances of 0.01
 O186, C127
 with sigma for 1-2 distances of 0.01 and sigma for 1-3 distances of 0.01
 C228, C124
 with sigma for 1-2 distances of 0.01 and sigma for 1-3 distances of 0.01
 C228, C227
 with sigma for 1-2 distances of 0.01 and sigma for 1-3 distances of 0.01
 C228, C192
 with sigma for 1-2 distances of 0.01 and sigma for 1-3 distances of 0.01
 O54, C55
 with sigma for 1-2 distances of 0.01 and sigma for 1-3 distances of 0.01
 O54, C53
 with sigma for 1-2 distances of 0.01 and sigma for 1-3 distances of 0.01
 C11, C12
 with sigma for 1-2 distances of 0.01 and sigma for 1-3 distances of 0.01
 C576, N575
 with sigma for 1-2 distances of 0.01 and sigma for 1-3 distances of 0.01
 C66, C106
 with sigma for 1-2 distances of 0.01 and sigma for 1-3 distances of 0.01
 C66, C65
 with sigma for 1-2 distances of 0.01 and sigma for 1-3 distances of 0.01
 C52, C10
 with sigma for 1-2 distances of 0.01 and sigma for 1-3 distances of 0.01
 C52, C13
 with sigma for 1-2 distances of 0.01 and sigma for 1-3 distances of 0.01
 C52, C51
 with sigma for 1-2 distances of 0.01 and sigma for 1-3 distances of 0.01
 C545, C546
 with sigma for 1-2 distances of 0.01 and sigma for 1-3 distances of 0.01
 C545, N544
 with sigma for 1-2 distances of 0.01 and sigma for 1-3 distances of 0.01
 C565, C564
 with sigma for 1-2 distances of 0.01 and sigma for 1-3 distances of 0.01
 C565, C566
 with sigma for 1-2 distances of 0.01 and sigma for 1-3 distances of 0.01
 C12, C11
 with sigma for 1-2 distances of 0.01 and sigma for 1-3 distances of 0.01
 C12, C13
 with sigma for 1-2 distances of 0.01 and sigma for 1-3 distances of 0.01
 C12, C26
 with sigma for 1-2 distances of 0.01 and sigma for 1-3 distances of 0.01
 C497, N493
 with sigma for 1-2 distances of 0.01 and sigma for 1-3 distances of 0.01
 C497, C496
 with sigma for 1-2 distances of 0.01 and sigma for 1-3 distances of 0.01
 C40, C41
 with sigma for 1-2 distances of 0.01 and sigma for 1-3 distances of 0.01
 C40, C39
 with sigma for 1-2 distances of 0.01 and sigma for 1-3 distances of 0.01
 C40, C121
 with sigma for 1-2 distances of 0.01 and sigma for 1-3 distances of 0.01
 C94, C1
 with sigma for 1-2 distances of 0.01 and sigma for 1-3 distances of 0.01
 C94, C86
 with sigma for 1-2 distances of 0.01 and sigma for 1-3 distances of 0.01
 C94, C93
 with sigma for 1-2 distances of 0.01 and sigma for 1-3 distances of 0.01
 C66, C67
 with sigma for 1-2 distances of 0.01 and sigma for 1-3 distances of 0.01
 C67, C68
 with sigma for 1-2 distances of 0.01 and sigma for 1-3 distances of 0.01
 C67, C73
 with sigma for 1-2 distances of 0.01 and sigma for 1-3 distances of 0.01
 C67, C66
 with sigma for 1-2 distances of 0.01 and sigma for 1-3 distances of 0.01
 C43, C42
 with sigma for 1-2 distances of 0.01 and sigma for 1-3 distances of 0.01
 C43, C44
 with sigma for 1-2 distances of 0.01 and sigma for 1-3 distances of 0.01
 C43, C121
 with sigma for 1-2 distances of 0.01 and sigma for 1-3 distances of 0.01
 C86, C94
 with sigma for 1-2 distances of 0.01 and sigma for 1-3 distances of 0.01
 C86, C85
 with sigma for 1-2 distances of 0.01 and sigma for 1-3 distances of 0.01
 C86, C87
 with sigma for 1-2 distances of 0.01 and sigma for 1-3 distances of 0.01
 C13, C14
 with sigma for 1-2 distances of 0.01 and sigma for 1-3 distances of 0.01
 C13, C52
 with sigma for 1-2 distances of 0.01 and sigma for 1-3 distances of 0.01
 C13, C12
 with sigma for 1-2 distances of 0.01 and sigma for 1-3 distances of 0.01
 C30, C31
 with sigma for 1-2 distances of 0.01 and sigma for 1-3 distances of 0.01
 C30, C29
 with sigma for 1-2 distances of 0.01 and sigma for 1-3 distances of 0.01
 C30, C9
 with sigma for 1-2 distances of 0.01 and sigma for 1-3 distances of 0.01
 N556, C555
 with sigma for 1-2 distances of 0.01 and sigma for 1-3 distances of 0.01
 N556, C560
 with sigma for 1-2 distances of 0.01 and sigma for 1-3 distances of 0.01
 N556, C557
 with sigma for 1-2 distances of 0.01 and sigma for 1-3 distances of 0.01
4. Uiso/Uaniso restraints and constraints
C494 \\sim C497 \\sim C492 \\sim C489 \\sim C519 \\sim C522 \\sim C517 \\sim
C514 \\sim C458 \\sim C461 \\sim C472 \\sim C475 \\sim C480 \\sim C477 \\sim
C509 \\sim C512 \\sim C507 \\sim C504 \\sim C502 \\sim C499: within 2A with
sigma of 0.04 and sigma for terminal atoms of 0.08
C495 \\sim C496 \\sim C501 \\sim C500 \\sim C505 \\sim C506 \\sim C511 \\sim
C510 \\sim C478 \\sim C479 \\sim C474 \\sim C473 \\sim C459 \\sim C460 \\sim
C515 \\sim C516 \\sim C520 \\sim C521 \\sim C490 \\sim C491: within 2A with
sigma of 0.04 and sigma for terminal atoms of 0.08
N518 \\sim N513 \\sim N457 \\sim N471 \\sim N476 \\sim N508 \\sim N503 \\sim
N498 \\sim N493 \\sim N488: within 2A with sigma of 0.04 and sigma for terminal
atoms of 0.08
C482 \\sim C484 \\sim C485 \\sim C487 \\sim C455 \\sim C453 \\sim C456 \\sim
C470 \\sim C469 \\sim C481: within 2A with sigma of 0.04 and sigma for terminal
atoms of 0.08
C228 \\sim C124 \\sim C192 \\sim C227: within 2A with sigma of 0.04 and sigma
for terminal atoms of 0.08
C12 \\sim C13 \\sim C11 \\sim C26: within 2A with sigma of 0.04 and sigma for
terminal atoms of 0.08
C579 \\sim C576 \\sim C583 \\sim C586 \\sim C592 \\sim C589 \\sim C526 \\sim
C529 \\sim C532 \\sim C535 \\sim C554 \\sim C551 \\sim C545 \\sim C548 \\sim
C560 \\sim C557 \\sim C563 \\sim C566 \\sim C570 \\sim C573: within 2A with
sigma of 0.04 and sigma for terminal atoms of 0.08
C572 \\sim C571 \\sim C565 \\sim C564 \\sim C558 \\sim C559 \\sim C547 \\sim
C546 \\sim C552 \\sim C553 \\sim C534 \\sim C533 \\sim C528 \\sim C527 \\sim
C591 \\sim C592 \\sim C584 \\sim C585 \\sim C578 \\sim C577: within 2A with
sigma of 0.04 and sigma for terminal atoms of 0.08
C195 \\sim C174 \\sim C175 \\sim C173 \\sim C176 \\sim C126 \\sim C162 \\sim
C133 \\sim C164 \\sim C128 \\sim C132 \\sim C127 \\sim C160 \\sim C125 \\sim
C161 \\sim C163 \\sim C134 \\sim C165 \\sim C129 \\sim C131 \\sim C157 \\sim
C159 \\sim C191 \\sim C124 \\sim C187 \\sim C169 \\sim C167 \\sim C135 \\sim
C172 \\sim C166 \\sim C130 \\sim C156 \\sim C177 \\sim C158 \\sim C171 \\sim
C190 \\sim C192 \\sim C123 \\sim C228 \\sim C188 \\sim C219 \\sim C168 \\sim
C170 \\sim C136 \\sim C137 \\sim C139 \\sim C153 \\sim C155 \\sim C152 \\sim
C146 \\sim C145 \\sim C189 \\sim C193 \\sim C220 \\sim C122 \\sim C227 \\sim
C217 \\sim C218 \\sim C141 \\sim C142 \\sim C178 \\sim C138 \\sim C140 \\sim
C154 \\sim C147 \\sim C151 \\sim C144 \\sim C194 \\sim C196 \\sim C215 \\sim
C201 \\sim C221 \\sim C226 \\sim C222 \\sim C202 \\sim C216 \\sim C235 \\sim
C143 \\sim C179 \\sim C185 \\sim C184 \\sim C149 \\sim C148 \\sim C150 \\sim
C182 \\sim C199 \\sim C197 \\sim C214 \\sim C200 \\sim C234 \\sim C225 \\sim
C223 \\sim C203 \\sim C237 \\sim C236 \\sim C183 \\sim C180 \\sim C181 \\sim
C198 \\sim C239 \\sim C213 \\sim C205 \\sim C233 \\sim C224 \\sim C232 \\sim
C204 \\sim C212 \\sim C238 \\sim C241 \\sim C240 \\sim C206 \\sim C229 \\sim
C231 \\sim C230 \\sim C211 \\sim C210 \\sim C242 \\sim C207 \\sim C209 \\sim
C208: within 2A with sigma of 0.04 and sigma for terminal atoms of 0.08
C12 \\sim C13 \\sim C11 \\sim C26 \\sim C10 \\sim C52 \\sim C14 \\sim C16 \\sim
C25 \\sim C28: within 2A with sigma of 0.04 and sigma for terminal atoms of 0.08
C497 \\sim C494 \\sim C499 \\sim C502 \\sim C504 \\sim C507 \\sim C509 \\sim
C512 \\sim C480 \\sim C477 \\sim C472 \\sim C475 \\sim C461 \\sim C458 \\sim
C517 \\sim C514 \\sim C519 \\sim C522 \\sim C516 \\sim C515 \\sim C520 \\sim
C521 \\sim C492 \\sim C491 \\sim C490 \\sim C489 \\sim C495 \\sim C496 \\sim
C500 \\sim C501 \\sim C505 \\sim C506 \\sim C510 \\sim C511 \\sim C479 \\sim
C474 \\sim C473 \\sim C478 \\sim C459 \\sim C460: within 2A with sigma of 0.04
and sigma for terminal atoms of 0.08
N493 \\sim N488 \\sim N498 \\sim N508 \\sim N476 \\sim N503 \\sim N471 \\sim
N457 \\sim N513 \\sim N518: within 2A with sigma of 0.04 and sigma for terminal
atoms of 0.08
C67 \\sim C66 \\sim C106 \\sim C73 \\sim C68 \\sim C69 \\sim C65 \\sim C74
\\sim C75 \\sim C72 \\sim C71 \\sim C70: within 2A with sigma of 0.04 and sigma
for terminal atoms of 0.08
C94 \\sim C86 \\sim C87 \\sim C92 \\sim C93 \\sim C1 \\sim C97 \\sim C96 \\sim
C95 \\sim C85 \\sim C3 \\sim C2: within 2A with sigma of 0.04 and sigma for
terminal atoms of 0.08
C40 \\sim C39 \\sim C20 \\sim C19 \\sim C118 \\sim C41 \\sim C42 \\sim C121
\\sim C43 \\sim C34 \\sim C35 \\sim C38: within 2A with sigma of 0.04 and sigma
for terminal atoms of 0.08
C543 \\sim C536 \\sim C549 \\sim C542 \\sim C537 \\sim C541 \\sim C555 \\sim
C561 \\sim C567 \\sim C540 \\sim C539 \\sim C538 \\sim C523 \\sim C524 \\sim
C530 \\sim C587 \\sim C581 \\sim C580 \\sim C574 \\sim C568: within 2A with
sigma of 0.04 and sigma for terminal atoms of 0.08
C90 \\sim C8 \\sim C9 \\sim C120 \\sim C53 \\sim C7 \\sim C10 \\sim C30 \\sim
C46 \\sim C31 \\sim C48 \\sim C51 \\sim C70 \\sim C6 \\sim C55 \\sim C11 \\sim
C52 \\sim C29 \\sim C45 \\sim C47 \\sim C32 \\sim C49 \\sim C50 \\sim C71 \\sim
C68 \\sim C5 \\sim C107 \\sim C56 \\sim C59 \\sim C12 \\sim C28 \\sim C13 \\sim
C37 \\sim C44 \\sim C33 \\sim C119 \\sim C36 \\sim C111 \\sim C108 \\sim C72
\\sim C67 \\sim C69 \\sim C84 \\sim C4 \\sim C82 \\sim C57 \\sim C58 \\sim C26
\\sim C24 \\sim C14 \\sim C23 \\sim C43 \\sim C34 \\sim C112 \\sim C35 \\sim
C110 \\sim C109 \\sim C73 \\sim C80 \\sim C74 \\sim C66 \\sim C65 \\sim C83
\\sim C85 \\sim C3 \\sim C81 \\sim C63 \\sim C60 \\sim C25 \\sim C16 \\sim C15
\\sim C22 \\sim C42 \\sim C121 \\sim C113 \\sim C38 \\sim C114 \\sim C117 \\sim
C79 \\sim C75 \\sim C106 \\sim C64 \\sim C88 \\sim C86 \\sim C2 \\sim C89 \\sim
C62 \\sim C61 \\sim C27 \\sim C17 \\sim C21 \\sim C41 \\sim C40 \\sim C39 \\sim
C115 \\sim C116 \\sim C78 \\sim C76 \\sim C101 \\sim C100 \\sim C87 \\sim C94
\\sim C1 \\sim C99 \\sim C97 \\sim C18 \\sim C20 \\sim C118 \\sim C77 \\sim
C102 \\sim C92 \\sim C93 \\sim C91 \\sim C98 \\sim C96 \\sim C19 \\sim C105
\\sim C103 \\sim C95 \\sim C104: within 2A with sigma of 0.04 and sigma for
terminal atoms of 0.08
C8 \\sim C9 \\sim C120 \\sim C53 \\sim C10 \\sim C30 \\sim C46 \\sim C31 \\sim
C48 \\sim C51 \\sim C70 \\sim C6 \\sim C11 \\sim C52 \\sim C29 \\sim C45 \\sim
C47 \\sim C32 \\sim C49 \\sim C50 \\sim C71 \\sim C68 \\sim C5 \\sim C107 \\sim
C56 \\sim C59 \\sim C12 \\sim C28 \\sim C13 \\sim C37 \\sim C44 \\sim C33 \\sim
C119 \\sim C36 \\sim C111 \\sim C108 \\sim C72 \\sim C67 \\sim C69 \\sim C84
\\sim C4 \\sim C82 \\sim C57 \\sim C58 \\sim C26 \\sim C24 \\sim C14 \\sim C23
\\sim C43 \\sim C34 \\sim C112 \\sim C35 \\sim C110 \\sim C109 \\sim C73 \\sim
C80 \\sim C66 \\sim C65 \\sim C83 \\sim C85 \\sim C3 \\sim C81 \\sim C63 \\sim
C60 \\sim C25 \\sim C16 \\sim C15 \\sim C22 \\sim C42 \\sim C121 \\sim C113
\\sim C38 \\sim C114 \\sim C117 \\sim C74 \\sim C79 \\sim C106 \\sim C64 \\sim
C88 \\sim C86 \\sim C2 \\sim C89 \\sim C62 \\sim C61 \\sim C27 \\sim C17 \\sim
C21 \\sim C41 \\sim C40 \\sim C39 \\sim C115 \\sim C116 \\sim C75 \\sim C78
\\sim C101 \\sim C100 \\sim C87 \\sim C94 \\sim C1 \\sim C90 \\sim C99 \\sim
C97 \\sim C18 \\sim C20 \\sim C118 \\sim C76 \\sim C77 \\sim C102 \\sim C92
\\sim C93 \\sim C91 \\sim C98 \\sim C96 \\sim C19 \\sim C105 \\sim C103 \\sim
C95 \\sim C104 \\sim C55 \\sim C7: within 2A with sigma of 0.04 and sigma for
terminal atoms of 0.08
N569 \\sim N575 \\sim N582 \\sim N588 \\sim N525 \\sim N531 \\sim N550 \\sim
N544 \\sim N556 \\sim N562: within 2A with sigma of 0.04 and sigma for terminal
atoms of 0.08
Uanis(C516) \\sim Ueq, Uanis(C514) \\sim Ueq, Uanis(C461) \\sim Ueq,
Uanis(C456) \\sim Ueq, Uanis(C455) \\sim Ueq, Uanis(C458) \\sim Ueq,
Uanis(C459) \\sim Ueq, Uanis(C475) \\sim Ueq, Uanis(C509) \\sim Ueq,
Uanis(C510) \\sim Ueq, Uanis(C511) \\sim Ueq, Uanis(C505) \\sim Ueq,
Uanis(C507) \\sim Ueq, Uanis(C506) \\sim Ueq, Uanis(C504) \\sim Ueq,
Uanis(C482) \\sim Ueq, Uanis(C466) \\sim Ueq, Uanis(C464) \\sim Ueq,
Uanis(N518) \\sim Ueq, Uanis(C519) \\sim Ueq, Uanis(C520) \\sim Ueq,
Uanis(C521) \\sim Ueq, Uanis(C491) \\sim Ueq, Uanis(C522) \\sim Ueq,
Uanis(N488) \\sim Ueq, Uanis(C489) \\sim Ueq, Uanis(N493) \\sim Ueq,
Uanis(C494) \\sim Ueq, Uanis(C496) \\sim Ueq, Uanis(C500) \\sim Ueq: with sigma
of 0.01 and sigma for terminal atoms of 0.02
Uanis(N498) \\sim Ueq, Uanis(C501) \\sim Ueq, Uanis(C500) \\sim Ueq,
Uanis(C499) \\sim Ueq, Uanis(C502) \\sim Ueq: with sigma of 0.1 and sigma for
terminal atoms of 0.2
Uanis(C329) \\sim Ueq: with sigma of 0.01 and sigma for terminal atoms of 0.02
Uanis(C522) \\sim Ueq, Uanis(C459) \\sim Ueq, Uanis(C505) \\sim Ueq,
Uanis(N457) \\sim Ueq, Uanis(C510) \\sim Ueq: with sigma of 0.001 and sigma for
terminal atoms of 0.002
Uanis(N513) \\sim Ueq: with sigma of 0.001 and sigma for terminal atoms of 0.002
Uanis(N508) \\sim Ueq, Uanis(C482) \\sim Ueq, Uanis(N503) \\sim Ueq,
Uanis(N498) \\sim Ueq, Uanis(C499) \\sim Ueq, Uanis(C495) \\sim Ueq,
Uanis(C520) \\sim Ueq, Uanis(C517) \\sim Ueq, Uanis(C516) \\sim Ueq,
Uanis(C514) \\sim Ueq, Uanis(C460) \\sim Ueq, Uanis(N471) \\sim Ueq,
Uanis(C474) \\sim Ueq, Uanis(C509) \\sim Ueq, Uanis(C512) \\sim Ueq: with sigma
of 0.01 and sigma for terminal atoms of 0.02
Uanis(C482) \\sim Ueq: with sigma of 0.001 and sigma for terminal atoms of 0.002
Uanis(N488) \\sim Ueq, Uanis(C514) \\sim Ueq: with sigma of 0.001 and sigma for
terminal atoms of 0.002
Uanis(C188) \\sim Ueq, Uanis(C214) \\sim Ueq, Uanis(C237) \\sim Ueq,
Uanis(C192) \\sim Ueq: with sigma of 0.01 and sigma for terminal atoms of 0.02
Uanis(C228) \\sim Ueq: with sigma of 0.01 and sigma for terminal atoms of 0.02
Uanis(C167) \\sim Ueq, Uanis(C172) \\sim Ueq, Uanis(C136) \\sim Ueq,
Uanis(C151) \\sim Ueq, Uanis(C148) \\sim Ueq, Uanis(C147) \\sim Ueq,
Uanis(C144) \\sim Ueq, Uanis(C143) \\sim Ueq, Uanis(C181) \\sim Ueq,
Uanis(C159) \\sim Ueq, Uanis(C131) \\sim Ueq, Uanis(C184) \\sim Ueq,
Uanis(C179) \\sim Ueq, Uanis(C125) \\sim Ueq, Uanis(C190) \\sim Ueq,
Uanis(C199) \\sim Ueq, Uanis(C224) \\sim Ueq, Uanis(C225) \\sim Ueq,
Uanis(C223) \\sim Ueq, Uanis(C233) \\sim Ueq, Uanis(C208) \\sim Ueq,
Uanis(C210) \\sim Ueq, Uanis(C235) \\sim Ueq, Uanis(C218) \\sim Ueq: with sigma
of 0.01 and sigma for terminal atoms of 0.02
Uanis(C156) \\sim Ueq, Uanis(C162) \\sim Ueq, Uanis(C165) \\sim Ueq,
Uanis(C139) \\sim Ueq, Uanis(C126) \\sim Ueq, Uanis(C174) \\sim Ueq: with sigma
of 0.01 and sigma for terminal atoms of 0.02
Uanis(C65) \\sim Ueq, Uanis(C106) \\sim Ueq, Uanis(C77) \\sim Ueq, Uanis(C86)
\\sim Ueq, Uanis(C107) \\sim Ueq, Uanis(C72) \\sim Ueq, Uanis(C79) \\sim Ueq,
Uanis(C98) \\sim Ueq, Uanis(C96) \\sim Ueq: with sigma of 0.01 and sigma for
terminal atoms of 0.02
Uanis(C75) \\sim Ueq: with sigma of 0.01 and sigma for terminal atoms of 0.02
Uanis(C119) \\sim Ueq, Uanis(C502) \\sim Ueq, Uanis(C231) \\sim Ueq: with sigma
of 0.01 and sigma for terminal atoms of 0.02
Uanis(O54) \\sim Ueq, Uanis(O186) \\sim Ueq: with sigma of 0.01 and sigma for
terminal atoms of 0.02
Uanis(C576) \\sim Ueq: with sigma of 0.01 and sigma for terminal atoms of 0.02
Uanis(C546) \\sim Ueq, Uanis(C551) \\sim Ueq, Uanis(C533) \\sim Ueq,
Uanis(C586) \\sim Ueq: with sigma of 0.001 and sigma for terminal atoms of 0.002
Uanis(C472) \\sim Ueq, Uanis(C532) \\sim Ueq, Uanis(N550) \\sim Ueq,
Uanis(C461) \\sim Ueq: with sigma of 0.001 and sigma for terminal atoms of 0.002
Uanis(C565) \\sim Ueq, Uanis(C501) \\sim Ueq, Uanis(C5) \\sim Ueq, Uanis(C66)
\\sim Ueq, Uanis(C88) \\sim Ueq, Uanis(C60) \\sim Ueq, Uanis(C102) \\sim Ueq:
with sigma of 0.01 and sigma for terminal atoms of 0.02
Uanis(N531) \\sim Ueq: with sigma of 0.01 and sigma for terminal atoms of 0.02
Uanis(C41) \\sim Ueq, Uanis(C62) \\sim Ueq: with sigma of 0.01 and sigma for
terminal atoms of 0.02
Uanis(C134) \\sim Ueq, Uanis(C161) \\sim Ueq, Uanis(C171) \\sim Ueq,
Uanis(C219) \\sim Ueq, Uanis(C226) \\sim Ueq, Uanis(C197) \\sim Ueq: with sigma
of 0.01 and sigma for terminal atoms of 0.02
Uanis(C93) \\sim Ueq: with sigma of 0.01 and sigma for terminal atoms of 0.02
Uanis(C66) \\sim Ueq, Uanis(C94) \\sim Ueq: with sigma of 0.01 and sigma for
terminal atoms of 0.02
Uanis(C66) \\sim Ueq: with sigma of 0.001 and sigma for terminal atoms of 0.002
Uanis(C52) \\sim Ueq: with sigma of 0.001 and sigma for terminal atoms of 0.002
Uanis(C545) \\sim Ueq: with sigma of 0.01 and sigma for terminal atoms of 0.02
Uanis(C565) \\sim Ueq, Uanis(C545) \\sim Ueq: with sigma of 0.001 and sigma for
terminal atoms of 0.002
Uanis(C479) \\sim Ueq, Uanis(C497) \\sim Ueq, Uanis(C492) \\sim Ueq,
Uanis(C520) \\sim Ueq, Uanis(C516) \\sim Ueq, Uanis(C460) \\sim Ueq,
Uanis(C505) \\sim Ueq, Uanis(C506) \\sim Ueq, Uanis(C500) \\sim Ueq,
Uanis(C496) \\sim Ueq: with sigma of 0.01 and sigma for terminal atoms of 0.02
Uanis(C12) \\sim Ueq, Uanis(C497) \\sim Ueq, Uanis(C40) \\sim Ueq: with sigma
of 0.01 and sigma for terminal atoms of 0.02
Uanis(C497) \\sim Ueq: with sigma of 0.01 and sigma for terminal atoms of 0.02
Uanis(C40) \\sim Ueq: with sigma of 0.01 and sigma for terminal atoms of 0.02
Uanis(C12) \\sim Ueq: with sigma of 0.001 and sigma for terminal atoms of 0.002
Uanis(C537) \\sim Ueq, Uanis(C497) \\sim Ueq, Uanis(C40) \\sim Ueq: with sigma
of 0.001 and sigma for terminal atoms of 0.002
Uanis(C67) \\sim Ueq, Uanis(C94) \\sim Ueq: with sigma of 0.01 and sigma for
terminal atoms of 0.02
Uanis(C67) \\sim Ueq: with sigma of 0.001 and sigma for terminal atoms of 0.002
Uanis(C94) \\sim Ueq: with sigma of 0.001 and sigma for terminal atoms of 0.002
Uanis(C43) \\sim Ueq: with sigma of 0.001 and sigma for terminal atoms of 0.002
Uanis(C87) \\sim Ueq: with sigma of 0.01 and sigma for terminal atoms of 0.02
Uanis(C89) \\sim Ueq, Uanis(C90) \\sim Ueq, Uanis(C91) \\sim Ueq, Uanis(C74)
\\sim Ueq, Uanis(C85) \\sim Ueq, Uanis(C3) \\sim Ueq, Uanis(C2) \\sim Ueq,
Uanis(C1) \\sim Ueq, Uanis(C97) \\sim Ueq, Uanis(C61) \\sim Ueq, Uanis(C71)
\\sim Ueq, Uanis(C7) \\sim Ueq, Uanis(O54) \\sim Ueq, Uanis(C48) \\sim Ueq,
Uanis(C112) \\sim Ueq, Uanis(C114) \\sim Ueq, Uanis(C110) \\sim Ueq, Uanis(C12)
\\sim Ueq, Uanis(C13) \\sim Ueq, Uanis(C15) \\sim Ueq, Uanis(C14) \\sim Ueq,
Uanis(C17) \\sim Ueq, Uanis(C34) \\sim Ueq, Uanis(C46) \\sim Ueq, Uanis(C121)
\\sim Ueq, Uanis(C43) \\sim Ueq, Uanis(C42) \\sim Ueq, Uanis(C40) \\sim Ueq,
Uanis(C19) \\sim Ueq: with sigma of 0.01 and sigma for terminal atoms of 0.02
Uanis(C86) \\sim Ueq: with sigma of 0.001 and sigma for terminal atoms of 0.002
Uanis(C13) \\sim Ueq: with sigma of 0.001 and sigma for terminal atoms of 0.002
Uanis(C541) \\sim Ueq: with sigma of 0.001 and sigma for terminal atoms of 0.002
Uanis(C30) \\sim Ueq, Uanis(C31) \\sim Ueq, Uanis(C12) \\sim Ueq, Uanis(C52)
\\sim Ueq, Uanis(C109) \\sim Ueq, Uanis(C43) \\sim Ueq, Uanis(C116) \\sim Ueq,
Uanis(C115) \\sim Ueq, Uanis(C44) \\sim Ueq, Uanis(C46) \\sim Ueq: with sigma
of 0.01 and sigma for terminal atoms of 0.02
Uanis(C12) \\sim Ueq, Uanis(C580) \\sim Ueq, Uanis(C497) \\sim Ueq, Uanis(C67)
\\sim Ueq, Uanis(N582) \\sim Ueq, Uanis(C30) \\sim Ueq, Uanis(C40) \\sim Ueq:
with sigma of 0.01 and sigma for terminal atoms of 0.02
Uanis(C563) \\sim Ueq, Uanis(C564) \\sim Ueq, Uanis(C566) \\sim Ueq,
Uanis(N556) \\sim Ueq, Uanis(C557) \\sim Ueq, Uanis(C558) \\sim Ueq,
Uanis(C559) \\sim Ueq, Uanis(C554) \\sim Ueq, Uanis(C533) \\sim Ueq,
Uanis(C535) \\sim Ueq, Uanis(C589) \\sim Ueq, Uanis(C553) \\sim Ueq,
Uanis(C552) \\sim Ueq, Uanis(C551) \\sim Ueq, Uanis(C534) \\sim Ueq,
Uanis(C590) \\sim Ueq, Uanis(C592) \\sim Ueq: with sigma of 0.01 and sigma for
terminal atoms of 0.02
Uanis(C570) \\sim Ueq, Uanis(C579) \\sim Ueq, Uanis(C583) \\sim Ueq,
Uanis(C591) \\sim Ueq, Uanis(C529) \\sim Ueq, Uanis(C533) \\sim Ueq,
Uanis(C551) \\sim Ueq, Uanis(C547) \\sim Ueq, Uanis(C545) \\sim Ueq,
Uanis(C557) \\sim Ueq, Uanis(C558) \\sim Ueq, Uanis(N562) \\sim Ueq,
Uanis(N556) \\sim Ueq, Uanis(C573) \\sim Ueq, Uanis(N569) \\sim Ueq: with sigma
of 0.01 and sigma for terminal atoms of 0.02
Uanis(C66) \\sim Ueq, Uanis(C516) \\sim Ueq, Uanis(N556) \\sim Ueq, Uanis(N575)
\\sim Ueq, Uanis(N476) \\sim Ueq, Uanis(N493) \\sim Ueq, Uanis(C473) \\sim Ueq,
Uanis(C497) \\sim Ueq, Uanis(C545) \\sim Ueq, Uanis(C565) \\sim Ueq, Uanis(C52)
\\sim Ueq, Uanis(C240) \\sim Ueq: with sigma of 0.01 and sigma for terminal
atoms of 0.02
Uanis(C30) \\sim Ueq, Uanis(N556) \\sim Ueq: with sigma of 0.01 and sigma for
terminal atoms of 0.02
Uanis(N556) \\sim Ueq: with sigma of 0.01 and sigma for terminal atoms of 0.02
5. Others
 Fixed Sof: N525(0.5) N550(0.5) N544(0.5) N588(0.5) N531(0.5) N575(0.5)
 N556(0.5) N562(0.5) N582(0.5) C589(0.5) H589(0.5) N569(0.5) C532(0.5)
 H532(0.5) C545(0.5) H545(0.5) C557(0.5) H557(0.5) C535(0.5) H535(0.5)
 C526(0.5) H526(0.5) C533(0.5) H533(0.5) C551(0.5) H551(0.5) C554(0.5)
 H554(0.5) C558(0.5) H558(0.5) C546(0.5) H546(0.5) C552(0.5) H552(0.5)
 C534(0.5) H534(0.5) C590(0.5) H590(0.5) C570(0.5) H570(0.5) C8(0.5) C529(0.5)
 H529(0.5) C174(0.5) C548(0.5) H548(0.5) C583(0.5) H583(0.5) C561(0.5)
 C540(0.5) C142(0.5) C537(0.5) C591(0.5) H591(0.5) C592(0.5) H592(0.5)
 C524(0.5) C547(0.5) H547(0.5) C553(0.5) H553(0.5) C181(0.5) C576(0.5)
 H576(0.5) C159(0.5) C574(0.5) C559(0.5) H559(0.5) C165(0.5) C134(0.5)
 C572(0.5) H572(0.5) C571(0.5) H571(0.5) C131(0.5) C145(0.5) C136(0.5) C12(0.5)
 C549(0.5) C46(0.5) C528(0.5) H528(0.5) C586(0.5) H586(0.5) C527(0.5) H527(0.5)
 C560(0.5) H560(0.5) C538(0.5) C41(0.5) C126(0.5) C565(0.5) H565(0.5) C585(0.5)
 H585(0.5) C584(0.5) H584(0.5) C541(0.5) C19(0.5) C133(0.5) C150(0.5) C17(0.5)
 C128(0.5) C43(0.5) C144(0.5) C573(0.5) H573(0.5) C147(0.5) C543(0.5) C31(0.5)
 C25(0.5) C179(0.5) C34(0.5) C112(0.5) C587(0.5) C10(0.5) C14(0.5) C44(0.5)
 C15(0.5) C539(0.5) C579(0.5) H579(0.5) C48(0.5) C29(0.5) C168(0.5) C51(0.5)
 C146(0.5) C162(0.5) C24(0.5) C132(0.5) C148(0.5) C21(0.5) C530(0.5) C581(0.5)
 C140(0.5) C30(0.5) C580(0.5) C11(0.5) C116(0.5) C157(0.5) C151(0.5) C138(0.5)
 C523(0.5) C143(0.5) C13(0.5) C129(0.5) C33(0.5) C166(0.5) C141(0.5) C26(0.5)
 C23(0.5) C164(0.5) C50(0.5) C577(0.5) H577(0.5) C555(0.5) C169(0.5) C152(0.5)
 C536(0.5) C567(0.5) C184(0.5) C154(0.5) C167(0.5) C563(0.5) H563(0.5)
 C568(0.5) C39(0.5) C139(0.5) C130(0.5) C49(0.5) C111(0.5) C542(0.5) C36(0.5)
 C109(0.5) C114(0.5) C161(0.5) C135(0.5) C163(0.5) C149(0.5) C20(0.5) C38(0.5)
 C578(0.5) H578(0.5) C156(0.5) C153(0.5) C45(0.5) C22(0.5) C16(0.5) C113(0.5)
 C155(0.5) C52(0.5) C42(0.5) C177(0.5) C172(0.5) C110(0.5) C182(0.5) C47(0.5)
 C127(0.5) C158(0.5) C175(0.5) C183(0.5) C173(0.5) C180(0.5) C119(0.5)
 C137(0.5) C28(0.5) C32(0.5) C108(0.5) C176(0.5) C35(0.5) C37(0.5) C115(0.5)
 C9(0.5) C120(0.5) C160(0.5) C117(0.5) C564(0.5) H564(0.5) C121(0.5) C18(0.5)
 C53(0.5) C185(0.5) C566(0.5) H566(0.5) C40(0.5) C118(0.5) C27(0.5) C178(0.5)
 C170(0.5) C171(0.5) C474(0.5) H474(0.5) N457(0.5) C458(0.5) H458(0.5)
 C461(0.5) H461(0.5) C456(0.5) C459(0.5) H459(0.5) C460(0.5) H460(0.5)
 C455(0.5) C462(0.5) N513(0.5) C454(0.5) C463(0.5) C470(0.5) C514(0.5)
 H514(0.5) C517(0.5) H517(0.5) C464(0.5) C453(0.5) C467(0.5) N471(0.5)
 C469(0.5) C515(0.5) H515(0.5) C516(0.5) H516(0.5) C465(0.5) N518(0.5)
 C487(0.5) C466(0.5) C468(0.5) C472(0.5) H472(0.5) C475(0.5) H475(0.5)
 N476(0.5) C486(0.5) C519(0.5) H519(0.5) C522(0.5) H522(0.5) N488(0.5)
 C483(0.5) C481(0.5) C473(0.5) H473(0.5) C477(0.5) H477(0.5) C480(0.5)
 H480(0.5) C485(0.5) C520(0.5) H520(0.5) C521(0.5) H521(0.5) C489(0.5)
 H489(0.5) C492(0.5) H492(0.5) C484(0.5) C482(0.5) N508(0.5) C478(0.5)
 H478(0.5) C479(0.5) H479(0.5) N493(0.5) C490(0.5) H490(0.5) C491(0.5)
 H491(0.5) N498(0.5) C499(0.5) H499(0.5) C500(0.5) H500(0.5) C501(0.5)
 H501(0.5) C502(0.5) H502(0.5) N503(0.5) C509(0.5) H509(0.5) C512(0.5)
 H512(0.5) C494(0.5) H494(0.5) C497(0.5) H497(0.5) C504(0.5) H504(0.5)
 C507(0.5) H507(0.5) C510(0.5) H510(0.5) C511(0.5) H511(0.5) C495(0.5)
 H495(0.5) C496(0.5) H496(0.5) C506(0.5) H506(0.5) C505(0.5) H505(0.5) C7(0.5)
 C70(0.5) C6(0.5) C71(0.5) C68(0.5) C5(0.5) C55(0.5) C82(0.5) C72(0.5) C67(0.5)
 C73(0.5) C56(0.5) C59(0.5) C81(0.5) C80(0.5) C66(0.5) C65(0.5) C75(0.5)
 C57(0.5) C84(0.5) C4(0.5) C83(0.5) C58(0.5) C89(0.5) C79(0.5) C101(0.5)
 C64(0.5) C74(0.5) C63(0.5) C85(0.5) C3(0.5) C88(0.5) C60(0.5) C90(0.5)
 C78(0.5) C100(0.5) C76(0.5) C62(0.5) C86(0.5) C2(0.5) C87(0.5) C61(0.5)
 C92(0.5) C77(0.5) C102(0.5) C99(0.5) C94(0.5) C1(0.5) C97(0.5) C105(0.5)
 C103(0.5) C96(0.5) C95(0.5) C104(0.5) C191(0.5) C190(0.5) C195(0.5) C194(0.5)
 C125(0.5) C188(0.5) C197(0.5) C215(0.5) C193(0.5) C199(0.5) C192(0.5)
 C124(0.5) C187(0.5) C189(0.5) C214(0.5) C201(0.5) C123(0.5) C219(0.5)
 C217(0.5) C213(0.5) C216(0.5) C200(0.5) C202(0.5) C206(0.5) C221(0.5)
 C218(0.5) C220(0.5) C237(0.5) C205(0.5) C203(0.5) C226(0.5) C122(0.5)
 C235(0.5) C211(0.5) C212(0.5) C236(0.5) C204(0.5) C225(0.5) C207(0.5)
 C222(0.5) C234(0.5) C210(0.5) C238(0.5) C224(0.5) C223(0.5) C233(0.5)
 C209(0.5) C232(0.5) C241(0.5) C69(0.5) C242(0.5) C106(0.5) C198(0.5) C228(0.5)
 C227(0.5) C208(0.5) C91(0.5) C229(0.5) C98(0.5) C196(0.5) C107(0.5) C230(0.5)
 C93(0.5) C239(0.5) C240(0.5) C231(0.5) O186(0.5) O54(0.5)
6.a Aromatic/amide H refined with riding coordinates:
 C589(H589), C313(H313), C532(H532), C545(H545), C436(H436), C334(H334),
 C557(H557), C417(H417), C340(H340), C379(H379), C302(H302), C535(H535),
 C526(H526), C296(H296), C299(H299), C289(H289), C249(H249), C342(H342),
 C533(H533), C321(H321), C292(H292), C404(H404), C324(H324), C373(H373),
 C343(H343), C418(H418), C297(H297), C353(H353), C551(H551), C391(H391),
 C360(H360), C307(H307), C244(H244), C554(H554), C430(H430), C356(H356),
 C382(H382), C337(H337), C315(H315), C558(H558), C546(H546), C433(H433),
 C397(H397), C407(H407), C552(H552), C394(H394), C534(H534), C317(H317),
 C419(H419), C298(H298), C283(H283), C590(H590), C449(H449), C366(H366),
 C276(H276), C363(H363), C305(H305), C336(H336), C423(H423), C405(H405),
 C252(H252), C420(H420), C376(H376), C251(H251), C341(H341), C347(H347),
 C437(H437), C316(H316), C262(H262), C369(H369), C439(H439), C310(H310),
 C452(H452), C400(H400), C570(H570), C265(H265), C410(H410), C392(H392),
 C309(H309), C443(H443), C413(H413), C374(H374), C284(H284), C529(H529),
 C446(H446), C250(H250), C354(H354), C291(H291), C243(H243), C308(H308),
 C323(H323), C432(H432), C311(H311), C286(H286), C548(H548), C303(H303),
 C361(H361), C426(H426), C398(H398), C290(H290), C399(H399), C583(H583),
 C406(H406), C335(H335), C322(H322), C431(H431), C312(H312), C375(H375),
 C438(H438), C279(H279), C350(H350), C591(H591), C362(H362), C592(H592),
 C381(H381), C547(H547), C553(H553), C270(H270), C380(H380), C445(H445),
 C285(H285), C576(H576), C263(H263), C277(H277), C559(H559), C393(H393),
 C355(H355), C304(H304), C411(H411), C451(H451), C412(H412), C450(H450),
 C264(H264), C273(H273), C278(H278), C572(H572), C571(H571), C444(H444),
 C367(H367), C528(H528), C368(H368), C425(H425), C586(H586), C527(H527),
 C560(H560), C424(H424), C565(H565), C348(H348), C585(H585), C584(H584),
 C573(H573), C349(H349), C272(H272), C271(H271), C579(H579), C577(H577),
 C563(H563), C578(H578), C564(H564), C566(H566), C474(H474), C458(H458),
 C461(H461), C459(H459), C460(H460), C514(H514), C517(H517), C515(H515),
 C516(H516), C472(H472), C475(H475), C519(H519), C522(H522), C473(H473),
 C477(H477), C480(H480), C520(H520), C521(H521), C489(H489), C492(H492),
 C478(H478), C479(H479), C490(H490), C491(H491), C499(H499), C500(H500),
 C501(H501), C502(H502), C509(H509), C512(H512), C494(H494), C497(H497),
 C504(H504), C507(H507), C510(H510), C511(H511), C495(H495), C496(H496),
 C506(H506), C505(H505)
6.b Fitted pentagon refined as free rotating group:
 N498(C499,C500,C501,C502)
;
_olex2_submission_special_instructions 'No special instructions were received'
_oxdiff_exptl_absorpt_empirical_details
;
Empirical correction (ABSPACK) includes:
- Absorption correction using spherical harmonics
- Frame scaling
;
_oxdiff_exptl_absorpt_empirical_full_max 1.847
_oxdiff_exptl_absorpt_empirical_full_min 0.697

loop_
_space_group_symop_operation_xyz
'x, y, z'
'-x, -y, -z'

loop_
_atom_site_label
_atom_site_type_symbol
_atom_site_fract_x
_atom_site_fract_y
_atom_site_fract_z
_atom_site_U_iso_or_equiv
_atom_site_adp_type
_atom_site_occupancy
_atom_site_site_symmetry_order
_atom_site_calc_flag
_atom_site_refinement_flags_posn
_atom_site_refinement_flags_adp
_atom_site_refinement_flags_occupancy
_atom_site_disorder_assembly
_atom_site_disorder_group
N525 N 0.0025(11) -0.2107(6) 0.3740(6) 0.027(4) Uani 0.5 1 d . U P A 5
N550 N -0.1844(8) -0.1787(4) 0.2302(4) 0.027(3) Uani 0.5 1 d . U P A 5
N248 N 0.9108(2) 0.19683(11) 0.06250(9) 0.0296(7) Uani 1 1 d . . . B 9
N403 N 0.8513(2) 0.68462(11) 0.11735(9) 0.0294(7) Uani 1 1 d . . . C 11
N416 N 0.6695(2) 0.60213(11) 0.23038(10) 0.0320(7) Uani 1 1 d . . . C 11
N301 N 0.7836(2) 0.22047(11) 0.13150(10) 0.0325(7) Uani 1 1 d . . . B 9
N320 N 0.3782(2) 0.26793(11) 0.32468(10) 0.0311(7) Uani 1 1 d . . . D 7
N295 N 0.7845(2) 0.27266(11) 0.21723(10) 0.0321(7) Uani 1 1 d . . . B 9
N378 N 0.3160(2) 0.31022(11) 0.41123(9) 0.0308(7) Uani 1 1 d . . . D 7
N365 N -0.0562(2) 0.28701(11) 0.44760(9) 0.0324(7) Uani 1 1 d . . . D 7
N544 N -0.076(2) -0.1321(8) 0.1748(11) 0.030(4) Uani 0.5 1 d . U P A 5
N588 N 0.2101(8) -0.1774(4) 0.4104(4) 0.023(2) Uani 0.5 1 d . U P A 5
N396 N 1.0705(2) 0.71752(11) 0.12438(10) 0.0341(7) Uani 1 1 d . . . C 11
N339 N -0.0554(2) 0.10070(11) 0.18087(9) 0.0324(7) Uani 1 1 d . . . D 7
N531 N -0.1546(14) -0.2014(5) 0.3047(5) 0.019(3) Uani 0.5 1 d . U P A 5
N288 N 0.9062(2) 0.34426(11) 0.29485(9) 0.0314(7) Uani 1 1 d . . . B 9
N359 N -0.2154(2) 0.22296(12) 0.39606(10) 0.0345(7) Uani 1 1 d . . . D 7
N333 N 0.1403(2) 0.13440(11) 0.18625(9) 0.0288(7) Uani 1 1 d . . . D 7
N314 N 0.3151(2) 0.20040(11) 0.24471(10) 0.0326(7) Uani 1 1 d . . . D 7
N390 N 1.2437(2) 0.72749(11) 0.17350(10) 0.0336(7) Uani 1 1 d . . . C 11
N352 N -0.2818(2) 0.14934(12) 0.30919(10) 0.0340(7) Uani 1 1 d . . . D 7
N372 N 0.1589(3) 0.31725(11) 0.45545(10) 0.0354(8) Uani 1 1 d . . . D 7
N448 N 1.3364(2) 0.70983(11) 0.25344(10) 0.0350(7) Uani 1 1 d . . . C 11
N261 N 1.2987(2) 0.26356(12) 0.08056(10) 0.0344(7) Uani 1 1 d . . . B 9
N429 N 0.9437(3) 0.59107(11) 0.35141(10) 0.0359(8) Uani 1 1 d . . . C 11
N282 N 1.0938(2) 0.39495(11) 0.32765(9) 0.0339(7) Uani 1 1 d . . . B 9
N346 N -0.2290(2) 0.10877(11) 0.22930(10) 0.0320(7) Uani 1 1 d . . . D 7
N435 N 1.1413(2) 0.62156(11) 0.35844(10) 0.0340(7) Uani 1 1 d . . . C 11
N245 N 1.0990(2) 0.20973(11) 0.04517(9) 0.0315(7) Uani 1 1 d . . . B 9
N442 N 1.3001(2) 0.66754(12) 0.31773(10) 0.0362(7) Uani 1 1 d . . . C 11
N306 N 1.4136(2) 0.32868(12) 0.15130(11) 0.0347(7) Uani 1 1 d . . . B 9
N409 N 0.7101(2) 0.64138(12) 0.15494(10) 0.0334(7) Uani 1 1 d . . . C 11
N269 N 1.4091(2) 0.39091(12) 0.24061(11) 0.0374(7) Uani 1 1 d . . . B 9
N422 N 0.7540(2) 0.59565(12) 0.30800(10) 0.0369(8) Uani 1 1 d . . . C 11
N275 N 1.2970(3) 0.41471(11) 0.30580(10) 0.0378(8) Uani 1 1 d . . . B 9
N575 N 0.4892(10) -0.0943(5) 0.3370(4) 0.020(2) Uani 0.5 1 d . U P A 5
N556 N 0.1245(8) -0.0841(5) 0.1593(4) 0.022(2) Uani 0.5 1 d . U P A 5
C386 C 0.9890(3) 0.69352(12) 0.22150(11) 0.0306(8) Uani 1 1 d . . . C 11
N562 N 0.3118(12) -0.0717(4) 0.1801(3) 0.028(2) Uani 0.5 1 d D U P A 5
N582 N 0.3850(12) -0.1386(6) 0.3954(4) 0.032(3) Uani 0.5 1 d . U P A 5
C589 C 0.1676(17) -0.1589(8) 0.4423(8) 0.033(5) Uani 0.5 1 d . U P A 5
H589 H 0.1195 -0.1407 0.4420 0.040 Uiso 0.5 1 calc R . P A 5
C385 C 0.9147(3) 0.67211(13) 0.24051(12) 0.0307(8) Uani 1 1 d . . . C 11
C313 C 0.3277(3) 0.20693(13) 0.20521(11) 0.0313(8) Uani 1 1 d . . . D 7
H313 H 0.2882 0.2205 0.1892 0.038 Uiso 1 1 calc R . . D 7
N569 N 0.4669(10) -0.0730(6) 0.2578(3) 0.032(3) Uani 0.5 1 d . U P A 5
C384 C 0.9592(3) 0.66380(13) 0.27699(11) 0.0310(8) Uani 1 1 d . . . C 11
C402 C 0.8798(3) 0.67854(13) 0.15829(12) 0.0319(8) Uani 1 1 d . . . C 11
C532 C -0.1902(11) -0.2468(5) 0.3100(4) 0.027(4) Uani 0.5 1 d . U P A 5
H532 H -0.1606 -0.2734 0.3033 0.033 Uiso 0.5 1 calc R . P A 5
C257 C 1.1936(3) 0.29523(14) 0.19740(13) 0.0350(9) Uani 1 1 d . . . B 9
C545 C -0.1346(10) -0.1600(6) 0.1432(5) 0.033(4) Uani 0.5 1 d . U P A 5
H545 H -0.1385 -0.1934 0.1348 0.039 Uiso 0.5 1 calc R . P A 5
C387 C 1.0761(3) 0.69715(13) 0.24621(12) 0.0311(8) Uani 1 1 d . . . C 11
C408 C 0.8053(3) 0.65710(14) 0.17768(12) 0.0327(8) Uani 1 1 d . . . C 11
C388 C 1.1654(3) 0.70497(12) 0.23232(12) 0.0301(8) Uani 1 1 d . . . C 11
C389 C 1.1594(3) 0.71380(12) 0.19076(12) 0.0308(8) Uani 1 1 d . . . C 11
C436 C 1.2058(3) 0.65287(14) 0.39249(11) 0.0346(9) Uani 1 1 d . . . C 11
H436 H 1.2206 0.6865 0.3989 0.042 Uiso 1 1 calc R . . C 11
C401 C 0.9781(3) 0.69551(12) 0.17948(12) 0.0300(8) Uani 1 1 d . . . C 11
C255 C 1.0420(3) 0.28158(14) 0.21271(13) 0.0349(9) Uani 1 1 d . . . B 9
C383 C 1.0585(3) 0.67889(12) 0.28031(11) 0.0295(8) Uani 1 1 d . . . C 11
C329 C -0.0106(3) 0.20118(13) 0.27915(12) 0.0350(9) Uani 1 1 d . U . D 7
C334 C 0.1205(3) 0.13382(14) 0.14370(11) 0.0343(8) Uani 1 1 d . . . D 7
H334 H 0.0774 0.1501 0.1329 0.041 Uiso 1 1 calc R . . D 7
C557 C 0.1333(11) -0.0380(4) 0.1612(4) 0.022(5) Uani 0.5 1 d . U P A 5
H557 H 0.1577 -0.0116 0.1860 0.026 Uiso 0.5 1 calc R . P A 5
C417 C 0.6335(3) 0.56376(14) 0.19458(12) 0.0350(9) Uani 1 1 d . . . C 11
H417 H 0.6697 0.5498 0.1732 0.042 Uiso 1 1 calc R . . C 11
C340 C -0.0275(3) 0.05754(13) 0.16836(13) 0.0358(9) Uani 1 1 d . . . D 7
H340 H 0.0192 0.0475 0.1843 0.043 Uiso 1 1 calc R . . D 7
C428 C 0.9801(3) 0.62070(13) 0.32644(11) 0.0339(9) Uani 1 1 d . . . C 11
C441 C 1.2208(3) 0.67597(14) 0.29391(12) 0.0337(8) Uani 1 1 d . . . C 11
C379 C 0.3745(3) 0.35039(14) 0.40804(13) 0.0378(9) Uani 1 1 d . . . D 7
H379 H 0.3642 0.3663 0.3870 0.045 Uiso 1 1 calc R . . D 7
C434 C 1.0816(3) 0.63551(13) 0.32967(11) 0.0308(8) Uani 1 1 d . . . C 11
C302 C 0.7415(3) 0.23370(14) 0.09823(12) 0.0357(9) Uani 1 1 d . . . B 9
H302 H 0.7718 0.2567 0.0857 0.043 Uiso 1 1 calc R . . B 9
C440 C 1.1257(3) 0.66439(13) 0.30363(11) 0.0310(8) Uani 1 1 d . . . C 11
C535 C -0.2036(14) -0.1718(7) 0.3211(6) 0.018(3) Uani 0.5 1 d . U P A 5
H535 H -0.1907 -0.1384 0.3261 0.022 Uiso 0.5 1 calc R . P A 5
C421 C 0.8122(3) 0.61689(13) 0.28243(12) 0.0336(8) Uani 1 1 d . . . C 11
C526 C 0.0195(12) -0.2491(6) 0.3849(5) 0.023(3) Uani 0.5 1 d . U P A 5
H526 H 0.0599 -0.2690 0.3713 0.027 Uiso 0.5 1 calc R . P A 5
C296 C 0.7076(3) 0.28508(14) 0.19800(13) 0.0363(9) Uani 1 1 d . . . B 9
H296 H 0.7079 0.2981 0.1745 0.044 Uiso 1 1 calc R . . B 9
C328 C -0.0404(3) 0.22344(15) 0.31892(14) 0.0371(10) Uani 1 1 d . . . D 7
C299 C 0.7546(3) 0.25483(14) 0.25005(13) 0.0360(9) Uani 1 1 d . . . B 9
H299 H 0.7932 0.2434 0.2684 0.043 Uiso 1 1 calc R . . B 9
C289 C 0.8355(3) 0.36637(14) 0.28436(12) 0.0340(9) Uani 1 1 d . . . B 9
H289 H 0.8226 0.3727 0.2577 0.041 Uiso 1 1 calc R . . B 9
C249 C 0.8944(3) 0.21157(14) 0.02646(12) 0.0342(8) Uani 1 1 d . . . B 9
H249 H 0.9247 0.2409 0.0228 0.041 Uiso 1 1 calc R . . B 9
C327 C 0.0412(3) 0.25404(13) 0.34522(12) 0.0367(9) Uani 1 1 d . . . D 7
C342 C -0.1398(3) 0.06012(15) 0.11718(12) 0.0402(9) Uani 1 1 d . . . D 7
H342 H -0.1839 0.0512 0.0914 0.048 Uiso 1 1 calc R . . D 7
C533 C -0.2752(14) -0.2448(7) 0.3268(6) 0.017(3) Uani 0.5 1 d . U P A 5
H533 H -0.3139 -0.2701 0.3340 0.020 Uiso 0.5 1 calc R . P A 5
C258 C 1.1355(3) 0.26309(13) 0.16207(12) 0.0354(9) Uani 1 1 d . . . B 9
C321 C 0.4279(3) 0.29683(14) 0.30357(12) 0.0358(9) Uani 1 1 d . . . D 7
H321 H 0.4009 0.3075 0.2813 0.043 Uiso 1 1 calc R . . D 7
C427 C 0.9143(3) 0.63324(13) 0.29770(12) 0.0312(8) Uani 1 1 d . . . C 11
C326 C 0.1179(3) 0.25061(14) 0.32280(14) 0.0389(9) Uani 1 1 d . . . D 7
C292 C 0.9028(3) 0.34225(14) 0.33676(12) 0.0382(10) Uani 1 1 d . . . B 9
H292 H 0.9443 0.3290 0.3522 0.046 Uiso 1 1 calc R . . B 9
C404 C 0.7836(3) 0.71043(14) 0.10990(12) 0.0372(9) Uani 1 1 d . . . C 11
H404 H 0.7533 0.7290 0.1312 0.045 Uiso 1 1 calc R . . C 11
C256 C 1.1366(3) 0.30770(13) 0.23027(12) 0.0403(10) Uani 1 1 d . . . B 9
C324 C 0.4420(3) 0.25957(14) 0.35402(12) 0.0372(9) Uani 1 1 d . . . D 7
H324 H 0.4267 0.2406 0.3726 0.045 Uiso 1 1 calc R . . D 7
C373 C 0.1454(3) 0.29752(14) 0.48857(12) 0.0371(9) Uani 1 1 d . . . D 7
H373 H 0.1168 0.2654 0.4857 0.045 Uiso 1 1 calc R . . D 7
C343 C -0.1238(3) 0.10212(15) 0.14912(12) 0.0353(9) Uani 1 1 d . . . D 7
H343 H -0.1545 0.1279 0.1494 0.042 Uiso 1 1 calc R . . D 7
C414 C 0.8232(3) 0.65044(13) 0.21992(12) 0.0307(8) Uani 1 1 d . . . C 11
C418 C 0.5378(3) 0.54911(15) 0.19474(14) 0.0397(9) Uani 1 1 d . . . C 11
H418 H 0.4952 0.5235 0.1737 0.048 Uiso 1 1 calc R . . C 11
C254 C 1.0436(3) 0.25500(13) 0.17091(13) 0.0346(9) Uani 1 1 d . . . B 9
C297 C 0.6321(3) 0.27546(16) 0.21848(14) 0.0417(10) Uani 1 1 d . . . B 9
H297 H 0.5695 0.2806 0.2119 0.050 Uiso 1 1 calc R . . B 9
C353 C -0.3169(3) 0.10246(14) 0.30684(13) 0.0369(9) Uani 1 1 d . . . D 7
H353 H -0.2818 0.0777 0.3016 0.044 Uiso 1 1 calc R . . D 7
C551 C -0.2401(9) -0.1441(4) 0.2277(4) 0.014(2) Uani 0.5 1 d . U P A 5
H551 H -0.2192 -0.1105 0.2353 0.017 Uiso 0.5 1 calc R . P A 5
C345 C -0.1579(3) 0.14501(14) 0.25945(14) 0.0386(9) Uani 1 1 d . . . D 7
C391 C 1.2679(3) 0.76983(14) 0.16320(13) 0.0408(10) Uani 1 1 d . . . C 11
H391 H 1.2336 0.7948 0.1682 0.049 Uiso 1 1 calc R . . C 11
C319 C 0.2785(3) 0.24982(14) 0.31372(14) 0.0378(9) Uani 1 1 d . . . D 7
C447 C 1.2406(3) 0.69694(13) 0.26001(12) 0.0332(8) Uani 1 1 d . . . C 11
C360 C -0.2571(3) 0.18340(16) 0.40690(13) 0.0388(9) Uani 1 1 d . . . D 7
H360 H -0.2375 0.1538 0.4004 0.047 Uiso 1 1 calc R . . D 7
C307 C 1.4806(3) 0.30111(17) 0.13856(13) 0.0407(10) Uani 1 1 d . . . B 9
H307 H 1.4746 0.2685 0.1369 0.049 Uiso 1 1 calc R . . B 9
C244 C 1.1208(3) 0.23532(16) 0.01636(12) 0.0399(10) Uani 1 1 d . . . B 9
H244 H 1.1306 0.2689 0.0226 0.048 Uiso 1 1 calc R . . B 9
C415 C 0.7693(3) 0.62350(13) 0.24451(12) 0.0317(8) Uani 1 1 d . . . C 11
C554 C -0.2250(14) -0.2203(10) 0.2183(8) 0.025(3) Uani 0.5 1 d . U P A 5
H554 H -0.1989 -0.2479 0.2155 0.030 Uiso 0.5 1 calc R . P A 5
C332 C 0.0962(3) 0.15812(13) 0.21972(11) 0.0331(9) Uani 1 1 d . . . D 7
C395 C 1.0699(3) 0.70918(13) 0.16508(12) 0.0338(9) Uani 1 1 d . . . C 11
C430 C 0.9579(3) 0.60357(14) 0.39584(12) 0.0396(10) Uani 1 1 d . . . C 11
H430 H 0.9870 0.6341 0.4148 0.048 Uiso 1 1 calc R . . C 11
C377 C 0.2244(3) 0.28956(14) 0.38711(13) 0.0371(9) Uani 1 1 d . . . D 7
C356 C -0.3546(3) 0.17393(16) 0.31706(13) 0.0414(10) Uani 1 1 d . . . D 7
H356 H -0.3499 0.2068 0.3199 0.050 Uiso 1 1 calc R . . D 7
C351 C -0.1877(3) 0.16759(14) 0.30088(13) 0.0384(9) Uani 1 1 d . . . D 7
C330 C 0.0868(3) 0.21887(14) 0.28272(13) 0.0368(9) Uani 1 1 d . . . D 7
C382 C 0.3530(3) 0.29857(15) 0.44631(12) 0.0388(9) Uani 1 1 d . . . D 7
H382 H 0.3255 0.2727 0.4561 0.047 Uiso 1 1 calc R . . D 7
C337 C 0.2052(3) 0.10601(13) 0.18840(13) 0.0350(9) Uani 1 1 d . . . D 7
H337 H 0.2306 0.0999 0.2138 0.042 Uiso 1 1 calc R . . D 7
C315 C 0.3866(3) 0.17975(15) 0.25780(13) 0.0410(10) Uani 1 1 d . . . D 7
H315 H 0.3945 0.1716 0.2839 0.049 Uiso 1 1 calc R . . D 7
C260 C 1.2575(3) 0.27438(14) 0.11895(13) 0.0362(9) Uani 1 1 d . . . B 9
C558 C 0.1020(14) -0.0358(5) 0.1224(6) 0.034(4) Uani 0.5 1 d . U P A 5
H558 H 0.0982 -0.0080 0.1141 0.041 Uiso 0.5 1 calc R . P A 5
C546 C -0.1916(14) -0.1396(6) 0.1221(7) 0.032(4) Uani 0.5 1 d . U P A 5
H546 H -0.2374 -0.1562 0.0974 0.038 Uiso 0.5 1 calc R . P A 5
C433 C 0.9004(3) 0.54351(14) 0.33557(13) 0.0387(9) Uani 1 1 d . . . C 11
H433 H 0.8837 0.5258 0.3060 0.046 Uiso 1 1 calc R . . C 11
C397 C 1.1190(3) 0.69596(15) 0.09215(13) 0.0410(10) Uani 1 1 d . . . C 11
H397 H 1.1504 0.6704 0.0918 0.049 Uiso 1 1 calc R . . C 11
C407 C 0.8752(3) 0.66127(14) 0.07783(12) 0.0384(10) Uani 1 1 d . . . C 11
H407 H 0.9185 0.6402 0.0732 0.046 Uiso 1 1 calc R . . C 11
C552 C -0.328(2) -0.1698(9) 0.2123(9) 0.032(4) Uani 0.5 1 d . U P A 5
H552 H -0.3834 -0.1591 0.2046 0.038 Uiso 0.5 1 calc R . P A 5
C394 C 1.3096(3) 0.70016(14) 0.15987(12) 0.0377(9) Uani 1 1 d . . . C 11
H394 H 1.3091 0.6692 0.1623 0.045 Uiso 1 1 calc R . . C 11
C534 C -0.293(2) -0.2054(8) 0.3311(9) 0.033(5) Uani 0.5 1 d . U P A 5
H534 H -0.3510 -0.1962 0.3391 0.039 Uiso 0.5 1 calc R . P A 5
C300 C 0.8750(3) 0.24158(14) 0.15691(14) 0.0382(9) Uani 1 1 d . . . B 9
C317 C 0.4070(3) 0.19035(16) 0.19328(13) 0.0427(10) Uani 1 1 d . . . D 7
H317 H 0.4330 0.1903 0.1674 0.051 Uiso 1 1 calc R . . D 7
C268 C 1.3176(3) 0.36161(14) 0.23525(13) 0.0368(9) Uani 1 1 d . . . B 9
C419 C 0.5134(3) 0.57949(15) 0.23264(14) 0.0414(10) Uani 1 1 d . . . C 11
H419 H 0.4515 0.5777 0.2415 0.050 Uiso 1 1 calc R . . C 11
C298 C 0.6614(3) 0.25650(15) 0.25133(14) 0.0421(10) Uani 1 1 d . . . B 9
H298 H 0.6224 0.2467 0.2708 0.051 Uiso 1 1 calc R . . B 9
C283 C 1.0455(3) 0.43210(13) 0.33730(12) 0.0368(9) Uani 1 1 d . . . B 9
H283 H 1.0011 0.4390 0.3177 0.044 Uiso 1 1 calc R . . B 9
C247 C 0.9849(3) 0.22018(14) 0.09757(13) 0.0398(9) Uani 1 1 d . . . B 9
C344 C -0.0639(3) 0.16023(14) 0.24930(13) 0.0377(9) Uani 1 1 d . . . D 7
C590 C 0.2026(15) -0.1699(9) 0.4736(7) 0.036(5) Uani 0.5 1 d . U P A 5
H590 H 0.1974 -0.1560 0.5030 0.043 Uiso 0.5 1 calc R . P A 5
C338 C -0.0078(3) 0.14037(14) 0.21736(12) 0.0398(10) Uani 1 1 d . . . D 7
C287 C 0.9805(3) 0.33049(15) 0.27019(12) 0.0391(10) Uani 1 1 d . . . B 9
C449 C 1.3801(3) 0.75654(14) 0.25813(14) 0.0437(11) Uani 1 1 d . . . C 11
H449 H 1.3491 0.7827 0.2616 0.052 Uiso 1 1 calc R . . C 11
C331 C 0.1465(3) 0.19692(14) 0.25514(13) 0.0377(9) Uani 1 1 d . . . D 7
C366 C -0.0906(3) 0.26598(16) 0.47765(13) 0.0422(10) Uani 1 1 d . . . D 7
H366 H -0.1024 0.2330 0.4751 0.051 Uiso 1 1 calc R . . D 7
C276 C 1.3829(3) 0.41855(16) 0.33080(13) 0.0409(9) Uani 1 1 d . . . B 9
H276 H 1.4168 0.3937 0.3297 0.049 Uiso 1 1 calc R . . B 9
C363 C -0.2633(3) 0.25896(17) 0.41149(13) 0.0436(10) Uani 1 1 d . . . D 7
H363 H -0.2484 0.2902 0.4088 0.052 Uiso 1 1 calc R . . D 7
C305 C 0.7156(3) 0.18660(15) 0.14037(14) 0.0419(10) Uani 1 1 d . . . B 9
H305 H 0.7246 0.1715 0.1621 0.050 Uiso 1 1 calc R . . B 9
C336 C 0.2270(3) 0.08816(15) 0.14841(13) 0.0435(11) Uani 1 1 d . . . D 7
H336 H 0.2703 0.0675 0.1407 0.052 Uiso 1 1 calc R . . D 7
C423 C 0.7452(3) 0.61984(17) 0.34978(13) 0.0448(10) Uani 1 1 d . . . C 11
H423 H 0.7798 0.6508 0.3658 0.054 Uiso 1 1 calc R . . C 11
C405 C 0.7683(3) 0.70458(15) 0.06725(13) 0.0423(10) Uani 1 1 d . . . C 11
H405 H 0.7260 0.7188 0.0533 0.051 Uiso 1 1 calc R . . C 11
C252 C 0.8534(3) 0.15225(14) 0.05532(13) 0.0395(9) Uani 1 1 d . . . B 9
H252 H 0.8504 0.1338 0.0749 0.047 Uiso 1 1 calc R . . B 9
C420 C 0.5953(3) 0.61151(15) 0.25374(14) 0.0405(10) Uani 1 1 d . . . C 11
H420 H 0.6003 0.6360 0.2800 0.049 Uiso 1 1 calc R . . C 11
C376 C 0.2026(3) 0.36414(14) 0.47274(13) 0.0441(11) Uani 1 1 d . . . D 7
H376 H 0.2205 0.3857 0.4567 0.053 Uiso 1 1 calc R . . D 7
C251 C 0.8021(3) 0.13941(16) 0.01532(13) 0.0466(11) Uani 1 1 d . . . B 9
H251 H 0.7572 0.1104 0.0020 0.056 Uiso 1 1 calc R . . B 9
C266 C 1.3182(3) 0.30888(15) 0.15667(14) 0.0387(9) Uani 1 1 d . . . B 9
C341 C -0.0786(3) 0.03197(14) 0.12946(13) 0.0406(10) Uani 1 1 d . . . D 7
H341 H -0.0742 0.0009 0.1133 0.049 Uiso 1 1 calc R . . D 7
C347 C -0.3143(3) 0.11793(17) 0.21305(13) 0.0425(10) Uani 1 1 d . . . D 7
H347 H -0.3330 0.1478 0.2194 0.051 Uiso 1 1 calc R . . D 7
C294 C 0.8731(3) 0.26924(15) 0.20156(14) 0.0411(10) Uani 1 1 d . . . B 9
C437 C 1.2444(3) 0.62679(15) 0.41522(12) 0.0421(10) Uani 1 1 d . . . C 11
H437 H 1.2911 0.6391 0.4402 0.051 Uiso 1 1 calc R . . C 11
C316 C 0.4439(3) 0.17319(17) 0.22609(14) 0.0456(11) Uani 1 1 d . . . D 7
H316 H 0.4991 0.1595 0.2261 0.055 Uiso 1 1 calc R . . D 7
C262 C 1.3177(3) 0.21981(16) 0.06012(13) 0.0405(10) Uani 1 1 d . . . B 9
H262 H 1.2991 0.1913 0.0675 0.049 Uiso 1 1 calc R . . B 9
C369 C -0.0486(3) 0.33534(15) 0.46279(13) 0.0427(10) Uani 1 1 d . . . D 7
H369 H -0.0265 0.3579 0.4483 0.051 Uiso 1 1 calc R . . D 7
C358 C -0.1282(3) 0.22988(15) 0.37692(13) 0.0422(11) Uani 1 1 d . . . D 7
C439 C 1.1387(3) 0.57555(14) 0.36020(13) 0.0394(9) Uani 1 1 d . . . C 11
H439 H 1.0995 0.5474 0.3408 0.047 Uiso 1 1 calc R . . C 11
C310 C 1.4476(3) 0.37406(16) 0.14867(14) 0.0415(10) Uani 1 1 d . . . B 9
H310 H 1.4159 0.4000 0.1552 0.050 Uiso 1 1 calc R . . B 9
C452 C 1.4064(3) 0.68282(17) 0.24971(13) 0.0441(11) Uani 1 1 d . . . C 11
H452 H 1.3961 0.6497 0.2466 0.053 Uiso 1 1 calc R . . C 11
C371 C 0.1413(3) 0.29311(14) 0.41092(13) 0.0408(10) Uani 1 1 d . . . D 7
C400 C 1.0364(3) 0.75340(14) 0.11375(13) 0.0408(10) Uani 1 1 d . . . C 11
H400 H 1.0010 0.7738 0.1306 0.049 Uiso 1 1 calc R . . C 11
C570 C 0.5049(19) -0.0907(10) 0.2178(8) 0.039(6) Uani 0.5 1 d . U P A 5
H570 H 0.4757 -0.1176 0.1942 0.047 Uiso 0.5 1 calc R . P A 5
C265 C 1.3357(3) 0.29621(17) 0.05998(13) 0.0417(10) Uani 1 1 d . . . B 9
H265 H 1.3317 0.3288 0.0673 0.050 Uiso 1 1 calc R . . B 9
C410 C 0.6835(3) 0.61313(17) 0.11301(13) 0.0429(10) Uani 1 1 d . . . C 11
H410 H 0.7241 0.5978 0.0947 0.051 Uiso 1 1 calc R . . C 11
C392 C 1.3496(3) 0.76893(15) 0.14468(14) 0.0476(11) Uani 1 1 d . . . C 11
H392 H 1.3833 0.7936 0.1350 0.057 Uiso 1 1 calc R . . C 11
C325 C 0.2139(3) 0.26558(14) 0.34240(13) 0.0382(9) Uani 1 1 d . . . D 7
C309 C 1.5353(3) 0.37433(17) 0.13495(14) 0.0453(11) Uani 1 1 d . . . B 9
H309 H 1.5755 0.4008 0.1302 0.054 Uiso 1 1 calc R . . B 9
C443 C 1.3208(3) 0.62347(17) 0.31518(13) 0.0428(10) Uani 1 1 d . . . C 11
H443 H 1.2806 0.5935 0.3001 0.051 Uiso 1 1 calc R . . C 11
C8 C 0.0117(17) 0.0102(9) 0.4792(8) 0.036(5) Uani 0.5 1 d . U P E 3
C293 C 0.9596(3) 0.29356(15) 0.23012(13) 0.0400(10) Uani 1 1 d . . . B 9
C253 C 0.9613(3) 0.23596(14) 0.13993(13) 0.0376(9) Uani 1 1 d . . . B 9
C413 C 0.6321(3) 0.65793(16) 0.17062(14) 0.0429(10) Uani 1 1 d . . . C 11
H413 H 0.6318 0.6784 0.1986 0.051 Uiso 1 1 calc R . . C 11
C374 C 0.1805(3) 0.33250(17) 0.52624(13) 0.0464(11) Uani 1 1 d . . . D 7
H374 H 0.1809 0.3290 0.5544 0.056 Uiso 1 1 calc R . . D 7
C284 C 1.0727(4) 0.45674(15) 0.37924(13) 0.0452(11) Uani 1 1 d . . . B 9
H284 H 1.0515 0.4843 0.3943 0.054 Uiso 1 1 calc R . . B 9
C529 C -0.072(2) -0.1934(7) 0.4011(7) 0.025(4) Uani 0.5 1 d . U P A 5
H529 H -0.1018 -0.1676 0.4002 0.030 Uiso 0.5 1 calc R . P A 5
C446 C 1.3770(3) 0.70239(18) 0.34235(13) 0.0495(12) Uani 1 1 d . . . C 11
H446 H 1.3819 0.7358 0.3490 0.059 Uiso 1 1 calc R . . C 11
C250 C 0.8271(3) 0.17692(16) -0.00304(13) 0.0431(10) Uani 1 1 d . . . B 9
H250 H 0.8019 0.1778 -0.0307 0.052 Uiso 1 1 calc R . . B 9
C246 C 1.0836(3) 0.22799(14) 0.08799(12) 0.0373(9) Uani 1 1 d . . . B 9
C357 C -0.1244(3) 0.20683(14) 0.33271(13) 0.0377(9) Uani 1 1 d . . . D 7
C174 C 0.8568(15) 0.4901(5) 0.0611(7) 0.045(6) Uani 0.5 1 d D U P F 1
C354 C -0.4101(3) 0.09802(17) 0.31338(15) 0.0466(11) Uani 1 1 d . . . D 7
H354 H -0.4520 0.0696 0.3135 0.056 Uiso 1 1 calc R . . D 7
C274 C 1.2561(3) 0.37414(15) 0.26894(14) 0.0432(10) Uani 1 1 d . . . B 9
C364 C -0.0426(3) 0.26329(14) 0.40544(12) 0.0373(9) Uani 1 1 d . . . D 7
C291 C 0.8292(3) 0.36271(16) 0.35172(14) 0.0485(12) Uani 1 1 d . . . B 9
H291 H 0.8099 0.3661 0.3794 0.058 Uiso 1 1 calc R . . B 9
C243 C 1.1259(3) 0.20454(18) -0.02192(13) 0.0489(11) Uani 1 1 d . . . B 9
H243 H 1.1418 0.2125 -0.0471 0.059 Uiso 1 1 calc R . . B 9
C259 C 1.1616(3) 0.25322(14) 0.12061(14) 0.0388(9) Uani 1 1 d . . . B 9
C281 C 1.0794(3) 0.35780(15) 0.28750(13) 0.0411(10) Uani 1 1 d . . . B 9
C308 C 1.5564(3) 0.32899(18) 0.12894(14) 0.0483(11) Uani 1 1 d . . . B 9
H308 H 1.6133 0.3196 0.1198 0.058 Uiso 1 1 calc R . . B 9
C323 C 0.5308(3) 0.28313(16) 0.35188(14) 0.0444(10) Uani 1 1 d . . . D 7
H323 H 0.5888 0.2834 0.3686 0.053 Uiso 1 1 calc R . . D 7
C432 C 0.8857(3) 0.52622(15) 0.36962(14) 0.0465(11) Uani 1 1 d . . . C 11
H432 H 0.8562 0.4946 0.3681 0.056 Uiso 1 1 calc R . . C 11
C267 C 1.2836(3) 0.32248(15) 0.19763(13) 0.0393(9) Uani 1 1 d . . . B 9
C311 C 1.0863(3) 0.16216(15) 0.02339(14) 0.0429(10) Uani 1 1 d . . . B 9
H311 H 1.0688 0.1364 0.0349 0.052 Uiso 1 1 calc R . . B 9
C286 C 1.1497(3) 0.39657(15) 0.36455(13) 0.0449(10) Uani 1 1 d . . . B 9
H286 H 1.1898 0.3750 0.3671 0.054 Uiso 1 1 calc R . . B 9
C548 C -0.091(2) -0.0791(10) 0.1743(11) 0.046(7) Uani 0.5 1 d . U P A 5
H548 H -0.0544 -0.0488 0.1910 0.055 Uiso 0.5 1 calc R . P A 5
C303 C 0.6494(3) 0.20837(16) 0.08626(15) 0.0470(11) Uani 1 1 d . . . B 9
H303 H 0.6043 0.2105 0.0641 0.056 Uiso 1 1 calc R . . B 9
C361 C -0.3318(3) 0.19454(18) 0.42869(14) 0.0488(11) Uani 1 1 d . . . D 7
H361 H -0.3735 0.1739 0.4400 0.059 Uiso 1 1 calc R . . D 7
C426 C 0.6933(3) 0.55170(16) 0.29574(14) 0.0455(10) Uani 1 1 d . . . C 11
H426 H 0.6859 0.5281 0.2687 0.055 Uiso 1 1 calc R . . C 11
C398 C 1.1135(3) 0.71812(18) 0.06095(13) 0.0465(11) Uani 1 1 d . . . C 11
H398 H 1.1395 0.7104 0.0346 0.056 Uiso 1 1 calc R . . C 11
C290 C 0.7868(3) 0.37781(15) 0.31865(15) 0.0453(11) Uani 1 1 d . . . B 9
H290 H 0.7338 0.3932 0.3200 0.054 Uiso 1 1 calc R . . B 9
C399 C 1.0621(3) 0.75484(16) 0.07475(14) 0.0470(11) Uani 1 1 d . . . C 11
H399 H 1.0483 0.7764 0.0596 0.056 Uiso 1 1 calc R . . C 11
C280 C 1.1604(3) 0.34761(15) 0.26553(13) 0.0413(10) Uani 1 1 d . . . B 9
C583 C 0.4652(13) -0.1675(5) 0.3796(5) 0.029(3) Uani 0.5 1 d . U P A 5
H583 H 0.4736 -0.1861 0.3519 0.034 Uiso 0.5 1 calc R . P A 5
C561 C 0.2526(8) -0.0941(3) 0.2079(3) 0.025(2) Uani 0.5 1 d D U P A 5
C406 C 0.8257(3) 0.67394(16) 0.04700(13) 0.0459(11) Uani 1 1 d . . . C 11
H406 H 0.8292 0.6638 0.0170 0.055 Uiso 1 1 calc R . . C 11
C335 C 0.1740(4) 0.10571(15) 0.12017(13) 0.0474(11) Uani 1 1 d . . . D 7
H335 H 0.1754 0.0991 0.0900 0.057 Uiso 1 1 calc R . . D 7
C322 C 0.5222(3) 0.30722(17) 0.32040(15) 0.0478(11) Uani 1 1 d . . . D 7
H322 H 0.5729 0.3270 0.3125 0.057 Uiso 1 1 calc R . . D 7
C431 C 0.9224(4) 0.56410(16) 0.40762(14) 0.0480(11) Uani 1 1 d . . . C 11
H431 H 0.9225 0.5624 0.4363 0.058 Uiso 1 1 calc R . . C 11
C312 C 1.1035(3) 0.15885(18) -0.01781(14) 0.0503(12) Uani 1 1 d . . . B 9
H312 H 1.1008 0.1302 -0.0400 0.060 Uiso 1 1 calc R . . B 9
C540 C 0.2250(8) -0.1411(5) 0.2552(5) 0.019(3) Uani 0.5 1 d D U P A 5
C142 C 1.246(3) 0.5401(9) 0.1658(6) 0.036(4) Uani 0.5 1 d D U P F 1
C375 C 0.2165(3) 0.37492(16) 0.51623(14) 0.0487(11) Uani 1 1 d . . . D 7
H375 H 0.2447 0.4050 0.5361 0.058 Uiso 1 1 calc R . . D 7
C438 C 1.2023(4) 0.57796(17) 0.39480(14) 0.0487(11) Uani 1 1 d . . . C 11
H438 H 1.2161 0.5518 0.4036 0.058 Uiso 1 1 calc R . . C 11
C279 C 1.2730(4) 0.45904(15) 0.31677(15) 0.0486(11) Uani 1 1 d . . . B 9
H279 H 1.2178 0.4668 0.3043 0.058 Uiso 1 1 calc R . . B 9
C350 C -0.2303(4) 0.06101(16) 0.21373(13) 0.0482(11) Uani 1 1 d . . . D 7
H350 H -0.1813 0.0454 0.2206 0.058 Uiso 1 1 calc R . . D 7
C537 C 0.0787(6) -0.1747(3) 0.2664(4) 0.020(2) Uani 0.5 1 d D U P A 5
C591 C 0.2530(11) -0.2080(5) 0.4568(5) 0.045(4) Uani 0.5 1 d . U P A 5
H591 H 0.2762 -0.2281 0.4714 0.054 Uiso 0.5 1 calc R . P A 5
C362 C -0.3360(3) 0.24185(18) 0.43135(14) 0.0486(12) Uani 1 1 d . . . D 7
H362 H -0.3812 0.2588 0.4446 0.058 Uiso 1 1 calc R . . D 7
C592 C 0.2576(13) -0.2079(6) 0.4260(5) 0.027(3) Uani 0.5 1 d . U P A 5
H592 H 0.2927 -0.2278 0.4083 0.032 Uiso 0.5 1 calc R . P A 5
C318 C 0.2454(3) 0.21560(16) 0.27058(14) 0.0410(10) Uani 1 1 d . . . D 7
C381 C 0.4363(4) 0.33071(17) 0.46455(14) 0.0526(12) Uani 1 1 d . . . D 7
H381 H 0.4777 0.3311 0.4891 0.063 Uiso 1 1 calc R . . D 7
C370 C 0.0469(3) 0.27262(14) 0.38993(13) 0.0381(9) Uani 1 1 d . . . D 7
C524 C 0.0240(6) -0.1967(4) 0.3385(3) 0.0144(19) Uani 0.5 1 d D U P A 5
C547 C -0.1734(14) -0.0903(9) 0.1422(9) 0.036(4) Uani 0.5 1 d . U P A 5
H547 H -0.2091 -0.0685 0.1357 0.043 Uiso 0.5 1 calc R . P A 5
C553 C -0.3197(14) -0.2166(7) 0.2099(6) 0.024(3) Uani 0.5 1 d . U P A 5
H553 H -0.3730 -0.2426 0.2033 0.029 Uiso 0.5 1 calc R . P A 5
C270 C 1.4954(3) 0.37740(19) 0.24293(14) 0.0489(11) Uani 1 1 d . . . B 9
H270 H 1.5055 0.3464 0.2410 0.059 Uiso 1 1 calc R . . B 9
C181 C 1.1888(14) 0.4356(5) 0.1990(9) 0.032(4) Uani 0.5 1 d D U P F 1
C380 C 0.4501(4) 0.36352(17) 0.44021(15) 0.0539(12) Uani 1 1 d . . . D 7
H380 H 0.5024 0.3898 0.4454 0.065 Uiso 1 1 calc R . . D 7
C445 C 1.4446(3) 0.6798(2) 0.35530(15) 0.0608(15) Uani 1 1 d . . . C 11
H445 H 1.5047 0.6949 0.3728 0.073 Uiso 1 1 calc R . . C 11
C285 C 1.1381(4) 0.43433(16) 0.39683(14) 0.0566(14) Uani 1 1 d . . . B 9
H285 H 1.1684 0.4438 0.4258 0.068 Uiso 1 1 calc R . . B 9
C576 C 0.5119(14) -0.0577(7) 0.3744(6) 0.039(4) Uani 0.5 1 d . U P A 5
H576 H 0.4676 -0.0411 0.3890 0.046 Uiso 0.5 1 calc R . P A 5
C159 C 1.1572(12) 0.4780(4) 0.0521(7) 0.034(4) Uani 0.5 1 d D U P F 1
C263 C 1.3682(3) 0.2250(2) 0.02715(15) 0.0539(13) Uani 1 1 d . . . B 9
H263 H 1.3917 0.2009 0.0078 0.065 Uiso 1 1 calc R . . B 9
C277 C 1.4106(3) 0.46393(17) 0.35720(15) 0.0514(11) Uani 1 1 d . . . B 9
H277 H 1.4666 0.4763 0.3780 0.062 Uiso 1 1 calc R . . B 9
C574 C 0.3961(9) -0.1111(4) 0.3086(4) 0.020(2) Uani 0.5 1 d D U P A 5
C559 C 0.0753(15) -0.0840(5) 0.0956(5) 0.043(4) Uani 0.5 1 d . U P A 5
H559 H 0.0524 -0.0941 0.0656 0.051 Uiso 0.5 1 calc R . P A 5
C393 C 1.3757(3) 0.72499(16) 0.14223(14) 0.0476(11) Uani 1 1 d . . . C 11
H393 H 1.4296 0.7147 0.1304 0.057 Uiso 1 1 calc R . . C 11
C165 C 0.8893(15) 0.5515(8) 0.1760(5) 0.043(5) Uani 0.5 1 d D U P F 1
C355 C -0.4342(3) 0.14325(19) 0.32000(15) 0.0504(12) Uani 1 1 d . . . D 7
H355 H -0.4948 0.1507 0.3255 0.060 Uiso 1 1 calc R . . D 7
C304 C 0.6335(3) 0.17861(17) 0.11261(17) 0.0544(12) Uani 1 1 d . . . B 9
H304 H 0.5755 0.1567 0.1113 0.065 Uiso 1 1 calc R . . B 9
C411 C 0.5874(3) 0.6113(2) 0.10245(16) 0.0573(13) Uani 1 1 d . . . C 11
H411 H 0.5489 0.5941 0.0756 0.069 Uiso 1 1 calc R . . C 11
C451 C 1.4918(3) 0.7116(2) 0.25133(14) 0.0531(13) Uani 1 1 d . . . C 11
H451 H 1.5519 0.7023 0.2491 0.064 Uiso 1 1 calc R . . C 11
C412 C 0.5563(4) 0.6399(2) 0.13926(18) 0.0588(14) Uani 1 1 d . . . C 11
H412 H 0.4931 0.6454 0.1413 0.071 Uiso 1 1 calc R . . C 11
C450 C 1.4759(3) 0.75793(18) 0.25685(15) 0.0548(13) Uani 1 1 d . . . C 11
H450 H 1.5236 0.7854 0.2593 0.066 Uiso 1 1 calc R . . C 11
C134 C 0.7868(19) 0.4740(5) 0.1580(8) 0.044(5) Uani 0.5 1 d D U P F 1
C264 C 1.3788(3) 0.27294(19) 0.02735(14) 0.0510(12) Uani 1 1 d . . . B 9
H264 H 1.4107 0.2866 0.0079 0.061 Uiso 1 1 calc R . . B 9
C273 C 1.4241(4) 0.43964(16) 0.24462(15) 0.0493(11) Uani 1 1 d . . . B 9
H273 H 1.3760 0.4578 0.2443 0.059 Uiso 1 1 calc R . . B 9
C278 C 1.3413(4) 0.48934(16) 0.34818(16) 0.0584(13) Uani 1 1 d . . . B 9
H278 H 1.3423 0.5219 0.3617 0.070 Uiso 1 1 calc R . . B 9
C572 C 0.6064(10) -0.0266(5) 0.2600(5) 0.047(3) Uani 0.5 1 d . U P A 5
H572 H 0.6603 -0.0009 0.2705 0.057 Uiso 0.5 1 calc R . P A 5
C571 C 0.5944(13) -0.0595(8) 0.2212(7) 0.045(5) Uani 0.5 1 d . U P A 5
H571 H 0.6373 -0.0615 0.2003 0.054 Uiso 0.5 1 calc R . P A 5
C444 C 1.4098(4) 0.6306(2) 0.33830(14) 0.0584(14) Uani 1 1 d . . . C 11
H444 H 1.4421 0.6066 0.3421 0.070 Uiso 1 1 calc R . . C 11
C367 C -0.1044(4) 0.30145(19) 0.51164(14) 0.0575(13) Uani 1 1 d . . . D 7
H367 H -0.1275 0.2977 0.5372 0.069 Uiso 1 1 calc R . . D 7
C131 C 0.7882(15) 0.3879(8) 0.0918(5) 0.041(4) Uani 0.5 1 d D U P F 1
C145 C 1.242(2) 0.4545(5) 0.1008(8) 0.039(5) Uani 0.5 1 d D U P F 1
C136 C 0.873(2) 0.4471(7) 0.2070(8) 0.066(8) Uani 0.5 1 d D U P F 1
C12 C 0.1353(7) 0.1605(4) 0.4704(4) 0.036(3) Uani 0.5 1 d D U P E 3
C549 C -0.0697(9) -0.1658(4) 0.2347(3) 0.021(2) Uani 0.5 1 d . U P A 5
C46 C 0.0313(10) -0.0553(5) 0.4092(4) 0.031(3) Uani 0.5 1 d D U P E 3
C528 C -0.0874(12) -0.2220(5) 0.4270(6) 0.032(4) Uani 0.5 1 d . U P A 5
H528 H -0.1309 -0.2193 0.4476 0.038 Uiso 0.5 1 calc R . P A 5
C368 C -0.0783(4) 0.34497(19) 0.50203(16) 0.0608(14) Uani 1 1 d . . . D 7
H368 H -0.0811 0.3755 0.5200 0.073 Uiso 1 1 calc R . . D 7
C425 C 0.6451(4) 0.54817(19) 0.32998(16) 0.0589(13) Uani 1 1 d . . . C 11
H425 H 0.5984 0.5217 0.3309 0.071 Uiso 1 1 calc R . . C 11
C586 C 0.3896(8) -0.1101(4) 0.4376(4) 0.047(3) Uani 0.5 1 d . U P A 5
H586 H 0.3437 -0.0919 0.4481 0.057 Uiso 0.5 1 calc R . P A 5
C527 C -0.0299(11) -0.2561(7) 0.4188(5) 0.028(3) Uani 0.5 1 d . U P A 5
H527 H -0.0253 -0.2793 0.4333 0.033 Uiso 0.5 1 calc R . P A 5
C560 C 0.0874(11) -0.1112(4) 0.1187(4) 0.036(3) Uani 0.5 1 d . U P A 5
H560 H 0.0728 -0.1450 0.1090 0.043 Uiso 0.5 1 calc R . P A 5
C538 C 0.1467(9) -0.1775(4) 0.2988(3) 0.022(2) Uani 0.5 1 d D U P A 5
C424 C 0.6781(4) 0.5914(2) 0.36377(15) 0.0587(14) Uani 1 1 d . . . C 11
H424 H 0.6570 0.5991 0.3912 0.070 Uiso 1 1 calc R . . C 11
C41 C 0.1514(10) 0.0070(5) 0.2806(8) 0.047(4) Uani 0.5 1 d D U P E 3
C126 C 0.9959(8) 0.4855(4) 0.0187(5) 0.045(3) Uani 0.5 1 d D U P F 1
C565 C 0.3887(9) -0.0188(5) 0.1527(4) 0.049(3) Uani 0.5 1 d D U P A 5
H565 H 0.4280 0.0088 0.1495 0.059 Uiso 0.5 1 calc R . P A 5
C348 C -0.3665(4) 0.0754(2) 0.18608(17) 0.0694(16) Uani 1 1 d . . . D 7
H348 H -0.4277 0.0705 0.1697 0.083 Uiso 1 1 calc R . . D 7
C585 C 0.470(2) -0.1125(9) 0.4612(6) 0.080(7) Uani 0.5 1 d . U P A 5
H585 H 0.4947 -0.0965 0.4906 0.096 Uiso 0.5 1 calc R . P A 5
C584 C 0.5182(10) -0.1563(4) 0.4198(4) 0.031(3) Uani 0.5 1 d . U P A 5
H584 H 0.5723 -0.1692 0.4258 0.038 Uiso 0.5 1 calc R . P A 5
C541 C 0.1268(8) -0.1527(3) 0.2392(2) 0.0169(19) Uani 0.5 1 d D U P A 5
C19 C 0.2236(10) 0.0936(6) 0.3087(6) 0.047(5) Uani 0.5 1 d D U P E 3
C133 C 0.7764(19) 0.4716(5) 0.1135(7) 0.053(5) Uani 0.5 1 d D U P F 1
C150 C 1.0385(9) 0.3723(5) 0.1766(4) 0.030(3) Uani 0.5 1 d D U P F 1
C17 C 0.2193(11) 0.1637(8) 0.3704(3) 0.044(4) Uani 0.5 1 d D U P E 3
C128 C 0.8825(9) 0.4129(4) 0.0258(4) 0.044(4) Uani 0.5 1 d D U P F 1
C43 C 0.1103(7) -0.0548(3) 0.3089(3) 0.037(2) Uani 0.5 1 d D U P E 3
C144 C 1.2646(12) 0.4581(5) 0.1427(6) 0.044(4) Uani 0.5 1 d . U P F 1
C573 C 0.5361(11) -0.0342(7) 0.2812(6) 0.053(5) Uani 0.5 1 d . U P A 5
H573 H 0.5326 -0.0153 0.3095 0.063 Uiso 0.5 1 calc R . P A 5
C147 C 1.1475(12) 0.3759(7) 0.0823(5) 0.042(4) Uani 0.5 1 d D U P F 1
C349 C -0.3132(5) 0.0402(2) 0.18698(15) 0.077(2) Uani 1 1 d . . . D 7
H349 H -0.3323 0.0074 0.1714 0.093 Uiso 1 1 calc R . . D 7
C543 C -0.0205(6) -0.1435(3) 0.2077(3) 0.0188(17) Uani 0.5 1 d . U P A 5
C31 C 0.1708(10) -0.0102(5) 0.4623(5) 0.043(4) Uani 0.5 1 d D U P E 3
C25 C 0.2924(15) 0.1614(8) 0.4359(5) 0.051(5) Uani 0.5 1 d D U P E 3
C179 C 1.0389(9) 0.4452(4) 0.2294(5) 0.044(4) Uani 0.5 1 d D U P F 1
C34 C 0.2503(14) -0.0393(8) 0.3604(5) 0.048(4) Uani 0.5 1 d D U P E 3
C272 C 1.5198(4) 0.4558(2) 0.24900(19) 0.0728(17) Uani 1 1 d . . . B 9
H272 H 1.5512 0.4875 0.2519 0.087 Uiso 1 1 calc R . . B 9
C271 C 1.5649(4) 0.4178(2) 0.24856(19) 0.0735(18) Uani 1 1 d . . . B 9
H271 H 1.6323 0.4195 0.2516 0.088 Uiso 1 1 calc R . . B 9
C112 C -0.0785(13) -0.0261(8) 0.3177(6) 0.048(5) Uani 0.5 1 d D U P E 3
C587 C 0.2145(6) -0.1712(3) 0.3694(3) 0.0200(16) Uani 0.5 1 d D U P A 5
C10 C 0.0916(9) 0.0986(5) 0.4967(6) 0.039(3) Uani 0.5 1 d D U P E 3
C14 C 0.0018(12) 0.1479(6) 0.4178(5) 0.048(4) Uani 0.5 1 d D U P E 3
C44 C 0.0416(11) -0.0694(7) 0.3368(5) 0.050(4) Uani 0.5 1 d . U P E 3
C15 C 0.0541(10) 0.1605(7) 0.3903(5) 0.067(5) Uani 0.5 1 d D U P E 3
C539 C 0.2376(7) -0.1547(3) 0.2922(3) 0.0197(18) Uani 0.5 1 d D U P A 5
C579 C 0.5775(10) -0.1062(5) 0.3233(4) 0.044(3) Uani 0.5 1 d . U P A 5
H579 H 0.5850 -0.1286 0.2974 0.052 Uiso 0.5 1 calc R . P A 5
C48 C -0.0963(13) -0.0076(5) 0.4075(5) 0.045(3) Uani 0.5 1 d D U P E 3
C29 C 0.2755(11) 0.0698(4) 0.4869(5) 0.052(4) Uani 0.5 1 d D U P E 3
C168 C 1.1328(11) 0.5862(4) 0.1578(4) 0.057(4) Uani 0.5 1 d D U P F 1
C51 C -0.0668(8) 0.0700(4) 0.4517(4) 0.050(3) Uani 0.5 1 d D U P E 3
C146 C 1.1873(9) 0.4132(5) 0.0683(4) 0.044(3) Uani 0.5 1 d D U P F 1
C162 C 0.9982(10) 0.5534(4) 0.0810(5) 0.044(3) Uani 0.5 1 d D U P F 1
C24 C 0.3213(13) 0.1311(6) 0.4590(6) 0.047(4) Uani 0.5 1 d D U P E 3
C132 C 0.7764(10) 0.4287(5) 0.0806(4) 0.045(3) Uani 0.5 1 d D U P F 1
C148 C 1.1576(9) 0.3771(5) 0.1265(4) 0.043(3) Uani 0.5 1 d D U P F 1
C21 C 0.3450(12) 0.1135(5) 0.3718(5) 0.058(4) Uani 0.5 1 d D U P E 3
C530 C -0.0453(6) -0.1941(2) 0.3061(2) 0.0169(13) Uani 0.5 1 d D U P A 5
C581 C 0.3041(5) -0.1503(3) 0.3621(3) 0.0225(16) Uani 0.5 1 d D U P A 5
C140 C 1.1386(10) 0.5563(5) 0.2207(5) 0.055(4) Uani 0.5 1 d D U P F 1
C30 C 0.1905(8) 0.0378(4) 0.4891(4) 0.044(3) Uani 0.5 1 d D U P E 3
C580 C 0.3192(6) -0.1394(3) 0.3223(3) 0.0231(16) Uani 0.5 1 d D U P A 5
C11 C 0.1752(7) 0.1313(4) 0.4940(3) 0.041(2) Uani 0.5 1 d D U P E 3
C116 C 0.0814(9) 0.1158(5) 0.3150(5) 0.065(4) Uani 0.5 1 d D U P E 3
C157 C 1.0389(7) 0.4062(4) 0.0198(4) 0.040(3) Uani 0.5 1 d D U P F 1
C151 C 0.9411(10) 0.3778(4) 0.1801(4) 0.042(3) Uani 0.5 1 d D U P F 1
C138 C 0.9927(10) 0.5217(6) 0.2353(4) 0.052(4) Uani 0.5 1 d D U P F 1
C523 C 0.1278(6) -0.1835(2) 0.3381(2) 0.0172(13) Uani 0.5 1 d D U P A 5
C143 C 1.2633(9) 0.4985(5) 0.1769(4) 0.051(3) Uani 0.5 1 d D U P F 1
C13 C 0.0403(7) 0.1461(3) 0.4581(3) 0.051(2) Uani 0.5 1 d D U P E 3
C129 C 0.8965(8) 0.3727(4) 0.0384(4) 0.045(3) Uani 0.5 1 d D U P F 1
C33 C 0.1929(7) -0.0547(3) 0.3890(3) 0.038(2) Uani 0.5 1 d D U P E 3
C166 C 0.9880(11) 0.5756(4) 0.1934(4) 0.053(3) Uani 0.5 1 d D U P F 1
C141 C 1.1863(12) 0.5697(5) 0.1883(4) 0.060(5) Uani 0.5 1 d D U P F 1
C26 C 0.2021(8) 0.1745(3) 0.4418(3) 0.046(3) Uani 0.5 1 d D U P E 3
C23 C 0.3658(9) 0.0933(4) 0.4381(5) 0.055(3) Uani 0.5 1 d D U P E 3
C164 C 0.8789(12) 0.5517(4) 0.1321(5) 0.055(4) Uani 0.5 1 d D U P F 1
C50 C -0.1075(9) 0.0693(4) 0.4105(5) 0.053(3) Uani 0.5 1 d D U P E 3
C577 C 0.6066(10) -0.0490(5) 0.3871(5) 0.067(4) Uani 0.5 1 d . U P A 5
H577 H 0.6407 -0.0268 0.4131 0.080 Uiso 0.5 1 calc R . P A 5
C555 C 0.1527(7) -0.1039(3) 0.1939(3) 0.0263(17) Uani 0.5 1 d D U P A 5
C169 C 1.1645(8) 0.5665(4) 0.1169(5) 0.050(3) Uani 0.5 1 d D U P F 1
C152 C 0.8745(8) 0.3623(4) 0.1440(5) 0.043(3) Uani 0.5 1 d D U P F 1
C536 C -0.0188(4) -0.1806(2) 0.26862(19) 0.0148(12) Uani 0.5 1 d D U P A 5
C567 C 0.2930(6) -0.1100(2) 0.2428(2) 0.0209(14) Uani 0.5 1 d D U P A 5
C184 C 1.1549(10) 0.5152(5) 0.2327(4) 0.050(4) Uani 0.5 1 d D U P F 1
C154 C 0.9965(9) 0.3398(4) 0.0980(5) 0.044(3) Uani 0.5 1 d D U P F 1
C167 C 1.0359(11) 0.5884(4) 0.1595(4) 0.048(3) Uani 0.5 1 d D U P F 1
C563 C 0.2979(8) -0.0946(4) 0.1361(3) 0.044(2) Uani 0.5 1 d D U P A 5
H563 H 0.2643 -0.1261 0.1214 0.053 Uiso 0.5 1 calc R . P A 5
C568 C 0.3856(5) -0.0976(3) 0.2703(3) 0.0243(15) Uani 0.5 1 d D U P A 5
C39 C 0.3095(9) 0.0351(5) 0.3259(4) 0.058(3) Uani 0.5 1 d D U P E 3
C139 C 1.0417(10) 0.5613(5) 0.2235(4) 0.053(3) Uani 0.5 1 d D U P F 1
C130 C 0.8539(9) 0.3596(4) 0.0705(5) 0.046(3) Uani 0.5 1 d D U P F 1
C49 C -0.1257(7) 0.0214(5) 0.3826(4) 0.052(3) Uani 0.5 1 d D U P E 3
C111 C -0.1172(9) 0.0139(5) 0.3407(5) 0.059(3) Uani 0.5 1 d D U P E 3
C542 C 0.0840(5) -0.1336(2) 0.2107(2) 0.0211(13) Uani 0.5 1 d D U P A 5
C36 C 0.3154(8) 0.0080(4) 0.4283(4) 0.054(3) Uani 0.5 1 d D U P E 3
C109 C -0.0642(12) 0.0968(6) 0.3487(6) 0.062(4) Uani 0.5 1 d . U P E 3
C114 C -0.0232(11) 0.0361(5) 0.2911(4) 0.059(3) Uani 0.5 1 d D U P E 3
C161 C 1.0981(10) 0.5500(3) 0.0776(3) 0.035(2) Uani 0.5 1 d D U P F 1
C135 C 0.8021(8) 0.4308(5) 0.1680(4) 0.050(3) Uani 0.5 1 d D U P F 1
C163 C 0.9673(8) 0.5730(3) 0.1206(4) 0.047(3) Uani 0.5 1 d D U P F 1
C149 C 1.0676(8) 0.3542(3) 0.1362(4) 0.043(2) Uani 0.5 1 d D U P F 1
C20 C 0.3066(9) 0.0839(5) 0.3295(4) 0.064(4) Uani 0.5 1 d D U P E 3
C38 C 0.3563(10) 0.0358(4) 0.3665(5) 0.061(3) Uani 0.5 1 d D U P E 3
C578 C 0.6468(8) -0.0787(5) 0.3550(5) 0.049(3) Uani 0.5 1 d . U P A 5
H578 H 0.7132 -0.0793 0.3558 0.059 Uiso 0.5 1 calc R . P A 5
C156 C 0.9959(8) 0.3687(4) 0.0360(3) 0.038(2) Uani 0.5 1 d D U P F 1
C153 C 0.9055(8) 0.3433(3) 0.1026(4) 0.039(2) Uani 0.5 1 d D U P F 1
C45 C 0.0922(7) -0.0699(3) 0.3785(3) 0.040(2) Uani 0.5 1 d D U P E 3
C22 C 0.3769(8) 0.0839(4) 0.3945(4) 0.056(3) Uani 0.5 1 d D U P E 3
C16 C 0.1556(8) 0.1755(3) 0.4009(3) 0.049(2) Uani 0.5 1 d D U P E 3
C113 C -0.0153(10) -0.0126(4) 0.2887(3) 0.056(3) Uani 0.5 1 d D U P E 3
C155 C 1.0473(8) 0.3528(4) 0.0645(4) 0.045(2) Uani 0.5 1 d D U P F 1
C52 C 0.0080(6) 0.1077(3) 0.4751(3) 0.0426(19) Uani 0.5 1 d D U P E 3
C42 C 0.0722(9) -0.0269(4) 0.2835(3) 0.050(2) Uani 0.5 1 d D U P E 3
C177 C 0.8041(7) 0.3904(4) 0.1374(4) 0.050(3) Uani 0.5 1 d D U P F 1
C172 C 0.8481(9) 0.5152(5) 0.1887(3) 0.047(3) Uani 0.5 1 d D U P F 1
C110 C -0.0859(9) 0.0531(5) 0.3229(4) 0.062(3) Uani 0.5 1 d D U P E 3
C182 C 1.2160(7) 0.4165(4) 0.1559(4) 0.046(2) Uani 0.5 1 d . U P F 1
C47 C -0.0569(7) -0.0458(3) 0.3879(4) 0.047(2) Uani 0.5 1 d . U P E 3
C127 C 0.9659(8) 0.4317(3) 0.0074(3) 0.039(2) Uani 0.5 1 d D U P F 1
C158 C 1.1341(6) 0.4283(3) 0.0373(2) 0.040(2) Uani 0.5 1 d D U P F 1
C175 C 0.9376(6) 0.5137(3) 0.0489(3) 0.044(2) Uani 0.5 1 d D U P F 1
C183 C 1.2149(6) 0.4868(3) 0.2110(2) 0.042(2) Uani 0.5 1 d D U P F 1
C173 C 0.8233(7) 0.5115(4) 0.1007(3) 0.046(2) Uani 0.5 1 d D U P F 1
C180 C 1.0978(7) 0.4142(3) 0.2082(3) 0.044(2) Uani 0.5 1 d D U P F 1
C119 C -0.0444(10) -0.0544(5) 0.3407(5) 0.051(3) Uani 0.5 1 d . U P E 3
C137 C 0.9022(8) 0.4992(4) 0.2200(3) 0.049(2) Uani 0.5 1 d D U P F 1
C28 C 0.2653(7) 0.1173(3) 0.4896(3) 0.050(2) Uani 0.5 1 d D U P E 3
C32 C 0.2323(8) -0.0253(3) 0.4310(3) 0.047(2) Uani 0.5 1 d D U P E 3
C108 C -0.0747(7) 0.1082(4) 0.3945(5) 0.065(3) Uani 0.5 1 d D U P E 3
C176 C 0.8227(6) 0.4406(3) 0.0465(3) 0.045(2) Uani 0.5 1 d D U P F 1
C35 C 0.3275(8) 0.0000(5) 0.3831(5) 0.072(4) Uani 0.5 1 d D U P E 3
C37 C 0.3342(7) 0.0547(4) 0.4548(3) 0.053(2) Uani 0.5 1 d D U P E 3
C115 C 0.0587(10) 0.0675(6) 0.2878(4) 0.061(4) Uani 0.5 1 d D U P E 3
C9 C 0.1018(7) 0.0527(3) 0.4971(3) 0.053(2) Uani 0.5 1 d D U P E 3
C120 C 0.0687(7) -0.0273(3) 0.4512(3) 0.048(2) Uani 0.5 1 d D U P E 3
C160 C 1.0951(6) 0.5070(3) 0.0446(3) 0.042(2) Uani 0.5 1 d D U P F 1
C117 C 0.0209(10) 0.1326(4) 0.3462(4) 0.059(3) Uani 0.5 1 d D U P E 3
C564 C 0.3440(7) -0.0612(4) 0.1185(3) 0.058(2) Uani 0.5 1 d D U P A 5
H564 H 0.3460 -0.0655 0.0887 0.069 Uiso 0.5 1 calc R . P A 5
C121 C 0.2072(8) -0.0400(3) 0.3206(3) 0.049(2) Uani 0.5 1 d D U P E 3
C18 C 0.1814(8) 0.1332(3) 0.3285(3) 0.056(3) Uani 0.5 1 d D U P E 3
C53 C -0.0732(8) 0.0208(5) 0.4534(4) 0.057(3) Uani 0.5 1 d D U P E 3
C185 C 1.0644(12) 0.4952(4) 0.2429(3) 0.047(3) Uani 0.5 1 d D U P F 1
C566 C 0.3646(7) -0.0254(3) 0.1900(3) 0.044(2) Uani 0.5 1 d D U P A 5
H566 H 0.3806 -0.0028 0.2178 0.053 Uiso 0.5 1 calc R . P A 5
C40 C 0.2354(7) -0.0025(3) 0.3020(3) 0.050(2) Uani 0.5 1 d D U P E 3
C118 C 0.1500(8) 0.0545(4) 0.2828(3) 0.060(3) Uani 0.5 1 d D U P E 3
C27 C 0.3011(7) 0.1524(3) 0.3912(3) 0.056(3) Uani 0.5 1 d D U P E 3
C178 C 0.9403(8) 0.4204(3) 0.2136(3) 0.051(2) Uani 0.5 1 d D U P F 1
C170 C 1.2350(7) 0.5391(4) 0.1213(3) 0.048(2) Uani 0.5 1 d D U P F 1
C171 C 1.2336(7) 0.4962(3) 0.0884(3) 0.048(2) Uani 0.5 1 d D U P F 1
C474 C 0.5161(11) -0.1405(5) 0.4325(5) 0.045(3) Uani 0.5 1 d . U P G 6
H474 H 0.5773 -0.1448 0.4426 0.054 Uiso 0.5 1 calc R . P G 6
N457 N 0.1922(9) -0.1844(4) 0.4032(4) 0.021(3) Uani 0.5 1 d . U P G 6
C458 C 0.2470(15) -0.2125(7) 0.4128(5) 0.033(4) Uani 0.5 1 d . U P G 6
H458 H 0.2795 -0.2332 0.3943 0.039 Uiso 0.5 1 calc R . P G 6
C461 C 0.1608(14) -0.1539(7) 0.4416(7) 0.017(4) Uani 0.5 1 d . U P G 6
H461 H 0.1316 -0.1275 0.4423 0.021 Uiso 0.5 1 calc R . P G 6
C456 C 0.1640(8) -0.1797(3) 0.3618(3) 0.0236(17) Uani 0.5 1 d . U P G 6
C459 C 0.2443(13) -0.2021(6) 0.4666(5) 0.036(4) Uani 0.5 1 d . U P G 6
H459 H 0.2791 -0.2149 0.4852 0.044 Uiso 0.5 1 calc R . P G 6
C460 C 0.1827(14) -0.1717(9) 0.4783(7) 0.028(4) Uani 0.5 1 d . U P G 6
H460 H 0.1587 -0.1637 0.5052 0.034 Uiso 0.5 1 calc R . P G 6
C455 C 0.0617(8) -0.1908(4) 0.3467(4) 0.027(3) Uani 0.5 1 d . U P G 6
C462 C 0.2318(6) -0.1655(3) 0.3361(2) 0.0291(16) Uani 0.5 1 d . . P G 6
N513 N -0.0103(11) -0.2074(6) 0.3749(6) 0.014(3) Uani 0.5 1 d . U P G 6
C454 C 0.0214(7) -0.1882(3) 0.3061(2) 0.0319(17) Uani 0.5 1 d . . P G 6
C463 C 0.1901(13) -0.1679(4) 0.2963(3) 0.030(3) Uani 0.5 1 d . . P G 6
C470 C 0.3317(7) -0.1438(3) 0.3451(4) 0.030(2) Uani 0.5 1 d . U P G 6
C514 C -0.0001(12) -0.2476(8) 0.3875(7) 0.033(5) Uani 0.5 1 d . U P G 6
H514 H 0.0415 -0.2688 0.3781 0.040 Uiso 0.5 1 calc R . P G 6
C517 C -0.066(2) -0.1848(8) 0.3948(7) 0.032(4) Uani 0.5 1 d . U P G 6
H517 H -0.0812 -0.1559 0.3920 0.039 Uiso 0.5 1 calc R . P G 6
C464 C 0.0923(9) -0.1788(3) 0.2801(4) 0.025(2) Uani 0.5 1 d . U P G 6
C453 C -0.0735(6) -0.1874(3) 0.2860(3) 0.0305(17) Uani 0.5 1 d . U P G 6
C467 C 0.2394(9) -0.1486(5) 0.2665(6) 0.025(3) Uani 0.5 1 d . . P G 6
N471 N 0.3896(13) -0.1447(5) 0.3814(4) 0.030(3) Uani 0.5 1 d . U P G 6
C469 C 0.3808(13) -0.1231(5) 0.3166(5) 0.034(4) Uani 0.5 1 d . U P G 6
C515 C -0.0608(12) -0.2494(8) 0.4150(7) 0.046(5) Uani 0.5 1 d . U P G 6
H515 H -0.0747 -0.2736 0.4286 0.055 Uiso 0.5 1 calc R . P G 6
C516 C -0.1018(13) -0.2093(6) 0.4209(5) 0.037(4) Uani 0.5 1 d . U P G 6
H516 H -0.1467 -0.2009 0.4401 0.044 Uiso 0.5 1 calc R . P G 6
C465 C 0.0787(6) -0.1641(3) 0.2435(3) 0.0231(15) Uani 0.5 1 d . . P G 6
N518 N -0.1439(15) -0.2077(6) 0.3124(5) 0.022(3) Uani 0.5 1 d . U P G 6
C487 C -0.0856(11) -0.1727(4) 0.2483(3) 0.030(3) Uani 0.5 1 d . U P G 6
C466 C 0.1689(10) -0.1452(3) 0.2353(3) 0.0254(18) Uani 0.5 1 d . U P G 6
C468 C 0.3320(7) -0.1219(3) 0.2757(3) 0.039(2) Uani 0.5 1 d . . P G 6
C472 C 0.3925(7) -0.1195(4) 0.4241(4) 0.030(2) Uani 0.5 1 d . U P G 6
H472 H 0.3453 -0.1022 0.4348 0.036 Uiso 0.5 1 calc R . P G 6
C475 C 0.4682(15) -0.1573(6) 0.3921(5) 0.040(4) Uani 0.5 1 d . U P G 6
H475 H 0.4928 -0.1790 0.3709 0.048 Uiso 0.5 1 calc R . P G 6
N476 N 0.4803(13) -0.1015(6) 0.3240(4) 0.027(3) Uani 0.5 1 d . U P G 6
C486 C -0.0096(7) -0.1571(3) 0.2267(3) 0.0310(18) Uani 0.5 1 d . . P G 6
C519 C -0.2240(15) -0.1789(8) 0.3168(8) 0.033(5) Uani 0.5 1 d . U P G 6
H519 H -0.2191 -0.1492 0.3110 0.040 Uiso 0.5 1 calc R . P G 6
C522 C -0.1842(11) -0.2499(5) 0.3150(4) 0.025(4) Uani 0.5 1 d . U P G 6
H522 H -0.1536 -0.2762 0.3117 0.030 Uiso 0.5 1 calc R . P G 6
N488 N -0.1691(8) -0.1727(4) 0.2306(3) 0.020(3) Uani 0.5 1 d . U P G 6
C483 C 0.1819(8) -0.1164(3) 0.2075(3) 0.0325(19) Uani 0.5 1 d . . P G 6
C481 C 0.3540(8) -0.0971(3) 0.2444(3) 0.0322(18) Uani 0.5 1 d . U P G 6
C473 C 0.4723(15) -0.1224(5) 0.4493(4) 0.031(3) Uani 0.5 1 d . U P G 6
H473 H 0.4845 -0.1086 0.4797 0.037 Uiso 0.5 1 calc R . P G 6
C477 C 0.5539(9) -0.1155(4) 0.3045(4) 0.036(2) Uani 0.5 1 d . U P G 6
H477 H 0.5471 -0.1404 0.2784 0.043 Uiso 0.5 1 calc R . P G 6
C480 C 0.5204(15) -0.0676(7) 0.3641(6) 0.035(4) Uani 0.5 1 d . U P G 6
H480 H 0.4847 -0.0534 0.3856 0.042 Uiso 0.5 1 calc R . P G 6
C485 C 0.0017(7) -0.1315(3) 0.1954(3) 0.023(2) Uani 0.5 1 d . U P G 6
C520 C -0.289(2) -0.1970(8) 0.3276(9) 0.025(4) Uani 0.5 1 d . U P G 6
H520 H -0.3411 -0.1834 0.3375 0.030 Uiso 0.5 1 calc R . P G 6
C521 C -0.276(2) -0.2501(9) 0.3232(8) 0.051(7) Uani 0.5 1 d . U P G 6
H521 H -0.3221 -0.2759 0.3258 0.061 Uiso 0.5 1 calc R . P G 6
C489 C -0.2487(14) -0.2202(10) 0.2151(9) 0.031(5) Uani 0.5 1 d . U P G 6
H489 H -0.2374 -0.2506 0.2150 0.037 Uiso 0.5 1 calc R . P G 6
C492 C -0.2175(9) -0.1389(5) 0.2300(5) 0.032(4) Uani 0.5 1 d . U P G 6
H492 H -0.1905 -0.1058 0.2375 0.038 Uiso 0.5 1 calc R . P G 6
C484 C 0.0947(8) -0.1121(3) 0.1863(3) 0.0306(18) Uani 0.5 1 d . U P G 6
C482 C 0.2839(9) -0.0937(5) 0.2132(4) 0.037(3) Uani 0.5 1 d . U P G 6
N508 N 0.4511(11) -0.0771(5) 0.2427(3) 0.028(3) Uani 0.5 1 d . U P G 6
C478 C 0.6406(8) -0.0888(4) 0.3275(4) 0.047(2) Uani 0.5 1 d . U P G 6
H478 H 0.7026 -0.0900 0.3192 0.056 Uiso 0.5 1 calc R . P G 6
C479 C 0.6184(9) -0.0585(5) 0.3671(5) 0.047(3) Uani 0.5 1 d . U P G 6
H479 H 0.6630 -0.0368 0.3903 0.056 Uiso 0.5 1 calc R . P G 6
N493 N -0.079(2) -0.1217(7) 0.1756(10) 0.020(4) Uani 0.5 1 d . U P G 6
C490 C -0.3358(18) -0.2120(9) 0.2018(7) 0.044(5) Uani 0.5 1 d . U P G 6
H490 H -0.3931 -0.2341 0.1873 0.053 Uiso 0.5 1 calc R . P G 6
C491 C -0.317(2) -0.1604(9) 0.2160(10) 0.040(6) Uani 0.5 1 d . U P G 6
H491 H -0.3660 -0.1426 0.2160 0.048 Uiso 0.5 1 calc R . P G 6
N498 N 0.0945(7) -0.0883(5) 0.1570(4) 0.030(3) Uani 0.5 1 d D U P G 6
C499 C 0.0600(9) -0.1090(4) 0.1124(4) 0.040(4) Uani 0.5 1 d DG U P G 6
H499 H 0.0304 -0.1414 0.0987 0.048 Uiso 0.5 1 calc R . P G 6
C500 C 0.0774(12) -0.0728(5) 0.0919(4) 0.033(3) Uani 0.5 1 d DG U P G 6
H500 H 0.0615 -0.0767 0.0621 0.039 Uiso 0.5 1 calc R . P G 6
C501 C 0.1227(13) -0.0297(4) 0.1238(5) 0.031(4) Uani 0.5 1 d DG U P G 6
H501 H 0.1425 0.0003 0.1191 0.037 Uiso 0.5 1 calc R . P G 6
C502 C 0.1333(12) -0.0393(5) 0.1640(4) 0.043(8) Uani 0.5 1 d DG U P G 6
H502 H 0.1614 -0.0169 0.1910 0.051 Uiso 0.5 1 calc R . P G 6
N503 N 0.3148(11) -0.0609(4) 0.1930(4) 0.033(3) Uani 0.5 1 d D U P G 6
C509 C 0.5070(9) -0.0352(5) 0.2704(4) 0.031(3) Uani 0.5 1 d . U P G 6
H509 H 0.4931 -0.0174 0.2973 0.038 Uiso 0.5 1 calc R . P G 6
C512 C 0.4897(18) -0.0916(8) 0.2091(7) 0.026(3) Uani 0.5 1 d . U P G 6
H512 H 0.4632 -0.1194 0.1860 0.031 Uiso 0.5 1 calc R . P G 6
C494 C -0.0897(19) -0.0858(11) 0.1770(10) 0.035(5) Uani 0.5 1 d . U P G 6
H494 H -0.0568 -0.0583 0.1993 0.042 Uiso 0.5 1 calc R . P G 6
C497 C -0.1498(10) -0.1597(6) 0.1417(5) 0.027(3) Uani 0.5 1 d . U P G 6
H497 H -0.1591 -0.1933 0.1348 0.032 Uiso 0.5 1 calc R . P G 6
C504 C 0.3268(7) -0.0712(4) 0.1496(4) 0.046(2) Uani 0.5 1 d D U P G 6
H504 H 0.3026 -0.1009 0.1282 0.055 Uiso 0.5 1 calc R . P G 6
C507 C 0.3624(7) -0.0153(3) 0.2167(3) 0.043(2) Uani 0.5 1 d D U P G 6
H507 H 0.3667 -0.0004 0.2467 0.052 Uiso 0.5 1 calc R . P G 6
C510 C 0.5878(11) -0.0245(6) 0.2506(5) 0.041(4) Uani 0.5 1 d . U P G 6
H510 H 0.6410 0.0016 0.2607 0.049 Uiso 0.5 1 calc R . P G 6
C511 C 0.5702(12) -0.0629(8) 0.2110(6) 0.033(4) Uani 0.5 1 d . U P G 6
H511 H 0.6116 -0.0667 0.1895 0.040 Uiso 0.5 1 calc R . P G 6
C495 C -0.1509(15) -0.0836(9) 0.1456(9) 0.036(4) Uani 0.5 1 d . U P G 6
H495 H -0.1618 -0.0557 0.1391 0.043 Uiso 0.5 1 calc R . P G 6
C496 C -0.1981(15) -0.1318(6) 0.1231(7) 0.039(4) Uani 0.5 1 d . U P G 6
H496 H -0.2507 -0.1424 0.1004 0.047 Uiso 0.5 1 calc R . P G 6
C506 C 0.4030(7) 0.0039(3) 0.1854(3) 0.057(2) Uani 0.5 1 d D U P G 6
H506 H 0.4402 0.0351 0.1913 0.068 Uiso 0.5 1 calc R . P G 6
C505 C 0.3799(9) -0.0309(4) 0.1429(4) 0.048(3) Uani 0.5 1 d D U P G 6
H505 H 0.3973 -0.0268 0.1165 0.058 Uiso 0.5 1 calc R . P G 6
C7 C -0.0298(18) -0.0088(7) 0.5167(8) 0.030(4) Uani 0.5 1 d . U P E 3
C70 C 0.0023(8) -0.0558(3) 0.5190(3) 0.048(2) Uani 0.5 1 d . U P E 3
C6 C 0.0276(8) 0.0234(3) 0.5635(3) 0.053(2) Uani 0.5 1 d . U P E 3
C71 C 0.0811(9) -0.0483(5) 0.5532(4) 0.045(3) Uani 0.5 1 d . U P E 3
C68 C -0.0541(13) -0.0974(7) 0.5064(8) 0.060(4) Uani 0.5 1 d . U P E 3
C5 C -0.0079(17) 0.0527(9) 0.5895(8) 0.074(6) Uani 0.5 1 d . U P E 3
C55 C -0.1375(9) -0.0115(5) 0.5116(4) 0.060(3) Uani 0.5 1 d . U P E 3
C82 C 0.1214(8) 0.0124(5) 0.6247(5) 0.067(3) Uani 0.5 1 d . U P E 3
C72 C 0.0926(12) -0.0863(5) 0.5711(5) 0.058(4) Uani 0.5 1 d . U P E 3
C67 C -0.0504(7) -0.1358(3) 0.5250(3) 0.0396(18) Uani 0.5 1 d . U P E 3
C73 C 0.0273(8) -0.1291(4) 0.5556(3) 0.053(2) Uani 0.5 1 d . U P E 3
C56 C -0.2020(12) -0.0607(6) 0.5039(4) 0.059(3) Uani 0.5 1 d . U P E 3
C59 C -0.1794(15) 0.0193(6) 0.5496(7) 0.057(4) Uani 0.5 1 d . U P E 3
C81 C 0.1394(11) -0.0260(7) 0.6399(6) 0.076(5) Uani 0.5 1 d . U P E 3
C80 C 0.1244(8) -0.0715(6) 0.6167(5) 0.060(3) Uani 0.5 1 d . U P E 3
C66 C -0.1581(11) -0.1608(6) 0.5280(5) 0.057(4) Uani 0.5 1 d . U P E 3
C65 C -0.2155(10) -0.1378(5) 0.5127(4) 0.055(3) Uani 0.5 1 d . U P E 3
C75 C -0.0761(12) -0.1696(6) 0.5973(4) 0.054(3) Uani 0.5 1 d D U P E 3
C57 C -0.2833(13) -0.0542(6) 0.5264(5) 0.056(4) Uani 0.5 1 d . U P E 3
C84 C 0.0111(9) 0.0646(3) 0.6374(3) 0.054(3) Uani 0.5 1 d . U P E 3
C4 C -0.1201(9) 0.0514(3) 0.5831(3) 0.055(3) Uani 0.5 1 d . U P E 3
C83 C 0.0817(11) 0.0443(6) 0.6519(5) 0.066(5) Uani 0.5 1 d . U P E 3
C58 C -0.2701(9) -0.0056(5) 0.5541(4) 0.055(3) Uani 0.5 1 d . U P E 3
C89 C 0.1016(10) -0.0146(6) 0.6842(4) 0.068(3) Uani 0.5 1 d . U P E 3
C79 C 0.0716(13) -0.1113(6) 0.6320(6) 0.075(5) Uani 0.5 1 d . U P E 3
C101 C -0.2388(9) -0.1727(3) 0.5847(4) 0.058(3) Uani 0.5 1 d D U P E 3
C64 C -0.2938(15) -0.1365(8) 0.5318(7) 0.068(6) Uani 0.5 1 d . U P E 3
C74 C 0.0181(17) -0.1436(8) 0.5928(7) 0.064(5) Uani 0.5 1 d . U P E 3
C63 C -0.3317(9) -0.0942(6) 0.5381(4) 0.067(3) Uani 0.5 1 d . U P E 3
C85 C -0.0756(11) 0.0695(6) 0.6580(5) 0.050(4) Uani 0.5 1 d D U P E 3
C3 C -0.1516(11) 0.0628(5) 0.6253(5) 0.065(4) Uani 0.5 1 d D U P E 3
C88 C 0.0611(17) 0.0280(9) 0.6902(7) 0.059(5) Uani 0.5 1 d . U P E 3
C60 C -0.3042(13) 0.0020(7) 0.5939(6) 0.077(5) Uani 0.5 1 d . U P E 3
C90 C 0.0559(11) -0.0524(6) 0.6966(5) 0.062(4) Uani 0.5 1 d . U P E 3
C78 C 0.0404(11) -0.1011(6) 0.6692(4) 0.060(4) Uani 0.5 1 d . U P E 3
C100 C -0.3053(19) -0.1511(9) 0.5692(8) 0.069(6) Uani 0.5 1 d . U P E 3
C76 C -0.1105(9) -0.1590(3) 0.6388(3) 0.062(3) Uani 0.5 1 d D U P E 3
C62 C -0.3660(12) -0.0824(7) 0.5824(6) 0.065(4) Uani 0.5 1 d . U P E 3
C86 C -0.0784(8) 0.0545(4) 0.6953(4) 0.047(3) Uani 0.5 1 d D U P E 3
C2 C -0.2437(18) 0.0398(10) 0.6308(7) 0.072(6) Uani 0.5 1 d D U P E 3
C87 C -0.0153(10) 0.0330(5) 0.7096(4) 0.059(3) Uani 0.5 1 d . U P E 3
C61 C -0.3556(8) -0.0384(5) 0.6049(5) 0.057(3) Uani 0.5 1 d . U P E 3
C92 C -0.0667(9) -0.0069(4) 0.7247(2) 0.052(3) Uani 0.5 1 d . U P E 3
C77 C -0.0516(12) -0.1250(5) 0.6740(5) 0.051(3) Uani 0.5 1 d . U P E 3
C102 C -0.2102(14) -0.1581(11) 0.6312(6) 0.080(8) Uani 0.5 1 d D U P E 3
C99 C -0.3517(8) -0.1207(5) 0.5981(5) 0.066(3) Uani 0.5 1 d . U P E 3
C94 C -0.1761(7) 0.0308(4) 0.6978(3) 0.052(2) Uani 0.5 1 d D U P E 3
C1 C -0.2606(9) 0.0206(5) 0.6661(4) 0.061(3) Uani 0.5 1 d D U P E 3
C97 C -0.3231(12) -0.0231(7) 0.6526(7) 0.075(5) Uani 0.5 1 d . U P E 3
C105 C -0.0952(11) -0.0915(6) 0.7036(4) 0.057(3) Uani 0.5 1 d . U P E 3
C103 C -0.2520(10) -0.1315(4) 0.6576(4) 0.063(3) Uani 0.5 1 d . U P E 3
C96 C -0.3126(12) -0.0599(8) 0.6702(6) 0.071(5) Uani 0.5 1 d . U P E 3
C95 C -0.2308(9) -0.0517(4) 0.7026(3) 0.058(3) Uani 0.5 1 d . U P E 3
C104 C -0.1933(15) -0.0939(6) 0.6975(6) 0.051(4) Uani 0.5 1 d . U P E 3
C191 C 1.0880(6) 0.5267(3) -0.0319(2) 0.0393(19) Uani 0.5 1 d D U P F 1
C190 C 1.1517(14) 0.5053(5) -0.0579(6) 0.035(4) Uani 0.5 1 d D U P F 1
C195 C 1.2110(7) 0.5396(4) -0.0777(3) 0.050(2) Uani 0.5 1 d . U P F 1
C194 C 1.2114(12) 0.5886(5) -0.0688(5) 0.052(4) Uani 0.5 1 d . U P F 1
C125 C 0.9922(8) 0.4995(4) -0.0265(5) 0.037(3) Uani 0.5 1 d D U P F 1
C188 C 1.0188(8) 0.4370(5) -0.0949(5) 0.042(3) Uani 0.5 1 d D U P F 1
C197 C 1.220(2) 0.5357(7) -0.1524(9) 0.045(5) Uani 0.5 1 d . U P F 1
C215 C 1.1560(11) 0.4675(5) -0.1282(4) 0.043(3) Uani 0.5 1 d . U P F 1
C193 C 1.1494(8) 0.6055(5) -0.0387(3) 0.047(2) Uani 0.5 1 d . U P F 1
C199 C 1.2161(16) 0.6089(9) -0.1034(6) 0.045(4) Uani 0.5 1 d . U P F 1
C192 C 1.0885(10) 0.5763(4) -0.0218(5) 0.039(3) Uani 0.5 1 d D U P F 1
C124 C 0.9306(7) 0.5360(3) -0.0264(3) 0.044(2) Uani 0.5 1 d D U P F 1
C187 C 0.9540(9) 0.4518(3) -0.0623(3) 0.036(2) Uani 0.5 1 d D U P F 1
C189 C 1.1128(5) 0.4625(3) -0.0925(2) 0.0343(18) Uani 0.5 1 d D U P F 1
C214 C 1.1016(18) 0.4423(10) -0.1700(7) 0.048(5) Uani 0.5 1 d . U P F 1
C201 C 1.1147(10) 0.6421(5) -0.0525(5) 0.052(4) Uani 0.5 1 d . U P F 1
C123 C 0.8347(13) 0.5237(6) -0.0459(7) 0.055(7) Uani 0.5 1 d D U P F 1
C219 C 0.8610(7) 0.4453(4) -0.0915(4) 0.038(2) Uani 0.5 1 d D U P F 1
C217 C 0.9661(9) 0.4154(4) -0.1375(4) 0.046(3) Uani 0.5 1 d D U P F 1
C213 C 1.1054(9) 0.4658(4) -0.2043(3) 0.042(2) Uani 0.5 1 d . U P F 1
C216 C 1.0021(9) 0.4175(4) -0.1754(5) 0.042(3) Uani 0.5 1 d . U P F 1
C200 C 1.1578(10) 0.6435(4) -0.0931(5) 0.055(3) Uani 0.5 1 d . U P F 1
C202 C 1.0208(10) 0.6484(3) -0.0521(4) 0.044(2) Uani 0.5 1 d . U P F 1
C206 C 1.1084(11) 0.6235(5) -0.1720(5) 0.052(3) Uani 0.5 1 d . U P F 1
C221 C 0.7486(6) 0.4878(5) -0.1169(4) 0.044(2) Uani 0.5 1 d . U P F 1
C218 C 0.8665(8) 0.4200(4) -0.1364(5) 0.040(3) Uani 0.5 1 d D U P F 1
C220 C 0.8050(6) 0.4801(3) -0.0816(3) 0.043(2) Uani 0.5 1 d D U P F 1
C237 C 0.9449(10) 0.4246(4) -0.2086(4) 0.047(3) Uani 0.5 1 d . U P F 1
C205 C 1.1041(9) 0.6508(4) -0.1262(5) 0.050(3) Uani 0.5 1 d . U P F 1
C203 C 0.9654(13) 0.6561(5) -0.0869(6) 0.057(4) Uani 0.5 1 d . U P F 1
C226 C 0.8622(10) 0.6070(4) -0.0581(3) 0.048(3) Uani 0.5 1 d . U P F 1
C122 C 0.8042(9) 0.5625(4) -0.0663(3) 0.041(3) Uani 0.5 1 d . U P F 1
C235 C 0.8129(12) 0.4293(6) -0.1695(5) 0.056(4) Uani 0.5 1 d . U P F 1
C211 C 0.9785(11) 0.4884(5) -0.2427(4) 0.043(3) Uani 0.5 1 d . U P F 1
C212 C 1.0143(9) 0.4540(5) -0.2287(4) 0.047(3) Uani 0.5 1 d . U P F 1
C236 C 0.8518(10) 0.4307(5) -0.2082(5) 0.043(3) Uani 0.5 1 d . U P F 1
C204 C 1.0062(12) 0.6571(3) -0.1250(5) 0.057(3) Uani 0.5 1 d . U P F 1
C225 C 0.8685(14) 0.6310(8) -0.0903(6) 0.046(4) Uani 0.5 1 d . U P F 1
C207 C 1.0105(12) 0.6156(4) -0.1936(4) 0.046(3) Uani 0.5 1 d . U P F 1
C222 C 0.742(2) 0.5371(8) -0.1060(10) 0.052(7) Uani 0.5 1 d . U P F 1
C234 C 0.745(3) 0.4631(12) -0.1592(8) 0.055(6) Uani 0.5 1 d . U P F 1
C210 C 0.8851(12) 0.4970(4) -0.2398(4) 0.040(3) Uani 0.5 1 d . U P F 1
C238 C 0.8186(8) 0.4671(6) -0.2232(4) 0.051(3) Uani 0.5 1 d . U P F 1
C224 C 0.8084(13) 0.6072(6) -0.1301(6) 0.063(4) Uani 0.5 1 d . U P F 1
C223 C 0.7505(12) 0.5598(6) -0.1399(5) 0.043(3) Uani 0.5 1 d . U P F 1
C233 C 0.7561(10) 0.4872(5) -0.1921(5) 0.058(4) Uani 0.5 1 d . U P F 1
C209 C 0.8817(9) 0.5453(4) -0.2296(3) 0.054(2) Uani 0.5 1 d . U P F 1
C232 C 0.7562(8) 0.5340(5) -0.1837(4) 0.060(3) Uani 0.5 1 d . U P F 1
C241 C 1.1636(8) 0.5918(4) -0.1789(3) 0.051(2) Uani 0.5 1 d . U P F 1
C69 C -0.1621(9) -0.0994(4) 0.4972(3) 0.049(2) Uani 0.5 1 d . U P E 3
C242 C 1.0414(8) 0.5356(3) -0.2338(3) 0.048(2) Uani 0.5 1 d . U P F 1
C106 C -0.1514(9) -0.1769(4) 0.5638(4) 0.056(3) Uani 0.5 1 d D U P E 3
C198 C 1.2209(8) 0.5837(5) -0.1434(4) 0.050(3) Uani 0.5 1 d . U P F 1
C228 C 0.9898(9) 0.5821(4) -0.0204(5) 0.045(3) Uani 0.5 1 d D U P F 1
C227 C 0.9546(8) 0.6174(4) -0.0337(3) 0.039(2) Uani 0.5 1 d . U P F 1
C208 C 0.9799(11) 0.5714(5) -0.2262(6) 0.048(3) Uani 0.5 1 d . U P F 1
C91 C -0.0284(13) -0.0466(6) 0.7175(4) 0.062(4) Uani 0.5 1 d . U P E 3
C229 C 0.8533(8) 0.6099(4) -0.1686(3) 0.049(2) Uani 0.5 1 d . U P F 1
C98 C -0.3234(15) -0.1084(8) 0.6446(7) 0.067(5) Uani 0.5 1 d . U P E 3
C196 C 1.2165(19) 0.5122(7) -0.1212(6) 0.045(4) Uani 0.5 1 d . U P F 1
C107 C 0.0955(15) -0.0003(7) 0.5781(6) 0.065(5) Uani 0.5 1 d . U P E 3
C230 C 0.9431(16) 0.6335(7) -0.1638(6) 0.059(5) Uani 0.5 1 d . U P F 1
C93 C -0.1762(14) -0.0090(7) 0.7153(8) 0.057(4) Uani 0.5 1 d . U P E 3
C239 C 1.1643(8) 0.5097(4) -0.1957(4) 0.051(3) Uani 0.5 1 d . U P F 1
C240 C 1.1293(17) 0.5472(6) -0.2117(6) 0.035(4) Uani 0.5 1 d . U P F 1
C231 C 0.8279(17) 0.5658(9) -0.2013(11) 0.055(6) Uani 0.5 1 d . U P F 1
O186 O 0.9415(6) 0.4143(2) -0.0403(2) 0.0573(17) Uani 0.5 1 d . U P F 1
O54 O -0.1576(5) 0.0062(3) 0.4746(3) 0.071(2) Uani 0.5 1 d . U P E 3

loop_
_atom_site_aniso_label
_atom_site_aniso_U_11
_atom_site_aniso_U_22
_atom_site_aniso_U_33
_atom_site_aniso_U_23
_atom_site_aniso_U_13
_atom_site_aniso_U_12
N525 0.025(6) 0.032(6) 0.035(5) 0.013(3) 0.020(4) 0.021(4)
N550 0.027(3) 0.027(3) 0.027(3) 0.0083(13) 0.0033(11) 0.0055(12)
N248 0.0307(17) 0.0281(15) 0.0277(15) 0.0065(12) 0.0016(13) 0.0038(13)
N403 0.0388(18) 0.0305(16) 0.0261(15) 0.0117(13) 0.0092(13) 0.0181(14)
N416 0.0301(17) 0.0348(17) 0.0311(16) 0.0066(13) 0.0125(13) 0.0079(14)
N301 0.0276(17) 0.0334(16) 0.0368(17) 0.0113(14) 0.0082(13) 0.0039(14)
N320 0.0313(17) 0.0300(16) 0.0332(17) 0.0098(13) 0.0035(13) 0.0090(13)
N295 0.0296(17) 0.0386(17) 0.0385(17) 0.0212(14) 0.0155(14) 0.0139(14)
N378 0.0353(18) 0.0316(16) 0.0263(15) 0.0097(13) 0.0052(13) 0.0069(14)
N365 0.044(2) 0.0328(16) 0.0248(15) 0.0074(13) 0.0141(14) 0.0158(15)
N544 0.050(6) 0.017(9) 0.027(5) 0.004(7) 0.012(4) 0.018(6)
N588 0.023(5) 0.013(4) 0.024(5) -0.004(3) -0.001(4) -0.007(3)
N396 0.047(2) 0.0314(16) 0.0299(16) 0.0103(13) 0.0192(15) 0.0152(15)
N339 0.049(2) 0.0253(15) 0.0238(15) 0.0088(12) 0.0055(14) 0.0080(14)
N531 0.024(6) 0.017(5) 0.014(5) 0.003(4) 0.003(4) -0.002(4)
N288 0.0435(19) 0.0327(16) 0.0289(16) 0.0149(13) 0.0184(14) 0.0211(15)
N359 0.0360(18) 0.0457(19) 0.0374(18) 0.0243(15) 0.0184(14) 0.0234(16)
N333 0.0386(18) 0.0296(15) 0.0239(15) 0.0103(12) 0.0138(13) 0.0141(14)
N314 0.0378(19) 0.0393(17) 0.0317(16) 0.0164(14) 0.0180(14) 0.0212(15)
N390 0.0386(19) 0.0301(16) 0.0365(17) 0.0092(14) 0.0223(15) 0.0114(14)
N352 0.0325(18) 0.0426(18) 0.0347(17) 0.0206(15) 0.0100(14) 0.0106(15)
N372 0.059(2) 0.0282(16) 0.0244(16) 0.0103(13) 0.0105(15) 0.0155(16)
N448 0.0332(18) 0.0320(16) 0.0337(17) -0.0029(14) 0.0122(14) 0.0075(14)
N261 0.0389(19) 0.0398(18) 0.0321(17) 0.0142(14) 0.0151(14) 0.0177(15)
N429 0.053(2) 0.0300(16) 0.0301(17) 0.0130(13) 0.0158(15) 0.0117(15)
N282 0.049(2) 0.0319(16) 0.0256(16) 0.0109(13) 0.0040(14) 0.0185(15)
N346 0.0344(18) 0.0332(16) 0.0290(16) 0.0116(13) 0.0084(13) 0.0031(14)
N435 0.045(2) 0.0315(16) 0.0275(16) 0.0061(13) 0.0052(14) 0.0182(15)
N245 0.0375(18) 0.0380(17) 0.0265(16) 0.0144(13) 0.0132(13) 0.0158(15)
N442 0.0360(19) 0.0456(19) 0.0250(16) 0.0049(14) 0.0037(13) 0.0127(16)
N306 0.0249(16) 0.0459(19) 0.0455(19) 0.0291(16) 0.0093(14) 0.0116(15)
N409 0.0354(18) 0.0403(18) 0.0321(17) 0.0154(14) 0.0093(14) 0.0182(15)
N269 0.0344(19) 0.0402(18) 0.0391(18) 0.0181(15) 0.0014(14) 0.0030(15)
N422 0.040(2) 0.0386(18) 0.0329(17) 0.0131(14) 0.0128(15) 0.0023(15)
N275 0.049(2) 0.0285(16) 0.0354(18) 0.0093(14) 0.0000(15) 0.0100(15)
N575 0.016(4) 0.031(6) 0.012(6) 0.000(5) 0.005(4) 0.012(4)
N556 0.026(6) 0.019(4) 0.026(4) 0.007(3) 0.024(3) 0.003(4)
C386 0.045(2) 0.0229(17) 0.0265(18) 0.0052(14) 0.0130(16) 0.0131(16)
N562 0.043(5) 0.026(5) 0.017(5) 0.007(4) 0.020(4) 0.007(4)
N582 0.022(4) 0.052(7) 0.024(7) 0.018(6) -0.007(5) 0.007(4)
C589 0.039(7) 0.035(8) 0.035(7) 0.020(5) 0.001(4) 0.019(5)
C385 0.032(2) 0.0263(18) 0.0327(19) 0.0032(15) 0.0079(16) 0.0113(16)
C313 0.034(2) 0.0335(19) 0.0286(19) 0.0106(15) 0.0133(16) 0.0072(16)
N569 0.023(5) 0.034(5) 0.035(6) 0.005(5) 0.013(5) 0.003(4)
C384 0.046(2) 0.0254(17) 0.0250(18) 0.0073(14) 0.0136(16) 0.0123(17)
C402 0.044(2) 0.0292(18) 0.0285(19) 0.0091(15) 0.0107(16) 0.0200(17)
C532 0.027(4) 0.027(4) 0.027(4) 0.0078(15) 0.0040(12) 0.0059(13)
C257 0.031(2) 0.036(2) 0.053(2) 0.0307(19) 0.0110(18) 0.0134(17)
C545 0.032(4) 0.033(4) 0.032(4) 0.0087(15) 0.0046(12) 0.0073(13)
C387 0.039(2) 0.0245(17) 0.0318(19) 0.0035(15) 0.0163(17) 0.0144(16)
C408 0.042(2) 0.0338(19) 0.0299(19) 0.0096(16) 0.0111(16) 0.0239(18)
C388 0.039(2) 0.0196(16) 0.0292(19) 0.0016(14) 0.0102(16) 0.0060(15)
C389 0.040(2) 0.0206(16) 0.034(2) 0.0043(15) 0.0198(17) 0.0110(16)
C436 0.043(2) 0.037(2) 0.0232(18) 0.0039(15) 0.0087(16) 0.0130(18)
C401 0.040(2) 0.0232(17) 0.0294(19) 0.0058(14) 0.0103(16) 0.0135(16)
C255 0.033(2) 0.037(2) 0.054(2) 0.0325(19) 0.0212(18) 0.0191(17)
C383 0.036(2) 0.0244(17) 0.0274(18) 0.0032(14) 0.0054(15) 0.0097(15)
C329 0.050(2) 0.0257(18) 0.0296(19) 0.0131(15) -0.0077(17) 0.0083(17)
C334 0.045(2) 0.035(2) 0.0249(18) 0.0119(16) 0.0052(16) 0.0097(18)
C557 0.036(8) 0.014(6) 0.018(6) 0.005(4) 0.010(5) 0.012(5)
C417 0.035(2) 0.039(2) 0.034(2) 0.0117(17) 0.0091(17) 0.0129(18)
C340 0.043(2) 0.0283(19) 0.038(2) 0.0128(16) 0.0064(18) 0.0088(17)
C428 0.051(3) 0.0292(19) 0.0245(18) 0.0081(15) 0.0132(17) 0.0125(18)
C441 0.037(2) 0.034(2) 0.0278(19) 0.0009(16) 0.0042(16) 0.0163(17)
C379 0.043(2) 0.032(2) 0.037(2) 0.0096(17) 0.0077(18) 0.0037(18)
C434 0.041(2) 0.0262(18) 0.0236(18) 0.0009(14) 0.0038(15) 0.0125(16)
C302 0.035(2) 0.041(2) 0.031(2) 0.0137(17) 0.0000(16) 0.0065(18)
C440 0.043(2) 0.0267(18) 0.0249(18) 0.0059(14) 0.0070(16) 0.0122(16)
C535 0.020(7) 0.019(6) 0.013(4) -0.002(4) 0.009(5) 0.003(6)
C421 0.040(2) 0.0310(19) 0.0305(19) 0.0066(16) 0.0159(17) 0.0084(17)
C526 0.020(6) 0.025(5) 0.031(6) 0.019(4) 0.006(5) 0.007(5)
C296 0.042(2) 0.040(2) 0.037(2) 0.0195(18) 0.0103(18) 0.0187(19)
C328 0.026(2) 0.046(2) 0.063(3) 0.040(2) 0.0223(19) 0.0216(18)
C299 0.039(2) 0.044(2) 0.039(2) 0.0242(18) 0.0133(17) 0.0208(19)
C289 0.040(2) 0.036(2) 0.034(2) 0.0174(17) 0.0107(17) 0.0174(18)
C249 0.041(2) 0.036(2) 0.032(2) 0.0171(17) 0.0101(17) 0.0100(18)
C327 0.065(3) 0.0257(18) 0.0270(19) 0.0112(15) 0.0056(18) 0.0236(19)
C342 0.044(2) 0.046(2) 0.027(2) 0.0120(17) 0.0005(17) 0.003(2)
C533 0.016(3) 0.017(3) 0.016(3) 0.0043(13) 0.0032(11) 0.0028(12)
C258 0.062(3) 0.0302(19) 0.0243(18) 0.0146(15) 0.0114(18) 0.0234(19)
C321 0.042(2) 0.036(2) 0.033(2) 0.0110(17) 0.0111(17) 0.0106(18)
C427 0.039(2) 0.0267(18) 0.0293(19) 0.0070(15) 0.0146(16) 0.0067(16)
C326 0.034(2) 0.037(2) 0.057(3) 0.031(2) 0.0080(19) 0.0098(18)
C292 0.058(3) 0.042(2) 0.0277(19) 0.0183(17) 0.0183(18) 0.026(2)
C404 0.051(3) 0.038(2) 0.034(2) 0.0160(17) 0.0129(18) 0.027(2)
C256 0.075(3) 0.0237(18) 0.0222(18) 0.0056(15) -0.0064(18) 0.017(2)
C324 0.041(2) 0.041(2) 0.035(2) 0.0153(17) 0.0028(17) 0.0167(19)
C373 0.051(3) 0.035(2) 0.031(2) 0.0142(17) 0.0115(18) 0.0145(19)
C343 0.040(2) 0.042(2) 0.032(2) 0.0190(17) 0.0117(17) 0.0145(18)
C414 0.032(2) 0.0304(18) 0.033(2) 0.0095(15) 0.0127(16) 0.0122(16)
C418 0.033(2) 0.037(2) 0.044(2) 0.0069(18) 0.0040(18) 0.0049(18)
C254 0.042(2) 0.0286(18) 0.039(2) 0.0189(17) 0.0035(18) 0.0096(17)
C297 0.030(2) 0.055(3) 0.054(3) 0.029(2) 0.0142(19) 0.020(2)
C353 0.035(2) 0.036(2) 0.043(2) 0.0183(18) 0.0150(18) 0.0024(17)
C551 0.014(3) 0.014(3) 0.014(3) 0.0039(12) 0.0022(11) 0.0030(11)
C345 0.028(2) 0.039(2) 0.058(3) 0.034(2) -0.0031(18) 0.0035(17)
C391 0.056(3) 0.0286(19) 0.041(2) 0.0088(17) 0.023(2) 0.0100(19)
C319 0.035(2) 0.032(2) 0.050(2) 0.0232(18) -0.0008(18) 0.0030(17)
C447 0.034(2) 0.0289(18) 0.033(2) 0.0012(16) 0.0107(16) 0.0093(16)
C360 0.043(2) 0.047(2) 0.035(2) 0.0199(18) 0.0106(18) 0.017(2)
C307 0.032(2) 0.057(3) 0.046(2) 0.027(2) 0.0101(18) 0.022(2)
C244 0.046(3) 0.054(3) 0.026(2) 0.0202(18) 0.0118(17) 0.010(2)
C415 0.035(2) 0.0280(18) 0.033(2) 0.0052(15) 0.0151(16) 0.0093(16)
C554 0.022(7) 0.031(5) 0.020(5) 0.004(4) 0.003(5) 0.003(5)
C332 0.056(3) 0.0292(18) 0.0242(18) 0.0124(15) 0.0175(17) 0.0226(18)
C395 0.051(3) 0.0253(18) 0.033(2) 0.0101(15) 0.0217(18) 0.0173(17)
C430 0.064(3) 0.034(2) 0.0251(19) 0.0083(16) 0.0132(19) 0.020(2)
C377 0.041(2) 0.0308(19) 0.041(2) 0.0167(17) -0.0020(18) 0.0063(17)
C356 0.045(3) 0.052(3) 0.039(2) 0.023(2) 0.0090(19) 0.023(2)
C351 0.038(2) 0.032(2) 0.046(2) 0.0188(18) -0.0085(18) 0.0052(17)
C330 0.049(3) 0.041(2) 0.038(2) 0.0247(18) 0.0219(19) 0.025(2)
C382 0.052(3) 0.041(2) 0.029(2) 0.0153(17) 0.0059(18) 0.014(2)
C337 0.041(2) 0.0298(19) 0.040(2) 0.0134(17) 0.0094(18) 0.0146(17)
C315 0.043(2) 0.048(2) 0.038(2) 0.0134(19) 0.0041(18) 0.023(2)
C260 0.047(2) 0.035(2) 0.039(2) 0.0180(17) 0.0193(19) 0.0206(19)
C558 0.034(7) 0.035(5) 0.035(6) 0.015(5) 0.009(4) 0.004(4)
C546 0.032(4) 0.032(4) 0.032(4) 0.0089(15) 0.0048(12) 0.0068(13)
C433 0.055(3) 0.0301(19) 0.030(2) 0.0055(16) 0.0140(18) 0.0076(19)
C397 0.050(3) 0.043(2) 0.032(2) 0.0042(18) 0.0190(19) 0.018(2)
C407 0.057(3) 0.034(2) 0.033(2) 0.0097(17) 0.0188(19) 0.026(2)
C552 0.025(7) 0.035(8) 0.035(7) 0.007(6) 0.013(5) 0.009(6)
C394 0.044(2) 0.034(2) 0.036(2) 0.0052(17) 0.0190(18) 0.0140(18)
C534 0.027(6) 0.046(10) 0.026(6) 0.011(7) 0.010(4) 0.003(7)
C300 0.036(2) 0.033(2) 0.055(3) 0.0271(19) 0.0083(19) 0.0082(17)
C317 0.041(2) 0.051(3) 0.037(2) 0.0090(19) 0.0238(19) 0.013(2)
C268 0.035(2) 0.0301(19) 0.045(2) 0.0175(17) -0.0081(17) 0.0024(17)
C419 0.028(2) 0.046(2) 0.051(3) 0.015(2) 0.0126(18) 0.0074(18)
C298 0.042(2) 0.051(2) 0.052(3) 0.029(2) 0.025(2) 0.024(2)
C283 0.055(3) 0.0301(19) 0.032(2) 0.0114(16) 0.0107(18) 0.0207(19)
C247 0.051(3) 0.0277(19) 0.043(2) 0.0164(17) 0.0011(19) 0.0070(18)
C344 0.041(2) 0.038(2) 0.040(2) 0.0220(18) 0.0066(18) 0.0071(18)
C590 0.039(9) 0.044(6) 0.020(6) 0.002(5) 0.008(5) 0.004(6)
C338 0.064(3) 0.036(2) 0.030(2) 0.0189(17) 0.0095(19) 0.022(2)
C287 0.062(3) 0.039(2) 0.033(2) 0.0215(18) 0.022(2) 0.030(2)
C449 0.040(2) 0.029(2) 0.053(3) -0.0036(18) 0.023(2) 0.0019(18)
C331 0.045(2) 0.032(2) 0.043(2) 0.0218(18) 0.0070(19) 0.0088(18)
C366 0.054(3) 0.047(2) 0.031(2) 0.0146(18) 0.0185(19) 0.012(2)
C276 0.040(2) 0.047(2) 0.034(2) 0.0121(18) -0.0010(18) 0.008(2)
C363 0.053(3) 0.053(3) 0.036(2) 0.0176(19) 0.015(2) 0.029(2)
C305 0.041(2) 0.039(2) 0.053(3) 0.020(2) 0.025(2) 0.0088(19)
C336 0.064(3) 0.037(2) 0.037(2) 0.0070(18) 0.028(2) 0.028(2)
C423 0.055(3) 0.052(3) 0.026(2) 0.0096(18) 0.0111(19) 0.009(2)
C405 0.053(3) 0.044(2) 0.038(2) 0.0159(19) 0.0062(19) 0.025(2)
C252 0.051(3) 0.032(2) 0.035(2) 0.0124(17) 0.0102(18) -0.0007(18)
C420 0.034(2) 0.044(2) 0.041(2) 0.0073(18) 0.0130(18) 0.0046(18)
C376 0.068(3) 0.031(2) 0.039(2) 0.0110(18) 0.019(2) 0.017(2)
C251 0.055(3) 0.047(2) 0.032(2) 0.0081(18) 0.0014(19) 0.001(2)
C266 0.037(2) 0.046(2) 0.049(2) 0.031(2) 0.0141(19) 0.0188(19)
C341 0.055(3) 0.031(2) 0.033(2) 0.0052(17) 0.0064(19) 0.0099(19)
C347 0.030(2) 0.062(3) 0.037(2) 0.024(2) 0.0019(17) -0.001(2)
C294 0.038(2) 0.044(2) 0.057(3) 0.035(2) 0.012(2) 0.0142(19)
C437 0.054(3) 0.046(2) 0.0256(19) 0.0053(17) -0.0019(18) 0.022(2)
C316 0.035(2) 0.054(3) 0.047(3) 0.006(2) 0.0074(19) 0.020(2)
C262 0.038(2) 0.049(2) 0.037(2) 0.0092(19) 0.0125(18) 0.020(2)
C369 0.063(3) 0.032(2) 0.035(2) 0.0048(17) 0.012(2) 0.018(2)
C358 0.061(3) 0.046(2) 0.044(2) 0.029(2) 0.024(2) 0.040(2)
C439 0.055(3) 0.0257(18) 0.040(2) 0.0078(17) 0.0073(19) 0.0180(19)
C310 0.035(2) 0.050(2) 0.050(2) 0.027(2) 0.0128(19) 0.014(2)
C452 0.053(3) 0.052(3) 0.034(2) 0.0105(19) 0.020(2) 0.026(2)
C371 0.064(3) 0.030(2) 0.031(2) 0.0121(16) 0.0040(19) 0.014(2)
C400 0.058(3) 0.034(2) 0.043(2) 0.0187(18) 0.024(2) 0.022(2)
C570 0.036(9) 0.042(7) 0.042(9) 0.017(6) 0.000(6) 0.009(5)
C265 0.040(2) 0.056(3) 0.034(2) 0.0215(19) 0.0082(18) 0.008(2)
C410 0.044(3) 0.057(3) 0.034(2) 0.0161(19) 0.0067(18) 0.020(2)
C392 0.060(3) 0.039(2) 0.048(3) 0.0145(19) 0.034(2) 0.005(2)
C325 0.053(3) 0.031(2) 0.036(2) 0.0164(17) 0.0099(19) 0.0123(19)
C309 0.027(2) 0.063(3) 0.057(3) 0.038(2) 0.0070(19) 0.005(2)
C443 0.049(3) 0.056(3) 0.029(2) 0.0084(19) 0.0067(18) 0.031(2)
C8 0.031(8) 0.057(9) 0.025(6) 0.026(5) 0.005(6) 0.004(6)
C293 0.054(3) 0.037(2) 0.036(2) 0.0190(18) 0.0114(19) 0.013(2)
C253 0.043(2) 0.0307(19) 0.045(2) 0.0203(18) 0.0080(19) 0.0086(18)
C413 0.045(3) 0.047(2) 0.049(2) 0.023(2) 0.016(2) 0.025(2)
C374 0.058(3) 0.059(3) 0.023(2) 0.0091(19) 0.0065(19) 0.020(2)
C284 0.077(3) 0.034(2) 0.029(2) 0.0064(17) 0.011(2) 0.026(2)
C529 0.028(6) 0.030(6) 0.021(6) 0.011(5) 0.008(5) 0.012(5)
C446 0.045(3) 0.058(3) 0.032(2) -0.004(2) 0.0147(19) 0.002(2)
C250 0.050(3) 0.048(2) 0.029(2) 0.0116(18) 0.0015(18) 0.007(2)
C246 0.057(3) 0.032(2) 0.0281(19) 0.0118(16) 0.0107(18) 0.0155(19)
C357 0.044(2) 0.036(2) 0.042(2) 0.0193(18) 0.0105(18) 0.0140(18)
C174 0.033(7) 0.066(8) 0.054(8) 0.039(6) 0.002(5) 0.025(5)
C354 0.038(2) 0.051(3) 0.058(3) 0.028(2) 0.016(2) 0.003(2)
C274 0.048(3) 0.037(2) 0.049(2) 0.0259(19) -0.008(2) 0.0069(19)
C364 0.054(3) 0.040(2) 0.034(2) 0.0236(18) 0.0185(19) 0.025(2)
C291 0.071(3) 0.046(2) 0.047(3) 0.020(2) 0.040(2) 0.034(2)
C243 0.053(3) 0.070(3) 0.026(2) 0.016(2) 0.0120(19) 0.012(2)
C259 0.043(2) 0.034(2) 0.053(3) 0.0257(19) 0.020(2) 0.0166(18)
C281 0.059(3) 0.043(2) 0.038(2) 0.0241(19) 0.021(2) 0.031(2)
C308 0.034(2) 0.078(3) 0.050(3) 0.038(2) 0.012(2) 0.023(2)
C323 0.029(2) 0.055(3) 0.048(2) 0.013(2) -0.0009(18) 0.012(2)
C432 0.064(3) 0.034(2) 0.051(3) 0.021(2) 0.022(2) 0.013(2)
C267 0.046(3) 0.039(2) 0.039(2) 0.0181(18) 0.0024(18) 0.0156(19)
C311 0.049(3) 0.032(2) 0.045(2) 0.0041(18) 0.012(2) 0.0099(19)
C286 0.062(3) 0.040(2) 0.039(2) 0.0175(19) -0.002(2) 0.022(2)
C548 0.080(14) 0.015(6) 0.048(11) 0.011(6) 0.031(9) 0.013(6)
C303 0.032(2) 0.051(3) 0.052(3) 0.011(2) -0.0053(19) 0.004(2)
C361 0.036(2) 0.076(3) 0.048(3) 0.036(2) 0.017(2) 0.012(2)
C426 0.047(3) 0.043(2) 0.042(2) 0.0159(19) 0.0026(19) -0.006(2)
C398 0.045(3) 0.069(3) 0.032(2) 0.020(2) 0.0176(19) 0.013(2)
C290 0.051(3) 0.041(2) 0.057(3) 0.021(2) 0.025(2) 0.029(2)
C399 0.067(3) 0.048(2) 0.042(2) 0.027(2) 0.020(2) 0.022(2)
C280 0.052(3) 0.040(2) 0.039(2) 0.0206(19) 0.0075(19) 0.014(2)
C583 0.023(5) 0.029(5) 0.031(6) 0.001(4) 0.001(5) 0.012(4)
C561 0.031(6) 0.025(4) 0.020(4) 0.012(3) 0.006(4) 0.002(5)
C406 0.070(3) 0.048(2) 0.028(2) 0.0126(18) 0.015(2) 0.030(2)
C335 0.079(3) 0.043(2) 0.0228(19) 0.0038(17) 0.017(2) 0.024(2)
C322 0.038(2) 0.059(3) 0.055(3) 0.023(2) 0.018(2) 0.017(2)
C431 0.075(3) 0.043(2) 0.039(2) 0.020(2) 0.026(2) 0.025(2)
C312 0.052(3) 0.057(3) 0.031(2) -0.004(2) 0.009(2) 0.011(2)
C540 0.019(6) 0.016(5) 0.026(7) 0.005(4) 0.009(5) 0.014(4)
C142 0.034(10) 0.038(8) 0.034(7) 0.009(6) 0.004(6) 0.002(6)
C375 0.062(3) 0.038(2) 0.035(2) -0.0081(18) 0.005(2) 0.012(2)
C438 0.068(3) 0.053(3) 0.037(2) 0.020(2) 0.011(2) 0.030(2)
C279 0.056(3) 0.037(2) 0.057(3) 0.018(2) 0.009(2) 0.015(2)
C350 0.074(3) 0.041(2) 0.030(2) 0.0123(18) 0.017(2) 0.004(2)
C537 0.020(3) 0.020(3) 0.020(3) 0.0059(12) 0.0025(11) 0.0050(11)
C591 0.050(6) 0.043(6) 0.050(8) 0.016(6) -0.005(6) 0.031(5)
C362 0.047(3) 0.072(3) 0.045(2) 0.026(2) 0.028(2) 0.035(2)
C592 0.023(5) 0.030(6) 0.034(8) 0.019(6) 0.003(6) 0.010(4)
C318 0.039(2) 0.053(3) 0.050(2) 0.034(2) 0.022(2) 0.024(2)
C381 0.061(3) 0.054(3) 0.033(2) 0.006(2) -0.009(2) 0.007(2)
C370 0.047(3) 0.036(2) 0.044(2) 0.0211(18) 0.020(2) 0.0197(19)
C524 0.024(5) 0.007(3) 0.009(4) 0.001(3) 0.006(4) -0.002(4)
C547 0.032(7) 0.040(9) 0.036(7) 0.015(6) 0.005(6) 0.004(6)
C553 0.021(7) 0.031(5) 0.023(6) 0.008(4) 0.003(5) 0.010(4)
C270 0.036(2) 0.074(3) 0.043(2) 0.029(2) 0.0004(19) 0.013(2)
C181 0.036(7) 0.042(6) 0.028(5) 0.021(4) 0.005(5) 0.017(5)
C380 0.054(3) 0.044(3) 0.053(3) 0.014(2) -0.010(2) -0.006(2)
C445 0.029(2) 0.106(5) 0.041(3) 0.011(3) 0.0024(19) 0.018(3)
C285 0.094(4) 0.040(2) 0.030(2) 0.0024(19) -0.013(2) 0.025(3)
C576 0.031(6) 0.036(7) 0.040(8) 0.002(5) -0.001(5) -0.002(5)
C159 0.028(6) 0.047(6) 0.034(7) 0.016(5) 0.021(5) 0.008(4)
C263 0.045(3) 0.079(4) 0.043(3) 0.011(2) 0.023(2) 0.029(3)
C277 0.048(3) 0.049(3) 0.045(3) 0.003(2) -0.003(2) 0.001(2)
C574 0.013(5) 0.025(6) 0.028(6) 0.011(4) 0.005(4) 0.011(4)
C559 0.060(6) 0.036(7) 0.035(5) 0.024(5) 0.010(4) -0.007(5)
C393 0.050(3) 0.044(2) 0.048(3) 0.007(2) 0.029(2) 0.009(2)
C165 0.057(7) 0.051(8) 0.034(7) 0.011(5) 0.028(5) 0.041(6)
C355 0.040(3) 0.076(3) 0.051(3) 0.032(2) 0.021(2) 0.026(2)
C304 0.032(2) 0.048(3) 0.080(4) 0.016(2) 0.012(2) 0.001(2)
C411 0.039(3) 0.085(4) 0.053(3) 0.031(3) -0.006(2) 0.016(3)
C451 0.040(3) 0.080(4) 0.038(2) 0.006(2) 0.014(2) 0.021(3)
C412 0.039(3) 0.077(4) 0.080(4) 0.043(3) 0.016(3) 0.029(3)
C450 0.039(3) 0.058(3) 0.052(3) -0.005(2) 0.021(2) -0.003(2)
C134 0.042(8) 0.059(8) 0.042(7) 0.018(6) 0.018(5) 0.033(6)
C264 0.040(3) 0.079(3) 0.034(2) 0.020(2) 0.0107(19) 0.002(2)
C273 0.053(3) 0.039(2) 0.055(3) 0.020(2) 0.003(2) -0.001(2)
C278 0.083(4) 0.031(2) 0.051(3) -0.001(2) 0.012(3) 0.005(2)
C572 0.028(6) 0.042(6) 0.071(9) 0.029(6) -0.002(6) -0.011(5)
C571 0.023(8) 0.053(9) 0.072(13) 0.040(9) 0.014(7) 0.004(7)
C444 0.058(3) 0.094(4) 0.028(2) 0.010(2) 0.007(2) 0.042(3)
C367 0.065(3) 0.074(3) 0.031(2) 0.009(2) 0.023(2) 0.013(3)
C131 0.043(7) 0.041(6) 0.034(7) 0.015(6) -0.004(5) -0.001(5)
C145 0.013(8) 0.062(9) 0.056(13) 0.037(9) 0.005(6) 0.013(7)
C136 0.067(10) 0.084(11) 0.057(10) 0.033(8) 0.020(7) 0.016(7)
C12 0.037(3) 0.035(3) 0.036(3) 0.0076(12) 0.0056(11) 0.0087(12)
C549 0.024(6) 0.025(4) 0.013(5) 0.005(4) 0.001(4) 0.008(4)
C46 0.041(6) 0.019(4) 0.040(5) 0.017(4) 0.028(4) 0.005(4)
C528 0.039(8) 0.025(6) 0.030(6) 0.011(5) 0.013(5) -0.006(6)
C368 0.074(4) 0.057(3) 0.046(3) -0.002(2) 0.010(2) 0.023(3)
C425 0.059(3) 0.064(3) 0.055(3) 0.029(3) 0.017(2) -0.006(3)
C586 0.047(3) 0.048(3) 0.047(3) 0.0141(14) 0.0066(11) 0.0093(12)
C527 0.042(8) 0.028(5) 0.010(5) 0.002(4) 0.001(5) 0.006(5)
C560 0.040(8) 0.037(6) 0.024(6) 0.005(4) 0.012(5) -0.003(5)
C538 0.027(6) 0.012(5) 0.024(4) 0.006(3) -0.006(5) -0.001(5)
C424 0.059(3) 0.079(4) 0.038(2) 0.024(2) 0.019(2) -0.001(3)
C41 0.060(7) 0.056(7) 0.023(6) 0.005(5) 0.009(5) 0.014(6)
C126 0.050(6) 0.050(6) 0.036(6) 0.023(5) -0.009(4) 0.003(5)
C565 0.050(3) 0.049(3) 0.049(3) 0.0160(14) 0.0079(11) 0.0091(12)
C348 0.056(3) 0.084(4) 0.058(3) 0.038(3) -0.017(2) -0.024(3)
C585 0.053(9) 0.144(18) 0.045(12) 0.026(10) 0.010(9) 0.027(11)
C584 0.036(5) 0.032(5) 0.026(6) -0.004(4) 0.010(4) 0.025(5)
C541 0.017(2) 0.017(2) 0.017(2) 0.0052(11) 0.0030(10) 0.0032(11)
C19 0.059(8) 0.050(7) 0.041(8) 0.024(5) 0.030(6) 0.006(5)
C133 0.037(8) 0.082(12) 0.062(11) 0.041(9) 0.027(8) 0.030(9)
C150 0.041(6) 0.036(6) 0.021(6) 0.017(5) 0.014(5) 0.008(5)
C17 0.071(7) 0.029(6) 0.032(6) 0.018(4) 0.010(5) -0.006(5)
C128 0.046(7) 0.049(7) 0.028(5) 0.018(5) -0.002(5) -0.021(6)
C43 0.038(2) 0.036(2) 0.037(2) 0.0085(12) 0.0053(11) 0.0094(11)
C144 0.032(6) 0.048(6) 0.054(7) 0.019(6) -0.005(4) 0.011(5)
C573 0.052(8) 0.043(6) 0.057(7) 0.016(5) 0.004(6) -0.008(6)
C147 0.061(7) 0.040(7) 0.037(7) 0.011(5) 0.017(5) 0.035(5)
C349 0.128(6) 0.050(3) 0.034(3) 0.014(2) -0.003(3) -0.029(3)
C543 0.030(5) 0.022(4) 0.013(4) 0.014(3) 0.012(4) 0.011(4)
C31 0.056(7) 0.050(6) 0.034(7) 0.030(5) 0.002(5) 0.014(5)
C25 0.077(11) 0.015(6) 0.048(8) 0.006(6) 0.000(7) -0.011(5)
C179 0.057(7) 0.057(7) 0.027(5) 0.030(5) 0.007(5) 0.007(6)
C34 0.053(6) 0.040(6) 0.070(7) 0.023(5) 0.034(5) 0.035(5)
C272 0.055(3) 0.072(4) 0.088(4) 0.047(3) -0.016(3) -0.019(3)
C271 0.030(3) 0.123(5) 0.082(4) 0.066(4) 0.000(2) -0.001(3)
C112 0.028(6) 0.057(7) 0.046(8) 0.000(6) 0.001(5) 0.000(5)
C587 0.017(4) 0.019(4) 0.024(4) 0.005(3) 0.002(4) 0.004(3)
C10 0.058(9) 0.040(6) 0.018(5) 0.001(4) 0.015(7) 0.013(7)
C14 0.058(7) 0.028(5) 0.064(6) 0.008(5) 0.023(5) 0.024(5)
C44 0.064(8) 0.027(5) 0.052(6) 0.002(4) 0.013(5) 0.004(6)
C15 0.083(8) 0.047(8) 0.081(8) 0.035(6) 0.000(6) 0.021(6)
C539 0.027(5) 0.013(4) 0.027(5) 0.012(4) 0.014(4) 0.011(4)
C579 0.028(6) 0.043(6) 0.059(7) 0.007(5) 0.012(6) 0.016(5)
C48 0.038(5) 0.047(6) 0.051(8) 0.020(6) 0.008(6) 0.001(4)
C29 0.052(8) 0.057(8) 0.037(8) 0.020(6) -0.017(6) -0.007(6)
C168 0.083(9) 0.029(5) 0.043(7) 0.004(6) -0.021(7) -0.008(5)
C51 0.044(6) 0.041(6) 0.079(8) 0.024(6) 0.040(5) 0.019(5)
C146 0.034(6) 0.047(7) 0.054(7) 0.005(6) 0.017(5) 0.026(6)
C162 0.066(7) 0.023(5) 0.049(7) 0.018(5) 0.001(5) 0.020(5)
C24 0.043(9) 0.033(6) 0.059(10) 0.012(6) -0.009(6) 0.004(5)
C132 0.029(5) 0.047(8) 0.058(9) 0.018(7) -0.004(5) 0.008(6)
C148 0.048(6) 0.047(6) 0.045(6) 0.016(5) 0.013(5) 0.031(5)
C21 0.054(9) 0.062(8) 0.052(10) 0.013(8) 0.027(8) -0.004(6)
C530 0.012(4) 0.020(3) 0.016(4) 0.002(3) 0.000(3) 0.004(3)
C581 0.015(4) 0.028(4) 0.030(5) 0.018(3) 0.001(3) 0.007(3)
C140 0.069(9) 0.044(8) 0.032(7) -0.014(5) 0.013(6) 0.000(7)
C30 0.055(6) 0.049(5) 0.033(5) 0.036(5) -0.006(4) -0.004(5)
C580 0.019(4) 0.020(3) 0.035(5) 0.012(3) 0.022(4) 0.004(3)
C11 0.044(7) 0.053(6) 0.019(4) -0.004(4) 0.009(4) 0.011(5)
C116 0.090(8) 0.065(7) 0.067(8) 0.046(6) 0.025(6) 0.037(6)
C157 0.063(7) 0.033(6) 0.029(5) 0.005(5) 0.024(5) 0.024(5)
C151 0.050(7) 0.038(5) 0.050(7) 0.027(5) 0.012(6) 0.015(6)
C138 0.062(10) 0.073(9) 0.029(7) -0.001(6) 0.009(6) 0.058(8)
C523 0.012(4) 0.018(3) 0.023(4) 0.009(3) 0.003(3) 0.002(3)
C143 0.038(5) 0.054(6) 0.059(7) 0.024(5) -0.015(5) 0.003(5)
C13 0.051(2) 0.051(2) 0.051(2) 0.0134(12) 0.0079(11) 0.0128(11)
C129 0.059(7) 0.037(6) 0.026(5) 0.001(4) 0.001(5) -0.010(6)
C33 0.052(7) 0.022(5) 0.053(6) 0.013(4) 0.020(5) 0.029(5)
C166 0.093(10) 0.029(5) 0.042(7) -0.002(5) 0.038(8) 0.027(6)
C141 0.067(9) 0.037(6) 0.047(10) -0.014(8) -0.026(8) -0.009(6)
C26 0.064(7) 0.014(4) 0.058(7) 0.002(4) 0.017(6) 0.009(5)
C23 0.023(5) 0.059(7) 0.070(10) 0.006(7) 0.002(7) -0.004(5)
C164 0.085(12) 0.034(7) 0.053(8) 0.006(6) 0.007(7) 0.043(6)
C50 0.024(5) 0.057(8) 0.083(11) 0.024(8) 0.010(7) 0.015(5)
C577 0.047(7) 0.062(8) 0.072(9) -0.010(7) 0.006(7) 0.013(6)
C555 0.033(5) 0.030(5) 0.018(4) 0.004(3) 0.007(4) 0.011(4)
C169 0.065(8) 0.028(5) 0.054(7) 0.024(5) -0.010(7) -0.007(5)
C152 0.051(6) 0.046(7) 0.045(7) 0.032(6) 0.029(6) 0.007(5)
C536 0.019(3) 0.017(3) 0.016(3) 0.009(2) 0.008(3) 0.013(2)
C567 0.022(4) 0.021(3) 0.025(4) 0.009(3) 0.014(3) 0.009(3)
C184 0.056(8) 0.054(7) 0.029(5) 0.007(5) -0.004(5) -0.005(5)
C154 0.060(8) 0.023(4) 0.048(8) 0.003(5) 0.019(6) 0.015(5)
C167 0.074(7) 0.028(4) 0.045(6) 0.013(5) 0.011(6) 0.015(5)
C563 0.050(6) 0.055(5) 0.032(5) 0.016(4) 0.013(4) 0.013(5)
C568 0.031(4) 0.027(4) 0.021(4) 0.012(3) 0.005(3) 0.014(4)
C39 0.065(7) 0.061(8) 0.062(7) 0.025(6) 0.048(6) 0.021(6)
C139 0.063(7) 0.048(6) 0.029(5) -0.019(4) 0.008(5) 0.015(6)
C130 0.059(8) 0.026(5) 0.041(8) 0.000(6) -0.005(7) -0.002(5)
C49 0.017(5) 0.087(9) 0.059(8) 0.033(7) -0.001(5) 0.015(5)
C111 0.031(7) 0.077(9) 0.063(10) 0.022(8) -0.020(7) 0.005(6)
C542 0.025(4) 0.018(3) 0.021(3) 0.005(3) 0.003(3) 0.006(3)
C36 0.034(6) 0.084(9) 0.068(8) 0.041(7) 0.016(7) 0.039(6)
C109 0.061(7) 0.068(7) 0.066(8) 0.023(6) -0.011(6) 0.040(6)
C114 0.065(7) 0.077(7) 0.034(5) 0.022(5) -0.014(5) 0.016(6)
C161 0.045(6) 0.023(4) 0.030(5) 0.013(4) -0.004(4) -0.012(4)
C135 0.033(5) 0.092(9) 0.041(6) 0.039(7) 0.017(5) 0.018(6)
C163 0.063(7) 0.025(4) 0.059(7) 0.016(5) -0.004(6) 0.023(5)
C149 0.056(7) 0.027(5) 0.052(7) 0.015(5) 0.005(6) 0.020(5)
C20 0.059(8) 0.054(8) 0.077(9) 0.012(8) 0.046(7) 0.000(7)
C38 0.053(8) 0.067(8) 0.071(10) 0.012(7) 0.041(7) 0.030(6)
C578 0.020(5) 0.064(8) 0.054(7) 0.006(6) 0.006(5) 0.003(5)
C156 0.052(6) 0.024(5) 0.025(4) -0.011(4) 0.003(5) 0.008(4)
C153 0.055(7) 0.016(4) 0.044(6) 0.009(4) 0.009(6) 0.000(4)
C45 0.049(6) 0.010(3) 0.059(6) 0.013(4) 0.003(5) 0.001(4)
C22 0.039(6) 0.070(8) 0.062(7) 0.023(6) 0.023(5) 0.007(5)
C16 0.077(8) 0.026(4) 0.054(6) 0.019(4) 0.011(5) 0.024(5)
C113 0.076(8) 0.062(7) 0.016(4) 0.000(5) -0.010(5) 0.003(6)
C155 0.057(7) 0.030(5) 0.045(6) -0.004(5) 0.020(6) 0.017(5)
C52 0.042(2) 0.044(2) 0.042(2) 0.0107(11) 0.0082(11) 0.0111(11)
C42 0.069(6) 0.057(5) 0.024(4) 0.004(4) 0.008(4) 0.025(5)
C177 0.044(6) 0.049(6) 0.060(8) 0.022(5) 0.021(5) 0.003(5)
C172 0.055(6) 0.051(6) 0.042(5) 0.011(5) 0.016(5) 0.029(5)
C110 0.057(6) 0.070(7) 0.058(6) 0.028(6) -0.026(5) 0.015(5)
C182 0.033(5) 0.049(5) 0.058(6) 0.015(5) -0.002(5) 0.021(4)
C47 0.033(5) 0.031(4) 0.068(6) 0.013(4) 0.004(5) -0.013(4)
C127 0.043(5) 0.036(5) 0.030(4) 0.000(4) 0.004(4) 0.000(4)
C158 0.052(5) 0.049(5) 0.029(4) 0.010(4) 0.025(4) 0.031(4)
C175 0.065(6) 0.031(4) 0.034(4) 0.007(3) -0.008(4) 0.018(4)
C183 0.048(5) 0.051(5) 0.021(4) 0.004(4) -0.010(4) 0.008(4)
C173 0.055(6) 0.072(7) 0.031(5) 0.020(5) 0.012(5) 0.048(6)
C180 0.067(6) 0.037(5) 0.034(4) 0.027(4) -0.007(4) 0.008(4)
C119 0.055(7) 0.036(5) 0.053(7) 0.017(5) -0.002(5) -0.012(5)
C137 0.064(7) 0.071(7) 0.027(4) 0.013(4) 0.028(5) 0.047(6)
C28 0.063(7) 0.045(5) 0.025(4) 0.005(4) -0.014(4) -0.013(5)
C32 0.046(6) 0.040(5) 0.074(7) 0.033(5) 0.005(6) 0.028(5)
C108 0.026(5) 0.061(8) 0.121(11) 0.034(8) 0.018(7) 0.029(5)
C176 0.029(4) 0.062(6) 0.039(5) 0.009(4) -0.010(4) 0.010(4)
C35 0.044(7) 0.076(8) 0.110(11) 0.029(8) 0.035(7) 0.038(6)
C37 0.031(5) 0.068(7) 0.064(7) 0.032(6) -0.006(5) 0.007(5)
C115 0.078(8) 0.062(7) 0.042(6) 0.034(6) -0.016(5) -0.008(6)
C9 0.072(6) 0.060(6) 0.028(4) 0.018(4) 0.013(4) 0.007(5)
C120 0.068(6) 0.044(5) 0.043(5) 0.033(4) 0.012(4) 0.007(5)
C160 0.057(6) 0.032(4) 0.043(5) 0.017(4) 0.015(4) 0.007(4)
C117 0.066(8) 0.046(6) 0.083(9) 0.047(6) -0.001(7) 0.022(6)
C564 0.064(6) 0.078(6) 0.051(5) 0.041(4) 0.028(4) 0.023(5)
C121 0.066(5) 0.044(5) 0.034(5) -0.009(4) 0.015(4) 0.031(4)
C18 0.074(8) 0.050(6) 0.061(6) 0.046(5) 0.016(6) 0.008(5)
C53 0.041(6) 0.082(8) 0.057(7) 0.027(7) 0.026(5) 0.016(6)
C185 0.051(8) 0.080(9) 0.015(4) 0.011(5) 0.002(5) 0.027(8)
C566 0.047(5) 0.036(5) 0.052(5) 0.027(4) -0.006(4) -0.002(4)
C40 0.050(2) 0.051(2) 0.049(2) 0.0132(12) 0.0090(11) 0.0122(11)
C118 0.092(8) 0.078(8) 0.034(5) 0.037(5) 0.028(5) 0.034(7)
C27 0.062(7) 0.029(4) 0.076(7) 0.018(5) 0.025(6) -0.007(4)
C178 0.065(7) 0.057(6) 0.042(5) 0.028(4) 0.013(5) 0.018(5)
C170 0.033(5) 0.055(6) 0.056(7) 0.026(5) 0.002(4) -0.006(5)
C171 0.047(5) 0.061(6) 0.041(5) 0.027(5) 0.002(4) 0.008(4)
C474 0.039(5) 0.055(7) 0.043(7) 0.016(6) -0.004(5) 0.016(6)
N457 0.021(3) 0.021(3) 0.021(3) 0.0063(13) 0.0026(11) 0.0042(12)
C458 0.037(6) 0.033(5) 0.026(7) 0.003(5) 0.001(5) 0.011(4)
C461 0.017(4) 0.018(4) 0.017(4) 0.0047(14) 0.0031(11) 0.0042(13)
C456 0.030(5) 0.011(3) 0.023(4) -0.007(3) 0.000(4) 0.006(4)
C459 0.037(4) 0.036(4) 0.036(4) 0.0111(15) 0.0048(12) 0.0078(12)
C460 0.028(7) 0.044(6) 0.023(6) 0.022(4) 0.008(5) 0.013(5)
C455 0.032(7) 0.022(4) 0.022(5) 0.005(3) -0.003(5) 0.001(5)
C462 0.035(4) 0.027(4) 0.027(4) 0.005(3) 0.015(3) 0.009(3)
N513 0.014(3) 0.014(3) 0.014(3) 0.0045(13) 0.0022(11) 0.0032(12)
C454 0.042(6) 0.020(3) 0.029(4) 0.002(3) 0.002(4) 0.006(3)
C463 0.056(10) 0.007(6) 0.020(5) 0.003(4) -0.004(7) -0.002(7)
C470 0.038(6) 0.022(4) 0.029(6) 0.001(4) 0.013(5) 0.009(4)
C514 0.033(5) 0.033(5) 0.034(5) 0.0096(18) 0.0045(12) 0.0072(15)
C517 0.029(6) 0.039(8) 0.029(7) 0.007(5) 0.013(5) 0.010(6)
C464 0.040(6) 0.017(3) 0.016(4) 0.000(3) 0.014(4) 0.007(3)
C453 0.038(5) 0.031(4) 0.021(4) 0.000(3) 0.012(4) 0.010(4)
C467 0.017(5) 0.023(6) 0.035(10) 0.004(5) 0.007(5) 0.011(4)
N471 0.035(5) 0.025(4) 0.028(6) 0.002(5) -0.002(5) 0.011(3)
C469 0.058(10) 0.020(6) 0.030(6) 0.012(4) 0.006(6) 0.018(6)
C515 0.059(12) 0.043(9) 0.033(6) 0.023(6) -0.003(8) -0.010(9)
C516 0.040(6) 0.042(8) 0.022(6) -0.002(5) 0.019(5) 0.003(6)
C465 0.022(5) 0.017(3) 0.027(4) 0.003(3) -0.003(3) 0.003(3)
N518 0.023(5) 0.028(5) 0.024(6) 0.016(4) 0.005(4) 0.013(3)
C487 0.049(7) 0.024(5) 0.018(6) -0.003(4) 0.010(5) 0.020(5)
C466 0.034(5) 0.023(4) 0.024(4) 0.006(3) 0.017(4) 0.014(4)
C468 0.043(5) 0.033(4) 0.053(6) 0.025(4) 0.018(4) 0.013(4)
C472 0.029(2) 0.030(2) 0.030(2) 0.0074(12) 0.0049(11) 0.0063(11)
C475 0.032(5) 0.050(8) 0.044(8) 0.024(6) 0.001(6) 0.010(6)
N476 0.038(6) 0.027(5) 0.008(6) -0.005(4) 0.010(5) -0.002(4)
C486 0.033(6) 0.023(4) 0.026(5) -0.008(4) 0.005(4) 0.003(4)
C519 0.026(8) 0.026(7) 0.043(7) 0.013(5) 0.001(5) -0.009(5)
C522 0.025(4) 0.025(4) 0.025(4) 0.0075(15) 0.0034(11) 0.0053(13)
N488 0.020(3) 0.019(3) 0.019(3) 0.0061(12) 0.0026(11) 0.0034(11)
C483 0.043(6) 0.034(5) 0.023(4) 0.006(4) 0.014(4) 0.014(5)
C481 0.034(5) 0.022(4) 0.039(5) -0.001(3) 0.021(4) 0.009(4)
C473 0.040(5) 0.045(5) 0.011(5) 0.007(4) 0.008(4) 0.016(4)
C477 0.027(6) 0.041(6) 0.043(6) 0.013(5) 0.017(5) 0.011(5)
C480 0.032(6) 0.038(8) 0.030(8) -0.008(6) 0.016(6) 0.014(5)
C485 0.043(6) 0.017(4) 0.017(4) 0.010(3) 0.007(4) 0.012(4)
C520 0.027(7) 0.021(5) 0.035(7) 0.017(4) 0.008(5) 0.013(5)
C521 0.049(7) 0.046(10) 0.048(9) 0.001(6) 0.017(5) 0.002(5)
C489 0.027(9) 0.030(5) 0.037(7) 0.009(4) 0.007(7) 0.010(6)
C492 0.016(6) 0.043(6) 0.034(5) 0.006(4) 0.006(5) 0.007(5)
C484 0.048(6) 0.020(4) 0.025(4) 0.006(3) 0.000(4) 0.016(4)
C482 0.037(4) 0.037(3) 0.037(3) 0.0110(14) 0.0056(11) 0.0072(12)
N508 0.034(6) 0.019(4) 0.031(6) 0.002(4) 0.015(5) 0.003(4)
C478 0.017(5) 0.051(6) 0.069(7) 0.010(6) 0.015(5) 0.005(4)
C479 0.019(5) 0.046(6) 0.066(7) 0.002(6) 0.010(5) 0.004(4)
N493 0.029(5) 0.010(8) 0.022(4) 0.002(6) -0.001(3) 0.010(5)
C490 0.027(8) 0.070(10) 0.043(9) 0.025(7) 0.001(6) 0.016(6)
C491 0.030(9) 0.044(9) 0.041(7) -0.001(6) 0.007(5) 0.012(7)
N498 0.025(6) 0.031(4) 0.043(5) 0.023(4) 0.023(4) 0.004(4)
C499 0.046(8) 0.037(6) 0.032(6) 0.001(4) 0.011(5) 0.009(5)
C500 0.052(6) 0.028(6) 0.022(5) 0.016(4) 0.005(4) 0.005(5)
C501 0.033(7) 0.034(6) 0.028(5) 0.016(4) 0.005(4) 0.002(4)
C502 0.047(10) 0.040(10) 0.043(10) 0.016(7) 0.012(7) 0.006(7)
N503 0.035(4) 0.037(6) 0.031(6) 0.014(4) 0.011(5) 0.011(4)
C509 0.036(6) 0.022(5) 0.038(6) 0.007(4) 0.018(5) 0.007(5)
C512 0.028(7) 0.018(5) 0.032(7) 0.007(5) 0.000(6) 0.007(4)
C494 0.033(7) 0.037(10) 0.033(7) 0.012(7) 0.002(5) 0.001(6)
C497 0.027(4) 0.027(3) 0.027(3) 0.0069(14) 0.0036(11) 0.0061(12)
C504 0.038(5) 0.062(6) 0.046(6) 0.023(5) 0.025(4) 0.013(5)
C507 0.045(5) 0.039(4) 0.053(5) 0.022(4) 0.009(4) 0.013(4)
C510 0.041(4) 0.041(4) 0.041(4) 0.0123(15) 0.0058(12) 0.0081(13)
C511 0.028(8) 0.033(5) 0.033(6) 0.004(4) 0.011(5) 0.004(5)
C495 0.043(9) 0.025(5) 0.033(6) 0.009(5) -0.002(6) -0.007(6)
C496 0.057(7) 0.034(7) 0.034(6) 0.016(5) 0.001(4) 0.020(5)
C506 0.049(5) 0.043(5) 0.092(7) 0.038(5) 0.032(5) 0.009(4)
C505 0.049(3) 0.048(3) 0.048(3) 0.0156(14) 0.0077(11) 0.0089(12)
C7 0.041(8) 0.020(5) 0.036(7) 0.011(4) 0.008(6) 0.017(5)
C70 0.069(6) 0.048(5) 0.043(5) 0.026(4) 0.030(5) 0.025(5)
C6 0.064(6) 0.037(5) 0.058(6) 0.016(4) 0.026(5) 0.001(5)
C71 0.046(5) 0.048(6) 0.053(5) 0.029(5) 0.023(4) 0.011(5)
C68 0.089(12) 0.052(7) 0.047(9) 0.008(6) 0.046(10) 0.024(8)
C5 0.094(10) 0.048(8) 0.081(9) 0.022(6) 0.021(7) 0.008(7)
C55 0.069(7) 0.089(8) 0.043(6) 0.044(6) 0.010(5) 0.032(7)
C82 0.031(6) 0.075(8) 0.085(10) 0.033(8) -0.010(6) -0.018(6)
C72 0.045(6) 0.071(7) 0.064(7) 0.008(6) 0.021(5) 0.036(6)
C67 0.041(2) 0.039(2) 0.039(2) 0.0094(11) 0.0068(10) 0.0110(11)
C73 0.076(7) 0.043(5) 0.046(5) 0.001(4) 0.022(4) 0.046(5)
C56 0.066(9) 0.071(9) 0.036(6) 0.026(7) -0.010(5) -0.007(8)
C59 0.090(10) 0.045(7) 0.060(11) 0.032(6) 0.017(8) 0.043(7)
C81 0.026(7) 0.122(13) 0.057(11) -0.008(9) -0.003(7) 0.012(7)
C80 0.028(5) 0.102(10) 0.075(8) 0.052(8) 0.014(5) 0.033(6)
C66 0.057(4) 0.056(4) 0.056(4) 0.0149(14) 0.0082(11) 0.0119(13)
C65 0.043(6) 0.064(6) 0.041(6) -0.012(5) 0.002(5) 0.011(6)
C75 0.073(7) 0.025(5) 0.074(7) 0.016(5) 0.014(6) 0.030(5)
C57 0.047(8) 0.069(10) 0.043(9) 0.019(7) -0.026(6) 0.002(7)
C84 0.087(8) 0.027(4) 0.036(5) 0.002(4) 0.016(6) -0.009(5)
C4 0.094(8) 0.017(4) 0.061(6) 0.023(4) 0.004(6) 0.013(4)
C83 0.060(9) 0.061(9) 0.041(7) -0.017(6) 0.013(7) -0.038(7)
C58 0.044(6) 0.075(8) 0.063(7) 0.044(6) -0.004(6) 0.029(6)
C89 0.055(6) 0.078(7) 0.054(6) 0.003(6) -0.023(5) 0.011(5)
C79 0.077(7) 0.079(8) 0.075(8) 0.018(6) -0.008(6) 0.052(6)
C101 0.080(8) 0.030(5) 0.058(6) 0.020(5) 0.001(7) -0.007(5)
C64 0.059(12) 0.074(10) 0.046(8) 0.000(8) -0.012(7) -0.014(8)
C74 0.071(8) 0.057(8) 0.076(8) 0.023(6) 0.011(6) 0.037(7)
C63 0.039(7) 0.094(11) 0.052(7) 0.012(7) -0.024(5) 0.001(6)
C85 0.071(8) 0.021(5) 0.054(6) 0.001(4) 0.009(6) 0.015(6)
C3 0.076(8) 0.038(6) 0.081(8) 0.018(5) 0.003(7) 0.018(6)
C88 0.054(8) 0.065(7) 0.043(7) 0.006(6) 0.003(6) -0.011(6)
C60 0.068(8) 0.091(8) 0.089(9) 0.032(7) 0.002(7) 0.053(6)
C90 0.062(7) 0.080(7) 0.045(6) 0.019(6) -0.012(5) 0.026(6)
C78 0.068(8) 0.077(9) 0.059(8) 0.046(7) 0.006(6) 0.032(7)
C100 0.066(10) 0.043(13) 0.081(13) 0.014(9) 0.001(8) -0.024(7)
C76 0.084(8) 0.041(5) 0.070(7) 0.042(5) 0.003(6) -0.001(5)
C62 0.041(6) 0.087(8) 0.061(8) 0.008(7) 0.017(7) 0.012(6)
C86 0.047(3) 0.047(3) 0.046(3) 0.0117(12) 0.0071(11) 0.0099(12)
C2 0.079(9) 0.063(8) 0.092(9) 0.022(7) 0.027(7) 0.054(7)
C87 0.055(6) 0.066(6) 0.044(6) -0.010(5) 0.011(5) 0.019(5)
C61 0.034(5) 0.080(7) 0.072(6) 0.035(6) 0.021(5) 0.021(5)
C92 0.087(8) 0.050(6) 0.010(4) -0.011(4) -0.001(4) 0.023(5)
C77 0.070(7) 0.053(6) 0.043(6) 0.028(5) 0.005(5) 0.027(6)
C102 0.107(11) 0.052(10) 0.081(11) 0.036(7) 0.022(8) -0.014(7)
C99 0.038(6) 0.065(8) 0.078(8) 0.013(7) 0.015(6) -0.025(5)
C94 0.051(3) 0.052(2) 0.051(2) 0.0127(12) 0.0085(11) 0.0126(11)
C1 0.062(6) 0.064(6) 0.066(6) 0.011(5) 0.031(4) 0.043(5)
C97 0.053(7) 0.094(8) 0.077(8) 0.010(7) 0.025(6) 0.024(6)
C105 0.084(9) 0.069(8) 0.033(6) 0.028(6) 0.014(6) 0.027(8)
C103 0.080(8) 0.050(6) 0.071(7) 0.037(6) 0.037(6) -0.002(6)
C96 0.060(7) 0.078(9) 0.083(7) 0.034(8) 0.040(6) 0.005(7)
C95 0.070(7) 0.072(7) 0.044(5) 0.026(5) 0.034(5) 0.023(6)
C104 0.082(11) 0.046(8) 0.027(6) 0.023(5) 0.008(7) 0.000(7)
C191 0.049(5) 0.042(5) 0.029(4) 0.018(4) -0.006(4) 0.008(4)
C190 0.038(7) 0.043(5) 0.033(6) 0.018(5) -0.004(4) 0.026(5)
C195 0.032(5) 0.061(7) 0.054(7) 0.017(5) 0.000(4) 0.005(5)
C194 0.038(7) 0.058(9) 0.051(8) 0.010(7) -0.004(5) -0.004(6)
C125 0.040(5) 0.044(6) 0.032(5) 0.023(5) 0.004(4) 0.006(4)
C188 0.061(6) 0.024(6) 0.053(7) 0.020(5) 0.013(5) 0.021(4)
C197 0.034(6) 0.048(6) 0.054(9) 0.016(6) 0.016(6) 0.006(5)
C215 0.053(8) 0.058(9) 0.033(7) 0.016(7) 0.018(6) 0.043(7)
C193 0.041(6) 0.047(6) 0.036(5) -0.007(5) -0.008(4) 0.007(5)
C199 0.037(6) 0.047(6) 0.043(8) 0.009(6) 0.012(6) -0.010(4)
C192 0.049(7) 0.035(5) 0.028(5) 0.009(4) -0.001(5) 0.003(5)
C124 0.070(6) 0.034(4) 0.033(4) 0.009(3) 0.027(4) 0.017(4)
C187 0.050(6) 0.031(4) 0.032(5) 0.015(4) 0.006(5) 0.011(5)
C189 0.037(4) 0.047(4) 0.040(5) 0.030(4) 0.019(4) 0.029(4)
C214 0.063(8) 0.046(7) 0.049(8) 0.025(6) 0.021(6) 0.030(5)
C201 0.061(8) 0.035(6) 0.040(8) -0.018(6) 0.022(6) -0.005(6)
C123 0.052(10) 0.090(12) 0.034(8) 0.019(6) 0.028(7) 0.026(8)
C219 0.028(5) 0.048(5) 0.032(5) 0.023(4) -0.009(4) -0.017(4)
C217 0.076(9) 0.021(4) 0.056(7) 0.019(6) 0.030(8) 0.022(5)
C213 0.063(7) 0.045(6) 0.029(5) 0.010(4) 0.027(5) 0.032(5)
C216 0.069(7) 0.030(5) 0.043(7) 0.017(5) 0.034(6) 0.028(5)
C200 0.060(8) 0.036(6) 0.051(8) -0.002(6) 0.008(7) -0.010(5)
C202 0.073(8) 0.017(4) 0.041(5) 0.004(4) 0.021(5) 0.006(5)
C206 0.078(10) 0.052(6) 0.039(7) 0.034(6) 0.028(7) 0.011(7)
C221 0.020(4) 0.064(7) 0.049(7) 0.022(6) 0.005(4) 0.005(5)
C218 0.056(6) 0.014(4) 0.045(6) 0.007(5) 0.006(6) 0.001(4)
C220 0.036(5) 0.050(5) 0.048(5) 0.019(4) 0.021(4) 0.009(4)
C237 0.053(6) 0.032(5) 0.047(6) -0.005(4) 0.019(5) 0.010(4)
C205 0.070(8) 0.036(6) 0.048(8) 0.015(6) 0.041(7) 0.003(5)
C203 0.088(11) 0.034(6) 0.064(9) 0.014(6) 0.029(8) 0.036(7)
C226 0.067(6) 0.048(5) 0.041(5) 0.015(4) 0.020(5) 0.033(5)
C122 0.049(6) 0.051(6) 0.026(5) 0.002(5) 0.020(5) 0.025(6)
C235 0.059(7) 0.038(5) 0.057(8) 0.002(6) 0.003(7) -0.002(5)
C211 0.045(8) 0.061(8) 0.019(5) -0.004(5) -0.001(5) 0.031(6)
C212 0.057(7) 0.042(6) 0.041(6) -0.005(5) 0.015(5) 0.028(6)
C236 0.043(6) 0.041(7) 0.030(8) -0.003(5) 0.012(5) -0.007(5)
C204 0.113(11) 0.022(4) 0.048(7) 0.016(5) 0.033(8) 0.026(6)
C225 0.063(7) 0.046(7) 0.044(7) 0.019(5) 0.020(6) 0.036(5)
C207 0.074(9) 0.039(5) 0.038(6) 0.031(5) 0.012(7) 0.016(6)
C222 0.027(12) 0.072(9) 0.048(9) 0.007(8) -0.002(6) 0.008(7)
C234 0.033(9) 0.057(10) 0.064(12) 0.009(9) 0.008(9) -0.001(7)
C210 0.049(7) 0.042(5) 0.033(5) 0.012(4) 0.004(5) 0.017(5)
C238 0.037(6) 0.066(8) 0.038(6) -0.005(6) -0.006(5) 0.019(6)
C224 0.071(8) 0.061(8) 0.069(7) 0.023(6) 0.001(6) 0.045(6)
C223 0.031(6) 0.066(8) 0.041(5) 0.024(6) 0.005(4) 0.023(6)
C233 0.040(6) 0.067(7) 0.058(7) 0.018(6) -0.018(5) 0.003(5)
C209 0.070(7) 0.056(6) 0.039(5) 0.027(4) -0.014(5) 0.012(5)
C232 0.054(6) 0.077(8) 0.051(6) 0.022(6) -0.010(5) 0.023(6)
C241 0.071(7) 0.050(5) 0.036(5) 0.020(5) 0.022(5) 0.005(5)
C69 0.080(8) 0.047(6) 0.016(4) 0.000(4) -0.007(5) 0.022(6)
C242 0.083(7) 0.036(4) 0.032(4) 0.009(4) 0.032(5) 0.017(5)
C106 0.077(7) 0.020(4) 0.070(6) 0.006(4) 0.016(6) 0.017(5)
C198 0.040(6) 0.066(8) 0.037(6) 0.013(6) 0.007(5) -0.001(5)
C228 0.062(6) 0.038(5) 0.029(5) -0.004(4) 0.015(5) 0.019(5)
C227 0.051(7) 0.032(6) 0.025(4) -0.009(4) 0.015(5) 0.012(5)
C208 0.056(7) 0.061(7) 0.038(5) 0.034(6) 0.015(5) 0.011(5)
C91 0.077(8) 0.072(7) 0.036(5) 0.027(6) -0.007(5) -0.003(6)
C229 0.076(7) 0.053(5) 0.046(5) 0.034(5) 0.017(5) 0.049(5)
C98 0.064(8) 0.065(8) 0.068(8) 0.022(6) 0.030(7) -0.009(6)
C196 0.039(7) 0.066(9) 0.041(7) 0.025(7) 0.003(6) 0.026(8)
C107 0.049(6) 0.079(8) 0.058(8) 0.016(6) 0.030(7) -0.014(6)
C230 0.108(13) 0.038(7) 0.052(11) 0.029(8) 0.020(9) 0.037(8)
C93 0.076(8) 0.063(7) 0.029(7) -0.001(5) 0.031(7) 0.017(6)
C239 0.055(7) 0.053(6) 0.052(7) 0.011(5) 0.033(6) 0.026(6)
C240 0.049(7) 0.039(6) 0.025(5) 0.012(4) 0.024(5) 0.013(5)
C231 0.050(8) 0.078(9) 0.050(9) 0.031(6) -0.008(6) 0.028(6)
O186 0.093(5) 0.040(3) 0.038(3) 0.018(3) -0.003(3) 0.005(3)
O54 0.059(4) 0.098(5) 0.080(5) 0.058(4) 0.019(4) 0.018(4)

loop_
_atom_type_symbol
_atom_type_description
_atom_type_scat_dispersion_real
_atom_type_scat_dispersion_imag
_atom_type_scat_source
C C 0.0181 0.0091 'International Tables Vol C Tables 4.2.6.8 and 6.1.1.4'
H H 0.0000 0.0000 'International Tables Vol C Tables 4.2.6.8 and 6.1.1.4'
N N 0.0311 0.0180 'International Tables Vol C Tables 4.2.6.8 and 6.1.1.4'
O O 0.0492 0.0322 'International Tables Vol C Tables 4.2.6.8 and 6.1.1.4'

loop_
_geom_angle_atom_site_label_1
_geom_angle_atom_site_label_2
_geom_angle_atom_site_label_3
_geom_angle
_geom_angle_site_symmetry_1
_geom_angle_site_symmetry_3
_geom_angle_publ_flag
C526 N525 C529 105.3(16) . . ?
C526 N525 C524 129.1(14) . . ?
C524 N525 C529 123.4(15) . . ?
C551 N550 C549 121.0(10) . . ?
C554 N550 C551 118.0(14) . . ?
C554 N550 C549 118.7(14) . . ?
C249 N248 C247 125.0(3) . . ?
C249 N248 C252 108.3(3) . . ?
C252 N248 C247 125.9(3) . . ?
C404 N403 C402 124.5(3) . . ?
C404 N403 C407 107.9(3) . . ?
C407 N403 C402 127.0(3) . . ?
C417 N416 C415 125.5(3) . . ?
C417 N416 C420 108.3(3) . . ?
C420 N416 C415 125.5(3) . . ?
C302 N301 C300 127.5(3) . . ?
C302 N301 C305 107.7(3) . . ?
C305 N301 C300 124.3(3) . . ?
C321 N320 C319 121.8(3) . . ?
C324 N320 C321 108.9(3) . . ?
C324 N320 C319 129.3(3) . . ?
C296 N295 C299 108.4(3) . . ?
C296 N295 C294 126.4(3) . . ?
C299 N295 C294 124.1(3) . . ?
C379 N378 C377 124.7(3) . . ?
C379 N378 C382 109.2(3) . . ?
C382 N378 C377 125.3(3) . . ?
C366 N365 C364 126.4(3) . . ?
C369 N365 C366 109.5(3) . . ?
C369 N365 C364 123.7(3) . . ?
C545 N544 C548 104(2) . . ?
C545 N544 C543 129(2) . . ?
C543 N544 C548 127(2) . . ?
C589 N588 C592 102.7(14) . . ?
C589 N588 C587 133.1(13) . . ?
C587 N588 C592 124.2(11) . . ?
C397 N396 C395 125.1(3) . . ?
C400 N396 C395 124.8(3) . . ?
C400 N396 C397 109.3(3) . . ?
C340 N339 C338 124.7(3) . . ?
C343 N339 C340 108.6(3) . . ?
C343 N339 C338 125.8(3) . . ?
C532 N531 C530 108.8(12) . . ?
C535 N531 C532 111.3(18) . . ?
C535 N531 C530 128.5(15) . . ?
C289 N288 C292 108.5(3) . . ?
C289 N288 C287 127.5(3) . . ?
C292 N288 C287 123.6(3) . . ?
C360 N359 C363 108.9(3) . . ?
C360 N359 C358 127.6(3) . . ?
C363 N359 C358 123.0(3) . . ?
C334 N333 C332 124.3(3) . . ?
C337 N333 C334 108.3(3) . . ?
C337 N333 C332 127.4(3) . . ?
C313 N314 C315 109.7(3) . . ?
C313 N314 C318 126.6(3) . . ?
C315 N314 C318 123.4(3) . . ?
C391 N390 C389 124.5(3) . . ?
C394 N390 C389 126.8(3) . . ?
C394 N390 C391 108.4(3) . . ?
C353 N352 C351 124.8(3) . . ?
C356 N352 C353 108.5(3) . . ?
C356 N352 C351 126.5(3) . . ?
C373 N372 C371 126.9(3) . . ?
C376 N372 C373 108.6(3) . . ?
C376 N372 C371 124.2(3) . . ?
C449 N448 C447 122.3(3) . . ?
C452 N448 C447 128.3(4) . . ?
C452 N448 C449 108.4(3) . . ?
C262 N261 C260 125.1(3) . . ?
C262 N261 C265 109.2(3) . . ?
C265 N261 C260 125.3(3) . . ?
C430 N429 C428 125.0(3) . . ?
C433 N429 C428 125.7(3) . . ?
C433 N429 C430 108.7(3) . . ?
C283 N282 C281 126.1(3) . . ?
C286 N282 C283 108.1(3) . . ?
C286 N282 C281 125.4(3) . . ?
C347 N346 C345 121.9(3) . . ?
C350 N346 C345 128.7(4) . . ?
C350 N346 C347 109.3(4) . . ?
C436 N435 C434 124.2(3) . . ?
C436 N435 C439 109.1(3) . . ?
C439 N435 C434 126.4(4) . . ?
C244 N245 C246 126.9(3) . . ?
C311 N245 C244 108.0(3) . . ?
C311 N245 C246 124.9(3) . . ?
C443 N442 C441 125.7(4) . . ?
C443 N442 C446 108.6(4) . . ?
C446 N442 C441 125.0(4) . . ?
C307 N306 C266 122.8(4) . . ?
C307 N306 C310 108.8(3) . . ?
C310 N306 C266 127.2(3) . . ?
C410 N409 C408 126.5(3) . . ?
C410 N409 C413 109.5(3) . . ?
C413 N409 C408 123.5(3) . . ?
C270 N269 C268 126.6(4) . . ?
C270 N269 C273 109.8(4) . . ?
C273 N269 C268 123.6(4) . . ?
C423 N422 C421 122.3(4) . . ?
C426 N422 C421 127.9(3) . . ?
C426 N422 C423 109.6(3) . . ?
C276 N275 C274 122.9(3) . . ?
C276 N275 C279 107.5(4) . . ?
C279 N275 C274 128.1(4) . . ?
C576 N575 C574 127.1(15) . . ?
C576 N575 C579 108.1(13) . . ?
C579 N575 C574 123.0(11) . . ?
C557 N556 C560 108.9(9) . . ?
C557 N556 C555 127.8(10) . . ?
C560 N556 C555 123.2(10) . . ?
C387 C386 C385 107.6(3) . . ?
C401 C386 C385 123.9(4) . . ?
C401 C386 C387 125.5(4) . . ?
C563 N562 C561 118.0(9) . . ?
C563 N562 C566 111.8(10) . . ?
C566 N562 C561 128.5(9) . . ?
C586 N582 C583 123.3(13) . . ?
C586 N582 C581 125.5(14) . . ?
C581 N582 C583 110.8(10) . . ?
C590 C589 N588 105.9(19) . . ?
C384 C385 C386 106.7(3) . . ?
C414 C385 C386 125.0(4) . . ?
C414 C385 C384 125.4(4) . . ?
C317 C313 N314 107.4(3) . . ?
C573 N569 C570 104.2(16) . . ?
C573 N569 C568 130.4(12) . . ?
C568 N569 C570 124.3(15) . . ?
C383 C384 C385 109.1(3) . . ?
C427 C384 C385 123.6(4) . . ?
C427 C384 C383 124.8(4) . . ?
N403 C402 C401 121.3(3) . . ?
C408 C402 N403 116.3(4) . . ?
C408 C402 C401 122.4(3) . . ?
C533 C532 N531 107.6(15) . . ?
C258 C257 C256 108.2(4) . . ?
C258 C257 C267 126.4(4) . . ?
C267 C257 C256 122.6(4) . . ?
N544 C545 C546 116.2(19) . . ?
C388 C387 C386 124.3(4) . . ?
C383 C387 C386 109.3(3) . . ?
C383 C387 C388 124.2(4) . . ?
N409 C408 C402 119.2(3) . . ?
N409 C408 C414 118.6(3) . . ?
C402 C408 C414 122.2(4) . . ?
C387 C388 C389 112.5(4) . . ?
C387 C388 C447 112.6(3) . . ?
C447 C388 C389 134.4(3) . . ?
N390 C389 C388 120.6(4) . . ?
N390 C389 C395 116.6(3) . . ?
C395 C389 C388 122.8(3) . . ?
C437 C436 N435 107.7(4) . . ?
C386 C401 C402 113.0(3) . . ?
C386 C401 C395 112.4(4) . . ?
C402 C401 C395 134.2(3) . . ?
C254 C255 C256 108.3(3) . . ?
C254 C255 C293 125.5(4) . . ?
C293 C255 C256 123.1(4) . . ?
C387 C383 C384 107.3(3) . . ?
C440 C383 C384 124.9(4) . . ?
C440 C383 C387 124.7(4) . . ?
C330 C329 C328 106.9(3) . . ?
C330 C329 C344 126.8(4) . . ?
C344 C329 C328 123.7(4) . . ?
C335 C334 N333 107.6(3) . . ?
C558 C557 N556 108.1(8) . . ?
C418 C417 N416 109.0(3) . . ?
C341 C340 N339 108.2(4) . . ?
N429 C428 C434 118.3(4) . . ?
N429 C428 C427 119.6(4) . . ?
C434 C428 C427 122.1(3) . . ?
N442 C441 C440 121.0(4) . . ?
N442 C441 C447 117.2(4) . . ?
C440 C441 C447 121.8(4) . . ?
C380 C379 N378 108.0(4) . . ?
N435 C434 C428 118.7(3) . . ?
N435 C434 C440 119.2(3) . . ?
C428 C434 C440 122.0(3) . . ?
C303 C302 N301 108.7(4) . . ?
C383 C440 C441 113.6(3) . . ?
C383 C440 C434 112.3(3) . . ?
C441 C440 C434 133.7(4) . . ?
N531 C535 C534 101.5(18) . . ?
N422 C421 C427 117.9(3) . . ?
C415 C421 N422 119.8(4) . . ?
C415 C421 C427 122.3(3) . . ?
N525 C526 C527 111.6(15) . . ?
C297 C296 N295 107.6(3) . . ?
C327 C328 C329 106.9(3) . . ?
C357 C328 C329 124.5(4) . . ?
C357 C328 C327 125.8(4) . . ?
C298 C299 N295 108.1(3) . . ?
C290 C289 N288 108.5(3) . . ?
C250 C249 N248 108.5(4) . . ?
C328 C327 C370 123.5(4) . . ?
C326 C327 C328 108.3(3) . . ?
C326 C327 C370 125.5(4) . . ?
C343 C342 C341 107.5(4) . . ?
C534 C533 C532 109(2) . . ?
C257 C258 C259 122.9(4) . . ?
C254 C258 C257 109.5(3) . . ?
C254 C258 C259 124.7(4) . . ?
C322 C321 N320 107.8(4) . . ?
C384 C427 C428 113.3(4) . . ?
C384 C427 C421 112.8(4) . . ?
C428 C427 C421 133.6(3) . . ?
C327 C326 C325 123.5(4) . . ?
C330 C326 C327 108.8(4) . . ?
C330 C326 C325 125.0(4) . . ?
C291 C292 N288 107.7(3) . . ?
C405 C404 N403 108.1(3) . . ?
C257 C256 C255 105.7(3) . . ?
C280 C256 C257 125.5(4) . . ?
C280 C256 C255 125.6(4) . . ?
C323 C324 N320 107.8(4) . . ?
C374 C373 N372 107.4(4) . . ?
C342 C343 N339 108.1(4) . . ?
C385 C414 C408 112.7(3) . . ?
C385 C414 C415 112.1(3) . . ?
C408 C414 C415 135.0(4) . . ?
C417 C418 C419 106.9(4) . . ?
C255 C254 C253 123.7(4) . . ?
C258 C254 C255 108.3(4) . . ?
C258 C254 C253 125.2(4) . . ?
C296 C297 C298 108.6(4) . . ?
C354 C353 N352 107.9(4) . . ?
C552 C551 N550 103.5(15) . . ?
N346 C345 C351 116.2(3) . . ?
N346 C345 C344 122.1(4) . . ?
C344 C345 C351 121.7(4) . . ?
C392 C391 N390 107.6(4) . . ?
N320 C319 C325 120.9(4) . . ?
N320 C319 C318 116.7(4) . . ?
C325 C319 C318 122.4(4) . . ?
N448 C447 C388 118.7(4) . . ?
N448 C447 C441 119.1(4) . . ?
C441 C447 C388 122.2(4) . . ?
C361 C360 N359 107.6(4) . . ?
C308 C307 N306 107.9(4) . . ?
C243 C244 N245 108.5(4) . . ?
N416 C415 C414 120.4(3) . . ?
C421 C415 N416 117.4(3) . . ?
C421 C415 C414 122.2(4) . . ?
N550 C554 C553 101(2) . . ?
N333 C332 C338 116.2(3) . . ?
N333 C332 C331 123.5(4) . . ?
C331 C332 C338 120.3(3) . . ?
N396 C395 C389 119.1(3) . . ?
N396 C395 C401 119.2(4) . . ?
C389 C395 C401 121.7(3) . . ?
C431 C430 N429 107.7(4) . . ?
N378 C377 C371 116.6(3) . . ?
N378 C377 C325 121.1(4) . . ?
C325 C377 C371 122.3(4) . . ?
C355 C356 N352 108.3(4) . . ?
N352 C351 C345 118.4(4) . . ?
N352 C351 C357 120.3(4) . . ?
C357 C351 C345 121.3(4) . . ?
C329 C330 C331 123.3(4) . . ?
C326 C330 C329 109.1(3) . . ?
C326 C330 C331 124.9(4) . . ?
C381 C382 N378 107.7(4) . . ?
C336 C337 N333 108.5(4) . . ?
C316 C315 N314 106.9(4) . . ?
N261 C260 C266 116.7(4) . . ?
N261 C260 C259 121.4(4) . . ?
C259 C260 C266 121.8(3) . . ?
C557 C558 C559 105.6(11) . . ?
C545 C546 C547 110(2) . . ?
C432 C433 N429 108.4(4) . . ?
C398 C397 N396 107.3(4) . . ?
C406 C407 N403 107.7(3) . . ?
C551 C552 C553 105(2) . . ?
C393 C394 N390 108.4(4) . . ?
C533 C534 C535 109(3) . . ?
N301 C300 C294 115.7(3) . . ?
C253 C300 N301 121.7(4) . . ?
C253 C300 C294 122.6(4) . . ?
C313 C317 C316 107.9(3) . . ?
N269 C268 C274 117.8(4) . . ?
N269 C268 C267 121.2(4) . . ?
C267 C268 C274 120.9(4) . . ?
C420 C419 C418 107.5(4) . . ?
C299 C298 C297 107.4(3) . . ?
C284 C283 N282 108.2(4) . . ?
N248 C247 C253 119.9(4) . . ?
N248 C247 C246 117.5(4) . . ?
C253 C247 C246 122.6(4) . . ?
C329 C344 C345 113.9(4) . . ?
C329 C344 C338 111.2(4) . . ?
C338 C344 C345 134.6(4) . . ?
C589 C590 C591 108(2) . . ?
N339 C338 C332 118.1(3) . . ?
C344 C338 N339 118.4(4) . . ?
C344 C338 C332 123.5(4) . . ?
N288 C287 C281 116.5(3) . . ?
C293 C287 N288 121.8(4) . . ?
C293 C287 C281 121.7(4) . . ?
C450 C449 N448 107.3(4) . . ?
C330 C331 C332 114.0(4) . . ?
C330 C331 C318 112.6(4) . . ?
C318 C331 C332 133.1(4) . . ?
C367 C366 N365 107.1(4) . . ?
C277 C276 N275 108.4(4) . . ?
C362 C363 N359 107.9(4) . . ?
C304 C305 N301 108.2(4) . . ?
C337 C336 C335 107.7(3) . . ?
C424 C423 N422 107.7(4) . . ?
C404 C405 C406 108.2(4) . . ?
C251 C252 N248 108.0(4) . . ?
C419 C420 N416 108.3(4) . . ?
C375 C376 N372 109.2(4) . . ?
C252 C251 C250 108.1(4) . . ?
N306 C266 C260 117.3(3) . . ?
N306 C266 C267 121.2(4) . . ?
C267 C266 C260 121.4(4) . . ?
C340 C341 C342 107.6(3) . . ?
C348 C347 N346 106.6(4) . . ?
N295 C294 C300 120.3(4) . . ?
N295 C294 C293 118.2(4) . . ?
C293 C294 C300 121.5(4) . . ?
C436 C437 C438 107.9(4) . . ?
C315 C316 C317 108.1(4) . . ?
C263 C262 N261 107.6(4) . . ?
C368 C369 N365 107.7(4) . . ?
N359 C358 C364 116.7(3) . . ?
C357 C358 N359 121.9(4) . . ?
C357 C358 C364 121.4(4) . . ?
C438 C439 N435 107.7(4) . . ?
C309 C310 N306 106.9(4) . . ?
C451 C452 N448 108.3(4) . . ?
N372 C371 C377 118.3(4) . . ?
C370 C371 N372 120.7(4) . . ?
C370 C371 C377 121.0(4) . . ?
C399 C400 N396 108.2(3) . . ?
C571 C570 N569 106.1(19) . . ?
C264 C265 N261 107.2(4) . . ?
C411 C410 N409 107.3(4) . . ?
C391 C392 C393 108.2(4) . . ?
C326 C325 C319 112.2(4) . . ?
C326 C325 C377 113.5(4) . . ?
C319 C325 C377 134.0(4) . . ?
C310 C309 C308 108.8(4) . . ?
C444 C443 N442 107.9(4) . . ?
C8 C8 C55 93(2) 2_556 2_556 ?
C9 C8 C8 106(2) . 2_556 ?
C9 C8 C120 96.2(13) . . ?
C9 C8 C7 112.1(11) . . ?
C9 C8 C55 48.0(9) . 2_556 ?
C120 C8 C8 104(2) . 2_556 ?
C120 C8 C55 53.8(9) . 2_556 ?
C53 C8 C8 117(2) . 2_556 ?
C53 C8 C9 115.5(17) . . ?
C53 C8 C120 115.4(17) . . ?
C53 C8 C7 107.3(11) . . ?
C53 C8 C55 149.1(17) . 2_556 ?
C7 C8 C8 72(9) 2_556 2_556 ?
C7 C8 C8 10.1(16) . 2_556 ?
C7 C8 C9 59(9) 2_556 . ?
C7 C8 C120 61(9) 2_556 . ?
C7 C8 C120 110.2(11) . . ?
C7 C8 C53 171(10) 2_556 . ?
C7 C8 C7 82(10) 2_556 . ?
C7 C8 C70 121(10) 2_556 2_556 ?
C7 C8 C6 116(10) 2_556 2_556 ?
C7 C8 C55 22(9) 2_556 2_556 ?
C7 C8 C55 103.5(11) . 2_556 ?
C70 C8 C8 118(2) 2_556 2_556 ?
C70 C8 C9 62.8(12) 2_556 . ?
C70 C8 C120 136.1(17) 2_556 . ?
C70 C8 C53 55.3(11) 2_556 . ?
C70 C8 C7 113.4(12) 2_556 . ?
C70 C8 C6 110.6(18) 2_556 2_556 ?
C70 C8 C55 109.6(16) 2_556 2_556 ?
C6 C8 C8 115(2) 2_556 2_556 ?
C6 C8 C9 134.5(17) 2_556 . ?
C6 C8 C120 55.7(10) 2_556 . ?
C6 C8 C53 62.4(12) 2_556 . ?
C6 C8 C7 111.2(11) 2_556 . ?
C6 C8 C55 108.2(16) 2_556 2_556 ?
C255 C293 C287 113.8(4) . . ?
C255 C293 C294 112.3(4) . . ?
C294 C293 C287 133.6(4) . . ?
C254 C253 C300 113.4(4) . . ?
C254 C253 C247 112.1(4) . . ?
C300 C253 C247 134.0(4) . . ?
C412 C413 N409 107.9(4) . . ?
C373 C374 C375 108.2(4) . . ?
C283 C284 C285 107.9(4) . . ?
C528 C529 N525 106.2(19) . . ?
C445 C446 N442 107.5(5) . . ?
C249 C250 C251 107.1(4) . . ?
N245 C246 C247 117.9(4) . . ?
N245 C246 C259 120.7(4) . . ?
C259 C246 C247 121.5(3) . . ?
C328 C357 C351 114.0(4) . . ?
C328 C357 C358 113.1(4) . . ?
C358 C357 C351 132.7(4) . . ?
C175 C174 C173 120.3(11) . . ?
C175 C174 C176 124.1(11) . . ?
C175 C174 C195 167(2) . 2_765 ?
C175 C174 C189 72.2(8) . 2_765 ?
C173 C174 C189 48.4(6) . 2_765 ?
C176 C174 C173 112.0(11) . . ?
C176 C174 C195 50.5(7) . 2_765 ?
C176 C174 C189 157.2(18) . 2_765 ?
C191 C174 C175 50.2(6) 2_765 . ?
C191 C174 C173 163(2) 2_765 . ?
C191 C174 C176 74.1(8) 2_765 . ?
C191 C174 C195 123.8(12) 2_765 2_765 ?
C191 C174 C189 121.4(11) 2_765 2_765 ?
C190 C174 C175 85(6) 2_765 . ?
C190 C174 C173 87(5) 2_765 . ?
C190 C174 C176 117(7) 2_765 . ?
C190 C174 C191 104(6) 2_765 2_765 ?
C190 C174 C195 108(6) 2_765 2_765 ?
C190 C174 C189 78(6) 2_765 2_765 ?
C195 C174 C173 61.8(8) 2_765 . ?
C195 C174 C189 109.7(10) 2_765 2_765 ?
C353 C354 C355 108.0(4) . . ?
N275 C274 C268 116.7(4) . . ?
C280 C274 N275 121.3(4) . . ?
C280 C274 C268 121.9(4) . . ?
N365 C364 C358 116.8(3) . . ?
N365 C364 C370 121.8(4) . . ?
C370 C364 C358 121.4(4) . . ?
C292 C291 C290 107.7(3) . . ?
C244 C243 C312 107.5(4) . . ?
C258 C259 C260 114.3(4) . . ?
C258 C259 C246 113.1(4) . . ?
C246 C259 C260 132.2(4) . . ?
N282 C281 C287 118.1(3) . . ?
N282 C281 C280 120.1(4) . . ?
C280 C281 C287 121.9(4) . . ?
C307 C308 C309 107.5(4) . . ?
C324 C323 C322 108.2(4) . . ?
C433 C432 C431 107.2(4) . . ?
C257 C267 C268 115.2(4) . . ?
C257 C267 C266 112.2(4) . . ?
C268 C267 C266 132.0(4) . . ?
C312 C311 N245 107.2(4) . . ?
C285 C286 N282 108.4(4) . . ?
C547 C548 N544 102(2) . . ?
C302 C303 C304 107.5(4) . . ?
C360 C361 C362 107.9(4) . . ?
N422 C426 C425 107.3(4) . . ?
C397 C398 C399 107.9(3) . . ?
C289 C290 C291 107.6(3) . . ?
C400 C399 C398 107.2(4) . . ?
C256 C280 C274 113.4(4) . . ?
C256 C280 C281 113.0(4) . . ?
C274 C280 C281 132.8(4) . . ?
C584 C583 N582 95.6(10) . . ?
C555 C561 N562 113.4(9) . . ?
C555 C561 C567 122.2(8) . . ?
C567 C561 N562 124.0(10) . . ?
C407 C406 C405 107.9(4) . . ?
C334 C335 C336 107.9(3) . . ?
C321 C322 C323 107.2(4) . . ?
C430 C431 C432 108.0(4) . . ?
C311 C312 C243 108.7(4) . . ?
C539 C540 C541 108.7(9) . . ?
C539 C540 C567 124.9(12) . . ?
C567 C540 C541 124.3(11) . . ?
C143 C142 C221 87.5(12) . 2_765 ?
C141 C142 C143 122.0(18) . . ?
C141 C142 C221 136.8(19) . 2_765 ?
C170 C142 C143 119.4(15) . . ?
C170 C142 C141 108.9(14) . . ?
C170 C142 C221 32.2(6) . 2_765 ?
C235 C142 C143 144(3) 2_765 . ?
C235 C142 C141 25.6(7) 2_765 . ?
C235 C142 C170 83.5(12) 2_765 . ?
C235 C142 C221 113.2(16) 2_765 2_765 ?
C234 C142 C143 84(9) 2_765 . ?
C234 C142 C141 153(9) 2_765 . ?
C234 C142 C170 45(10) 2_765 . ?
C234 C142 C221 25(10) 2_765 2_765 ?
C234 C142 C235 127(9) 2_765 2_765 ?
C234 C142 C233 111(9) 2_765 2_765 ?
C233 C142 C143 27.7(7) 2_765 . ?
C233 C142 C141 94.9(16) 2_765 . ?
C233 C142 C170 144(2) 2_765 . ?
C233 C142 C221 113.6(15) 2_765 2_765 ?
C233 C142 C235 119(2) 2_765 2_765 ?
C376 C375 C374 106.6(4) . . ?
C439 C438 C437 107.5(4) . . ?
C278 C279 N275 108.6(4) . . ?
C349 C350 N346 108.0(5) . . ?
C541 C537 C538 108.6(7) . . ?
C536 C537 C538 123.8(11) . . ?
C536 C537 C541 125.4(11) . . ?
C592 C591 C590 104.0(19) . . ?
C363 C362 C361 107.7(4) . . ?
C591 C592 N588 117.5(18) . . ?
N314 C318 C319 118.5(4) . . ?
N314 C318 C331 119.7(4) . . ?
C331 C318 C319 121.8(3) . . ?
C382 C381 C380 107.6(4) . . ?
C327 C370 C371 113.6(4) . . ?
C327 C370 C364 113.5(4) . . ?
C371 C370 C364 132.7(4) . . ?
N525 C524 C530 124.4(10) . . ?
N525 C524 C523 112.7(9) . . ?
C530 C524 C523 122.9(8) . . ?
C546 C547 C548 107(2) . . ?
C554 C553 C552 112(2) . . ?
N269 C270 C271 106.2(5) . . ?
C182 C181 C209 153(2) . 2_765 ?
C183 C181 C182 108.2(13) . . ?
C183 C181 C209 73.1(10) . 2_765 ?
C180 C181 C182 118.5(15) . . ?
C180 C181 C183 118.1(13) . . ?
C180 C181 C209 46.8(7) . 2_765 ?
C232 C181 C182 63.2(11) 2_765 . ?
C232 C181 C183 46.3(7) 2_765 . ?
C232 C181 C180 153(2) 2_765 . ?
C232 C181 C209 117.9(13) 2_765 2_765 ?
C232 C181 C229 115.9(18) 2_765 2_765 ?
C229 C181 C182 54.0(10) 2_765 . ?
C229 C181 C183 152(2) 2_765 . ?
C229 C181 C180 66.6(8) 2_765 . ?
C229 C181 C209 112.4(11) 2_765 2_765 ?
C231 C181 C182 128(10) 2_765 . ?
C231 C181 C183 102(9) 2_765 . ?
C231 C181 C180 16(8) 2_765 . ?
C231 C181 C209 32(10) 2_765 2_765 ?
C231 C181 C232 139(10) 2_765 2_765 ?
C231 C181 C229 80(10) 2_765 2_765 ?
C379 C380 C381 107.4(4) . . ?
C446 C445 C444 108.2(4) . . ?
C286 C285 C284 107.4(4) . . ?
C577 C576 N575 108.9(14) . . ?
C158 C159 C171 112.8(11) . . ?
C158 C159 C122 46.0(7) . 2_765 ?
C160 C159 C158 123.9(9) . . ?
C160 C159 C171 119.7(10) . . ?
C160 C159 C122 160.2(19) . 2_765 ?
C171 C159 C122 66.8(8) . 2_765 ?
C124 C159 C158 71.4(7) 2_765 . ?
C124 C159 C160 52.7(6) 2_765 . ?
C124 C159 C171 164(2) 2_765 . ?
C124 C159 C122 115.6(10) 2_765 2_765 ?
C123 C159 C158 77(7) 2_765 . ?
C123 C159 C160 106(8) 2_765 . ?
C123 C159 C171 105(6) 2_765 . ?
C123 C159 C124 91(5) 2_765 2_765 ?
C123 C159 C220 115(7) 2_765 2_765 ?
C123 C159 C122 89(8) 2_765 2_765 ?
C220 C159 C158 153.7(16) 2_765 . ?
C220 C159 C160 77.0(8) 2_765 . ?
C220 C159 C171 43.1(6) 2_765 . ?
C220 C159 C124 128.7(11) 2_765 2_765 ?
C220 C159 C122 108.8(11) 2_765 2_765 ?
C262 C263 C264 107.3(4) . . ?
C276 C277 C278 107.7(4) . . ?
C580 C574 N575 117.4(10) . . ?
C568 C574 N575 119.0(10) . . ?
C568 C574 C580 123.5(10) . . ?
C560 C559 C558 108.5(10) . . ?
C394 C393 C392 107.5(4) . . ?
C166 C165 C215 127.6(16) . 2_765 ?
C166 C165 C216 24.5(6) . 2_765 ?
C164 C165 C166 105.1(15) . . ?
C164 C165 C215 25.5(7) . 2_765 ?
C164 C165 C216 80.9(13) . 2_765 ?
C172 C165 C166 120.0(16) . . ?
C172 C165 C164 123.1(15) . . ?
C172 C165 C215 98.1(14) . 2_765 ?
C172 C165 C216 140.3(17) . 2_765 ?
C215 C165 C216 104.4(14) 2_765 2_765 ?
C214 C165 C166 69(6) 2_765 . ?
C214 C165 C164 41(6) 2_765 . ?
C214 C165 C172 162(9) 2_765 . ?
C214 C165 C215 66(6) 2_765 2_765 ?
C214 C165 C213 153(8) 2_765 2_765 ?
C214 C165 C216 45(6) 2_765 2_765 ?
C213 C165 C166 84.6(13) 2_765 . ?
C213 C165 C164 156(2) 2_765 . ?
C213 C165 C172 37.6(9) 2_765 . ?
C213 C165 C215 134.0(19) 2_765 2_765 ?
C213 C165 C216 108.1(15) 2_765 2_765 ?
C356 C355 C354 107.3(4) . . ?
C305 C304 C303 108.0(4) . . ?
C410 C411 C412 107.1(4) . . ?
C452 C451 C450 107.8(4) . . ?
C413 C412 C411 108.2(4) . . ?
C449 C450 C451 108.2(4) . . ?
C133 C134 C135 116.1(16) . . ?
C133 C134 C172 119.0(17) . . ?
C133 C134 C198 88.3(13) . 2_765 ?
C135 C134 C198 29.5(6) . 2_765 ?
C172 C134 C135 110.0(16) . . ?
C172 C134 C198 136.9(16) . 2_765 ?
C197 C134 C133 67(10) 2_765 . ?
C197 C134 C135 54(9) 2_765 . ?
C197 C134 C172 159(10) 2_765 . ?
C197 C134 C198 25(9) 2_765 2_765 ?
C197 C134 C196 86(10) 2_765 2_765 ?
C197 C134 C239 131(10) 2_765 2_765 ?
C196 C134 C133 19.2(11) 2_765 . ?
C196 C134 C135 134.2(19) 2_765 . ?
C196 C134 C172 101.7(15) 2_765 . ?
C196 C134 C198 107.3(17) 2_765 2_765 ?
C239 C134 C133 150(2) 2_765 . ?
C239 C134 C135 77.3(14) 2_765 . ?
C239 C134 C172 34.8(7) 2_765 . ?
C239 C134 C198 106.5(15) 2_765 2_765 ?
C239 C134 C196 135.6(19) 2_765 2_765 ?
C265 C264 C263 108.7(4) . . ?
C272 C273 N269 107.1(5) . . ?
C279 C278 C277 107.7(4) . . ?
C573 C572 C571 111.9(15) . . ?
C572 C571 C570 106.2(19) . . ?
C443 C444 C445 107.8(5) . . ?
C366 C367 C368 107.8(4) . . ?
C132 C131 C130 119.2(14) . . ?
C132 C131 C177 119.2(14) . . ?
C132 C131 C198 89.0(12) . 2_765 ?
C130 C131 C177 106.4(14) . . ?
C130 C131 C198 135.2(14) . 2_765 ?
C177 C131 C198 31.8(6) . 2_765 ?
C194 C131 C132 25.8(9) 2_765 . ?
C194 C131 C130 95.6(14) 2_765 . ?
C194 C131 C177 142.5(19) 2_765 . ?
C194 C131 C200 127.5(16) 2_765 2_765 ?
C194 C131 C198 114.4(16) 2_765 2_765 ?
C199 C131 C132 102(7) 2_765 . ?
C199 C131 C130 130(7) 2_765 . ?
C199 C131 C177 23(6) 2_765 . ?
C199 C131 C194 128(7) 2_765 2_765 ?
C199 C131 C200 98(7) 2_765 2_765 ?
C199 C131 C198 15(6) 2_765 2_765 ?
C200 C131 C132 148.0(18) 2_765 . ?
C200 C131 C130 32.6(7) 2_765 . ?
C200 C131 C177 75.6(12) 2_765 . ?
C200 C131 C198 106.9(14) 2_765 2_765 ?
C144 C145 C146 125.9(16) . . ?
C144 C145 C171 119.7(16) . . ?
C144 C145 C221 86.1(13) . 2_765 ?
C144 C145 C223 20.9(8) . 2_765 ?
C146 C145 C221 140.0(15) . 2_765 ?
C146 C145 C223 105.0(14) . 2_765 ?
C171 C145 C146 109.5(14) . . ?
C171 C145 C221 33.7(6) . 2_765 ?
C171 C145 C223 139(2) . 2_765 ?
C122 C145 C144 154(2) 2_765 . ?
C122 C145 C146 30.9(7) 2_765 . ?
C122 C145 C171 78.8(13) 2_765 . ?
C122 C145 C221 111.0(13) 2_765 2_765 ?
C122 C145 C223 134.3(18) 2_765 2_765 ?
C222 C145 C144 64(10) 2_765 . ?
C222 C145 C146 164(10) 2_765 . ?
C222 C145 C171 70(7) 2_765 . ?
C222 C145 C221 46(9) 2_765 2_765 ?
C222 C145 C122 142(10) 2_765 2_765 ?
C222 C145 C223 83(9) 2_765 2_765 ?
C223 C145 C221 105.6(16) 2_765 2_765 ?
C135 C136 C137 109.8(18) . . ?
C135 C136 C239 68.2(13) . 2_765 ?
C137 C136 C239 42.8(9) . 2_765 ?
C178 C136 C135 120.7(17) . . ?
C178 C136 C137 119.0(17) . . ?
C178 C136 C239 156(2) . 2_765 ?
C241 C136 C135 43.3(8) 2_765 . ?
C241 C136 C137 151(2) 2_765 . ?
C241 C136 C178 79.8(16) 2_765 . ?
C241 C136 C242 134(3) 2_765 2_765 ?
C241 C136 C239 111.4(17) 2_765 2_765 ?
C242 C136 C135 161(3) 2_765 . ?
C242 C136 C137 66.4(9) 2_765 . ?
C242 C136 C178 54.4(12) 2_765 . ?
C242 C136 C239 109.1(14) 2_765 2_765 ?
C240 C136 C135 117(10) 2_765 . ?
C240 C136 C137 42(10) 2_765 . ?
C240 C136 C178 122(10) 2_765 . ?
C240 C136 C241 148(10) 2_765 2_765 ?
C240 C136 C242 74(10) 2_765 2_765 ?
C240 C136 C239 59(10) 2_765 2_765 ?
C11 C12 C26 110.8(8) . . ?
C11 C12 C65 24.5(5) . 2_556 ?
C13 C12 C11 113.1(9) . . ?
C13 C12 C26 122.5(10) . . ?
C13 C12 C67 30.9(5) . 2_556 ?
C13 C12 C65 134.5(11) . 2_556 ?
C13 C12 C106 94.2(10) . 2_556 ?
C26 C12 C65 86.7(8) . 2_556 ?
C67 C12 C11 83.7(8) 2_556 . ?
C67 C12 C26 149.0(11) 2_556 . ?
C67 C12 C65 107.3(10) 2_556 2_556 ?
C67 C12 C106 124.4(11) 2_556 2_556 ?
C66 C12 C11 58(4) 2_556 . ?
C66 C12 C13 164(5) 2_556 . ?
C66 C12 C26 57(4) 2_556 . ?
C66 C12 C67 141(5) 2_556 2_556 ?
C66 C12 C65 34(4) 2_556 2_556 ?
C66 C12 C106 87(4) 2_556 2_556 ?
C106 C12 C11 139.1(10) 2_556 . ?
C106 C12 C26 30.4(6) 2_556 . ?
C106 C12 C65 116.3(9) 2_556 2_556 ?
C543 C549 N550 122.7(9) . . ?
C543 C549 C536 122.2(10) . . ?
C536 C549 N550 115.1(9) . . ?
C45 C46 C47 110.1(10) . . ?
C45 C46 C6 158.9(13) . 2_556 ?
C45 C46 C84 64.7(7) . 2_556 ?
C47 C46 C6 60.7(8) . 2_556 ?
C47 C46 C84 46.0(7) . 2_556 ?
C120 C46 C45 121.1(11) . . ?
C120 C46 C47 118.6(11) . . ?
C120 C46 C6 59.3(7) . 2_556 ?
C120 C46 C84 155.4(14) . 2_556 ?
C5 C46 C45 144(6) 2_556 . ?
C5 C46 C47 34(6) 2_556 . ?
C5 C46 C120 92(5) 2_556 . ?
C5 C46 C6 34(5) 2_556 2_556 ?
C5 C46 C84 79(6) 2_556 2_556 ?
C5 C46 C4 159(6) 2_556 2_556 ?
C84 C46 C6 106.1(11) 2_556 2_556 ?
C4 C46 C45 54.1(8) 2_556 . ?
C4 C46 C47 153.4(13) 2_556 . ?
C4 C46 C120 67.8(9) 2_556 . ?
C4 C46 C6 125.1(11) 2_556 2_556 ?
C4 C46 C84 117.0(10) 2_556 2_556 ?
C529 C528 C527 110.2(19) . . ?
C369 C368 C367 107.9(4) . . ?
C426 C425 C424 107.5(4) . . ?
C585 C586 N582 108.9(14) . . ?
C526 C527 C528 106.4(16) . . ?
C559 C560 N556 108.7(9) . . ?
C537 C538 C539 106.9(9) . . ?
C523 C538 C537 125.7(11) . . ?
C523 C538 C539 123.0(11) . . ?
C423 C424 C425 107.9(4) . . ?
C42 C41 C40 106.8(11) . . ?
C42 C41 C118 125.2(13) . . ?
C42 C41 C94 64.7(8) . 2_556 ?
C42 C41 C95 156(2) . 2_556 ?
C40 C41 C94 42.3(6) . 2_556 ?
C40 C41 C95 68.8(9) . 2_556 ?
C118 C41 C40 118.0(12) . . ?
C118 C41 C94 150.5(17) . 2_556 ?
C118 C41 C95 49.6(7) . 2_556 ?
C92 C41 C42 50.4(8) 2_556 . ?
C92 C41 C40 153.0(18) 2_556 . ?
C92 C41 C118 76.9(10) 2_556 . ?
C92 C41 C94 113.9(13) 2_556 2_556 ?
C92 C41 C95 124.7(13) 2_556 2_556 ?
C95 C41 C94 108.6(11) 2_556 2_556 ?
C93 C41 C42 131(6) 2_556 . ?
C93 C41 C40 24(5) 2_556 . ?
C93 C41 C118 96(5) 2_556 . ?
C93 C41 C92 166(9) 2_556 2_556 ?
C93 C41 C94 66(5) 2_556 2_556 ?
C93 C41 C95 47(5) 2_556 2_556 ?
C126 C126 C187 87.0(8) 2_765 2_765 ?
C127 C126 C126 122.8(12) . 2_765 ?
C127 C126 C125 107.6(9) . . ?
C127 C126 C187 149.9(11) . 2_765 ?
C175 C126 C126 101.4(10) . 2_765 ?
C175 C126 C127 115.8(10) . . ?
C175 C126 C160 98.8(8) . . ?
C175 C126 C125 110.1(8) . . ?
C175 C126 C187 54.4(6) . 2_765 ?
C160 C126 C126 98.7(10) . 2_765 ?
C160 C126 C127 115.3(10) . . ?
C160 C126 C125 108.9(9) . . ?
C160 C126 C187 49.4(6) . 2_765 ?
C191 C126 C126 120.7(13) 2_765 2_765 ?
C191 C126 C127 69.6(8) 2_765 . ?
C191 C126 C175 47.4(6) 2_765 . ?
C191 C126 C160 129.9(12) 2_765 . ?
C191 C126 C125 116.8(8) 2_765 . ?
C191 C126 C124 119.5(12) 2_765 2_765 ?
C191 C126 C187 99.8(8) 2_765 2_765 ?
C125 C126 C126 15.3(6) . 2_765 ?
C125 C126 C126 77(4) 2_765 2_765 ?
C125 C126 C127 160(4) 2_765 . ?
C125 C126 C175 59(3) 2_765 . ?
C125 C126 C160 52(3) 2_765 . ?
C125 C126 C191 106(3) 2_765 2_765 ?
C125 C126 C125 92(4) 2_765 . ?
C125 C126 C124 102(3) 2_765 2_765 ?
C125 C126 C187 10(3) 2_765 2_765 ?
C125 C126 C187 102.3(8) . 2_765 ?
C124 C126 C126 117.5(13) 2_765 2_765 ?
C124 C126 C127 66.4(8) 2_765 . ?
C124 C126 C175 131.6(12) 2_765 . ?
C124 C126 C160 50.2(6) 2_765 . ?
C124 C126 C125 114.7(9) 2_765 . ?
C124 C126 C187 98.1(8) 2_765 2_765 ?
C566 C565 C564 107.6(9) . . ?
C347 C348 C349 107.9(5) . . ?
C586 C585 C584 100.5(14) . . ?
C583 C584 C585 111.3(13) . . ?
C537 C541 C540 107.6(7) . . ?
C542 C541 C540 124.9(11) . . ?
C542 C541 C537 124.8(11) . . ?
C20 C19 C18 122.2(13) . . ?
C20 C19 C118 119.0(13) . . ?
C20 C19 C105 155.7(17) . 2_556 ?
C20 C19 C96 18.3(7) . 2_556 ?
C20 C19 C98 28.5(8) . 2_556 ?
C18 C19 C105 58.8(8) . 2_556 ?
C18 C19 C96 134.6(14) . 2_556 ?
C18 C19 C98 93.7(11) . 2_556 ?
C118 C19 C18 109.9(11) . . ?
C118 C19 C105 51.3(8) . 2_556 ?
C118 C19 C96 100.8(11) . 2_556 ?
C118 C19 C98 140.5(15) . 2_556 ?
C105 C19 C96 141.9(13) 2_556 2_556 ?
C105 C19 C98 142.1(14) 2_556 2_556 ?
C103 C19 C20 77.0(12) 2_556 . ?
C103 C19 C18 46.1(8) 2_556 . ?
C103 C19 C118 150.5(15) 2_556 . ?
C103 C19 C105 103.4(11) 2_556 2_556 ?
C103 C19 C96 92.4(12) 2_556 2_556 ?
C103 C19 C98 48.8(10) 2_556 2_556 ?
C95 C19 C20 65.2(11) 2_556 . ?
C95 C19 C18 156.0(18) 2_556 . ?
C95 C19 C118 54.6(9) 2_556 . ?
C95 C19 C105 104.5(12) 2_556 2_556 ?
C95 C19 C103 138.8(17) 2_556 2_556 ?
C95 C19 C96 47.8(9) 2_556 2_556 ?
C95 C19 C98 91.6(12) 2_556 2_556 ?
C104 C19 C20 168(6) 2_556 . ?
C104 C19 C18 63(3) 2_556 . ?
C104 C19 C118 51(3) 2_556 . ?
C104 C19 C105 14(5) 2_556 2_556 ?
C104 C19 C103 109(4) 2_556 2_556 ?
C104 C19 C96 150(5) 2_556 2_556 ?
C104 C19 C95 106(4) 2_556 2_556 ?
C104 C19 C98 154(5) 2_556 2_556 ?
C98 C19 C96 43.9(9) 2_556 2_556 ?
C134 C133 C132 121.6(16) . . ?
C134 C133 C173 119.2(16) . . ?
C134 C133 C194 119.7(14) . 2_765 ?
C134 C133 C215 88.9(13) . 2_765 ?
C132 C133 C173 108.9(14) . . ?
C132 C133 C194 5.0(11) . 2_765 ?
C132 C133 C215 135.2(15) . 2_765 ?
C173 C133 C194 107.7(12) . 2_765 ?
C173 C133 C215 30.5(6) . 2_765 ?
C195 C133 C134 158(3) 2_765 . ?
C195 C133 C132 42.3(9) 2_765 . ?
C195 C133 C173 68.0(12) 2_765 . ?
C195 C133 C194 42.8(8) 2_765 2_765 ?
C195 C133 C197 150(2) 2_765 2_765 ?
C195 C133 C215 97.5(12) 2_765 2_765 ?
C197 C133 C134 11.6(12) 2_765 . ?
C197 C133 C132 110.7(16) 2_765 . ?
C197 C133 C173 130.1(18) 2_765 . ?
C197 C133 C194 109.1(15) 2_765 2_765 ?
C197 C133 C215 100.1(15) 2_765 2_765 ?
C215 C133 C194 132.4(12) 2_765 2_765 ?
C196 C133 C134 74(5) 2_765 . ?
C196 C133 C132 160(5) 2_765 . ?
C196 C133 C173 51(4) 2_765 . ?
C196 C133 C195 119(5) 2_765 2_765 ?
C196 C133 C194 157(6) 2_765 2_765 ?
C196 C133 C197 85(5) 2_765 2_765 ?
C196 C133 C215 25(5) 2_765 2_765 ?
C151 C150 C180 105.0(11) . . ?
C151 C150 C204 83.8(9) . 2_765 ?
C151 C150 C229 152.5(14) . 2_765 ?
C149 C150 C151 121.2(12) . . ?
C149 C150 C180 120.2(11) . . ?
C149 C150 C204 38.5(6) . 2_765 ?
C149 C150 C229 59.8(8) . 2_765 ?
C180 C150 C204 149.3(12) . 2_765 ?
C180 C150 C229 61.7(6) . 2_765 ?
C207 C150 C151 29.1(8) 2_765 . ?
C207 C150 C149 149.5(15) 2_765 . ?
C207 C150 C180 79.5(13) 2_765 . ?
C207 C150 C204 112.8(12) 2_765 2_765 ?
C207 C150 C229 139.5(15) 2_765 2_765 ?
C229 C150 C204 97.0(10) 2_765 2_765 ?
C230 C150 C151 134(4) 2_765 . ?
C230 C150 C149 13(3) 2_765 . ?
C230 C150 C180 110(3) 2_765 . ?
C230 C150 C204 52(3) 2_765 2_765 ?
C230 C150 C207 162(4) 2_765 2_765 ?
C230 C150 C229 48(3) 2_765 2_765 ?
C16 C17 C27 108.8(10) . . ?
C16 C17 C76 52.8(7) . 2_556 ?
C18 C17 C16 119.1(13) . . ?
C18 C17 C27 115.8(12) . . ?
C18 C17 C76 68.4(9) . 2_556 ?
C27 C17 C76 150.7(18) . 2_556 ?
C101 C17 C16 53.3(8) 2_556 . ?
C101 C17 C18 152(2) 2_556 . ?
C101 C17 C27 56.7(7) 2_556 . ?
C101 C17 C76 104.9(12) 2_556 2_556 ?
C102 C17 C16 80(10) 2_556 . ?
C102 C17 C18 50(9) 2_556 . ?
C102 C17 C27 105(10) 2_556 . ?
C102 C17 C101 103(10) 2_556 2_556 ?
C102 C17 C76 53(10) 2_556 2_556 ?
C102 C17 C103 72(10) 2_556 2_556 ?
C103 C17 C16 150(2) 2_556 . ?
C103 C17 C18 46.6(8) 2_556 . ?
C103 C17 C27 70.4(10) 2_556 . ?
C103 C17 C101 123.7(14) 2_556 2_556 ?
C103 C17 C76 113.1(13) 2_556 2_556 ?
C129 C128 C127 111.0(9) . . ?
C129 C128 C191 150.7(12) . 2_765 ?
C129 C128 C194 78.4(9) . 2_765 ?
C129 C128 C228 82.0(8) . 2_765 ?
C127 C128 C191 60.7(7) . 2_765 ?
C127 C128 C194 157.6(11) . 2_765 ?
C127 C128 C228 31.0(6) . 2_765 ?
C176 C128 C129 119.2(11) . . ?
C176 C128 C127 123.4(11) . . ?
C176 C128 C191 62.8(6) . 2_765 ?
C176 C128 C194 41.1(7) . 2_765 ?
C176 C128 C228 138.6(11) . 2_765 ?
C191 C128 C194 100.8(7) 2_765 2_765 ?
C191 C128 C228 81.6(8) 2_765 2_765 ?
C193 C128 C129 44.6(10) 2_765 . ?
C193 C128 C127 155.4(15) 2_765 . ?
C193 C128 C176 77.4(12) 2_765 . ?
C193 C128 C191 136.9(13) 2_765 2_765 ?
C193 C128 C194 36.8(10) 2_765 2_765 ?
C193 C128 C228 124.9(13) 2_765 2_765 ?
C192 C128 C129 120(2) 2_765 . ?
C192 C128 C127 14.3(19) 2_765 . ?
C192 C128 C176 110(2) 2_765 . ?
C192 C128 C191 47.0(19) 2_765 2_765 ?
C192 C128 C194 144(3) 2_765 2_765 ?
C192 C128 C193 160(4) 2_765 2_765 ?
C192 C128 C228 38.4(19) 2_765 2_765 ?
C228 C128 C194 142.5(11) 2_765 2_765 ?
C44 C43 C87 82.8(10) . 2_556 ?
C42 C43 C44 112.1(10) . . ?
C42 C43 C87 29.8(6) . 2_556 ?
C121 C43 C44 125.1(10) . . ?
C121 C43 C42 111.5(9) . . ?
C121 C43 C85 106.2(10) . 2_556 ?
C121 C43 C87 137.7(9) . 2_556 ?
C85 C43 C44 19.8(8) 2_556 . ?
C85 C43 C42 130.2(11) 2_556 . ?
C85 C43 C87 101.7(10) 2_556 2_556 ?
C86 C43 C44 65(2) 2_556 . ?
C86 C43 C42 50.8(19) 2_556 . ?
C86 C43 C121 160(3) 2_556 . ?
C86 C43 C85 85(2) 2_556 2_556 ?
C86 C43 C87 22.7(19) 2_556 2_556 ?
C86 C43 C94 125(2) 2_556 2_556 ?
C94 C43 C44 153.8(12) 2_556 . ?
C94 C43 C42 73.9(9) 2_556 . ?
C94 C43 C121 38.2(7) 2_556 . ?
C94 C43 C85 140.3(12) 2_556 2_556 ?
C94 C43 C87 102.4(10) 2_556 2_556 ?
C145 C144 C143 124.1(15) . . ?
C145 C144 C182 114.5(14) . . ?
C145 C144 C224 87.8(12) . 2_765 ?
C145 C144 C232 152(2) . 2_765 ?
C143 C144 C182 105.4(14) . . ?
C143 C144 C224 129.5(14) . 2_765 ?
C182 C144 C224 27.4(7) . 2_765 ?
C222 C144 C145 13(2) 2_765 . ?
C222 C144 C143 116.4(18) 2_765 . ?
C222 C144 C182 127.1(17) 2_765 . ?
C222 C144 C224 100.2(15) 2_765 2_765 ?
C222 C144 C232 154(2) 2_765 2_765 ?
C223 C144 C145 91(4) 2_765 . ?
C223 C144 C143 131(4) 2_765 . ?
C223 C144 C182 26(3) 2_765 . ?
C223 C144 C222 103(4) 2_765 2_765 ?
C223 C144 C224 8(3) 2_765 2_765 ?
C223 C144 C232 88(4) 2_765 2_765 ?
C232 C144 C143 44.6(9) 2_765 . ?
C232 C144 C182 61.6(10) 2_765 . ?
C232 C144 C224 88.0(12) 2_765 2_765 ?
C572 C573 N569 111.5(16) . . ?
C146 C147 C148 123.2(14) . . ?
C146 C147 C155 116.8(14) . . ?
C146 C147 C203 140.9(15) . 2_765 ?
C146 C147 C224 101.8(13) . 2_765 ?
C148 C147 C155 106.0(13) . . ?
C148 C147 C203 77.2(11) . 2_765 ?
C148 C147 C224 22.6(8) . 2_765 ?
C155 C147 C203 29.2(7) . 2_765 ?
C155 C147 C224 126.8(15) . 2_765 ?
C226 C147 C146 36.9(9) 2_765 . ?
C226 C147 C148 150(2) 2_765 . ?
C226 C147 C155 81.0(13) 2_765 . ?
C226 C147 C203 108.5(15) 2_765 2_765 ?
C226 C147 C224 134.8(18) 2_765 2_765 ?
C225 C147 C146 156(7) 2_765 . ?
C225 C147 C148 43(4) 2_765 . ?
C225 C147 C155 64(4) 2_765 . ?
C225 C147 C203 35(4) 2_765 2_765 ?
C225 C147 C226 141(6) 2_765 2_765 ?
C225 C147 C224 66(4) 2_765 2_765 ?
C224 C147 C203 98.9(13) 2_765 2_765 ?
C350 C349 C348 108.3(5) . . ?
N544 C543 C542 118.8(17) . . ?
C549 C543 N544 118.3(16) . . ?
C549 C543 C542 122.8(9) . . ?
C30 C31 C32 120.1(12) . . ?
C30 C31 C120 109.5(11) . . ?
C30 C31 C4 150.5(15) . 2_556 ?
C30 C31 C58 84.1(10) . 2_556 ?
C32 C31 C120 119.1(11) . . ?
C32 C31 C4 62.8(8) . 2_556 ?
C32 C31 C58 36.3(7) . 2_556 ?
C120 C31 C4 56.6(7) . 2_556 ?
C120 C31 C58 146.5(14) . 2_556 ?
C55 C31 C30 43.6(9) 2_556 . ?
C55 C31 C32 163.7(15) 2_556 . ?
C55 C31 C120 73.7(11) 2_556 . ?
C55 C31 C4 130.1(13) 2_556 2_556 ?
C55 C31 C58 127.5(13) 2_556 2_556 ?
C59 C31 C30 141(5) 2_556 . ?
C59 C31 C32 23(3) 2_556 . ?
C59 C31 C120 97(4) 2_556 . ?
C59 C31 C55 170(5) 2_556 2_556 ?
C59 C31 C4 41(4) 2_556 2_556 ?
C59 C31 C58 59(4) 2_556 2_556 ?
C58 C31 C4 96.4(10) 2_556 2_556 ?
C24 C25 C26 117.5(14) . . ?
C24 C25 C27 120.5(14) . . ?
C24 C25 C64 21.4(9) . 2_556 ?
C24 C25 C99 71.5(11) . 2_556 ?
C26 C25 C27 107.3(12) . . ?
C26 C25 C64 96.9(13) . 2_556 ?
C26 C25 C99 144.1(16) . 2_556 ?
C27 C25 C64 138.3(17) . 2_556 ?
C27 C25 C99 49.6(8) . 2_556 ?
C101 C25 C24 154(2) 2_556 . ?
C101 C25 C26 46.4(9) 2_556 . ?
C101 C25 C27 62.4(10) 2_556 . ?
C101 C25 C64 139.4(19) 2_556 2_556 ?
C101 C25 C99 109.5(13) 2_556 2_556 ?
C64 C25 C99 91.6(13) 2_556 2_556 ?
C100 C25 C24 58(5) 2_556 . ?
C100 C25 C26 145(8) 2_556 . ?
C100 C25 C27 63(5) 2_556 . ?
C100 C25 C101 121(6) 2_556 2_556 ?
C100 C25 C64 78(6) 2_556 2_556 ?
C100 C25 C99 14(5) 2_556 2_556 ?
C180 C179 C178 106.1(9) . . ?
C180 C179 C211 142.1(10) . 2_765 ?
C180 C179 C207 56.8(8) . 2_765 ?
C180 C179 C210 102.4(9) . 2_765 ?
C185 C179 C180 125.0(12) . . ?
C185 C179 C178 121.3(12) . . ?
C185 C179 C211 21.8(6) . 2_765 ?
C185 C179 C207 158.9(12) . 2_765 ?
C185 C179 C210 22.8(6) . 2_765 ?
C178 C179 C211 99.5(9) . 2_765 ?
C178 C179 C207 49.6(8) . 2_765 ?
C178 C179 C210 140.4(10) . 2_765 ?
C207 C179 C211 143.0(10) 2_765 2_765 ?
C210 C179 C211 43.4(6) 2_765 2_765 ?
C210 C179 C207 150.5(11) 2_765 2_765 ?
C209 C179 C180 53.9(8) 2_765 . ?
C209 C179 C185 73.5(11) 2_765 . ?
C209 C179 C178 157.8(13) 2_765 . ?
C209 C179 C211 94.5(10) 2_765 2_765 ?
C209 C179 C207 110.4(11) 2_765 2_765 ?
C209 C179 C210 51.1(8) 2_765 2_765 ?
C209 C179 C242 142.5(12) 2_765 2_765 ?
C242 C179 C180 155.9(12) 2_765 . ?
C242 C179 C185 69.4(9) 2_765 . ?
C242 C179 C178 53.3(7) 2_765 . ?
C242 C179 C211 48.0(7) 2_765 2_765 ?
C242 C179 C207 102.5(10) 2_765 2_765 ?
C242 C179 C210 91.4(9) 2_765 2_765 ?
C208 C179 C180 73(3) 2_765 . ?
C208 C179 C185 162(3) 2_765 . ?
C208 C179 C178 43(3) 2_765 . ?
C208 C179 C211 141(3) 2_765 2_765 ?
C208 C179 C207 27(3) 2_765 2_765 ?
C208 C179 C210 175(3) 2_765 2_765 ?
C208 C179 C209 124(3) 2_765 2_765 ?
C208 C179 C242 93(3) 2_765 2_765 ?
C33 C34 C35 111.4(14) . . ?
C33 C34 C3 24.7(6) . 2_556 ?
C33 C34 C60 79.6(12) . 2_556 ?
C35 C34 C3 132.2(15) . 2_556 ?
C35 C34 C60 31.8(8) . 2_556 ?
C121 C34 C33 119.2(15) . . ?
C121 C34 C35 118.4(15) . . ?
C121 C34 C3 94.6(13) . 2_556 ?
C121 C34 C60 140.5(19) . 2_556 ?
C3 C34 C60 101.2(13) 2_556 2_556 ?
C2 C34 C33 22(6) 2_556 . ?
C2 C34 C35 90(7) 2_556 . ?
C2 C34 C121 137(10) 2_556 . ?
C2 C34 C3 45(6) 2_556 2_556 ?
C2 C34 C60 58(6) 2_556 2_556 ?
C2 C34 C1 152(10) 2_556 2_556 ?
C1 C34 C33 150(2) 2_556 . ?
C1 C34 C35 80.4(12) 2_556 . ?
C1 C34 C121 38.7(10) 2_556 . ?
C1 C34 C3 129(2) 2_556 2_556 ?
C1 C34 C60 108.0(16) 2_556 2_556 ?
C273 C272 C271 108.2(5) . . ?
C270 C271 C272 108.8(4) . . ?
C111 C112 C82 50.5(8) . 2_556 ?
C111 C112 C87 135.8(17) . 2_556 ?
C113 C112 C111 110.9(17) . . ?
C113 C112 C82 149.7(15) . 2_556 ?
C113 C112 C87 29.3(7) . 2_556 ?
C119 C112 C111 118.7(16) . . ?
C119 C112 C113 114.3(14) . . ?
C119 C112 C82 69.9(12) . 2_556 ?
C119 C112 C87 85.9(12) . 2_556 ?
C83 C112 C111 92.8(13) 2_556 . ?
C83 C112 C113 142.3(18) 2_556 . ?
C83 C112 C119 29.5(9) 2_556 . ?
C83 C112 C82 42.3(10) 2_556 2_556 ?
C83 C112 C89 128.7(15) 2_556 2_556 ?
C83 C112 C87 115.1(17) 2_556 2_556 ?
C89 C112 C111 35.9(8) 2_556 . ?
C89 C112 C113 78.5(16) 2_556 . ?
C89 C112 C119 151.5(17) 2_556 . ?
C89 C112 C82 86.5(10) 2_556 2_556 ?
C89 C112 C87 107.2(17) 2_556 2_556 ?
C88 C112 C111 136(8) 2_556 . ?
C88 C112 C113 25(7) 2_556 . ?
C88 C112 C119 94(8) 2_556 . ?
C88 C112 C82 156(8) 2_556 2_556 ?
C88 C112 C83 123(9) 2_556 2_556 ?
C88 C112 C89 103(8) 2_556 2_556 ?
C88 C112 C87 11(7) 2_556 2_556 ?
C87 C112 C82 145.4(15) 2_556 2_556 ?
N588 C587 C523 120.8(7) . . ?
C581 C587 N588 116.0(8) . . ?
C581 C587 C523 123.1(7) . . ?
C11 C10 C52 109.7(10) . . ?
C11 C10 C70 159.1(15) . 2_556 ?
C11 C10 C67 75.2(8) . 2_556 ?
C11 C10 C65 7.5(7) . 2_556 ?
C52 C10 C70 62.8(7) . 2_556 ?
C52 C10 C67 35.1(5) . 2_556 ?
C52 C10 C65 111.8(10) . 2_556 ?
C9 C10 C11 117.9(11) . . ?
C9 C10 C52 123.2(12) . . ?
C9 C10 C70 61.6(7) . 2_556 ?
C9 C10 C67 153.1(14) . 2_556 ?
C9 C10 C65 112.0(9) . 2_556 ?
C70 C10 C67 97.5(8) 2_556 2_556 ?
C70 C10 C65 153.1(13) 2_556 2_556 ?
C68 C10 C11 135(4) 2_556 . ?
C68 C10 C52 27(3) 2_556 . ?
C68 C10 C9 105(3) 2_556 . ?
C68 C10 C70 44(3) 2_556 2_556 ?
C68 C10 C67 60(3) 2_556 2_556 ?
C68 C10 C65 138(4) 2_556 2_556 ?
C68 C10 C69 177(4) 2_556 2_556 ?
C67 C10 C65 78.4(8) 2_556 2_556 ?
C69 C10 C11 47.7(9) 2_556 . ?
C69 C10 C52 154.9(15) 2_556 . ?
C69 C10 C9 72.3(10) 2_556 . ?
C69 C10 C70 133.1(13) 2_556 2_556 ?
C69 C10 C67 122.6(12) 2_556 2_556 ?
C69 C10 C65 44.3(9) 2_556 2_556 ?
C15 C14 C13 123.6(14) . . ?
C15 C14 C108 108.5(12) . . ?
C15 C14 C75 20.5(8) . 2_556 ?
C15 C14 C79 80.3(11) . 2_556 ?
C13 C14 C108 115.1(13) . . ?
C13 C14 C79 142.0(14) . 2_556 ?
C108 C14 C79 29.4(8) . 2_556 ?
C73 C14 C15 162.0(19) 2_556 . ?
C73 C14 C13 44.8(8) 2_556 . ?
C73 C14 C108 74.0(12) 2_556 . ?
C73 C14 C75 149.1(15) 2_556 2_556 ?
C73 C14 C79 103.4(13) 2_556 2_556 ?
C75 C14 C13 105.0(12) 2_556 . ?
C75 C14 C108 128.5(14) 2_556 . ?
C75 C14 C79 100.7(12) 2_556 2_556 ?
C74 C14 C15 80(6) 2_556 . ?
C74 C14 C13 154(6) 2_556 . ?
C74 C14 C108 39(5) 2_556 . ?
C74 C14 C73 109(6) 2_556 2_556 ?
C74 C14 C75 100(6) 2_556 2_556 ?
C74 C14 C79 19(5) 2_556 2_556 ?
C43 C44 C45 111.6(12) . . ?
C43 C44 C3 84.4(10) . 2_556 ?
C45 C44 C3 27.2(7) . 2_556 ?
C119 C44 C43 122.8(15) . . ?
C119 C44 C45 113.3(13) . . ?
C119 C44 C3 134.8(15) . 2_556 ?
C84 C44 C43 156.9(18) 2_556 . ?
C84 C44 C45 71.3(12) 2_556 . ?
C84 C44 C119 43.7(10) 2_556 . ?
C84 C44 C3 96.8(14) 2_556 2_556 ?
C84 C44 C86 146.8(18) 2_556 2_556 ?
C85 C44 C43 67(3) 2_556 . ?
C85 C44 C45 46(3) 2_556 . ?
C85 C44 C119 154(5) 2_556 . ?
C85 C44 C84 117(4) 2_556 2_556 ?
C85 C44 C3 21(3) 2_556 2_556 ?
C85 C44 C86 86(3) 2_556 2_556 ?
C86 C44 C43 18.3(6) 2_556 . ?
C86 C44 C45 129.1(13) 2_556 . ?
C86 C44 C119 106.0(15) 2_556 . ?
C86 C44 C3 102.2(12) 2_556 2_556 ?
C14 C15 C16 120.6(14) . . ?
C14 C15 C117 113.9(14) . . ?
C14 C15 C106 82.7(11) . 2_556 ?
C16 C15 C117 114.9(13) . . ?
C16 C15 C106 38.4(6) . 2_556 ?
C117 C15 C106 146.1(13) . 2_556 ?
C75 C15 C14 84(4) 2_556 . ?
C75 C15 C16 43(3) 2_556 . ?
C75 C15 C117 158(4) 2_556 . ?
C75 C15 C74 102(4) 2_556 2_556 ?
C75 C15 C76 100(4) 2_556 2_556 ?
C75 C15 C106 19(3) 2_556 2_556 ?
C74 C15 C14 17.9(11) 2_556 . ?
C74 C15 C16 138.2(16) 2_556 . ?
C74 C15 C117 97.7(14) 2_556 . ?
C74 C15 C106 100.6(14) 2_556 2_556 ?
C76 C15 C14 161.0(19) 2_556 . ?
C76 C15 C16 57.7(9) 2_556 . ?
C76 C15 C117 59.0(10) 2_556 . ?
C76 C15 C74 154.2(18) 2_556 2_556 ?
C76 C15 C106 95.4(11) 2_556 2_556 ?
C540 C539 C538 108.1(9) . . ?
C580 C539 C540 125.4(11) . . ?
C580 C539 C538 125.1(11) . . ?
C578 C579 N575 105.0(11) . . ?
C49 C48 C53 109.3(11) . . ?
C49 C48 C6 156.8(14) . 2_556 ?
C49 C48 C71 77.8(9) . 2_556 ?
C49 C48 C83 78.2(11) . 2_556 ?
C47 C48 C49 119.2(13) . . ?
C47 C48 C53 125.6(13) . . ?
C47 C48 C6 63.1(8) . 2_556 ?
C47 C48 C71 148.2(13) . 2_556 ?
C47 C48 C83 41.7(9) . 2_556 ?
C53 C48 C6 62.6(9) . 2_556 ?
C53 C48 C71 31.6(6) . 2_556 ?
C53 C48 C83 161.5(13) . 2_556 ?
C6 C48 C71 90.6(10) 2_556 2_556 ?
C6 C48 C83 103.7(11) 2_556 2_556 ?
C71 C48 C83 148.3(11) 2_556 2_556 ?
C82 C48 C49 43.8(10) 2_556 . ?
C82 C48 C47 79.9(14) 2_556 . ?
C82 C48 C53 152.9(15) 2_556 . ?
C82 C48 C6 142.5(17) 2_556 2_556 ?
C82 C48 C71 121.5(13) 2_556 2_556 ?
C82 C48 C83 38.8(12) 2_556 2_556 ?
C107 C48 C49 108(4) 2_556 . ?
C107 C48 C47 131(5) 2_556 . ?
C107 C48 C53 11(4) 2_556 . ?
C107 C48 C6 68(4) 2_556 2_556 ?
C107 C48 C71 34(4) 2_556 2_556 ?
C107 C48 C82 149(5) 2_556 2_556 ?
C107 C48 C83 172(5) 2_556 2_556 ?
C30 C29 C28 115.8(12) . . ?
C30 C29 C58 70.4(8) . 2_556 ?
C30 C29 C63 148.7(15) . 2_556 ?
C30 C29 C69 64.2(8) . 2_556 ?
C28 C29 C58 143.8(12) . 2_556 ?
C28 C29 C63 62.5(9) . 2_556 ?
C28 C29 C69 52.4(7) . 2_556 ?
C37 C29 C30 119.3(11) . . ?
C37 C29 C28 109.4(11) . . ?
C37 C29 C58 49.4(7) . 2_556 ?
C37 C29 C63 47.3(8) . 2_556 ?
C37 C29 C69 147.5(13) . 2_556 ?
C56 C29 C30 25.9(8) 2_556 . ?
C56 C29 C28 91.9(14) 2_556 . ?
C56 C29 C37 142.5(14) 2_556 . ?
C56 C29 C58 95.4(11) 2_556 2_556 ?
C56 C29 C63 145.1(18) 2_556 2_556 ?
C56 C29 C69 39.5(11) 2_556 2_556 ?
C57 C29 C30 87(3) 2_556 . ?
C57 C29 C28 135(4) 2_556 . ?
C57 C29 C37 33(2) 2_556 . ?
C57 C29 C56 111(3) 2_556 2_556 ?
C57 C29 C58 16(2) 2_556 2_556 ?
C57 C29 C63 78(3) 2_556 2_556 ?
C57 C29 C69 138(4) 2_556 2_556 ?
C58 C29 C69 126.3(9) 2_556 2_556 ?
C63 C29 C58 93.4(11) 2_556 2_556 ?
C63 C29 C69 111.0(11) 2_556 2_556 ?
C141 C168 C169 104.9(12) . . ?
C141 C168 C217 143.9(13) . 2_765 ?
C141 C168 C236 27.7(9) . 2_765 ?
C169 C168 C217 93.4(9) . 2_765 ?
C169 C168 C236 128.9(11) . 2_765 ?
C167 C168 C141 121.7(13) . . ?
C167 C168 C169 119.9(11) . . ?
C167 C168 C217 27.4(6) . 2_765 ?
C167 C168 C236 94.6(11) . 2_765 ?
C217 C168 C236 119.4(11) 2_765 2_765 ?
C218 C168 C141 126(2) 2_765 . ?
C218 C168 C169 21.3(15) 2_765 . ?
C218 C168 C167 101(2) 2_765 . ?
C218 C168 C217 73.5(17) 2_765 2_765 ?
C218 C168 C235 104(3) 2_765 2_765 ?
C218 C168 C236 147(2) 2_765 2_765 ?
C235 C168 C141 22.9(11) 2_765 . ?
C235 C168 C169 82.6(15) 2_765 . ?
C235 C168 C167 141.2(16) 2_765 . ?
C235 C168 C217 153.4(15) 2_765 2_765 ?
C235 C168 C236 50.1(9) 2_765 2_765 ?
C50 C51 C53 109.5(10) . . ?
C50 C51 C70 153.3(12) . 2_556 ?
C50 C51 C68 140.9(11) . 2_556 ?
C50 C51 C73 71.0(9) . 2_556 ?
C50 C51 C107 79.8(9) . 2_556 ?
C52 C51 C50 119.4(11) . . ?
C52 C51 C53 123.1(12) . . ?
C52 C51 C70 67.8(8) . 2_556 ?
C52 C51 C68 27.6(7) . 2_556 ?
C52 C51 C73 50.1(6) . 2_556 ?
C52 C51 C107 142.2(12) . 2_556 ?
C53 C51 C68 95.5(10) . 2_556 ?
C53 C51 C73 164.3(10) . 2_556 ?
C53 C51 C107 30.1(7) . 2_556 ?
C70 C51 C53 55.6(8) 2_556 . ?
C70 C51 C68 40.3(7) 2_556 2_556 ?
C70 C51 C73 116.9(8) 2_556 2_556 ?
C70 C51 C107 81.5(11) 2_556 2_556 ?
C71 C51 C50 90(2) 2_556 . ?
C71 C51 C52 144(2) 2_556 . ?
C71 C51 C53 21.3(17) 2_556 . ?
C71 C51 C70 77(2) 2_556 2_556 ?
C71 C51 C68 116(2) 2_556 2_556 ?
C71 C51 C72 115(2) 2_556 2_556 ?
C71 C51 C73 159(2) 2_556 2_556 ?
C71 C51 C107 15.5(18) 2_556 2_556 ?
C72 C51 C50 26.5(8) 2_556 . ?
C72 C51 C52 98.1(13) 2_556 . ?
C72 C51 C53 135.5(13) 2_556 . ?
C72 C51 C70 161.9(14) 2_556 2_556 ?
C72 C51 C68 124.5(14) 2_556 2_556 ?
C72 C51 C73 48.0(11) 2_556 2_556 ?
C72 C51 C107 106.2(12) 2_556 2_556 ?
C73 C51 C68 76.9(8) 2_556 2_556 ?
C73 C51 C107 144.0(10) 2_556 2_556 ?
C107 C51 C68 117.8(11) 2_556 2_556 ?
C145 C146 C225 112.6(13) . 2_765 ?
C145 C146 C222 3(3) . 2_765 ?
C147 C146 C145 116.3(13) . . ?
C147 C146 C158 121.5(12) . . ?
C147 C146 C225 5.6(15) . 2_765 ?
C147 C146 C222 118.1(15) . 2_765 ?
C158 C146 C145 108.7(12) . . ?
C158 C146 C225 121.1(12) . 2_765 ?
C158 C146 C222 108.7(13) . 2_765 ?
C226 C146 C145 152(2) 2_765 . ?
C226 C146 C147 50.8(13) 2_765 . ?
C226 C146 C158 71.9(12) 2_765 . ?
C226 C146 C225 52.1(12) 2_765 2_765 ?
C226 C146 C222 155(2) 2_765 2_765 ?
C122 C146 C145 55.3(16) 2_765 . ?
C122 C146 C147 157.3(19) 2_765 . ?
C122 C146 C158 55.0(14) 2_765 . ?
C122 C146 C226 125(2) 2_765 2_765 ?
C122 C146 C225 151.9(17) 2_765 2_765 ?
C122 C146 C222 54.7(15) 2_765 2_765 ?
C222 C146 C225 114.5(14) 2_765 2_765 ?
C161 C162 C189 155.6(11) . 2_765 ?
C161 C162 C219 13.5(4) . 2_765 ?
C161 C162 C217 88.5(7) . 2_765 ?
C163 C162 C161 122.1(10) . . ?
C163 C162 C175 120.6(13) . . ?
C163 C162 C189 55.8(9) . 2_765 ?
C163 C162 C219 108.7(9) . 2_765 ?
C163 C162 C217 33.9(6) . 2_765 ?
C175 C162 C161 108.5(11) . . ?
C175 C162 C189 65.1(7) . 2_765 ?
C175 C162 C219 119.0(11) . 2_765 ?
C175 C162 C217 147.5(13) . 2_765 ?
C188 C162 C161 131(2) 2_765 . ?
C188 C162 C163 12(2) 2_765 . ?
C188 C162 C175 117(2) 2_765 . ?
C188 C162 C187 157(2) 2_765 2_765 ?
C188 C162 C189 52.6(18) 2_765 2_765 ?
C188 C162 C219 118(2) 2_765 2_765 ?
C188 C162 C217 42.5(17) 2_765 2_765 ?
C187 C162 C161 33.4(6) 2_765 . ?
C187 C162 C163 153.5(13) 2_765 . ?
C187 C162 C175 84.9(13) 2_765 . ?
C187 C162 C189 150.0(12) 2_765 2_765 ?
C187 C162 C219 46.7(7) 2_765 2_765 ?
C187 C162 C217 119.9(10) 2_765 2_765 ?
C189 C162 C219 149.0(10) 2_765 2_765 ?
C189 C162 C217 87.9(10) 2_765 2_765 ?
C217 C162 C219 75.2(6) 2_765 2_765 ?
C25 C24 C23 119.7(13) . . ?
C25 C24 C28 121.1(13) . . ?
C25 C24 C65 87.4(11) . 2_556 ?
C25 C24 C62 105.7(12) . 2_556 ?
C25 C24 C99 63.3(10) . 2_556 ?
C23 C24 C65 137.6(12) . 2_556 ?
C23 C24 C62 14.7(8) . 2_556 ?
C23 C24 C99 56.4(8) . 2_556 ?
C28 C24 C23 109.9(11) . . ?
C28 C24 C65 33.8(7) . 2_556 ?
C28 C24 C62 118.3(12) . 2_556 ?
C28 C24 C99 150.8(14) . 2_556 ?
C65 C24 C62 138.9(12) 2_556 2_556 ?
C65 C24 C99 138.3(12) 2_556 2_556 ?
C64 C24 C25 82(4) 2_556 . ?
C64 C24 C23 148(4) 2_556 . ?
C64 C24 C28 40(3) 2_556 . ?
C64 C24 C65 11(4) 2_556 2_556 ?
C64 C24 C63 109(4) 2_556 2_556 ?
C64 C24 C100 97(4) 2_556 2_556 ?
C64 C24 C62 149(5) 2_556 2_556 ?
C64 C24 C99 140(5) 2_556 2_556 ?
C63 C24 C25 153(2) 2_556 . ?
C63 C24 C23 41.2(9) 2_556 . ?
C63 C24 C28 69.2(11) 2_556 . ?
C63 C24 C65 100.3(12) 2_556 2_556 ?
C63 C24 C100 140.1(19) 2_556 2_556 ?
C63 C24 C62 52.4(10) 2_556 2_556 ?
C63 C24 C99 95.5(11) 2_556 2_556 ?
C100 C24 C25 15.4(14) 2_556 . ?
C100 C24 C23 104.3(16) 2_556 . ?
C100 C24 C28 133.2(17) 2_556 . ?
C100 C24 C65 100.4(15) 2_556 2_556 ?
C100 C24 C62 90.5(15) 2_556 2_556 ?
C100 C24 C99 48.0(13) 2_556 2_556 ?
C99 C24 C62 43.3(7) 2_556 2_556 ?
C131 C132 C133 119.9(14) . . ?
C131 C132 C176 120.2(12) . . ?
C131 C132 C193 72.8(9) . 2_765 ?
C131 C132 C199 14.0(10) . 2_765 ?
C131 C132 C196 123.4(13) . 2_765 ?
C133 C132 C176 108.7(13) . . ?
C133 C132 C193 145.7(14) . 2_765 ?
C133 C132 C199 106.3(14) . 2_765 ?
C133 C132 C196 5.0(13) . 2_765 ?
C176 C132 C193 47.7(7) . 2_765 ?
C176 C132 C199 132.7(13) . 2_765 ?
C176 C132 C196 103.7(10) . 2_765 ?
C195 C132 C131 161.5(19) 2_765 . ?
C195 C132 C133 53.9(12) 2_765 . ?
C195 C132 C176 56.6(10) 2_765 . ?
C195 C132 C193 103.1(12) 2_765 2_765 ?
C195 C132 C199 155.1(17) 2_765 2_765 ?
C195 C132 C196 49.4(10) 2_765 2_765 ?
C194 C132 C131 55(2) 2_765 . ?
C194 C132 C133 163(4) 2_765 . ?
C194 C132 C176 68(2) 2_765 . ?
C194 C132 C195 125(3) 2_765 2_765 ?
C194 C132 C193 23(2) 2_765 2_765 ?
C194 C132 C199 69(3) 2_765 2_765 ?
C194 C132 C196 161(3) 2_765 2_765 ?
C199 C132 C193 86.0(11) 2_765 2_765 ?
C199 C132 C196 110.0(13) 2_765 2_765 ?
C196 C132 C193 141.4(11) 2_765 2_765 ?
C147 C148 C149 109.7(12) . . ?
C147 C148 C203 58.9(10) . 2_765 ?
C147 C148 C223 88.2(10) . 2_765 ?
C147 C148 C230 129.9(12) . 2_765 ?
C149 C148 C203 50.8(8) . 2_765 ?
C149 C148 C223 142.9(10) . 2_765 ?
C149 C148 C230 24.6(7) . 2_765 ?
C182 C148 C147 117.8(12) . . ?
C182 C148 C149 121.6(10) . . ?
C182 C148 C203 152.2(10) . 2_765 ?
C182 C148 C223 29.7(7) . 2_765 ?
C182 C148 C230 97.1(10) . 2_765 ?
C203 C148 C223 136.5(9) 2_765 2_765 ?
C225 C148 C147 14.9(13) 2_765 . ?
C225 C148 C149 95.2(14) 2_765 . ?
C225 C148 C182 131.6(15) 2_765 . ?
C225 C148 C203 44.4(12) 2_765 2_765 ?
C225 C148 C223 102.3(13) 2_765 2_765 ?
C225 C148 C229 153.6(16) 2_765 2_765 ?
C225 C148 C230 116.7(15) 2_765 2_765 ?
C224 C148 C147 89(3) 2_765 . ?
C224 C148 C149 153(3) 2_765 . ?
C224 C148 C182 32(2) 2_765 . ?
C224 C148 C203 145(3) 2_765 2_765 ?
C224 C148 C225 104(3) 2_765 2_765 ?
C224 C148 C223 14(2) 2_765 2_765 ?
C224 C148 C229 90(3) 2_765 2_765 ?
C224 C148 C230 129(3) 2_765 2_765 ?
C229 C148 C147 158.8(14) 2_765 . ?
C229 C148 C149 65.4(9) 2_765 . ?
C229 C148 C182 57.9(9) 2_765 . ?
C229 C148 C203 113.9(10) 2_765 2_765 ?
C229 C148 C223 86.0(10) 2_765 2_765 ?
C229 C148 C230 41.2(8) 2_765 2_765 ?
C230 C148 C203 73.2(9) 2_765 2_765 ?
C230 C148 C223 121.1(10) 2_765 2_765 ?
C20 C21 C27 119.0(13) . . ?
C20 C21 C62 118.0(11) . 2_556 ?
C20 C21 C103 62.4(10) . 2_556 ?
C20 C21 C96 24.1(8) . 2_556 ?
C22 C21 C20 106.6(11) . . ?
C22 C21 C27 123.2(12) . . ?
C22 C21 C62 18.4(6) . 2_556 ?
C22 C21 C103 152.4(13) . 2_556 ?
C22 C21 C96 82.4(10) . 2_556 ?
C27 C21 C62 105.1(10) . 2_556 ?
C27 C21 C103 57.1(7) . 2_556 ?
C27 C21 C96 137.3(14) . 2_556 ?
C99 C21 C20 152.8(18) 2_556 . ?
C99 C21 C22 56.5(12) 2_556 . ?
C99 C21 C27 67.8(12) 2_556 . ?
C99 C21 C62 40.4(11) 2_556 2_556 ?
C99 C21 C103 121.3(14) 2_556 2_556 ?
C99 C21 C96 133.2(15) 2_556 2_556 ?
C103 C21 C62 142.1(11) 2_556 2_556 ?
C96 C21 C62 94.6(10) 2_556 2_556 ?
C96 C21 C103 84.2(11) 2_556 2_556 ?
C98 C21 C20 24(3) 2_556 . ?
C98 C21 C22 129(3) 2_556 . ?
C98 C21 C27 96(3) 2_556 . ?
C98 C21 C62 137(4) 2_556 2_556 ?
C98 C21 C99 153(4) 2_556 2_556 ?
C98 C21 C103 39(3) 2_556 2_556 ?
C98 C21 C96 47(3) 2_556 2_556 ?
C524 C530 N531 128.7(8) . . ?
C524 C530 C536 122.1(7) . . ?
C536 C530 N531 109.1(8) . . ?
N582 C581 C580 118.5(8) . . ?
C587 C581 N582 118.9(9) . . ?
C587 C581 C580 122.6(7) . . ?
C141 C140 C184 120.0(13) . . ?
C141 C140 C139 119.5(15) . . ?
C141 C140 C237 90.7(13) . 2_765 ?
C141 C140 C235 8.5(9) . 2_765 ?
C141 C140 C210 136.8(12) . 2_765 ?
C184 C140 C237 137.3(12) . 2_765 ?
C184 C140 C235 121.5(11) . 2_765 ?
C184 C140 C210 20.5(5) . 2_765 ?
C139 C140 C184 110.5(11) . . ?
C139 C140 C237 29.5(7) . 2_765 ?
C139 C140 C235 112.8(12) . 2_765 ?
C139 C140 C210 90.1(9) . 2_765 ?
C237 C140 C235 84.8(10) 2_765 2_765 ?
C237 C140 C210 117.6(10) 2_765 2_765 ?
C236 C140 C141 26(2) 2_765 . ?
C236 C140 C184 146(3) 2_765 . ?
C236 C140 C139 97(3) 2_765 . ?
C236 C140 C237 68(2) 2_765 2_765 ?
C236 C140 C235 25(2) 2_765 2_765 ?
C236 C140 C210 160(3) 2_765 2_765 ?
C236 C140 C238 118(3) 2_765 2_765 ?
C210 C140 C235 135.7(10) 2_765 2_765 ?
C238 C140 C141 92.8(14) 2_765 . ?
C238 C140 C184 29.7(9) 2_765 . ?
C238 C140 C139 139.7(15) 2_765 . ?
C238 C140 C237 161.0(15) 2_765 2_765 ?
C238 C140 C235 96.4(14) 2_765 2_765 ?
C238 C140 C210 50.1(10) 2_765 2_765 ?
C31 C30 C29 119.7(11) . . ?
C31 C30 C9 109.6(11) . . ?
C31 C30 C59 9.1(11) . 2_556 ?
C31 C30 C57 97.2(11) . 2_556 ?
C31 C30 C58 51.5(8) . 2_556 ?
C31 C30 C69 149.7(11) . 2_556 ?
C29 C30 C9 122.7(11) . . ?
C29 C30 C59 111.0(10) . 2_556 ?
C29 C30 C57 22.5(7) . 2_556 ?
C29 C30 C58 68.2(8) . 2_556 ?
C29 C30 C69 73.2(9) . 2_556 ?
C9 C30 C59 115.6(11) . 2_556 ?
C9 C30 C57 139.5(12) . 2_556 ?
C9 C30 C58 148.1(9) . 2_556 ?
C9 C30 C69 49.7(7) . 2_556 ?
C55 C30 C31 51.2(10) 2_556 . ?
C55 C30 C29 170.2(14) 2_556 . ?
C55 C30 C9 66.8(10) 2_556 . ?
C55 C30 C59 60.1(11) 2_556 2_556 ?
C55 C30 C57 148.2(15) 2_556 2_556 ?
C55 C30 C58 102.6(11) 2_556 2_556 ?
C55 C30 C69 116.5(12) 2_556 2_556 ?
C56 C30 C31 164(3) 2_556 . ?
C56 C30 C29 49.7(19) 2_556 . ?
C56 C30 C9 75(2) 2_556 . ?
C56 C30 C55 140(3) 2_556 2_556 ?
C56 C30 C59 155(2) 2_556 2_556 ?
C56 C30 C57 71(2) 2_556 2_556 ?
C56 C30 C58 116(2) 2_556 2_556 ?
C56 C30 C69 26.7(19) 2_556 2_556 ?
C59 C30 C58 42.9(7) 2_556 2_556 ?
C59 C30 C69 148.6(10) 2_556 2_556 ?
C57 C30 C59 88.5(10) 2_556 2_556 ?
C57 C30 C58 45.7(8) 2_556 2_556 ?
C57 C30 C69 92.6(11) 2_556 2_556 ?
C69 C30 C58 131.7(8) 2_556 2_556 ?
C539 C580 C574 111.9(10) . . ?
C539 C580 C581 112.8(8) . . ?
C581 C580 C574 134.7(9) . . ?
C12 C11 C68 91.1(8) . 2_556 ?
C12 C11 C67 45.4(6) . 2_556 ?
C12 C11 C64 92.4(9) . 2_556 ?
C10 C11 C12 102.5(9) . . ?
C10 C11 C68 11.7(9) . 2_556 ?
C10 C11 C67 57.5(7) . 2_556 ?
C10 C11 C64 143.6(12) . 2_556 ?
C28 C11 C12 125.2(9) . . ?
C28 C11 C10 121.2(10) . . ?
C28 C11 C68 131.9(11) . 2_556 ?
C28 C11 C67 155.6(8) . 2_556 ?
C28 C11 C64 32.9(8) . 2_556 ?
C68 C11 C67 45.8(7) 2_556 2_556 ?
C68 C11 C64 148.8(12) 2_556 2_556 ?
C67 C11 C64 131.7(9) 2_556 2_556 ?
C66 C11 C12 11.9(9) 2_556 . ?
C66 C11 C10 114.2(11) 2_556 . ?
C66 C11 C28 114.1(11) 2_556 . ?
C66 C11 C68 102.8(10) 2_556 2_556 ?
C66 C11 C67 57.3(8) 2_556 2_556 ?
C66 C11 C64 81.3(11) 2_556 2_556 ?
C65 C11 C12 86(2) 2_556 . ?
C65 C11 C10 156(2) 2_556 . ?
C65 C11 C28 41.1(18) 2_556 . ?
C65 C11 C68 159(2) 2_556 2_556 ?
C65 C11 C67 129(2) 2_556 2_556 ?
C65 C11 C66 74(2) 2_556 2_556 ?
C65 C11 C64 12.2(18) 2_556 2_556 ?
C65 C11 C69 120(2) 2_556 2_556 ?
C69 C11 C12 145.6(12) 2_556 . ?
C69 C11 C10 44.7(8) 2_556 . ?
C69 C11 C28 79.2(10) 2_556 . ?
C69 C11 C68 56.4(10) 2_556 2_556 ?
C69 C11 C67 101.9(10) 2_556 2_556 ?
C69 C11 C66 155.6(14) 2_556 2_556 ?
C69 C11 C64 109.8(12) 2_556 2_556 ?
C115 C116 C78 84.5(10) . 2_556 ?
C115 C116 C76 155.9(12) . 2_556 ?
C115 C116 C104 69.3(11) . 2_556 ?
C115 C116 C91 10.5(8) . 2_556 ?
C117 C116 C115 120.6(12) . . ?
C117 C116 C78 37.2(8) . 2_556 ?
C117 C116 C76 51.2(9) . 2_556 ?
C117 C116 C104 149.0(13) . 2_556 ?
C117 C116 C91 110.2(10) . 2_556 ?
C18 C116 C115 113.0(13) . . ?
C18 C116 C117 115.2(14) . . ?
C18 C116 C78 147.4(13) . 2_556 ?
C18 C116 C76 64.8(9) . 2_556 ?
C18 C116 C104 43.9(8) . 2_556 ?
C18 C116 C91 121.1(12) . 2_556 ?
C78 C116 C91 74.2(8) 2_556 2_556 ?
C76 C116 C78 87.8(11) 2_556 2_556 ?
C76 C116 C104 106.6(10) 2_556 2_556 ?
C76 C116 C91 149.8(11) 2_556 2_556 ?
C77 C116 C115 122(2) 2_556 . ?
C77 C116 C117 11.5(18) 2_556 . ?
C77 C116 C18 120(3) 2_556 . ?
C77 C116 C78 37.9(19) 2_556 2_556 ?
C77 C116 C76 55(2) 2_556 2_556 ?
C77 C116 C105 150(3) 2_556 2_556 ?
C77 C116 C104 159(3) 2_556 2_556 ?
C77 C116 C91 112(2) 2_556 2_556 ?
C105 C116 C115 27.5(11) 2_556 . ?
C105 C116 C117 147.3(17) 2_556 . ?
C105 C116 C18 88.2(17) 2_556 . ?
C105 C116 C78 112.0(15) 2_556 2_556 ?
C105 C116 C76 149.7(17) 2_556 2_556 ?
C105 C116 C104 44.5(14) 2_556 2_556 ?
C105 C116 C91 37.8(12) 2_556 2_556 ?
C104 C116 C78 145.2(12) 2_556 2_556 ?
C104 C116 C91 78.3(10) 2_556 2_556 ?
C156 C157 C127 111.1(8) . . ?
C156 C157 C192 84.2(7) . 2_765 ?
C156 C157 C124 148.1(9) . 2_765 ?
C156 C157 C226 70.9(8) . 2_765 ?
C127 C157 C192 28.1(5) . 2_765 ?
C127 C157 C124 60.3(7) . 2_765 ?
C127 C157 C226 156.6(9) . 2_765 ?
C158 C157 C156 116.2(11) . . ?
C158 C157 C127 123.7(10) . . ?
C158 C157 C192 136.7(9) . 2_765 ?
C158 C157 C124 63.4(6) . 2_765 ?
C158 C157 C226 45.7(6) . 2_765 ?
C124 C157 C192 79.2(8) 2_765 2_765 ?
C124 C157 C226 104.9(8) 2_765 2_765 ?
C226 C157 C192 138.9(9) 2_765 2_765 ?
C228 C157 C156 104(2) 2_765 . ?
C228 C157 C127 17(2) 2_765 . ?
C228 C157 C158 119(2) 2_765 . ?
C228 C157 C192 20.9(15) 2_765 2_765 ?
C228 C157 C124 58.5(16) 2_765 2_765 ?
C228 C157 C226 140(3) 2_765 2_765 ?
C228 C157 C227 130(3) 2_765 2_765 ?
C227 C157 C156 30.1(8) 2_765 . ?
C227 C157 C127 140.6(12) 2_765 . ?
C227 C157 C158 87.9(13) 2_765 . ?
C227 C157 C192 112.8(10) 2_765 2_765 ?
C227 C157 C124 142.4(13) 2_765 2_765 ?
C227 C157 C226 42.2(10) 2_765 2_765 ?
C150 C151 C205 96.1(9) . 2_765 ?
C150 C151 C241 155.7(11) . 2_765 ?
C150 C151 C208 74.2(10) . 2_765 ?
C150 C151 C230 11.6(9) . 2_765 ?
C152 C151 C150 119.3(11) . . ?
C152 C151 C178 121.1(12) . . ?
C152 C151 C205 23.4(6) . 2_765 ?
C152 C151 C241 61.8(9) . 2_765 ?
C152 C151 C208 150.5(10) . 2_765 ?
C152 C151 C230 107.8(10) . 2_765 ?
C178 C151 C150 109.9(12) . . ?
C178 C151 C205 140.5(11) . 2_765 ?
C178 C151 C241 60.0(7) . 2_765 ?
C178 C151 C208 36.1(7) . 2_765 ?
C178 C151 C230 118.7(13) . 2_765 ?
C206 C151 C150 155(2) 2_765 . ?
C206 C151 C152 35.9(14) 2_765 . ?
C206 C151 C178 90.2(18) 2_765 . ?
C206 C151 C205 59.2(16) 2_765 2_765 ?
C206 C151 C207 164(3) 2_765 2_765 ?
C206 C151 C241 31.5(15) 2_765 2_765 ?
C206 C151 C208 126.0(19) 2_765 2_765 ?
C206 C151 C230 144(2) 2_765 2_765 ?
C205 C151 C241 84.1(9) 2_765 2_765 ?
C205 C151 C208 153.4(10) 2_765 2_765 ?
C205 C151 C230 84.7(8) 2_765 2_765 ?
C207 C151 C150 39.7(12) 2_765 . ?
C207 C151 C152 158.6(19) 2_765 . ?
C207 C151 C178 74.3(16) 2_765 . ?
C207 C151 C205 135.8(18) 2_765 2_765 ?
C207 C151 C241 133.9(17) 2_765 2_765 ?
C207 C151 C208 39.0(14) 2_765 2_765 ?
C207 C151 C230 51.1(15) 2_765 2_765 ?
C241 C151 C208 94.9(7) 2_765 2_765 ?
C230 C151 C241 151.5(10) 2_765 2_765 ?
C230 C151 C208 83.8(11) 2_765 2_765 ?
C139 C138 C185 106.3(12) . . ?
C139 C138 C213 79.3(10) . 2_765 ?
C139 C138 C210 86.9(9) . 2_765 ?
C139 C138 C242 157.1(11) . 2_765 ?
C137 C138 C139 124.4(13) . . ?
C137 C138 C185 120.1(15) . . ?
C137 C138 C213 45.8(7) . 2_765 ?
C137 C138 C210 135.6(13) . 2_765 ?
C137 C138 C242 61.0(9) . 2_765 ?
C185 C138 C213 155.1(11) . 2_765 ?
C185 C138 C210 19.4(6) . 2_765 ?
C185 C138 C242 60.2(10) . 2_765 ?
C213 C138 C210 151.2(9) 2_765 2_765 ?
C211 C138 C139 111(3) 2_765 . ?
C211 C138 C137 121(3) 2_765 . ?
C211 C138 C185 12.7(16) 2_765 . ?
C211 C138 C213 164(3) 2_765 2_765 ?
C211 C138 C212 146(3) 2_765 2_765 ?
C211 C138 C210 27.5(19) 2_765 2_765 ?
C211 C138 C242 60(2) 2_765 2_765 ?
C212 C138 C139 36.0(12) 2_765 . ?
C212 C138 C137 93.4(16) 2_765 . ?
C212 C138 C185 142.4(18) 2_765 . ?
C212 C138 C213 48.1(12) 2_765 2_765 ?
C212 C138 C210 123.0(15) 2_765 2_765 ?
C212 C138 C242 153.7(18) 2_765 2_765 ?
C242 C138 C213 105.6(9) 2_765 2_765 ?
C242 C138 C210 78.4(10) 2_765 2_765 ?
C538 C523 C524 110.8(8) . . ?
C538 C523 C587 112.7(7) . . ?
C587 C523 C524 136.2(6) . . ?
C142 C143 C183 117.0(14) . . ?
C142 C143 C223 125.7(13) . 2_765 ?
C144 C143 C142 117.1(14) . . ?
C144 C143 C183 112.5(12) . . ?
C144 C143 C234 108.1(15) . 2_765 ?
C144 C143 C223 12.6(11) . 2_765 ?
C183 C143 C223 99.9(9) . 2_765 ?
C234 C143 C142 10.4(16) 2_765 . ?
C234 C143 C183 127.1(16) 2_765 . ?
C234 C143 C223 117.7(15) 2_765 2_765 ?
C233 C143 C142 67(2) 2_765 . ?
C233 C143 C144 156(2) 2_765 . ?
C233 C143 C183 52.0(17) 2_765 . ?
C233 C143 C234 78(2) 2_765 2_765 ?
C233 C143 C223 146(2) 2_765 2_765 ?
C233 C143 C232 101(2) 2_765 2_765 ?
C232 C143 C142 155(2) 2_765 . ?
C232 C143 C144 65.4(13) 2_765 . ?
C232 C143 C183 48.8(8) 2_765 . ?
C232 C143 C234 159(2) 2_765 2_765 ?
C232 C143 C223 53.4(11) 2_765 2_765 ?
C12 C13 C14 118.9(11) . . ?
C12 C13 C52 107.4(9) . . ?
C12 C13 C66 3.1(10) . 2_556 ?
C12 C13 C74 124.1(12) . 2_556 ?
C12 C13 C106 43.3(7) . 2_556 ?
C14 C13 C52 123.1(11) . . ?
C14 C13 C66 118.8(11) . 2_556 ?
C14 C13 C74 5.9(13) . 2_556 ?
C14 C13 C106 75.9(9) . 2_556 ?
C52 C13 C66 105.7(9) . 2_556 ?
C52 C13 C74 117.4(10) . 2_556 ?
C52 C13 C106 143.0(8) . 2_556 ?
C67 C13 C12 74.9(13) 2_556 . ?
C67 C13 C14 157.8(17) 2_556 . ?
C67 C13 C52 35.8(10) 2_556 . ?
C67 C13 C73 104.4(15) 2_556 2_556 ?
C67 C13 C66 74.1(13) 2_556 2_556 ?
C67 C13 C74 152.5(16) 2_556 2_556 ?
C67 C13 C106 117.3(14) 2_556 2_556 ?
C73 C13 C12 167.5(13) 2_556 . ?
C73 C13 C14 58.1(11) 2_556 . ?
C73 C13 C52 69.4(9) 2_556 . ?
C73 C13 C66 164.5(12) 2_556 2_556 ?
C73 C13 C74 52.4(10) 2_556 2_556 ?
C73 C13 C106 133.2(11) 2_556 2_556 ?
C66 C13 C74 123.8(12) 2_556 2_556 ?
C66 C13 C106 43.6(7) 2_556 2_556 ?
C74 C13 C106 81.4(10) 2_556 2_556 ?
C128 C129 C156 108.2(10) . . ?
C128 C129 C192 15.2(6) . 2_765 ?
C128 C129 C202 138.9(10) . 2_765 ?
C130 C129 C128 123.2(11) . . ?
C130 C129 C156 117.5(11) . . ?
C130 C129 C192 134.3(11) . 2_765 ?
C130 C129 C202 85.5(10) . 2_765 ?
C156 C129 C192 93.0(8) . 2_765 ?
C156 C129 C202 33.1(6) . 2_765 ?
C193 C129 C128 37.5(9) 2_765 . ?
C193 C129 C130 88.0(12) 2_765 . ?
C193 C129 C156 144.0(13) 2_765 . ?
C193 C129 C192 52.3(10) 2_765 2_765 ?
C193 C129 C202 161.2(12) 2_765 2_765 ?
C201 C129 C128 148(2) 2_765 . ?
C201 C129 C130 24.4(15) 2_765 . ?
C201 C129 C156 98.3(19) 2_765 . ?
C201 C129 C193 112(2) 2_765 2_765 ?
C201 C129 C192 158(2) 2_765 2_765 ?
C201 C129 C202 65.2(17) 2_765 2_765 ?
C202 C129 C192 124.1(9) 2_765 2_765 ?
C34 C33 C45 121.9(13) . . ?
C34 C33 C32 107.0(11) . . ?
C34 C33 C59 129.1(12) . 2_556 ?
C34 C33 C4 154.0(15) . 2_556 ?
C34 C33 C60 55.1(10) . 2_556 ?
C45 C33 C32 119.2(9) . . ?
C45 C33 C59 91.0(8) . 2_556 ?
C45 C33 C4 50.7(7) . 2_556 ?
C45 C33 C60 147.9(8) . 2_556 ?
C32 C33 C59 28.2(7) . 2_556 ?
C32 C33 C4 69.3(8) . 2_556 ?
C32 C33 C60 51.9(8) . 2_556 ?
C4 C33 C59 41.4(8) 2_556 2_556 ?
C4 C33 C60 115.6(9) 2_556 2_556 ?
C3 C33 C34 96(2) 2_556 . ?
C3 C33 C45 27.5(18) 2_556 . ?
C3 C33 C32 143(2) 2_556 . ?
C3 C33 C59 116(2) 2_556 2_556 ?
C3 C33 C4 77.7(19) 2_556 2_556 ?
C3 C33 C60 140(2) 2_556 2_556 ?
C3 C33 C2 101(2) 2_556 2_556 ?
C60 C33 C59 76.2(9) 2_556 2_556 ?
C2 C33 C34 5.9(17) 2_556 . ?
C2 C33 C45 126.8(15) 2_556 . ?
C2 C33 C32 101.1(15) 2_556 . ?
C2 C33 C59 123.7(16) 2_556 2_556 ?
C2 C33 C4 152.6(19) 2_556 2_556 ?
C2 C33 C60 49.2(13) 2_556 2_556 ?
C165 C166 C213 41.2(10) . 2_765 ?
C165 C166 C212 89.3(12) . 2_765 ?
C167 C166 C165 109.0(14) . . ?
C167 C166 C213 144.2(11) . 2_765 ?
C167 C166 C212 146.9(12) . 2_765 ?
C139 C166 C165 121.4(14) . . ?
C139 C166 C167 117.7(13) . . ?
C139 C166 C213 81.1(9) . 2_765 ?
C139 C166 C212 33.5(7) . 2_765 ?
C214 C166 C165 12.7(17) 2_765 . ?
C214 C166 C167 97.0(15) 2_765 . ?
C214 C166 C139 133.4(16) 2_765 . ?
C214 C166 C213 54.0(12) 2_765 2_765 ?
C214 C166 C212 101.9(14) 2_765 2_765 ?
C216 C166 C165 95(2) 2_765 . ?
C216 C166 C167 16.3(15) 2_765 . ?
C216 C166 C139 134(2) 2_765 . ?
C216 C166 C214 83(2) 2_765 2_765 ?
C216 C166 C213 135(2) 2_765 2_765 ?
C216 C166 C237 104(2) 2_765 2_765 ?
C216 C166 C212 160.3(19) 2_765 2_765 ?
C237 C166 C165 149.4(17) 2_765 . ?
C237 C166 C167 88.3(14) 2_765 . ?
C237 C166 C139 31.2(9) 2_765 . ?
C237 C166 C214 158.0(18) 2_765 2_765 ?
C237 C166 C213 111.7(13) 2_765 2_765 ?
C237 C166 C212 64.7(11) 2_765 2_765 ?
C212 C166 C213 48.1(7) 2_765 2_765 ?
C142 C141 C168 108.9(14) . . ?
C142 C141 C218 92.4(11) . 2_765 ?
C142 C141 C234 4.1(13) . 2_765 ?
C142 C141 C238 85.5(12) . 2_765 ?
C168 C141 C218 16.6(7) . 2_765 ?
C168 C141 C234 105.0(13) . 2_765 ?
C168 C141 C238 146.5(13) . 2_765 ?
C140 C141 C142 119.2(15) . . ?
C140 C141 C168 118.1(15) . . ?
C140 C141 C218 129.4(13) . 2_765 ?
C140 C141 C234 122.9(14) . 2_765 ?
C140 C141 C238 34.8(8) . 2_765 ?
C235 C141 C142 68(3) 2_765 . ?
C235 C141 C168 42(3) 2_765 . ?
C235 C141 C140 152(3) 2_765 . ?
C235 C141 C218 26(2) 2_765 2_765 ?
C235 C141 C236 143(4) 2_765 2_765 ?
C235 C141 C234 64(3) 2_765 2_765 ?
C235 C141 C238 147(3) 2_765 2_765 ?
C236 C141 C142 137.6(19) 2_765 . ?
C236 C141 C168 102.9(19) 2_765 . ?
C236 C141 C140 18.6(13) 2_765 . ?
C236 C141 C218 116.8(18) 2_765 2_765 ?
C236 C141 C234 141.2(18) 2_765 2_765 ?
C236 C141 C238 53.3(11) 2_765 2_765 ?
C234 C141 C218 88.5(11) 2_765 2_765 ?
C234 C141 C238 89.4(11) 2_765 2_765 ?
C238 C141 C218 147.9(10) 2_765 2_765 ?
C12 C26 C100 124.2(11) . 2_556 ?
C25 C26 C12 126.6(11) . . ?
C25 C26 C16 109.0(10) . . ?
C25 C26 C100 7.3(18) . 2_556 ?
C16 C26 C12 114.5(10) . . ?
C16 C26 C100 106.3(11) . 2_556 ?
C66 C26 C12 11.8(9) 2_556 . ?
C66 C26 C25 115.7(12) 2_556 . ?
C66 C26 C16 125.8(12) 2_556 . ?
C66 C26 C100 114.2(12) 2_556 2_556 ?
C101 C26 C12 160.6(12) 2_556 . ?
C101 C26 C25 51.8(10) 2_556 . ?
C101 C26 C16 58.3(10) 2_556 . ?
C101 C26 C66 159.7(13) 2_556 2_556 ?
C101 C26 C100 51.1(10) 2_556 2_556 ?
C106 C26 C12 66.1(15) 2_556 . ?
C106 C26 C25 158.9(19) 2_556 . ?
C106 C26 C16 51.7(13) 2_556 . ?
C106 C26 C66 77.8(16) 2_556 2_556 ?
C106 C26 C101 110.1(18) 2_556 2_556 ?
C106 C26 C100 153.5(18) 2_556 2_556 ?
C24 C23 C64 8.6(11) . 2_556 ?
C24 C23 C61 147.7(13) . 2_556 ?
C24 C23 C99 76.5(10) . 2_556 ?
C22 C23 C24 121.3(12) . . ?
C22 C23 C37 119.4(11) . . ?
C22 C23 C64 125.8(12) . 2_556 ?
C22 C23 C61 47.3(8) . 2_556 ?
C22 C23 C99 45.3(8) . 2_556 ?
C37 C23 C24 106.7(11) . . ?
C37 C23 C64 98.4(10) . 2_556 ?
C37 C23 C61 72.2(8) . 2_556 ?
C37 C23 C99 149.6(11) . 2_556 ?
C63 C23 C24 54.2(13) 2_556 . ?
C63 C23 C22 155.9(16) 2_556 . ?
C63 C23 C37 53.3(12) 2_556 . ?
C63 C23 C64 46.7(12) 2_556 2_556 ?
C63 C23 C61 121.1(14) 2_556 2_556 ?
C63 C23 C99 126.8(14) 2_556 2_556 ?
C62 C23 C24 132(3) 2_556 . ?
C62 C23 C22 17(2) 2_556 . ?
C62 C23 C37 102(2) 2_556 . ?
C62 C23 C64 134(3) 2_556 2_556 ?
C62 C23 C63 145(3) 2_556 2_556 ?
C62 C23 C61 31(2) 2_556 2_556 ?
C62 C23 C99 60(2) 2_556 2_556 ?
C61 C23 C64 143.5(11) 2_556 2_556 ?
C99 C23 C64 82.3(10) 2_556 2_556 ?
C99 C23 C61 89.1(9) 2_556 2_556 ?
C165 C164 C163 112.0(14) . . ?
C165 C164 C188 129.3(13) . 2_765 ?
C165 C164 C216 54.7(11) . 2_765 ?
C163 C164 C188 21.5(5) . 2_765 ?
C163 C164 C216 57.5(8) . 2_765 ?
C173 C164 C165 118.7(13) . . ?
C173 C164 C163 116.1(11) . . ?
C173 C164 C188 94.6(9) . 2_765 ?
C173 C164 C216 149.7(11) . 2_765 ?
C215 C164 C165 87(2) 2_765 . ?
C215 C164 C163 147(3) 2_765 . ?
C215 C164 C173 33.9(18) 2_765 . ?
C215 C164 C188 127(2) 2_765 2_765 ?
C215 C164 C189 86(2) 2_765 2_765 ?
C215 C164 C214 97(3) 2_765 2_765 ?
C215 C164 C216 136(3) 2_765 2_765 ?
C189 C164 C165 155.8(16) 2_765 . ?
C189 C164 C163 65.0(9) 2_765 . ?
C189 C164 C173 52.6(7) 2_765 . ?
C189 C164 C188 43.7(6) 2_765 2_765 ?
C189 C164 C216 119.1(11) 2_765 2_765 ?
C214 C164 C165 10.1(19) 2_765 . ?
C214 C164 C163 103.1(18) 2_765 . ?
C214 C164 C173 128.6(17) 2_765 . ?
C214 C164 C188 121.7(18) 2_765 2_765 ?
C214 C164 C189 157(2) 2_765 2_765 ?
C214 C164 C216 45.6(14) 2_765 2_765 ?
C216 C164 C188 76.9(7) 2_765 2_765 ?
C51 C50 C49 108.5(10) . . ?
C51 C50 C108 119.3(12) . . ?
C51 C50 C71 23.7(5) . 2_556 ?
C51 C50 C73 65.1(8) . 2_556 ?
C51 C50 C81 134.7(13) . 2_556 ?
C49 C50 C71 85.8(9) . 2_556 ?
C49 C50 C73 154.8(10) . 2_556 ?
C49 C50 C81 26.6(8) . 2_556 ?
C108 C50 C49 120.4(13) . . ?
C108 C50 C71 141.0(13) . 2_556 ?
C108 C50 C73 55.1(8) . 2_556 ?
C108 C50 C81 96.4(13) . 2_556 ?
C71 C50 C73 88.5(10) 2_556 2_556 ?
C71 C50 C81 112.4(12) 2_556 2_556 ?
C72 C50 C51 46.5(19) 2_556 . ?
C72 C50 C49 155(2) 2_556 . ?
C72 C50 C108 80(2) 2_556 . ?
C72 C50 C71 69(2) 2_556 2_556 ?
C72 C50 C73 28.4(19) 2_556 2_556 ?
C72 C50 C81 176(3) 2_556 2_556 ?
C72 C50 C80 130(3) 2_556 2_556 ?
C81 C50 C73 147.3(11) 2_556 2_556 ?
C80 C50 C51 170.8(15) 2_556 . ?
C80 C50 C49 74.8(14) 2_556 . ?
C80 C50 C108 53.2(12) 2_556 . ?
C80 C50 C71 160.5(17) 2_556 2_556 ?
C80 C50 C73 108.1(13) 2_556 2_556 ?
C80 C50 C81 48.2(13) 2_556 2_556 ?
C576 C577 C578 107.6(13) . . ?
C561 C555 N556 114.9(8) . . ?
C561 C555 C542 122.3(9) . . ?
C542 C555 N556 122.6(9) . . ?
C168 C169 C220 149.2(9) . 2_765 ?
C168 C169 C235 38.9(10) . 2_765 ?
C161 C169 C168 120.8(10) . . ?
C161 C169 C220 69.3(9) . 2_765 ?
C161 C169 C235 148.7(11) . 2_765 ?
C170 C169 C168 111.3(10) . . ?
C170 C169 C161 117.0(12) . . ?
C170 C169 C220 48.1(6) . 2_765 ?
C170 C169 C235 72.5(9) . 2_765 ?
C219 C169 C168 136.2(14) 2_765 . ?
C219 C169 C161 15.5(8) 2_765 . ?
C219 C169 C170 103.9(14) 2_765 . ?
C219 C169 C218 121.2(17) 2_765 2_765 ?
C219 C169 C220 55.8(10) 2_765 2_765 ?
C219 C169 C235 157.1(13) 2_765 2_765 ?
C218 C169 C168 16.6(11) 2_765 . ?
C218 C169 C161 105.7(14) 2_765 . ?
C218 C169 C170 127.5(13) 2_765 . ?
C218 C169 C220 155.7(12) 2_765 2_765 ?
C218 C169 C235 55.4(11) 2_765 2_765 ?
C235 C169 C220 116.5(9) 2_765 2_765 ?
C151 C152 C153 118.8(10) . . ?
C151 C152 C177 120.4(12) . . ?
C151 C152 C200 151.3(10) . 2_765 ?
C151 C152 C204 74.5(8) . 2_765 ?
C151 C152 C241 74.1(10) . 2_765 ?
C153 C152 C177 107.1(10) . . ?
C153 C152 C200 41.2(8) . 2_765 ?
C153 C152 C204 45.0(7) . 2_765 ?
C153 C152 C241 148.3(8) . 2_765 ?
C177 C152 C200 66.9(8) . 2_765 ?
C177 C152 C204 143.7(9) . 2_765 ?
C177 C152 C241 48.0(7) . 2_765 ?
C200 C152 C204 85.2(10) 2_765 2_765 ?
C200 C152 C241 113.6(8) 2_765 2_765 ?
C206 C152 C151 28.6(12) 2_765 . ?
C206 C152 C153 147.1(16) 2_765 . ?
C206 C152 C177 96.8(15) 2_765 . ?
C206 C152 C200 158.8(14) 2_765 2_765 ?
C206 C152 C204 103.1(14) 2_765 2_765 ?
C206 C152 C241 48.8(12) 2_765 2_765 ?
C205 C152 C151 108.6(18) 2_765 . ?
C205 C152 C153 14.8(13) 2_765 . ?
C205 C152 C177 121.7(18) 2_765 . ?
C205 C152 C200 55.1(16) 2_765 2_765 ?
C205 C152 C206 137(2) 2_765 2_765 ?
C205 C152 C204 34.3(15) 2_765 2_765 ?
C205 C152 C241 161.1(14) 2_765 2_765 ?
C241 C152 C204 141.1(10) 2_765 2_765 ?
C537 C536 C549 111.5(8) . . ?
C537 C536 C530 113.2(7) . . ?
C530 C536 C549 134.8(7) . . ?
C540 C567 C561 112.4(8) . . ?
C540 C567 C568 112.3(7) . . ?
C568 C567 C561 135.0(8) . . ?
C140 C184 C211 81.5(8) . 2_765 ?
C140 C184 C236 10.3(8) . 2_765 ?
C140 C184 C233 83.5(10) . 2_765 ?
C140 C184 C209 150.2(11) . 2_765 ?
C183 C184 C140 120.3(12) . . ?
C183 C184 C185 122.2(13) . . ?
C183 C184 C211 140.5(11) . 2_765 ?
C183 C184 C236 110.0(10) . 2_765 ?
C183 C184 C233 37.3(7) . 2_765 ?
C183 C184 C209 67.3(7) . 2_765 ?
C185 C184 C140 104.7(10) . . ?
C185 C184 C211 23.4(6) . 2_765 ?
C185 C184 C236 112.9(10) . 2_765 ?
C185 C184 C233 147.9(10) . 2_765 ?
C185 C184 C209 56.0(10) . 2_765 ?
C211 C184 C236 90.0(8) 2_765 2_765 ?
C210 C184 C140 114.6(16) 2_765 . ?
C210 C184 C183 116.1(18) 2_765 . ?
C210 C184 C185 10.5(12) 2_765 . ?
C210 C184 C211 33.2(12) 2_765 2_765 ?
C210 C184 C236 123.1(17) 2_765 2_765 ?
C210 C184 C238 157(2) 2_765 2_765 ?
C210 C184 C233 147.7(17) 2_765 2_765 ?
C210 C184 C209 48.9(14) 2_765 2_765 ?
C238 C184 C140 42.5(13) 2_765 . ?
C238 C184 C183 82.1(16) 2_765 . ?
C238 C184 C185 146.4(18) 2_765 . ?
C238 C184 C211 123.7(16) 2_765 2_765 ?
C238 C184 C236 33.6(12) 2_765 2_765 ?
C238 C184 C233 45.4(14) 2_765 2_765 ?
C238 C184 C209 146.8(17) 2_765 2_765 ?
C233 C184 C211 147.2(9) 2_765 2_765 ?
C233 C184 C236 73.2(7) 2_765 2_765 ?
C209 C184 C211 78.3(10) 2_765 2_765 ?
C209 C184 C236 150.0(9) 2_765 2_765 ?
C209 C184 C233 102.1(8) 2_765 2_765 ?
C149 C154 C155 105.5(11) . . ?
C149 C154 C202 139.2(11) . 2_765 ?
C149 C154 C205 95.9(10) . 2_765 ?
C149 C154 C225 64.7(8) . 2_765 ?
C153 C154 C149 118.9(12) . . ?
C153 C154 C155 124.3(11) . . ?
C153 C154 C202 87.7(9) . 2_765 ?
C153 C154 C205 23.3(6) . 2_765 ?
C153 C154 C225 150.2(11) . 2_765 ?
C155 C154 C202 37.6(6) . 2_765 ?
C155 C154 C205 142.5(10) . 2_765 ?
C155 C154 C225 40.9(9) . 2_765 ?
C202 C154 C205 109.1(9) 2_765 2_765 ?
C202 C154 C225 77.0(10) 2_765 2_765 ?
C205 C154 C225 145.6(10) 2_765 2_765 ?
C203 C154 C149 86(2) 2_765 . ?
C203 C154 C153 147(2) 2_765 . ?
C203 C154 C155 22.5(18) 2_765 . ?
C203 C154 C202 59.8(19) 2_765 2_765 ?
C203 C154 C205 161(2) 2_765 2_765 ?
C203 C154 C204 132(3) 2_765 2_765 ?
C203 C154 C225 23.8(18) 2_765 2_765 ?
C204 C154 C149 45.6(13) 2_765 . ?
C204 C154 C153 76.0(16) 2_765 . ?
C204 C154 C155 149.3(17) 2_765 . ?
C204 C154 C202 157.0(15) 2_765 2_765 ?
C204 C154 C205 52.9(15) 2_765 2_765 ?
C204 C154 C225 109.5(15) 2_765 2_765 ?
C168 C167 C166 119.8(12) . . ?
C168 C167 C163 120.9(12) . . ?
C168 C167 C218 23.4(5) . 2_765 ?
C168 C167 C237 84.1(9) . 2_765 ?
C166 C167 C218 138.2(11) . 2_765 ?
C166 C167 C237 36.3(8) . 2_765 ?
C163 C167 C166 108.1(12) . . ?
C163 C167 C218 97.7(10) . 2_765 ?
C163 C167 C237 139.5(11) . 2_765 ?
C217 C167 C168 84(2) 2_765 . ?
C217 C167 C166 145(2) 2_765 . ?
C217 C167 C163 39.2(16) 2_765 . ?
C217 C167 C216 135(3) 2_765 2_765 ?
C217 C167 C218 60.6(18) 2_765 2_765 ?
C217 C167 C237 156.2(19) 2_765 2_765 ?
C216 C167 C168 133.7(16) 2_765 . ?
C216 C167 C166 13.9(12) 2_765 . ?
C216 C167 C163 96.4(17) 2_765 . ?
C216 C167 C218 150.7(14) 2_765 2_765 ?
C216 C167 C237 50.1(11) 2_765 2_765 ?
C218 C167 C237 105.0(10) 2_765 2_765 ?
C564 C563 N562 104.4(9) . . ?
N569 C568 C574 119.4(9) . . ?
N569 C568 C567 119.3(8) . . ?
C574 C568 C567 121.3(8) . . ?
C20 C39 C1 151.0(11) . 2_556 ?
C20 C39 C95 55.7(9) . 2_556 ?
C38 C39 C20 105.6(11) . . ?
C38 C39 C1 73.8(10) . 2_556 ?
C38 C39 C95 150.8(11) . 2_556 ?
C40 C39 C20 122.0(13) . . ?
C40 C39 C38 121.9(13) . . ?
C40 C39 C1 48.3(7) . 2_556 ?
C40 C39 C95 67.0(8) . 2_556 ?
C97 C39 C20 127.0(17) 2_556 . ?
C97 C39 C38 24.6(14) 2_556 . ?
C97 C39 C40 97.4(16) 2_556 . ?
C97 C39 C1 49.2(14) 2_556 2_556 ?
C97 C39 C95 148.8(17) 2_556 2_556 ?
C96 C39 C20 7(2) 2_556 . ?
C96 C39 C38 99(2) 2_556 . ?
C96 C39 C40 129(2) 2_556 . ?
C96 C39 C1 152(2) 2_556 2_556 ?
C96 C39 C97 121(3) 2_556 2_556 ?
C96 C39 C95 63(2) 2_556 2_556 ?
C95 C39 C1 111.1(9) 2_556 2_556 ?
C140 C139 C138 107.7(11) . . ?
C140 C139 C216 108.1(11) . 2_765 ?
C140 C139 C211 89.2(9) . 2_765 ?
C140 C139 C236 22.9(7) . 2_765 ?
C138 C139 C216 125.7(11) . 2_765 ?
C138 C139 C211 19.2(6) . 2_765 ?
C138 C139 C236 128.5(12) . 2_765 ?
C166 C139 C140 123.0(14) . . ?
C166 C139 C138 115.3(13) . . ?
C166 C139 C216 14.9(7) . 2_765 ?
C166 C139 C211 132.9(13) . 2_765 ?
C166 C139 C236 101.2(12) . 2_765 ?
C237 C139 C140 79(2) 2_765 . ?
C237 C139 C138 156(2) 2_765 . ?
C237 C139 C166 47.0(17) 2_765 . ?
C237 C139 C216 33.6(16) 2_765 2_765 ?
C237 C139 C211 158.3(16) 2_765 2_765 ?
C237 C139 C212 135(3) 2_765 2_765 ?
C237 C139 C236 56.4(17) 2_765 2_765 ?
C211 C139 C216 140.6(10) 2_765 2_765 ?
C212 C139 C140 140.6(17) 2_765 . ?
C212 C139 C138 33.0(9) 2_765 . ?
C212 C139 C166 87.6(16) 2_765 . ?
C212 C139 C216 101.2(15) 2_765 2_765 ?
C212 C139 C211 51.8(12) 2_765 2_765 ?
C212 C139 C236 159.3(15) 2_765 2_765 ?
C236 C139 C216 86.4(9) 2_765 2_765 ?
C236 C139 C211 111.1(10) 2_765 2_765 ?
C131 C130 C153 108.4(13) . . ?
C131 C130 C194 36.2(9) . 2_765 ?
C131 C130 C193 81.7(10) . 2_765 ?
C131 C130 C199 9.7(13) . 2_765 ?
C131 C130 C202 153.1(12) . 2_765 ?
C131 C130 C205 89.3(10) . 2_765 ?
C129 C130 C131 118.0(11) . . ?
C129 C130 C153 122.6(12) . . ?
C129 C130 C194 82.0(8) . 2_765 ?
C129 C130 C193 36.9(7) . 2_765 ?
C129 C130 C199 125.7(12) . 2_765 ?
C129 C130 C202 50.6(9) . 2_765 ?
C129 C130 C205 137.2(10) . 2_765 ?
C153 C130 C194 138.5(10) . 2_765 ?
C153 C130 C193 151.1(11) . 2_765 ?
C153 C130 C199 98.7(12) . 2_765 ?
C153 C130 C202 72.6(8) . 2_765 ?
C153 C130 C205 19.2(5) . 2_765 ?
C194 C130 C202 127.2(10) 2_765 2_765 ?
C194 C130 C205 120.8(9) 2_765 2_765 ?
C193 C130 C194 45.5(7) 2_765 2_765 ?
C193 C130 C199 90.3(11) 2_765 2_765 ?
C193 C130 C202 86.3(10) 2_765 2_765 ?
C193 C130 C205 151.2(8) 2_765 2_765 ?
C199 C130 C194 44.9(10) 2_765 2_765 ?
C199 C130 C202 151.2(10) 2_765 2_765 ?
C199 C130 C205 79.6(10) 2_765 2_765 ?
C201 C130 C131 141(2) 2_765 . ?
C201 C130 C129 23.3(16) 2_765 . ?
C201 C130 C153 104(2) 2_765 . ?
C201 C130 C194 105.2(18) 2_765 2_765 ?
C201 C130 C193 59.8(16) 2_765 2_765 ?
C201 C130 C199 149(2) 2_765 2_765 ?
C201 C130 C200 152(3) 2_765 2_765 ?
C201 C130 C202 32.7(16) 2_765 2_765 ?
C201 C130 C205 122.4(19) 2_765 2_765 ?
C200 C130 C131 63.9(18) 2_765 . ?
C200 C130 C129 164.3(17) 2_765 . ?
C200 C130 C153 47.6(14) 2_765 . ?
C200 C130 C194 99.6(18) 2_765 2_765 ?
C200 C130 C193 144.2(18) 2_765 2_765 ?
C200 C130 C199 54.8(16) 2_765 2_765 ?
C200 C130 C202 119.9(16) 2_765 2_765 ?
C200 C130 C205 30.2(14) 2_765 2_765 ?
C202 C130 C205 89.9(7) 2_765 2_765 ?
C48 C49 C50 107.4(11) . . ?
C48 C49 C71 58.6(8) . 2_556 ?
C48 C49 C80 143.5(12) . 2_556 ?
C48 C49 C107 15.5(10) . 2_556 ?
C50 C49 C71 49.1(7) . 2_556 ?
C50 C49 C80 36.7(7) . 2_556 ?
C50 C49 C107 92.8(10) . 2_556 ?
C111 C49 C48 123.6(12) . . ?
C111 C49 C50 119.1(12) . . ?
C111 C49 C71 155.3(10) . 2_556 ?
C111 C49 C80 85.1(11) . 2_556 ?
C111 C49 C107 138.6(13) . 2_556 ?
C82 C49 C48 46.8(10) 2_556 . ?
C82 C49 C50 153.8(15) 2_556 . ?
C82 C49 C111 81.4(14) 2_556 . ?
C82 C49 C71 105.4(13) 2_556 2_556 ?
C82 C49 C80 166.2(17) 2_556 2_556 ?
C82 C49 C107 61.9(13) 2_556 2_556 ?
C81 C49 C48 152(2) 2_556 . ?
C81 C49 C50 100(2) 2_556 . ?
C81 C49 C111 29.8(16) 2_556 . ?
C81 C49 C71 149(2) 2_556 2_556 ?
C81 C49 C82 105(2) 2_556 2_556 ?
C81 C49 C80 63.0(17) 2_556 2_556 ?
C81 C49 C107 167(2) 2_556 2_556 ?
C80 C49 C71 85.8(9) 2_556 2_556 ?
C80 C49 C107 129.4(12) 2_556 2_556 ?
C107 C49 C71 43.7(8) 2_556 2_556 ?
C112 C111 C110 107.3(15) . . ?
C112 C111 C82 82.9(12) . 2_556 ?
C112 C111 C80 159.5(12) . 2_556 ?
C112 C111 C83 39.6(10) . 2_556 ?
C112 C111 C88 8.6(16) . 2_556 ?
C49 C111 C112 120.4(13) . . ?
C49 C111 C110 122.0(13) . . ?
C49 C111 C82 39.3(8) . 2_556 ?
C49 C111 C80 50.7(9) . 2_556 ?
C49 C111 C83 81.3(8) . 2_556 ?
C49 C111 C88 126.4(13) . 2_556 ?
C110 C111 C82 156.2(13) . 2_556 ?
C110 C111 C80 72.9(9) . 2_556 ?
C110 C111 C83 141.8(12) . 2_556 ?
C110 C111 C88 98.8(13) . 2_556 ?
C82 C111 C80 90.0(12) 2_556 2_556 ?
C82 C111 C83 43.3(8) 2_556 2_556 ?
C82 C111 C88 90.2(14) 2_556 2_556 ?
C81 C111 C112 150(3) 2_556 . ?
C81 C111 C49 32(2) 2_556 . ?
C81 C111 C110 102(2) 2_556 . ?
C81 C111 C82 67(2) 2_556 2_556 ?
C81 C111 C80 31.7(19) 2_556 2_556 ?
C81 C111 C83 110(2) 2_556 2_556 ?
C81 C111 C89 146(3) 2_556 2_556 ?
C81 C111 C88 157(3) 2_556 2_556 ?
C80 C111 C83 129.8(10) 2_556 2_556 ?
C89 C111 C112 64.5(19) 2_556 . ?
C89 C111 C49 167.3(18) 2_556 . ?
C89 C111 C110 47.5(13) 2_556 . ?
C89 C111 C82 147(2) 2_556 2_556 ?
C89 C111 C80 120.3(16) 2_556 2_556 ?
C89 C111 C83 104.0(17) 2_556 2_556 ?
C89 C111 C88 57.2(16) 2_556 2_556 ?
C88 C111 C80 156.3(11) 2_556 2_556 ?
C88 C111 C83 47.0(11) 2_556 2_556 ?
C541 C542 C543 112.4(8) . . ?
C541 C542 C555 112.9(8) . . ?
C555 C542 C543 134.2(8) . . ?
C32 C36 C35 108.5(11) . . ?
C32 C36 C57 89.4(9) . 2_556 ?
C32 C36 C61 139.6(11) . 2_556 ?
C35 C36 C57 139.3(11) . 2_556 ?
C35 C36 C61 40.3(8) . 2_556 ?
C37 C36 C32 120.3(11) . . ?
C37 C36 C35 118.1(11) . . ?
C37 C36 C57 31.0(8) . 2_556 ?
C37 C36 C61 78.0(9) . 2_556 ?
C58 C36 C32 41.0(11) 2_556 . ?
C58 C36 C35 142.3(15) 2_556 . ?
C58 C36 C37 80.1(14) 2_556 . ?
C58 C36 C57 49.2(12) 2_556 2_556 ?
C58 C36 C61 142.4(13) 2_556 2_556 ?
C60 C36 C32 86(2) 2_556 . ?
C60 C36 C35 23(2) 2_556 . ?
C60 C36 C37 133(2) 2_556 . ?
C60 C36 C57 141(2) 2_556 2_556 ?
C60 C36 C58 121(3) 2_556 2_556 ?
C60 C36 C61 60(2) 2_556 2_556 ?
C61 C36 C57 103.8(10) 2_556 2_556 ?
C110 C109 C108 122.4(16) . . ?
C110 C109 C117 122.9(16) . . ?
C110 C109 C80 83.3(13) . 2_556 ?
C110 C109 C74 151.1(14) . 2_556 ?
C110 C109 C90 26.1(8) . 2_556 ?
C110 C109 C77 101.7(13) . 2_556 ?
C108 C109 C117 105.0(13) . . ?
C108 C109 C80 40.9(9) . 2_556 ?
C108 C109 C74 34.8(10) . 2_556 ?
C108 C109 C90 145.1(13) . 2_556 ?
C108 C109 C77 123.7(12) . 2_556 ?
C117 C109 C80 144.0(14) . 2_556 ?
C117 C109 C74 70.5(11) . 2_556 ?
C117 C109 C90 97.5(13) . 2_556 ?
C117 C109 C77 21.3(7) . 2_556 ?
C80 C109 C74 75.6(12) 2_556 2_556 ?
C80 C109 C77 155.8(10) 2_556 2_556 ?
C79 C109 C110 144(3) 2_556 . ?
C79 C109 C108 26(2) 2_556 . ?
C79 C109 C117 92(3) 2_556 . ?
C79 C109 C80 61(3) 2_556 2_556 ?
C79 C109 C74 27(2) 2_556 2_556 ?
C79 C109 C90 170(3) 2_556 2_556 ?
C79 C109 C78 134(4) 2_556 2_556 ?
C79 C109 C77 113(3) 2_556 2_556 ?
C74 C109 C77 90.4(11) 2_556 2_556 ?
C90 C109 C80 108.8(13) 2_556 2_556 ?
C90 C109 C74 155.5(12) 2_556 2_556 ?
C90 C109 C77 76.2(10) 2_556 2_556 ?
C78 C109 C110 82(2) 2_556 . ?
C78 C109 C108 152(3) 2_556 . ?
C78 C109 C117 47(2) 2_556 . ?
C78 C109 C80 165(3) 2_556 2_556 ?
C78 C109 C74 117(3) 2_556 2_556 ?
C78 C109 C90 56(2) 2_556 2_556 ?
C78 C109 C77 29.4(19) 2_556 2_556 ?
C113 C114 C110 110.5(12) . . ?
C113 C114 C89 70.5(10) . 2_556 ?
C113 C114 C92 50.5(8) . 2_556 ?
C110 C114 C89 41.7(8) . 2_556 ?
C110 C114 C92 151.3(9) . 2_556 ?
C115 C114 C113 118.1(14) . . ?
C115 C114 C110 119.2(12) . . ?
C115 C114 C89 154.9(12) . 2_556 ?
C115 C114 C92 68.6(11) . 2_556 ?
C89 C114 C92 119.8(10) 2_556 2_556 ?
C90 C114 C113 131(2) 2_556 . ?
C90 C114 C110 21.7(15) 2_556 . ?
C90 C114 C115 105(2) 2_556 . ?
C90 C114 C89 60.9(17) 2_556 2_556 ?
C90 C114 C92 166.5(18) 2_556 2_556 ?
C90 C114 C91 124(3) 2_556 2_556 ?
C91 C114 C113 102.5(18) 2_556 . ?
C91 C114 C110 139.0(19) 2_556 . ?
C91 C114 C115 19.9(14) 2_556 . ?
C91 C114 C89 166.0(17) 2_556 2_556 ?
C91 C114 C92 52.0(15) 2_556 2_556 ?
C162 C161 C188 13.2(6) . 2_765 ?
C162 C161 C218 91.2(7) . 2_765 ?
C162 C161 C220 150.3(9) . 2_765 ?
C169 C161 C162 117.2(9) . . ?
C169 C161 C188 104.3(8) . 2_765 ?
C169 C161 C218 26.2(6) . 2_765 ?
C169 C161 C220 62.2(9) . 2_765 ?
C160 C161 C162 105.9(11) . . ?
C160 C161 C169 124.1(12) . . ?
C160 C161 C188 117.8(10) . 2_765 ?
C160 C161 C218 143.2(10) . 2_765 ?
C160 C161 C220 62.7(6) . 2_765 ?
C187 C161 C162 38.7(9) 2_765 . ?
C187 C161 C169 154.0(12) 2_765 . ?
C187 C161 C160 79.9(11) 2_765 . ?
C187 C161 C188 50.9(9) 2_765 2_765 ?
C187 C161 C218 128.0(11) 2_765 2_765 ?
C187 C161 C220 142.6(11) 2_765 2_765 ?
C219 C161 C162 136.3(15) 2_765 . ?
C219 C161 C169 19.2(10) 2_765 . ?
C219 C161 C160 108.3(17) 2_765 . ?
C219 C161 C188 123.5(13) 2_765 2_765 ?
C219 C161 C187 171.7(18) 2_765 2_765 ?
C219 C161 C218 45.4(11) 2_765 2_765 ?
C219 C161 C220 45.7(13) 2_765 2_765 ?
C218 C161 C188 78.2(6) 2_765 2_765 ?
C220 C161 C188 148.4(8) 2_765 2_765 ?
C220 C161 C218 86.3(8) 2_765 2_765 ?
C134 C135 C239 46.6(11) . 2_765 ?
C134 C135 C240 100.6(12) . 2_765 ?
C136 C135 C134 105.5(16) . . ?
C136 C135 C239 59.7(12) . 2_765 ?
C136 C135 C240 7(2) . 2_765 ?
C177 C135 C134 122.9(14) . . ?
C177 C135 C136 119.8(14) . . ?
C177 C135 C239 156.4(9) . 2_765 ?
C177 C135 C240 126.5(13) . 2_765 ?
C197 C135 C134 10.3(17) 2_765 . ?
C197 C135 C136 115.5(15) 2_765 . ?
C197 C135 C177 113.5(16) 2_765 . ?
C197 C135 C239 56.9(11) 2_765 2_765 ?
C197 C135 C240 110.8(16) 2_765 2_765 ?
C241 C135 C134 159.6(16) 2_765 . ?
C241 C135 C136 57.6(12) 2_765 . ?
C241 C135 C177 66.2(10) 2_765 . ?
C241 C135 C197 165.3(17) 2_765 2_765 ?
C241 C135 C239 117.1(13) 2_765 2_765 ?
C241 C135 C240 63.3(12) 2_765 2_765 ?
C198 C135 C134 87.5(17) 2_765 . ?
C198 C135 C136 158(2) 2_765 . ?
C198 C135 C177 39.9(14) 2_765 . ?
C198 C135 C197 77.2(18) 2_765 2_765 ?
C198 C135 C241 105.5(19) 2_765 2_765 ?
C198 C135 C239 133.5(17) 2_765 2_765 ?
C198 C135 C240 164.4(19) 2_765 2_765 ?
C240 C135 C239 54.3(9) 2_765 2_765 ?
C162 C163 C164 121.8(12) . . ?
C162 C163 C167 118.9(11) . . ?
C162 C163 C215 111.9(10) . 2_765 ?
C162 C163 C189 71.5(9) . 2_765 ?
C162 C163 C216 140.6(10) . 2_765 ?
C164 C163 C167 105.7(11) . . ?
C164 C163 C215 10.3(8) . 2_765 ?
C164 C163 C189 51.9(8) . 2_765 ?
C164 C163 C216 78.2(10) . 2_765 ?
C167 C163 C215 111.1(9) . 2_765 ?
C167 C163 C189 149.0(9) . 2_765 ?
C167 C163 C216 27.7(7) . 2_765 ?
C188 C163 C162 7.7(12) 2_765 . ?
C188 C163 C164 120.6(14) 2_765 . ?
C188 C163 C167 124.8(14) 2_765 . ?
C188 C163 C215 111.2(11) 2_765 2_765 ?
C188 C163 C189 69.0(10) 2_765 2_765 ?
C188 C163 C217 100.3(15) 2_765 2_765 ?
C188 C163 C216 148.0(13) 2_765 2_765 ?
C189 C163 C215 43.4(5) 2_765 2_765 ?
C189 C163 C216 126.3(9) 2_765 2_765 ?
C217 C163 C162 95.2(13) 2_765 . ?
C217 C163 C164 130.4(13) 2_765 . ?
C217 C163 C167 25.6(9) 2_765 . ?
C217 C163 C215 134.1(12) 2_765 2_765 ?
C217 C163 C189 155.1(11) 2_765 2_765 ?
C217 C163 C216 53.2(8) 2_765 2_765 ?
C216 C163 C215 84.4(8) 2_765 2_765 ?
C150 C149 C148 119.7(11) . . ?
C150 C149 C154 118.5(11) . . ?
C150 C149 C203 141.3(12) . 2_765 ?
C150 C149 C225 146.2(12) . 2_765 ?
C150 C149 C224 112.0(10) . 2_765 ?
C150 C149 C229 66.9(8) . 2_765 ?
C148 C149 C154 108.8(10) . . ?
C148 C149 C203 83.5(10) . 2_765 ?
C148 C149 C225 36.5(9) . 2_765 ?
C148 C149 C224 7.8(9) . 2_765 ?
C148 C149 C229 54.2(7) . 2_765 ?
C154 C149 C203 26.1(6) . 2_765 ?
C154 C149 C225 72.5(8) . 2_765 ?
C154 C149 C224 113.7(10) . 2_765 ?
C154 C149 C229 152.2(9) . 2_765 ?
C203 C149 C225 46.9(9) 2_765 2_765 ?
C203 C149 C224 89.1(10) 2_765 2_765 ?
C204 C149 C150 84.9(12) 2_765 . ?
C204 C149 C148 143.0(13) 2_765 . ?
C204 C149 C154 36.1(8) 2_765 . ?
C204 C149 C203 62.2(10) 2_765 2_765 ?
C204 C149 C225 107.9(12) 2_765 2_765 ?
C204 C149 C224 145.7(11) 2_765 2_765 ?
C204 C149 C229 147.4(12) 2_765 2_765 ?
C225 C149 C224 42.4(7) 2_765 2_765 ?
C229 C149 C203 134.1(11) 2_765 2_765 ?
C229 C149 C225 89.2(8) 2_765 2_765 ?
C229 C149 C224 47.2(7) 2_765 2_765 ?
C230 C149 C150 7.5(17) 2_765 . ?
C230 C149 C148 113.8(18) 2_765 . ?
C230 C149 C154 126.0(18) 2_765 . ?
C230 C149 C203 148.2(18) 2_765 2_765 ?
C230 C149 C204 92.3(18) 2_765 2_765 ?
C230 C149 C225 143.7(16) 2_765 2_765 ?
C230 C149 C224 106.4(17) 2_765 2_765 ?
C230 C149 C229 60.3(15) 2_765 2_765 ?
C19 C20 C39 118.3(14) . . ?
C19 C20 C103 48.5(9) . 2_556 ?
C19 C20 C95 50.8(9) . 2_556 ?
C19 C20 C104 3.0(14) . 2_556 ?
C21 C20 C19 117.8(13) . . ?
C21 C20 C39 110.3(11) . . ?
C21 C20 C103 70.2(10) . 2_556 ?
C21 C20 C95 153.5(13) . 2_556 ?
C21 C20 C104 118.7(12) . 2_556 ?
C39 C20 C103 151.5(12) . 2_556 ?
C39 C20 C95 68.7(10) . 2_556 ?
C39 C20 C104 115.7(12) . 2_556 ?
C103 C20 C104 50.0(7) 2_556 2_556 ?
C96 C20 C19 125(2) 2_556 . ?
C96 C20 C21 104(2) 2_556 . ?
C96 C20 C39 6.6(19) 2_556 . ?
C96 C20 C103 153(2) 2_556 2_556 ?
C96 C20 C95 75.3(19) 2_556 2_556 ?
C96 C20 C104 122(2) 2_556 2_556 ?
C96 C20 C98 118(3) 2_556 2_556 ?
C95 C20 C103 97.9(9) 2_556 2_556 ?
C95 C20 C104 48.7(7) 2_556 2_556 ?
C98 C20 C19 104.6(18) 2_556 . ?
C98 C20 C21 13.9(16) 2_556 . ?
C98 C20 C39 123.3(18) 2_556 . ?
C98 C20 C103 56.5(15) 2_556 2_556 ?
C98 C20 C95 147.6(18) 2_556 2_556 ?
C98 C20 C104 105.7(17) 2_556 2_556 ?
C39 C38 C22 108.5(11) . . ?
C39 C38 C62 126.0(11) . 2_556 ?
C39 C38 C1 61.6(9) . 2_556 ?
C39 C38 C96 24.5(7) . 2_556 ?
C22 C38 C62 24.5(7) . 2_556 ?
C22 C38 C1 148.4(10) . 2_556 ?
C22 C38 C96 84.1(10) . 2_556 ?
C35 C38 C39 119.7(14) . . ?
C35 C38 C22 118.9(12) . . ?
C35 C38 C62 94.4(11) . 2_556 ?
C35 C38 C1 58.4(9) . 2_556 ?
C35 C38 C96 138.6(14) . 2_556 ?
C62 C38 C1 135.7(10) 2_556 2_556 ?
C61 C38 C39 150.6(15) 2_556 . ?
C61 C38 C22 65.4(12) 2_556 . ?
C61 C38 C35 54.0(13) 2_556 . ?
C61 C38 C62 41.4(12) 2_556 2_556 ?
C61 C38 C1 107.4(14) 2_556 2_556 ?
C61 C38 C96 138.5(14) 2_556 2_556 ?
C97 C38 C39 31(2) 2_556 . ?
C97 C38 C22 134(3) 2_556 . ?
C97 C38 C35 89(3) 2_556 . ?
C97 C38 C62 141(2) 2_556 2_556 ?
C97 C38 C61 134(3) 2_556 2_556 ?
C97 C38 C1 30(2) 2_556 2_556 ?
C97 C38 C96 55(2) 2_556 2_556 ?
C96 C38 C62 103.3(11) 2_556 2_556 ?
C96 C38 C1 83.7(11) 2_556 2_556 ?
C579 C578 C577 110.1(12) . . ?
C157 C156 C129 106.3(9) . . ?
C157 C156 C201 130.0(10) . 2_765 ?
C157 C156 C226 67.1(8) . 2_765 ?
C157 C156 C228 19.8(5) . 2_765 ?
C129 C156 C201 24.9(7) . 2_765 ?
C129 C156 C226 150.5(7) . 2_765 ?
C129 C156 C228 86.8(7) . 2_765 ?
C155 C156 C157 122.0(12) . . ?
C155 C156 C129 122.7(12) . . ?
C155 C156 C201 98.6(11) . 2_765 ?
C155 C156 C226 54.9(7) . 2_765 ?
C155 C156 C228 135.2(11) . 2_765 ?
C201 C156 C226 142.7(9) 2_765 2_765 ?
C202 C156 C157 164.2(14) 2_765 . ?
C202 C156 C129 78.1(15) 2_765 . ?
C202 C156 C155 47.4(12) 2_765 . ?
C202 C156 C201 53.2(14) 2_765 2_765 ?
C202 C156 C226 101.4(14) 2_765 2_765 ?
C202 C156 C228 155.7(12) 2_765 2_765 ?
C228 C156 C201 110.2(9) 2_765 2_765 ?
C228 C156 C226 82.4(9) 2_765 2_765 ?
C227 C156 C157 38.1(12) 2_765 . ?
C227 C156 C129 142.3(16) 2_765 . ?
C227 C156 C155 85.2(15) 2_765 . ?
C227 C156 C201 159.4(13) 2_765 2_765 ?
C227 C156 C202 132(2) 2_765 2_765 ?
C227 C156 C226 31.2(12) 2_765 2_765 ?
C227 C156 C228 56.4(13) 2_765 2_765 ?
C152 C153 C130 108.4(11) . . ?
C152 C153 C201 130.2(9) . 2_765 ?
C152 C153 C203 130.3(10) . 2_765 ?
C154 C153 C152 123.2(11) . . ?
C154 C153 C130 116.7(11) . . ?
C154 C153 C201 93.2(10) . 2_765 ?
C154 C153 C203 11.2(8) . 2_765 ?
C154 C153 C204 36.6(7) . 2_765 ?
C130 C153 C201 24.0(7) . 2_765 ?
C130 C153 C203 105.5(10) . 2_765 ?
C201 C153 C203 82.2(8) 2_765 2_765 ?
C200 C153 C152 78.5(11) 2_765 . ?
C200 C153 C154 147.6(13) 2_765 . ?
C200 C153 C130 32.2(8) 2_765 . ?
C200 C153 C201 56.2(9) 2_765 2_765 ?
C200 C153 C203 136.4(12) 2_765 2_765 ?
C200 C153 C204 159.6(12) 2_765 2_765 ?
C205 C153 C152 14.0(12) 2_765 . ?
C205 C153 C154 113.4(17) 2_765 . ?
C205 C153 C130 122.2(17) 2_765 . ?
C205 C153 C201 144.3(16) 2_765 2_765 ?
C205 C153 C200 91.5(17) 2_765 2_765 ?
C205 C153 C203 122.3(17) 2_765 2_765 ?
C205 C153 C204 77.0(16) 2_765 2_765 ?
C204 C153 C152 88.1(9) 2_765 . ?
C204 C153 C130 148.2(11) 2_765 . ?
C204 C153 C201 127.7(10) 2_765 2_765 ?
C204 C153 C203 46.6(7) 2_765 2_765 ?
C46 C45 C44 105.1(10) . . ?
C46 C45 C33 120.6(9) . . ?
C46 C45 C5 7.1(13) . 2_556 ?
C46 C45 C84 61.0(8) . 2_556 ?
C44 C45 C5 98.1(12) . 2_556 ?
C44 C45 C84 44.9(8) . 2_556 ?
C33 C45 C44 121.2(10) . . ?
C33 C45 C5 126.7(11) . 2_556 ?
C33 C45 C84 154.0(8) . 2_556 ?
C84 C45 C5 53.9(9) 2_556 2_556 ?
C4 C45 C46 56.2(9) 2_556 . ?
C4 C45 C44 151.0(10) 2_556 . ?
C4 C45 C33 65.7(8) 2_556 . ?
C4 C45 C5 63.0(10) 2_556 2_556 ?
C4 C45 C84 115.4(9) 2_556 2_556 ?
C85 C45 C46 121.8(12) 2_556 . ?
C85 C45 C44 17.6(11) 2_556 . ?
C85 C45 C33 104.6(10) 2_556 . ?
C85 C45 C5 114.9(13) 2_556 2_556 ?
C85 C45 C84 62.3(9) 2_556 2_556 ?
C85 C45 C4 154.1(12) 2_556 2_556 ?
C3 C45 C46 139.4(15) 2_556 . ?
C3 C45 C44 100.9(14) 2_556 . ?
C3 C45 C33 21.4(12) 2_556 . ?
C3 C45 C5 144.3(16) 2_556 2_556 ?
C3 C45 C84 141.4(14) 2_556 2_556 ?
C3 C45 C4 86.7(14) 2_556 2_556 ?
C3 C45 C85 83.8(14) 2_556 2_556 ?
C21 C22 C38 108.9(11) . . ?
C21 C22 C97 95.2(10) . 2_556 ?
C21 C22 C98 13.9(9) . 2_556 ?
C23 C22 C21 118.1(11) . . ?
C23 C22 C38 120.6(11) . . ?
C23 C22 C97 126.8(11) . 2_556 ?
C23 C22 C98 127.4(13) . 2_556 ?
C38 C22 C97 14.7(8) . 2_556 ?
C38 C22 C98 95.1(10) . 2_556 ?
C62 C22 C21 127.5(19) 2_556 . ?
C62 C22 C23 14.0(16) 2_556 . ?
C62 C22 C38 106.6(19) 2_556 . ?
C62 C22 C61 68.9(17) 2_556 2_556 ?
C62 C22 C99 89.0(19) 2_556 2_556 ?
C62 C22 C97 113.1(19) 2_556 2_556 ?
C62 C22 C98 133.8(19) 2_556 2_556 ?
C61 C22 C21 139.5(12) 2_556 . ?
C61 C22 C23 82.8(10) 2_556 . ?
C61 C22 C38 38.1(7) 2_556 . ?
C61 C22 C97 48.3(9) 2_556 2_556 ?
C61 C22 C98 126.3(11) 2_556 2_556 ?
C99 C22 C21 41.3(9) 2_556 . ?
C99 C22 C23 77.6(12) 2_556 . ?
C99 C22 C38 144.1(13) 2_556 . ?
C99 C22 C61 145.8(12) 2_556 2_556 ?
C99 C22 C97 129.4(12) 2_556 2_556 ?
C99 C22 C98 53.5(10) 2_556 2_556 ?
C98 C22 C97 81.3(9) 2_556 2_556 ?
C17 C16 C15 122.6(12) . . ?
C17 C16 C26 106.6(9) . . ?
C15 C16 C26 119.7(11) . . ?
C75 C16 C17 139.4(12) 2_556 . ?
C75 C16 C15 16.8(10) 2_556 . ?
C75 C16 C26 106.5(10) 2_556 . ?
C75 C16 C101 148.8(12) 2_556 2_556 ?
C75 C16 C76 72.4(9) 2_556 2_556 ?
C75 C16 C102 133.3(13) 2_556 2_556 ?
C75 C16 C106 76.5(10) 2_556 2_556 ?
C101 C16 C17 62.9(9) 2_556 . ?
C101 C16 C15 155.0(12) 2_556 . ?
C101 C16 C26 44.4(6) 2_556 . ?
C101 C16 C76 129.1(11) 2_556 2_556 ?
C101 C16 C102 66.2(8) 2_556 2_556 ?
C76 C16 C17 68.1(9) 2_556 . ?
C76 C16 C15 56.1(10) 2_556 . ?
C76 C16 C26 158.1(8) 2_556 . ?
C76 C16 C102 63.5(7) 2_556 2_556 ?
C102 C16 C17 7(2) 2_556 . ?
C102 C16 C15 116.6(12) 2_556 . ?
C102 C16 C26 108.6(10) 2_556 . ?
C106 C16 C17 137.1(11) 2_556 . ?
C106 C16 C15 91.4(11) 2_556 . ?
C106 C16 C26 31.0(6) 2_556 . ?
C106 C16 C101 75.4(8) 2_556 2_556 ?
C106 C16 C76 145.6(12) 2_556 2_556 ?
C106 C16 C102 137.8(13) 2_556 2_556 ?
C112 C113 C114 104.9(14) . . ?
C112 C113 C89 47.8(13) . 2_556 ?
C112 C113 C91 129.3(13) . 2_556 ?
C114 C113 C89 57.8(9) . 2_556 ?
C114 C113 C91 26.7(7) . 2_556 ?
C42 C113 C112 123.4(12) . . ?
C42 C113 C114 120.5(12) . . ?
C42 C113 C89 157.6(9) . 2_556 ?
C42 C113 C91 94.4(10) . 2_556 ?
C89 C113 C91 84.0(10) 2_556 2_556 ?
C88 C113 C112 8(2) 2_556 . ?
C88 C113 C114 113.0(17) 2_556 . ?
C88 C113 C42 116.7(19) 2_556 . ?
C88 C113 C89 55.9(15) 2_556 2_556 ?
C88 C113 C92 158.1(18) 2_556 2_556 ?
C88 C113 C91 137.2(17) 2_556 2_556 ?
C87 C113 C112 91.3(16) 2_556 . ?
C87 C113 C114 152.9(19) 2_556 . ?
C87 C113 C42 34.9(14) 2_556 . ?
C87 C113 C89 137.8(18) 2_556 2_556 ?
C87 C113 C88 84(2) 2_556 2_556 ?
C87 C113 C92 82.8(17) 2_556 2_556 ?
C87 C113 C91 128.7(19) 2_556 2_556 ?
C92 C113 C112 158.8(12) 2_556 . ?
C92 C113 C114 74.2(10) 2_556 . ?
C92 C113 C42 48.0(7) 2_556 . ?
C92 C113 C89 130.5(11) 2_556 2_556 ?
C92 C113 C91 47.5(8) 2_556 2_556 ?
C147 C155 C226 38.9(8) . 2_765 ?
C147 C155 C227 91.4(10) . 2_765 ?
C154 C155 C147 109.9(11) . . ?
C154 C155 C226 141.2(10) . 2_765 ?
C154 C155 C227 141.8(10) . 2_765 ?
C156 C155 C147 121.2(12) . . ?
C156 C155 C154 116.3(11) . . ?
C156 C155 C226 82.8(9) . 2_765 ?
C156 C155 C227 30.6(6) . 2_765 ?
C202 C155 C147 154.9(15) 2_765 . ?
C202 C155 C154 80.6(11) 2_765 . ?
C202 C155 C156 38.2(9) 2_765 . ?
C202 C155 C226 120.0(13) 2_765 2_765 ?
C202 C155 C225 159.1(15) 2_765 2_765 ?
C202 C155 C227 68.7(11) 2_765 2_765 ?
C203 C155 C147 94.9(19) 2_765 . ?
C203 C155 C154 17.8(14) 2_765 . ?
C203 C155 C156 134.0(18) 2_765 . ?
C203 C155 C202 98.1(17) 2_765 2_765 ?
C203 C155 C226 130.9(18) 2_765 2_765 ?
C203 C155 C225 78.0(19) 2_765 2_765 ?
C203 C155 C227 156.6(15) 2_765 2_765 ?
C225 C155 C147 16.9(11) 2_765 . ?
C225 C155 C154 93.3(12) 2_765 . ?
C225 C155 C156 135.6(14) 2_765 . ?
C225 C155 C226 55.2(9) 2_765 2_765 ?
C225 C155 C227 107.2(12) 2_765 2_765 ?
C227 C155 C226 52.6(7) 2_765 2_765 ?
C10 C52 C70 64.1(8) . 2_556 ?
C10 C52 C71 109.4(9) . 2_556 ?
C10 C52 C72 147.7(10) . 2_556 ?
C51 C52 C10 120.2(11) . . ?
C51 C52 C13 120.2(10) . . ?
C51 C52 C70 58.1(8) . 2_556 ?
C51 C52 C71 10.8(7) . 2_556 ?
C51 C52 C72 34.3(7) . 2_556 ?
C51 C52 C73 81.3(9) . 2_556 ?
C13 C52 C10 107.1(9) . . ?
C13 C52 C70 157.4(8) . 2_556 ?
C13 C52 C71 128.4(9) . 2_556 ?
C13 C52 C72 86.8(8) . 2_556 ?
C13 C52 C73 41.3(6) . 2_556 ?
C70 C52 C71 47.6(6) 2_556 2_556 ?
C70 C52 C72 91.9(8) 2_556 2_556 ?
C68 C52 C10 14.1(15) 2_556 . ?
C68 C52 C51 111.9(16) 2_556 . ?
C68 C52 C13 120.4(14) 2_556 . ?
C68 C52 C70 53.9(13) 2_556 2_556 ?
C68 C52 C71 101.2(14) 2_556 2_556 ?
C68 C52 C72 144.3(16) 2_556 2_556 ?
C68 C52 C73 160.0(15) 2_556 2_556 ?
C72 C52 C71 44.4(6) 2_556 2_556 ?
C67 C52 C10 83.9(10) 2_556 . ?
C67 C52 C51 146.0(12) 2_556 . ?
C67 C52 C13 26.3(7) 2_556 . ?
C67 C52 C70 146.6(11) 2_556 2_556 ?
C67 C52 C71 152.5(11) 2_556 2_556 ?
C67 C52 C68 96.0(15) 2_556 2_556 ?
C67 C52 C72 113.0(11) 2_556 2_556 ?
C67 C52 C73 67.1(9) 2_556 2_556 ?
C73 C52 C10 146.0(10) 2_556 . ?
C73 C52 C70 137.9(9) 2_556 2_556 ?
C73 C52 C71 91.2(8) 2_556 2_556 ?
C73 C52 C72 47.0(7) 2_556 2_556 ?
C41 C42 C43 105.9(10) . . ?
C41 C42 C94 62.4(8) . 2_556 ?
C41 C42 C93 9.3(11) . 2_556 ?
C43 C42 C94 44.0(6) . 2_556 ?
C43 C42 C93 96.6(9) . 2_556 ?
C113 C42 C41 117.9(11) . . ?
C113 C42 C43 122.5(10) . . ?
C113 C42 C94 151.6(8) . 2_556 ?
C113 C42 C93 125.1(11) . 2_556 ?
C86 C42 C41 122.7(12) 2_556 . ?
C86 C42 C43 17.2(6) 2_556 . ?
C86 C42 C113 107.1(11) 2_556 . ?
C86 C42 C94 61.2(7) 2_556 2_556 ?
C86 C42 C93 113.4(11) 2_556 2_556 ?
C87 C42 C41 148.8(17) 2_556 . ?
C87 C42 C43 92.8(15) 2_556 . ?
C87 C42 C113 33.0(12) 2_556 . ?
C87 C42 C86 76.1(15) 2_556 2_556 ?
C87 C42 C92 97.9(16) 2_556 2_556 ?
C87 C42 C94 134.3(15) 2_556 2_556 ?
C87 C42 C93 153.3(16) 2_556 2_556 ?
C92 C42 C41 55.5(10) 2_556 . ?
C92 C42 C43 154.4(11) 2_556 . ?
C92 C42 C113 64.9(9) 2_556 . ?
C92 C42 C86 160.3(11) 2_556 2_556 ?
C92 C42 C94 116.7(12) 2_556 2_556 ?
C92 C42 C93 64.4(11) 2_556 2_556 ?
C94 C42 C93 53.1(8) 2_556 2_556 ?
C131 C177 C200 48.5(11) . 2_765 ?
C131 C177 C206 136.3(11) . 2_765 ?
C131 C177 C205 91.0(11) . 2_765 ?
C152 C177 C131 109.6(12) . . ?
C152 C177 C200 61.6(8) . 2_765 ?
C152 C177 C206 29.4(7) . 2_765 ?
C152 C177 C205 18.6(5) . 2_765 ?
C135 C177 C131 120.1(12) . . ?
C135 C177 C152 119.7(11) . . ?
C135 C177 C200 155.3(9) . 2_765 ?
C135 C177 C206 91.1(9) . 2_765 ?
C135 C177 C205 134.4(10) . 2_765 ?
C199 C177 C131 7.6(18) 2_765 . ?
C199 C177 C152 117.1(15) 2_765 . ?
C199 C177 C135 114.3(17) 2_765 . ?
C199 C177 C200 55.8(13) 2_765 2_765 ?
C199 C177 C206 143.9(15) 2_765 2_765 ?
C199 C177 C205 98.5(14) 2_765 2_765 ?
C199 C177 C241 156.6(17) 2_765 2_765 ?
C200 C177 C206 90.2(9) 2_765 2_765 ?
C200 C177 C205 43.1(7) 2_765 2_765 ?
C206 C177 C205 47.3(6) 2_765 2_765 ?
C241 C177 C131 158.8(14) 2_765 . ?
C241 C177 C152 76.8(10) 2_765 . ?
C241 C177 C135 45.1(7) 2_765 . ?
C241 C177 C200 136.2(11) 2_765 2_765 ?
C241 C177 C206 47.4(8) 2_765 2_765 ?
C241 C177 C205 94.3(10) 2_765 2_765 ?
C198 C177 C131 88.3(14) 2_765 . ?
C198 C177 C152 154.3(16) 2_765 . ?
C198 C177 C135 35.5(10) 2_765 . ?
C198 C177 C199 81.4(19) 2_765 2_765 ?
C198 C177 C200 135.7(15) 2_765 2_765 ?
C198 C177 C206 126.6(15) 2_765 2_765 ?
C198 C177 C205 161.5(13) 2_765 2_765 ?
C198 C177 C241 80.2(13) 2_765 2_765 ?
C165 C172 C134 120.3(14) . . ?
C165 C172 C137 120.0(14) . . ?
C165 C172 C197 121.2(14) . 2_765 ?
C165 C172 C214 3.5(16) . 2_765 ?
C134 C172 C137 108.3(13) . . ?
C134 C172 C197 3.4(18) . 2_765 ?
C134 C172 C214 117.1(14) . 2_765 ?
C137 C172 C197 105.5(13) . 2_765 ?
C137 C172 C214 121.4(14) . 2_765 ?
C214 C172 C197 117.9(14) 2_765 2_765 ?
C213 C172 C165 61.5(15) 2_765 . ?
C213 C172 C134 163.8(18) 2_765 . ?
C213 C172 C137 62.3(12) 2_765 . ?
C213 C172 C197 160.5(18) 2_765 2_765 ?
C213 C172 C214 64.1(15) 2_765 2_765 ?
C213 C172 C239 112.1(19) 2_765 2_765 ?
C239 C172 C165 165.3(19) 2_765 . ?
C239 C172 C134 61.9(17) 2_765 . ?
C239 C172 C137 50.2(12) 2_765 . ?
C239 C172 C197 60.0(15) 2_765 2_765 ?
C239 C172 C214 163.7(18) 2_765 2_765 ?
C111 C110 C114 106.1(12) . . ?
C111 C110 C81 24.6(8) . 2_556 ?
C111 C110 C79 107.7(12) . 2_556 ?
C109 C110 C111 119.1(14) . . ?
C109 C110 C114 120.7(14) . . ?
C109 C110 C81 96.9(13) . 2_556 ?
C109 C110 C79 12.3(12) . 2_556 ?
C109 C110 C78 30.8(8) . 2_556 ?
C114 C110 C81 130.0(12) . 2_556 ?
C114 C110 C79 131.9(12) . 2_556 ?
C81 C110 C79 84.9(10) 2_556 2_556 ?
C89 C110 C111 35.9(9) 2_556 . ?
C89 C110 C109 154.0(16) 2_556 . ?
C89 C110 C114 74.6(13) 2_556 . ?
C89 C110 C81 59.7(12) 2_556 2_556 ?
C89 C110 C79 143.4(14) 2_556 2_556 ?
C89 C110 C78 164.6(16) 2_556 2_556 ?
C90 C110 C111 127(2) 2_556 . ?
C90 C110 C109 107(2) 2_556 . ?
C90 C110 C114 21.6(15) 2_556 . ?
C90 C110 C81 151(2) 2_556 2_556 ?
C90 C110 C89 93(2) 2_556 2_556 ?
C90 C110 C79 119(2) 2_556 2_556 ?
C90 C110 C78 76.8(18) 2_556 2_556 ?
C78 C110 C111 147.5(13) 2_556 . ?
C78 C110 C114 92.9(11) 2_556 . ?
C78 C110 C81 127.5(12) 2_556 2_556 ?
C78 C110 C79 43.0(10) 2_556 2_556 ?
C181 C182 C144 107.3(12) . . ?
C181 C182 C231 7.1(15) . 2_765 ?
C144 C182 C231 111.3(13) . 2_765 ?
C148 C182 C181 120.1(10) . . ?
C148 C182 C144 121.7(11) . . ?
C148 C182 C232 156.8(9) . 2_765 ?
C148 C182 C231 113.4(12) . 2_765 ?
C224 C182 C181 139.6(18) 2_765 . ?
C224 C182 C144 104.7(17) 2_765 . ?
C224 C182 C148 19.7(14) 2_765 . ?
C224 C182 C223 92.6(18) 2_765 2_765 ?
C224 C182 C232 154.3(16) 2_765 2_765 ?
C224 C182 C229 79.5(15) 2_765 2_765 ?
C224 C182 C231 132.7(18) 2_765 2_765 ?
C223 C182 C181 119.8(13) 2_765 . ?
C223 C182 C144 12.6(14) 2_765 . ?
C223 C182 C148 110.4(14) 2_765 . ?
C223 C182 C232 67.0(11) 2_765 2_765 ?
C223 C182 C229 159.2(13) 2_765 2_765 ?
C223 C182 C231 123.4(15) 2_765 2_765 ?
C232 C182 C181 53.5(9) 2_765 . ?
C232 C182 C144 54.4(10) 2_765 . ?
C232 C182 C231 58.5(10) 2_765 2_765 ?
C229 C182 C181 61.6(8) 2_765 . ?
C229 C182 C144 157.2(10) 2_765 . ?
C229 C182 C148 59.9(8) 2_765 . ?
C229 C182 C232 113.8(10) 2_765 2_765 ?
C229 C182 C231 55.7(10) 2_765 2_765 ?
C46 C47 C119 105.9(9) . . ?
C46 C47 C6 60.8(7) . 2_556 ?
C46 C47 C82 153.9(9) . 2_556 ?
C46 C47 C107 110.7(11) . 2_556 ?
C48 C47 C46 121.2(10) . . ?
C48 C47 C119 118.1(11) . . ?
C48 C47 C6 63.1(8) . 2_556 ?
C48 C47 C82 40.5(8) . 2_556 ?
C48 C47 C107 11.7(10) . 2_556 ?
C119 C47 C6 155.3(9) . 2_556 ?
C119 C47 C82 80.0(10) . 2_556 ?
C119 C47 C107 129.2(11) . 2_556 ?
C6 C47 C82 103.3(9) 2_556 2_556 ?
C6 C47 C107 51.5(9) 2_556 2_556 ?
C5 C47 C46 9.6(13) 2_556 . ?
C5 C47 C48 114.7(15) 2_556 . ?
C5 C47 C119 115.4(14) 2_556 . ?
C5 C47 C6 52.6(11) 2_556 2_556 ?
C5 C47 C82 151.8(15) 2_556 2_556 ?
C5 C47 C83 141.9(16) 2_556 2_556 ?
C5 C47 C107 103.6(15) 2_556 2_556 ?
C82 C47 C107 52.2(9) 2_556 2_556 ?
C84 C47 C46 68.1(10) 2_556 . ?
C84 C47 C48 152.0(12) 2_556 . ?
C84 C47 C119 39.6(8) 2_556 . ?
C84 C47 C6 127.9(12) 2_556 2_556 ?
C84 C47 C5 77.2(13) 2_556 2_556 ?
C84 C47 C82 119.2(12) 2_556 2_556 ?
C84 C47 C83 66.3(10) 2_556 2_556 ?
C84 C47 C107 157.8(10) 2_556 2_556 ?
C83 C47 C46 132.3(11) 2_556 . ?
C83 C47 C48 94.5(12) 2_556 . ?
C83 C47 C119 26.8(8) 2_556 . ?
C83 C47 C6 153.7(11) 2_556 2_556 ?
C83 C47 C82 54.5(10) 2_556 2_556 ?
C83 C47 C107 106.2(13) 2_556 2_556 ?
C126 C127 C191 49.7(7) . 2_765 ?
C126 C127 C125 4.5(9) . 2_765 ?
C126 C127 C124 52.0(7) . 2_765 ?
C128 C127 C126 116.8(10) . . ?
C128 C127 C157 101.8(9) . . ?
C128 C127 C191 67.6(7) . 2_765 ?
C128 C127 C125 115.2(9) . 2_765 ?
C128 C127 C124 135.3(9) . 2_765 ?
C128 C127 O186 107.5(9) . . ?
C157 C127 C126 116.8(10) . . ?
C157 C127 C191 136.9(8) . 2_765 ?
C157 C127 C125 113.9(8) . 2_765 ?
C157 C127 C124 65.1(7) . 2_765 ?
C157 C127 O186 107.5(9) . . ?
C191 C127 C125 49.1(4) 2_765 2_765 ?
C192 C127 C126 109.1(11) 2_765 . ?
C192 C127 C128 7.7(10) 2_765 . ?
C192 C127 C157 105.6(10) 2_765 . ?
C192 C127 C191 60.2(8) 2_765 2_765 ?
C192 C127 C125 107.5(10) 2_765 2_765 ?
C192 C127 C124 130.4(11) 2_765 2_765 ?
C192 C127 O186 112.1(12) 2_765 . ?
C124 C127 C191 92.5(6) 2_765 2_765 ?
C124 C127 C125 49.7(4) 2_765 2_765 ?
C228 C127 C126 113.3(12) 2_765 . ?
C228 C127 C128 95.9(12) 2_765 . ?
C228 C127 C157 10.4(11) 2_765 . ?
C228 C127 C191 126.8(11) 2_765 2_765 ?
C228 C127 C125 109.8(10) 2_765 2_765 ?
C228 C127 C192 98.7(13) 2_765 2_765 ?
C228 C127 C124 63.6(9) 2_765 2_765 ?
C228 C127 O186 117.6(11) 2_765 . ?
O186 C127 C126 105.9(8) . . ?
O186 C127 C191 115.6(8) . 2_765 ?
O186 C127 C125 110.3(8) . 2_765 ?
O186 C127 C124 117.1(8) . 2_765 ?
C159 C158 C146 105.0(11) . . ?
C159 C158 C124 53.6(7) . 2_765 ?
C159 C158 C226 132.6(12) . 2_765 ?
C159 C158 C228 101.2(8) . 2_765 ?
C159 C158 C227 141.1(11) . 2_765 ?
C146 C158 C124 149.6(8) . 2_765 ?
C146 C158 C228 131.2(9) . 2_765 ?
C146 C158 C227 87.6(8) . 2_765 ?
C157 C158 C159 118.0(9) . . ?
C157 C158 C146 122.2(10) . . ?
C157 C158 C124 66.1(7) . 2_765 ?
C157 C158 C226 89.1(10) . 2_765 ?
C157 C158 C228 16.9(5) . 2_765 ?
C157 C158 C227 34.9(7) . 2_765 ?
C124 C158 C228 50.3(5) 2_765 2_765 ?
C124 C158 C227 98.1(7) 2_765 2_765 ?
C123 C158 C159 10(2) 2_765 . ?
C123 C158 C146 107.9(11) 2_765 . ?
C123 C158 C157 121.1(10) 2_765 . ?
C123 C158 C124 55.1(6) 2_765 2_765 ?
C123 C158 C226 138.5(12) 2_765 2_765 ?
C123 C158 C228 104.8(9) 2_765 2_765 ?
C123 C158 C227 148.8(11) 2_765 2_765 ?
C226 C158 C146 33.6(6) 2_765 . ?
C226 C158 C124 144.0(8) 2_765 2_765 ?
C226 C158 C228 100.7(9) 2_765 2_765 ?
C226 C158 C227 54.2(8) 2_765 2_765 ?
C122 C158 C159 75.0(10) 2_765 . ?
C122 C158 C146 30.9(6) 2_765 . ?
C122 C158 C157 147.5(10) 2_765 . ?
C122 C158 C124 126.3(9) 2_765 2_765 ?
C122 C158 C123 77.1(11) 2_765 2_765 ?
C122 C158 C226 63.9(8) 2_765 2_765 ?
C122 C158 C228 146.9(9) 2_765 2_765 ?
C122 C158 C227 115.9(9) 2_765 2_765 ?
C227 C158 C228 48.2(6) 2_765 2_765 ?
C174 C175 C126 119.8(9) . . ?
C174 C175 C162 117.6(12) . . ?
C174 C175 C190 10(2) . 2_765 ?
C174 C175 C188 102.5(9) . 2_765 ?
C174 C175 C187 149.3(12) . 2_765 ?
C174 C175 C189 56.1(7) . 2_765 ?
C126 C175 C188 127.5(8) . 2_765 ?
C126 C175 C187 77.4(7) . 2_765 ?
C126 C175 C189 163.1(9) . 2_765 ?
C162 C175 C126 111.4(10) . . ?
C162 C175 C188 16.5(6) . 2_765 ?
C162 C175 C187 35.3(7) . 2_765 ?
C162 C175 C189 64.4(8) . 2_765 ?
C191 C175 C174 62.4(8) 2_765 . ?
C191 C175 C126 57.9(7) 2_765 . ?
C191 C175 C162 152.1(10) 2_765 . ?
C191 C175 C190 66.6(7) 2_765 2_765 ?
C191 C175 C125 74.2(7) 2_765 2_765 ?
C191 C175 C188 152.5(9) 2_765 2_765 ?
C191 C175 C187 131.6(9) 2_765 2_765 ?
C191 C175 C189 117.5(9) 2_765 2_765 ?
C190 C175 C126 124.4(9) 2_765 . ?
C190 C175 C162 118.6(10) 2_765 . ?
C190 C175 C188 102.5(8) 2_765 2_765 ?
C190 C175 C187 153.2(9) 2_765 2_765 ?
C190 C175 C189 54.7(5) 2_765 2_765 ?
C125 C175 C174 135.4(10) 2_765 . ?
C125 C175 C126 16.4(6) 2_765 . ?
C125 C175 C162 95.9(10) 2_765 . ?
C125 C175 C190 140.7(9) 2_765 2_765 ?
C125 C175 C188 112.4(9) 2_765 2_765 ?
C125 C175 C187 61.3(6) 2_765 2_765 ?
C125 C175 C189 157.2(9) 2_765 2_765 ?
C187 C175 C188 51.8(4) 2_765 2_765 ?
C187 C175 C189 99.7(6) 2_765 2_765 ?
C189 C175 C188 48.0(4) 2_765 2_765 ?
C181 C183 C143 106.5(12) . . ?
C181 C183 C210 101.0(10) . 2_765 ?
C181 C183 C238 147.1(11) . 2_765 ?
C181 C183 C209 56.2(9) . 2_765 ?
C181 C183 C231 9.5(15) . 2_765 ?
C143 C183 C210 137.6(9) . 2_765 ?
C143 C183 C238 92.9(10) . 2_765 ?
C143 C183 C209 151.9(8) . 2_765 ?
C143 C183 C231 113.7(15) . 2_765 ?
C184 C183 C181 121.2(11) . . ?
C184 C183 C143 121.4(11) . . ?
C184 C183 C210 20.4(6) . 2_765 ?
C184 C183 C238 29.6(6) . 2_765 ?
C184 C183 C209 65.9(8) . 2_765 ?
C184 C183 C231 111.7(12) . 2_765 ?
C238 C183 C210 49.5(7) 2_765 2_765 ?
C238 C183 C209 94.8(8) 2_765 2_765 ?
C238 C183 C231 137.9(12) 2_765 2_765 ?
C233 C183 C181 132.1(14) 2_765 . ?
C233 C183 C143 27.2(7) 2_765 . ?
C233 C183 C184 95.3(12) 2_765 . ?
C233 C183 C210 113.7(11) 2_765 2_765 ?
C233 C183 C238 66.1(11) 2_765 2_765 ?
C233 C183 C209 151.3(10) 2_765 2_765 ?
C233 C183 C231 137.8(17) 2_765 2_765 ?
C209 C183 C210 45.5(6) 2_765 2_765 ?
C232 C183 C181 61.2(12) 2_765 . ?
C232 C183 C143 46.3(8) 2_765 . ?
C232 C183 C184 157.9(10) 2_765 . ?
C232 C183 C210 152.3(10) 2_765 2_765 ?
C232 C183 C238 137.2(11) 2_765 2_765 ?
C232 C183 C233 73.5(10) 2_765 2_765 ?
C232 C183 C209 115.8(11) 2_765 2_765 ?
C232 C183 C231 69.6(14) 2_765 2_765 ?
C231 C183 C210 91.6(11) 2_765 2_765 ?
C231 C183 C209 47.0(10) 2_765 2_765 ?
C174 C173 C133 104.2(12) . . ?
C174 C173 C190 9(2) . 2_765 ?
C174 C173 C195 59.1(8) . 2_765 ?
C133 C173 C190 109.6(12) . 2_765 ?
C133 C173 C195 46.9(9) . 2_765 ?
C164 C173 C174 122.1(11) . . ?
C164 C173 C133 119.7(12) . . ?
C164 C173 C190 122.4(11) . 2_765 ?
C164 C173 C195 156.8(10) . 2_765 ?
C190 C173 C195 63.0(8) 2_765 2_765 ?
C215 C173 C174 142.5(16) 2_765 . ?
C215 C173 C133 97.6(15) 2_765 . ?
C215 C173 C164 23.4(12) 2_765 . ?
C215 C173 C190 144.9(15) 2_765 2_765 ?
C215 C173 C195 142.1(14) 2_765 2_765 ?
C215 C173 C189 81.1(13) 2_765 2_765 ?
C215 C173 C196 81.4(15) 2_765 2_765 ?
C189 C173 C174 67.2(8) 2_765 . ?
C189 C173 C133 158.0(14) 2_765 . ?
C189 C173 C164 57.8(9) 2_765 . ?
C189 C173 C190 65.3(8) 2_765 2_765 ?
C189 C173 C195 125.7(9) 2_765 2_765 ?
C189 C173 C196 156.7(16) 2_765 2_765 ?
C196 C173 C174 121.6(14) 2_765 . ?
C196 C173 C133 17.6(13) 2_765 . ?
C196 C173 C164 104.3(13) 2_765 . ?
C196 C173 C190 127.2(14) 2_765 2_765 ?
C196 C173 C195 64.4(10) 2_765 2_765 ?
C181 C180 C150 119.7(12) . . ?
C181 C180 C207 151.9(13) . 2_765 ?
C181 C180 C229 56.6(10) . 2_765 ?
C181 C180 C230 103.2(12) . 2_765 ?
C150 C180 C207 37.2(7) . 2_765 ?
C150 C180 C229 64.0(7) . 2_765 ?
C150 C180 C230 16.6(8) . 2_765 ?
C179 C180 C181 117.9(10) . . ?
C179 C180 C150 110.6(10) . . ?
C179 C180 C207 74.6(8) . 2_765 ?
C179 C180 C229 153.7(9) . 2_765 ?
C179 C180 C230 124.3(11) . 2_765 ?
C207 C180 C230 53.4(8) 2_765 2_765 ?
C209 C180 C181 71.4(11) 2_765 . ?
C209 C180 C150 155.8(11) 2_765 . ?
C209 C180 C179 49.3(8) 2_765 . ?
C209 C180 C207 123.6(10) 2_765 2_765 ?
C209 C180 C208 68.8(9) 2_765 2_765 ?
C209 C180 C229 126.5(10) 2_765 2_765 ?
C209 C180 C230 158.3(9) 2_765 2_765 ?
C209 C180 C231 68.2(14) 2_765 2_765 ?
C208 C180 C181 138.1(11) 2_765 . ?
C208 C180 C150 93.4(11) 2_765 . ?
C208 C180 C179 20.3(7) 2_765 . ?
C208 C180 C207 56.3(9) 2_765 2_765 ?
C208 C180 C229 152.1(11) 2_765 2_765 ?
C208 C180 C230 108.8(12) 2_765 2_765 ?
C229 C180 C207 100.5(8) 2_765 2_765 ?
C229 C180 C230 47.4(8) 2_765 2_765 ?
C231 C180 C181 3.4(19) 2_765 . ?
C231 C180 C150 122.1(18) 2_765 . ?
C231 C180 C179 114.5(15) 2_765 . ?
C231 C180 C207 152.7(19) 2_765 2_765 ?
C231 C180 C208 134.7(15) 2_765 2_765 ?
C231 C180 C229 59.4(15) 2_765 2_765 ?
C231 C180 C230 105.7(17) 2_765 2_765 ?
C112 C119 C47 119.7(13) . . ?
C112 C119 C82 69.0(10) . 2_556 ?
C112 C119 C85 126.7(13) . 2_556 ?
C112 C119 C88 14.7(11) . 2_556 ?
C44 C119 C112 124.7(15) . . ?
C44 C119 C47 105.4(13) . . ?
C44 C119 C82 148.8(13) . 2_556 ?
C44 C119 C85 6.8(12) . 2_556 ?
C44 C119 C88 110.4(16) . 2_556 ?
C47 C119 C82 51.3(7) . 2_556 ?
C47 C119 C85 99.9(10) . 2_556 ?
C84 C119 C112 162.4(17) 2_556 . ?
C84 C119 C44 56.4(13) 2_556 . ?
C84 C119 C47 50.8(10) 2_556 . ?
C84 C119 C82 101.7(13) 2_556 2_556 ?
C84 C119 C85 52.2(11) 2_556 2_556 ?
C84 C119 C88 159.7(18) 2_556 2_556 ?
C83 C119 C112 64(2) 2_556 . ?
C83 C119 C44 165(3) 2_556 . ?
C83 C119 C47 61(2) 2_556 . ?
C83 C119 C82 17.0(17) 2_556 2_556 ?
C83 C119 C84 111(3) 2_556 2_556 ?
C83 C119 C85 158(3) 2_556 2_556 ?
C83 C119 C88 79(3) 2_556 2_556 ?
C85 C119 C82 142.0(10) 2_556 2_556 ?
C88 C119 C47 132.7(15) 2_556 . ?
C88 C119 C82 83.1(13) 2_556 2_556 ?
C88 C119 C85 112.9(14) 2_556 2_556 ?
C136 C137 C211 105.2(13) . 2_765 ?
C136 C137 C212 149.2(15) . 2_765 ?
C136 C137 C242 53.8(11) . 2_765 ?
C138 C137 C136 122.2(15) . . ?
C138 C137 C172 118.9(12) . . ?
C138 C137 C211 17.9(7) . 2_765 ?
C138 C137 C212 31.1(7) . 2_765 ?
C138 C137 C242 70.7(9) . 2_765 ?
C172 C137 C136 106.5(14) . . ?
C172 C137 C211 135.0(11) . 2_765 ?
C172 C137 C212 89.4(10) . 2_765 ?
C172 C137 C242 153.9(9) . 2_765 ?
C213 C137 C136 138.9(14) 2_765 . ?
C213 C137 C138 86.9(12) 2_765 . ?
C213 C137 C172 34.0(6) 2_765 . ?
C213 C137 C211 104.5(11) 2_765 2_765 ?
C213 C137 C212 56.2(9) 2_765 2_765 ?
C213 C137 C242 153.5(11) 2_765 2_765 ?
C213 C137 C240 141.6(14) 2_765 2_765 ?
C212 C137 C211 49.0(7) 2_765 2_765 ?
C242 C137 C211 52.9(7) 2_765 2_765 ?
C242 C137 C212 101.7(9) 2_765 2_765 ?
C239 C137 C136 74.7(15) 2_765 . ?
C239 C137 C138 151.7(13) 2_765 . ?
C239 C137 C172 34.5(7) 2_765 . ?
C239 C137 C213 68.3(9) 2_765 2_765 ?
C239 C137 C211 161.9(9) 2_765 2_765 ?
C239 C137 C212 123.8(11) 2_765 2_765 ?
C239 C137 C242 128.2(12) 2_765 2_765 ?
C239 C137 C240 75.2(13) 2_765 2_765 ?
C240 C137 C136 6(2) 2_765 . ?
C240 C137 C138 124.2(14) 2_765 . ?
C240 C137 C172 108.2(13) 2_765 . ?
C240 C137 C211 106.6(13) 2_765 2_765 ?
C240 C137 C212 153.1(14) 2_765 2_765 ?
C240 C137 C242 54.2(11) 2_765 2_765 ?
C29 C28 C24 105.7(10) . . ?
C29 C28 C56 37.4(8) . 2_556 ?
C29 C28 C57 12.6(9) . 2_556 ?
C29 C28 C63 59.0(9) . 2_556 ?
C29 C28 C69 82.8(9) . 2_556 ?
C24 C28 C56 136.1(10) . 2_556 ?
C24 C28 C57 94.4(9) . 2_556 ?
C24 C28 C63 47.0(9) . 2_556 ?
C24 C28 C69 149.7(11) . 2_556 ?
C11 C28 C29 121.7(10) . . ?
C11 C28 C24 118.7(10) . . ?
C11 C28 C56 84.8(8) . 2_556 ?
C11 C28 C57 125.7(10) . 2_556 ?
C11 C28 C63 149.9(9) . 2_556 ?
C11 C28 C69 40.2(6) . 2_556 ?
C56 C28 C57 45.3(8) 2_556 2_556 ?
C65 C28 C29 143.3(13) 2_556 . ?
C65 C28 C24 95.7(12) 2_556 . ?
C65 C28 C11 24.5(9) 2_556 . ?
C65 C28 C56 108.2(12) 2_556 2_556 ?
C65 C28 C57 143.0(12) 2_556 2_556 ?
C65 C28 C64 77.7(16) 2_556 2_556 ?
C65 C28 C63 137.2(13) 2_556 2_556 ?
C65 C28 C69 64.6(10) 2_556 2_556 ?
C64 C28 C29 123.5(14) 2_556 . ?
C64 C28 C24 18.6(13) 2_556 . ?
C64 C28 C11 101.4(14) 2_556 . ?
C64 C28 C56 148.0(14) 2_556 2_556 ?
C64 C28 C57 111.7(13) 2_556 2_556 ?
C64 C28 C63 65.4(12) 2_556 2_556 ?
C64 C28 C69 137.8(15) 2_556 2_556 ?
C63 C28 C56 93.6(9) 2_556 2_556 ?
C63 C28 C57 48.6(8) 2_556 2_556 ?
C63 C28 C69 135.2(9) 2_556 2_556 ?
C69 C28 C56 45.4(7) 2_556 2_556 ?
C69 C28 C57 89.8(9) 2_556 2_556 ?
C31 C32 C36 119.0(11) . . ?
C31 C32 C4 65.3(8) . 2_556 ?
C31 C32 C3 109.2(9) . 2_556 ?
C31 C32 C60 137.2(12) . 2_556 ?
C31 C32 C2 143.5(13) . 2_556 ?
C33 C32 C31 120.5(10) . . ?
C33 C32 C36 108.8(9) . . ?
C33 C32 C4 56.0(7) . 2_556 ?
C33 C32 C3 11.7(7) . 2_556 ?
C33 C32 C60 82.3(10) . 2_556 ?
C33 C32 C2 34.1(8) . 2_556 ?
C36 C32 C4 152.0(9) . 2_556 ?
C36 C32 C3 115.4(9) . 2_556 ?
C36 C32 C60 26.6(7) . 2_556 ?
C36 C32 C2 74.7(9) . 2_556 ?
C59 C32 C31 9.7(13) 2_556 . ?
C59 C32 C33 111.5(15) 2_556 . ?
C59 C32 C36 128.1(14) 2_556 . ?
C59 C32 C4 55.9(12) 2_556 2_556 ?
C59 C32 C3 100.4(14) 2_556 2_556 ?
C59 C32 C60 143.7(15) 2_556 2_556 ?
C59 C32 C2 137.5(16) 2_556 2_556 ?
C4 C32 C3 45.8(6) 2_556 2_556 ?
C4 C32 C2 87.2(8) 2_556 2_556 ?
C58 C32 C31 81.1(13) 2_556 . ?
C58 C32 C33 141.3(13) 2_556 . ?
C58 C32 C36 38.4(9) 2_556 . ?
C58 C32 C59 90.5(15) 2_556 2_556 ?
C58 C32 C4 138.8(12) 2_556 2_556 ?
C58 C32 C3 141.9(11) 2_556 2_556 ?
C58 C32 C60 62.7(12) 2_556 2_556 ?
C58 C32 C2 109.3(13) 2_556 2_556 ?
C60 C32 C4 130.6(10) 2_556 2_556 ?
C60 C32 C3 89.0(10) 2_556 2_556 ?
C60 C32 C2 48.2(9) 2_556 2_556 ?
C2 C32 C3 41.9(6) 2_556 2_556 ?
C14 C108 C109 108.1(12) . . ?
C14 C108 C72 99.3(13) . 2_556 ?
C14 C108 C73 46.6(9) . 2_556 ?
C50 C108 C14 122.9(13) . . ?
C50 C108 C109 116.9(13) . . ?
C50 C108 C72 26.3(6) . 2_556 ?
C50 C108 C73 78.4(10) . 2_556 ?
C109 C108 C73 149.9(11) . 2_556 ?
C72 C108 C109 142.2(12) 2_556 . ?
C72 C108 C73 53.1(9) 2_556 2_556 ?
C80 C108 C14 161.9(14) 2_556 . ?
C80 C108 C50 40.3(8) 2_556 . ?
C80 C108 C109 82.1(13) 2_556 . ?
C80 C108 C72 65.5(10) 2_556 2_556 ?
C80 C108 C73 118.5(13) 2_556 2_556 ?
C80 C108 C74 173.9(16) 2_556 2_556 ?
C79 C108 C14 98.4(17) 2_556 . ?
C79 C108 C50 134(2) 2_556 . ?
C79 C108 C109 19.5(14) 2_556 . ?
C79 C108 C72 160(2) 2_556 2_556 ?
C79 C108 C73 144.9(18) 2_556 2_556 ?
C79 C108 C80 95(2) 2_556 2_556 ?
C79 C108 C74 87.1(19) 2_556 2_556 ?
C74 C108 C14 12.8(14) 2_556 . ?
C74 C108 C50 135.6(16) 2_556 . ?
C74 C108 C109 99.0(16) 2_556 . ?
C74 C108 C72 111.3(16) 2_556 2_556 ?
C74 C108 C73 58.2(12) 2_556 2_556 ?
C174 C176 C132 105.6(11) . . ?
C174 C176 C191 51.0(7) . 2_765 ?
C174 C176 C190 8(2) . 2_765 ?
C174 C176 C193 144.5(13) . 2_765 ?
C174 C176 C192 100.7(9) . 2_765 ?
C128 C176 C174 117.9(11) . . ?
C128 C176 C132 120.0(10) . . ?
C128 C176 C191 69.1(7) . 2_765 ?
C128 C176 C190 121.3(10) . 2_765 ?
C128 C176 C193 35.4(6) . 2_765 ?
C128 C176 C192 17.7(6) . 2_765 ?
C132 C176 C191 148.3(9) . 2_765 ?
C132 C176 C190 107.7(10) . 2_765 ?
C132 C176 C193 85.8(9) . 2_765 ?
C132 C176 C192 133.6(10) . 2_765 ?
C190 C176 C191 52.6(6) 2_765 2_765 ?
C190 C176 C192 103.6(8) 2_765 2_765 ?
C195 C176 C174 66.1(9) 2_765 . ?
C195 C176 C128 154.1(11) 2_765 . ?
C195 C176 C132 41.8(7) 2_765 . ?
C195 C176 C191 116.4(9) 2_765 2_765 ?
C195 C176 C190 66.7(9) 2_765 2_765 ?
C195 C176 C194 67.1(9) 2_765 2_765 ?
C195 C176 C193 126.0(11) 2_765 2_765 ?
C195 C176 C192 153.2(9) 2_765 2_765 ?
C194 C176 C174 128.7(12) 2_765 . ?
C194 C176 C128 96.1(10) 2_765 . ?
C194 C176 C132 25.4(6) 2_765 . ?
C194 C176 C191 151.9(10) 2_765 2_765 ?
C194 C176 C190 132.1(11) 2_765 2_765 ?
C194 C176 C193 61.0(9) 2_765 2_765 ?
C194 C176 C192 111.8(10) 2_765 2_765 ?
C193 C176 C191 103.1(7) 2_765 2_765 ?
C193 C176 C190 151.2(11) 2_765 2_765 ?
C193 C176 C192 52.4(7) 2_765 2_765 ?
C192 C176 C191 51.4(5) 2_765 2_765 ?
C34 C35 C36 104.4(12) . . ?
C34 C35 C2 12.3(11) . 2_556 ?
C34 C35 C1 42.5(10) . 2_556 ?
C34 C35 C97 92.9(13) . 2_556 ?
C36 C35 C2 92.1(11) . 2_556 ?
C36 C35 C1 139.6(10) . 2_556 ?
C36 C35 C97 141.7(13) . 2_556 ?
C38 C35 C34 121.1(15) . . ?
C38 C35 C36 122.5(12) . . ?
C38 C35 C2 130.8(16) . 2_556 ?
C38 C35 C1 79.0(11) . 2_556 ?
C38 C35 C97 28.3(8) . 2_556 ?
C60 C35 C34 86(2) 2_556 . ?
C60 C35 C36 18.2(16) 2_556 . ?
C60 C35 C38 135(2) 2_556 . ?
C60 C35 C2 74.0(18) 2_556 2_556 ?
C60 C35 C61 95(2) 2_556 2_556 ?
C60 C35 C1 122.5(19) 2_556 2_556 ?
C60 C35 C97 143.7(19) 2_556 2_556 ?
C2 C35 C1 53.7(9) 2_556 2_556 ?
C2 C35 C97 103.1(14) 2_556 2_556 ?
C61 C35 C34 149.4(17) 2_556 . ?
C61 C35 C36 80.5(12) 2_556 . ?
C61 C35 C38 42.5(9) 2_556 . ?
C61 C35 C2 148.6(18) 2_556 2_556 ?
C61 C35 C1 116.4(14) 2_556 2_556 ?
C61 C35 C97 68.2(12) 2_556 2_556 ?
C97 C35 C1 50.7(9) 2_556 2_556 ?
C29 C37 C23 108.2(11) . . ?
C29 C37 C58 85.4(9) . 2_556 ?
C29 C37 C60 127.6(11) . 2_556 ?
C29 C37 C62 125.5(11) . 2_556 ?
C29 C37 C61 150.3(10) . 2_556 ?
C23 C37 C58 146.1(10) . 2_556 ?
C23 C37 C60 106.3(10) . 2_556 ?
C23 C37 C62 22.3(7) . 2_556 ?
C23 C37 C61 63.2(7) . 2_556 ?
C36 C37 C29 121.3(11) . . ?
C36 C37 C23 120.6(11) . . ?
C36 C37 C58 35.9(7) . 2_556 ?
C36 C37 C60 15.3(7) . 2_556 ?
C36 C37 C62 98.3(10) . 2_556 ?
C36 C37 C61 57.4(8) . 2_556 ?
C57 C37 C29 18.6(12) 2_556 . ?
C57 C37 C23 123.7(15) 2_556 . ?
C57 C37 C36 102.7(15) 2_556 . ?
C57 C37 C58 66.8(13) 2_556 2_556 ?
C57 C37 C63 84.0(15) 2_556 2_556 ?
C57 C37 C60 109.9(15) 2_556 2_556 ?
C57 C37 C62 136.6(15) 2_556 2_556 ?
C57 C37 C61 143.0(13) 2_556 2_556 ?
C58 C37 C60 45.9(8) 2_556 2_556 ?
C58 C37 C62 126.4(10) 2_556 2_556 ?
C58 C37 C61 89.4(8) 2_556 2_556 ?
C63 C37 C29 67.2(12) 2_556 . ?
C63 C37 C23 41.3(8) 2_556 . ?
C63 C37 C36 152.9(12) 2_556 . ?
C63 C37 C58 142.2(13) 2_556 2_556 ?
C63 C37 C60 138.1(11) 2_556 2_556 ?
C63 C37 C62 61.7(10) 2_556 2_556 ?
C63 C37 C61 101.7(10) 2_556 2_556 ?
C60 C37 C61 44.0(7) 2_556 2_556 ?
C62 C37 C60 84.1(9) 2_556 2_556 ?
C62 C37 C61 41.0(7) 2_556 2_556 ?
C116 C115 C90 96.1(10) . 2_556 ?
C116 C115 C92 152.8(11) . 2_556 ?
C116 C115 C77 16.8(7) . 2_556 ?
C116 C115 C104 66.0(10) . 2_556 ?
C114 C115 C116 120.6(12) . . ?
C114 C115 C118 123.4(14) . . ?
C114 C115 C90 25.4(7) . 2_556 ?
C114 C115 C92 64.2(10) . 2_556 ?
C114 C115 C77 104.1(10) . 2_556 ?
C114 C115 C104 150.7(12) . 2_556 ?
C118 C115 C116 104.8(13) . . ?
C118 C115 C90 145.5(12) . 2_556 ?
C118 C115 C92 60.2(8) . 2_556 ?
C118 C115 C77 120.1(13) . 2_556 ?
C118 C115 C104 38.9(8) . 2_556 ?
C90 C115 C92 89.1(11) 2_556 2_556 ?
C90 C115 C77 79.4(9) 2_556 2_556 ?
C90 C115 C104 150.3(12) 2_556 2_556 ?
C92 C115 C77 152.5(10) 2_556 2_556 ?
C92 C115 C104 97.1(9) 2_556 2_556 ?
C77 C115 C104 81.9(11) 2_556 2_556 ?
C105 C115 C116 31.3(12) 2_556 . ?
C105 C115 C114 151.0(19) 2_556 . ?
C105 C115 C118 76.2(17) 2_556 . ?
C105 C115 C90 127.4(18) 2_556 2_556 ?
C105 C115 C92 135.0(18) 2_556 2_556 ?
C105 C115 C77 48.1(14) 2_556 2_556 ?
C105 C115 C104 38.0(14) 2_556 2_556 ?
C91 C115 C116 146(3) 2_556 . ?
C91 C115 C114 25.8(18) 2_556 . ?
C91 C115 C118 103(2) 2_556 . ?
C91 C115 C90 50.5(19) 2_556 2_556 ?
C91 C115 C92 43(2) 2_556 2_556 ?
C91 C115 C77 130(2) 2_556 2_556 ?
C91 C115 C105 174(3) 2_556 2_556 ?
C91 C115 C104 140(2) 2_556 2_556 ?
C8 C9 C68 100.7(13) . 2_556 ?
C10 C9 C8 118.5(13) . . ?
C10 C9 C30 120.1(10) . . ?
C10 C9 C7 128.5(13) . 2_556 ?
C10 C9 C70 65.8(8) . 2_556 ?
C10 C9 C68 18.2(9) . 2_556 ?
C10 C9 C56 96.0(10) . 2_556 ?
C10 C9 C69 40.9(7) . 2_556 ?
C30 C9 C8 112.2(12) . . ?
C30 C9 C7 104.3(12) . 2_556 ?
C30 C9 C70 151.0(9) . 2_556 ?
C30 C9 C68 136.6(11) . 2_556 ?
C30 C9 C69 81.8(8) . 2_556 ?
C7 C9 C8 10.0(18) 2_556 . ?
C7 C9 C70 62.8(11) 2_556 2_556 ?
C7 C9 C68 110.6(13) 2_556 2_556 ?
C7 C9 C69 166.6(13) 2_556 2_556 ?
C70 C9 C8 52.9(11) 2_556 . ?
C70 C9 C68 47.8(8) 2_556 2_556 ?
C55 C9 C8 73.8(12) 2_556 . ?
C55 C9 C10 158.9(11) 2_556 . ?
C55 C9 C30 40.9(7) 2_556 . ?
C55 C9 C7 64.7(12) 2_556 2_556 ?
C55 C9 C70 125.0(10) 2_556 2_556 ?
C55 C9 C68 165.1(12) 2_556 2_556 ?
C55 C9 C56 66.6(9) 2_556 2_556 ?
C55 C9 C69 122.7(10) 2_556 2_556 ?
C56 C9 C8 137.9(13) 2_556 . ?
C56 C9 C30 26.1(6) 2_556 . ?
C56 C9 C7 130.3(14) 2_556 2_556 ?
C56 C9 C70 152.5(9) 2_556 2_556 ?
C56 C9 C68 113.8(12) 2_556 2_556 ?
C56 C9 C69 56.2(9) 2_556 2_556 ?
C69 C9 C8 157.3(12) 2_556 . ?
C69 C9 C70 106.2(8) 2_556 2_556 ?
C69 C9 C68 59.1(8) 2_556 2_556 ?
C46 C120 C8 121.6(13) . . ?
C46 C120 C31 119.3(10) . . ?
C46 C120 C7 131.5(13) . 2_556 ?
C46 C120 C6 65.0(8) . 2_556 ?
C46 C120 C5 14.3(12) . 2_556 ?
C46 C120 C55 158.9(9) . 2_556 ?
C46 C120 C59 103.0(10) . 2_556 ?
C46 C120 C4 51.4(8) . 2_556 ?
C31 C120 C8 110.7(12) . . ?
C31 C120 C7 102.6(12) . 2_556 ?
C31 C120 C6 153.6(10) . 2_556 ?
C31 C120 C5 132.6(13) . 2_556 ?
C31 C120 C55 43.6(7) . 2_556 ?
C31 C120 C59 16.6(9) . 2_556 ?
C31 C120 C4 69.2(8) . 2_556 ?
C7 C120 C8 9.9(18) 2_556 . ?
C7 C120 C55 59.6(11) 2_556 2_556 ?
C7 C120 C59 118.7(13) 2_556 2_556 ?
C6 C120 C8 56.8(10) 2_556 . ?
C6 C120 C7 66.6(11) 2_556 2_556 ?
C6 C120 C5 51.0(10) 2_556 2_556 ?
C6 C120 C55 123.5(9) 2_556 2_556 ?
C6 C120 C59 152.9(10) 2_556 2_556 ?
C6 C120 C4 114.9(8) 2_556 2_556 ?
C5 C120 C8 107.7(14) 2_556 . ?
C5 C120 C7 117.5(15) 2_556 2_556 ?
C5 C120 C55 163.6(13) 2_556 2_556 ?
C5 C120 C59 116.6(13) 2_556 2_556 ?
C5 C120 C4 65.6(10) 2_556 2_556 ?
C55 C120 C8 68.5(11) 2_556 . ?
C55 C120 C59 60.2(8) 2_556 2_556 ?
C59 C120 C8 126.2(13) 2_556 . ?
C4 C120 C8 161.9(11) 2_556 . ?
C4 C120 C7 164.7(12) 2_556 2_556 ?
C4 C120 C55 112.7(9) 2_556 2_556 ?
C4 C120 C59 52.6(8) 2_556 2_556 ?
C159 C160 C126 120.8(8) . . ?
C159 C160 C161 117.5(10) . . ?
C159 C160 C187 148.8(11) . 2_765 ?
C159 C160 C123 9(2) . 2_765 ?
C159 C160 C219 96.8(8) . 2_765 ?
C159 C160 C220 50.0(7) . 2_765 ?
C126 C160 C187 81.4(7) . 2_765 ?
C126 C160 C219 133.5(8) . 2_765 ?
C126 C160 C220 163.3(9) . 2_765 ?
C161 C160 C126 113.1(9) . . ?
C161 C160 C187 33.1(5) . 2_765 ?
C161 C160 C123 122.9(10) . 2_765 ?
C161 C160 C219 21.4(5) . 2_765 ?
C161 C160 C220 69.3(7) . 2_765 ?
C125 C160 C159 136.2(9) 2_765 . ?
C125 C160 C126 15.7(7) 2_765 . ?
C125 C160 C161 98.6(9) 2_765 . ?
C125 C160 C187 66.1(7) 2_765 2_765 ?
C125 C160 C123 135.3(9) 2_765 2_765 ?
C125 C160 C219 119.6(8) 2_765 2_765 ?
C125 C160 C220 163.3(9) 2_765 2_765 ?
C124 C160 C159 62.8(8) 2_765 . ?
C124 C160 C126 58.4(8) 2_765 . ?
C124 C160 C161 155.0(9) 2_765 . ?
C124 C160 C125 74.0(7) 2_765 2_765 ?
C124 C160 C187 136.5(10) 2_765 2_765 ?
C124 C160 C123 61.4(7) 2_765 2_765 ?
C124 C160 C219 150.5(8) 2_765 2_765 ?
C124 C160 C220 112.0(8) 2_765 2_765 ?
C187 C160 C219 54.4(5) 2_765 2_765 ?
C187 C160 C220 102.3(6) 2_765 2_765 ?
C123 C160 C126 119.6(9) 2_765 . ?
C123 C160 C187 155.6(10) 2_765 2_765 ?
C123 C160 C219 101.7(8) 2_765 2_765 ?
C123 C160 C220 53.9(6) 2_765 2_765 ?
C220 C160 C219 47.9(4) 2_765 2_765 ?
C15 C117 C109 104.4(12) . . ?
C15 C117 C75 5.3(10) . 2_556 ?
C15 C117 C79 82.1(11) . 2_556 ?
C116 C117 C15 125.2(14) . . ?
C116 C117 C109 115.9(13) . . ?
C116 C117 C75 120.0(12) . 2_556 ?
C116 C117 C79 139.3(13) . 2_556 ?
C109 C117 C75 108.7(12) . 2_556 ?
C109 C117 C79 24.4(7) . 2_556 ?
C79 C117 C75 86.8(11) 2_556 2_556 ?
C78 C117 C15 132.6(15) 2_556 . ?
C78 C117 C116 92.7(13) 2_556 . ?
C78 C117 C109 28.1(9) 2_556 . ?
C78 C117 C75 136.8(14) 2_556 2_556 ?
C78 C117 C79 51.4(10) 2_556 2_556 ?
C78 C117 C76 161.4(15) 2_556 2_556 ?
C76 C117 C15 55.0(10) 2_556 . ?
C76 C117 C116 73.0(11) 2_556 . ?
C76 C117 C109 152.0(11) 2_556 . ?
C76 C117 C75 49.9(7) 2_556 2_556 ?
C76 C117 C79 135.7(12) 2_556 2_556 ?
C77 C117 C15 130(2) 2_556 . ?
C77 C117 C116 8.7(13) 2_556 . ?
C77 C117 C109 117.4(19) 2_556 . ?
C77 C117 C75 124.6(17) 2_556 2_556 ?
C77 C117 C79 141.7(19) 2_556 2_556 ?
C77 C117 C78 92.0(19) 2_556 2_556 ?
C77 C117 C76 75.7(16) 2_556 2_556 ?
C563 C564 C565 109.1(9) . . ?
C43 C121 C34 120.9(10) . . ?
C43 C121 C40 105.9(9) . . ?
C43 C121 C86 5.0(6) . 2_556 ?
C43 C121 C2 113.6(10) . 2_556 ?
C34 C121 C40 122.1(11) . . ?
C34 C121 C86 123.2(10) . 2_556 ?
C34 C121 C2 7.6(15) . 2_556 ?
C40 C121 C86 101.4(8) . 2_556 ?
C40 C121 C2 126.0(12) . 2_556 ?
C2 C121 C86 115.7(10) 2_556 2_556 ?
C94 C121 C43 57.3(10) 2_556 . ?
C94 C121 C34 158.1(16) 2_556 . ?
C94 C121 C40 49.5(9) 2_556 . ?
C94 C121 C86 53.2(9) 2_556 2_556 ?
C94 C121 C2 153.8(17) 2_556 2_556 ?
C94 C121 C1 115.2(16) 2_556 2_556 ?
C1 C121 C43 156.6(13) 2_556 . ?
C1 C121 C34 56.5(12) 2_556 . ?
C1 C121 C40 66.8(12) 2_556 . ?
C1 C121 C86 152.6(12) 2_556 2_556 ?
C1 C121 C2 62.2(12) 2_556 2_556 ?
C19 C18 C76 152.8(11) . 2_556 ?
C19 C18 C77 119.7(10) . 2_556 ?
C19 C18 C105 72.5(8) . 2_556 ?
C17 C18 C19 121.0(12) . . ?
C17 C18 C116 122.6(12) . . ?
C17 C18 C76 59.1(8) . 2_556 ?
C17 C18 C77 105.6(10) . 2_556 ?
C17 C18 C105 149.3(12) . 2_556 ?
C116 C18 C19 103.9(11) . . ?
C116 C18 C76 64.6(9) . 2_556 ?
C116 C18 C77 17.5(7) . 2_556 ?
C116 C18 C105 32.1(7) . 2_556 ?
C76 C18 C77 47.1(6) 2_556 2_556 ?
C102 C18 C19 120.6(15) 2_556 . ?
C102 C18 C17 6(2) 2_556 . ?
C102 C18 C116 118.3(14) 2_556 . ?
C102 C18 C76 56.1(9) 2_556 2_556 ?
C102 C18 C77 101.7(12) 2_556 2_556 ?
C102 C18 C105 143.4(15) 2_556 2_556 ?
C105 C18 C76 95.9(9) 2_556 2_556 ?
C105 C18 C77 49.4(7) 2_556 2_556 ?
C103 C18 C19 60.8(10) 2_556 . ?
C103 C18 C17 61.7(11) 2_556 . ?
C103 C18 C116 154.0(11) 2_556 . ?
C103 C18 C76 118.5(11) 2_556 2_556 ?
C103 C18 C77 153.2(10) 2_556 2_556 ?
C103 C18 C102 63.3(11) 2_556 2_556 ?
C103 C18 C105 130.8(12) 2_556 2_556 ?
C103 C18 C104 79.3(13) 2_556 2_556 ?
C104 C18 C19 18.5(11) 2_556 . ?
C104 C18 C17 138.7(15) 2_556 . ?
C104 C18 C116 86.7(13) 2_556 . ?
C104 C18 C76 145.8(14) 2_556 2_556 ?
C104 C18 C77 103.5(13) 2_556 2_556 ?
C104 C18 C102 137.5(17) 2_556 2_556 ?
C104 C18 C105 54.8(11) 2_556 2_556 ?
C8 C53 C7 1.5(17) . 2_556 ?
C8 C53 C6 56.5(11) . 2_556 ?
C48 C53 C8 115.5(14) . . ?
C48 C53 C7 114.9(12) . 2_556 ?
C48 C53 C6 60.2(9) . 2_556 ?
C48 C53 O54 106.3(11) . . ?
C51 C53 C8 117.7(14) . . ?
C51 C53 C48 103.1(10) . . ?
C51 C53 C7 116.8(12) . 2_556 ?
C51 C53 C6 141.1(9) . 2_556 ?
C51 C53 O54 110.4(9) . . ?
C70 C53 C8 56.9(11) 2_556 . ?
C70 C53 C48 140.3(11) 2_556 . ?
C70 C53 C51 62.0(9) 2_556 . ?
C70 C53 C7 56.4(9) 2_556 2_556 ?
C70 C53 C6 106.8(9) 2_556 2_556 ?
C70 C53 O54 113.3(9) 2_556 . ?
C6 C53 C7 56.2(9) 2_556 2_556 ?
C71 C53 C8 131.0(17) 2_556 . ?
C71 C53 C48 91.6(13) 2_556 . ?
C71 C53 C51 13.9(11) 2_556 . ?
C71 C53 C7 130.0(15) 2_556 2_556 ?
C71 C53 C70 75.9(12) 2_556 2_556 ?
C71 C53 C6 139.9(12) 2_556 2_556 ?
C71 C53 C107 91.9(18) 2_556 2_556 ?
C71 C53 O54 107.0(12) 2_556 . ?
C107 C53 C8 118.6(19) 2_556 . ?
C107 C53 C48 5.1(17) 2_556 . ?
C107 C53 C51 104.1(15) 2_556 . ?
C107 C53 C7 118.1(17) 2_556 2_556 ?
C107 C53 C70 145.2(14) 2_556 2_556 ?
C107 C53 C6 62.6(15) 2_556 2_556 ?
C107 C53 O54 101.4(14) 2_556 . ?
O54 C53 C8 103.5(11) . . ?
O54 C53 C7 104.9(11) . 2_556 ?
O54 C53 C6 108.1(9) . 2_556 ?
C179 C185 C138 118.6(14) . . ?
C179 C185 C184 115.6(13) . . ?
C179 C185 C209 44.5(7) . 2_765 ?
C179 C185 C242 54.2(8) . 2_765 ?
C179 C185 C208 4.7(9) . 2_765 ?
C138 C185 C209 153.2(11) . 2_765 ?
C138 C185 C242 67.4(11) . 2_765 ?
C138 C185 C208 114.8(12) . 2_765 ?
C184 C185 C138 110.5(12) . . ?
C184 C185 C209 73.1(11) . 2_765 ?
C184 C185 C242 156.9(10) . 2_765 ?
C184 C185 C208 120.3(12) . 2_765 ?
C211 C185 C179 120.4(17) 2_765 . ?
C211 C185 C138 9.2(11) 2_765 . ?
C211 C185 C184 114.9(15) 2_765 . ?
C211 C185 C209 160.4(14) 2_765 2_765 ?
C211 C185 C242 66.9(14) 2_765 2_765 ?
C211 C185 C208 116.1(15) 2_765 2_765 ?
C210 C185 C179 109.9(18) 2_765 . ?
C210 C185 C138 120.1(18) 2_765 . ?
C210 C185 C184 10.0(12) 2_765 . ?
C210 C185 C211 124(2) 2_765 2_765 ?
C210 C185 C209 66.0(16) 2_765 2_765 ?
C210 C185 C242 159.3(17) 2_765 2_765 ?
C210 C185 C208 114.7(18) 2_765 2_765 ?
C209 C185 C242 98.6(8) 2_765 2_765 ?
C209 C185 C208 49.2(7) 2_765 2_765 ?
C242 C185 C208 49.7(6) 2_765 2_765 ?
C565 C566 N562 106.8(10) . . ?
C41 C40 C97 140.6(12) . 2_556 ?
C41 C40 C96 103.3(10) . 2_556 ?
C41 C40 C95 57.9(8) . 2_556 ?
C39 C40 C41 120.0(11) . . ?
C39 C40 C121 116.7(10) . . ?
C39 C40 C97 30.4(8) . 2_556 ?
C39 C40 C96 16.7(8) . 2_556 ?
C39 C40 C95 63.0(8) . 2_556 ?
C121 C40 C41 109.8(10) . . ?
C121 C40 C97 86.5(10) . 2_556 ?
C121 C40 C96 128.0(10) . 2_556 ?
C121 C40 C95 150.8(8) . 2_556 ?
C94 C40 C41 74.5(10) 2_556 . ?
C94 C40 C39 147.3(12) 2_556 . ?
C94 C40 C121 36.2(6) 2_556 . ?
C94 C40 C1 72.0(9) 2_556 2_556 ?
C94 C40 C97 119.6(12) 2_556 2_556 ?
C94 C40 C96 148.8(10) 2_556 2_556 ?
C94 C40 C95 128.3(11) 2_556 2_556 ?
C94 C40 C93 81.9(13) 2_556 2_556 ?
C1 C40 C41 140.2(12) 2_556 . ?
C1 C40 C39 81.1(10) 2_556 . ?
C1 C40 C121 36.3(6) 2_556 . ?
C1 C40 C97 50.8(10) 2_556 2_556 ?
C1 C40 C96 94.6(10) 2_556 2_556 ?
C1 C40 C95 136.3(9) 2_556 2_556 ?
C97 C40 C96 44.5(9) 2_556 2_556 ?
C95 C40 C97 90.3(9) 2_556 2_556 ?
C95 C40 C96 46.7(7) 2_556 2_556 ?
C93 C40 C41 7.4(14) 2_556 . ?
C93 C40 C39 113.7(14) 2_556 . ?
C93 C40 C121 117.1(13) 2_556 . ?
C93 C40 C1 146.2(15) 2_556 2_556 ?
C93 C40 C97 136.8(15) 2_556 2_556 ?
C93 C40 C96 97.1(13) 2_556 2_556 ?
C93 C40 C95 51.1(11) 2_556 2_556 ?
C41 C118 C19 122.4(12) . . ?
C41 C118 C115 115.0(12) . . ?
C41 C118 C92 46.0(8) . 2_556 ?
C41 C118 C105 142.6(13) . 2_556 ?
C41 C118 C91 93.6(10) . 2_556 ?
C41 C118 C93 13.7(11) . 2_556 ?
C19 C118 C92 153.5(11) . 2_556 ?
C19 C118 C105 78.4(10) . 2_556 ?
C19 C118 C91 128.4(11) . 2_556 ?
C19 C118 C93 109.3(13) . 2_556 ?
C115 C118 C19 108.3(11) . . ?
C115 C118 C92 70.3(9) . 2_556 ?
C115 C118 C105 31.1(7) . 2_556 ?
C115 C118 C91 22.2(7) . 2_556 ?
C115 C118 C93 127.0(13) . 2_556 ?
C92 C118 C91 48.2(7) 2_556 2_556 ?
C105 C118 C92 100.8(10) 2_556 2_556 ?
C105 C118 C91 53.2(9) 2_556 2_556 ?
C105 C118 C93 150.6(12) 2_556 2_556 ?
C95 C118 C41 70.2(10) 2_556 . ?
C95 C118 C19 54.3(10) 2_556 . ?
C95 C118 C115 152.2(11) 2_556 . ?
C95 C118 C92 114.7(10) 2_556 2_556 ?
C95 C118 C105 130.3(12) 2_556 2_556 ?
C95 C118 C91 151.9(9) 2_556 2_556 ?
C95 C118 C93 56.5(10) 2_556 2_556 ?
C104 C118 C41 139.1(15) 2_556 . ?
C104 C118 C19 17.5(12) 2_556 . ?
C104 C118 C115 92.6(14) 2_556 . ?
C104 C118 C92 153.8(14) 2_556 2_556 ?
C104 C118 C105 61.9(13) 2_556 2_556 ?
C104 C118 C95 71.8(12) 2_556 2_556 ?
C104 C118 C91 114.0(14) 2_556 2_556 ?
C104 C118 C93 126.5(15) 2_556 2_556 ?
C93 C118 C92 59.4(9) 2_556 2_556 ?
C93 C118 C91 106.4(12) 2_556 2_556 ?
C17 C27 C21 124.1(11) . . ?
C17 C27 C102 7(2) . 2_556 ?
C17 C27 C103 51.2(9) . 2_556 ?
C17 C27 C98 103.9(12) . 2_556 ?
C25 C27 C17 108.1(10) . . ?
C25 C27 C21 117.1(11) . . ?
C25 C27 C102 107.9(12) . 2_556 ?
C25 C27 C103 149.0(12) . 2_556 ?
C25 C27 C98 133.5(13) . 2_556 ?
C21 C27 C102 119.9(13) . 2_556 ?
C21 C27 C103 73.5(9) . 2_556 ?
C21 C27 C98 20.4(9) . 2_556 ?
C101 C27 C17 60.6(9) 2_556 . ?
C101 C27 C25 47.9(9) 2_556 . ?
C101 C27 C21 153.7(10) 2_556 . ?
C101 C27 C102 61.5(9) 2_556 2_556 ?
C101 C27 C99 123.7(11) 2_556 2_556 ?
C101 C27 C103 109.2(10) 2_556 2_556 ?
C101 C27 C98 149.9(11) 2_556 2_556 ?
C100 C27 C17 121.2(15) 2_556 . ?
C100 C27 C25 15.6(15) 2_556 . ?
C100 C27 C21 101.5(15) 2_556 . ?
C100 C27 C101 62.4(12) 2_556 2_556 ?
C100 C27 C102 119.8(16) 2_556 2_556 ?
C100 C27 C99 63.3(14) 2_556 2_556 ?
C100 C27 C103 149.7(14) 2_556 2_556 ?
C100 C27 C98 118.5(16) 2_556 2_556 ?
C102 C27 C103 48.5(9) 2_556 2_556 ?
C102 C27 C98 100.0(13) 2_556 2_556 ?
C99 C27 C17 152.7(13) 2_556 . ?
C99 C27 C25 78.9(10) 2_556 . ?
C99 C27 C21 38.8(8) 2_556 . ?
C99 C27 C102 146.0(15) 2_556 2_556 ?
C99 C27 C103 109.8(9) 2_556 2_556 ?
C99 C27 C98 58.1(9) 2_556 2_556 ?
C103 C27 C98 53.1(9) 2_556 2_556 ?
C136 C178 C179 118.2(12) . . ?
C136 C178 C151 118.0(12) . . ?
C136 C178 C206 93.0(10) . 2_765 ?
C136 C178 C207 145.5(13) . 2_765 ?
C136 C178 C241 46.5(8) . 2_765 ?
C136 C178 C240 6.6(14) . 2_765 ?
C179 C178 C206 132.8(10) . 2_765 ?
C179 C178 C241 151.9(9) . 2_765 ?
C179 C178 C240 114.2(10) . 2_765 ?
C151 C178 C179 108.1(10) . . ?
C151 C178 C206 26.7(6) . 2_765 ?
C151 C178 C241 73.2(8) . 2_765 ?
C151 C178 C240 124.5(11) . 2_765 ?
C206 C178 C241 47.0(7) 2_765 2_765 ?
C207 C178 C179 79.9(9) 2_765 . ?
C207 C178 C151 30.4(6) 2_765 . ?
C207 C178 C206 57.1(8) 2_765 2_765 ?
C207 C178 C241 103.4(8) 2_765 2_765 ?
C207 C178 C240 152.0(11) 2_765 2_765 ?
C242 C178 C136 61.9(9) 2_765 . ?
C242 C178 C179 60.2(8) 2_765 . ?
C242 C178 C151 158.3(10) 2_765 . ?
C242 C178 C206 151.3(10) 2_765 2_765 ?
C242 C178 C207 139.3(12) 2_765 2_765 ?
C242 C178 C241 108.1(9) 2_765 2_765 ?
C242 C178 C240 56.4(8) 2_765 2_765 ?
C208 C178 C136 135.6(13) 2_765 . ?
C208 C178 C179 17.5(9) 2_765 . ?
C208 C178 C151 96.0(12) 2_765 . ?
C208 C178 C206 122.5(13) 2_765 2_765 ?
C208 C178 C207 66.1(12) 2_765 2_765 ?
C208 C178 C241 160.5(11) 2_765 2_765 ?
C208 C178 C242 76.0(10) 2_765 2_765 ?
C208 C178 C240 131.3(12) 2_765 2_765 ?
C240 C178 C206 99.3(10) 2_765 2_765 ?
C240 C178 C241 52.5(7) 2_765 2_765 ?
C142 C170 C219 128.4(13) . 2_765 ?
C142 C170 C235 46.0(11) . 2_765 ?
C169 C170 C142 105.9(12) . . ?
C169 C170 C219 26.4(5) . 2_765 ?
C169 C170 C235 60.1(8) . 2_765 ?
C171 C170 C142 120.1(12) . . ?
C171 C170 C169 119.6(10) . . ?
C171 C170 C219 93.7(7) . 2_765 ?
C171 C170 C235 149.2(9) . 2_765 ?
C219 C170 C235 84.7(8) 2_765 2_765 ?
C221 C170 C142 84.4(14) 2_765 . ?
C221 C170 C169 150.3(14) 2_765 . ?
C221 C170 C171 37.5(9) 2_765 . ?
C221 C170 C219 128.4(13) 2_765 2_765 ?
C221 C170 C220 81.3(11) 2_765 2_765 ?
C221 C170 C235 126.5(14) 2_765 2_765 ?
C221 C170 C234 77.6(16) 2_765 2_765 ?
C220 C170 C142 151.6(18) 2_765 . ?
C220 C170 C169 76.8(9) 2_765 . ?
C220 C170 C171 44.1(6) 2_765 . ?
C220 C170 C219 50.5(6) 2_765 2_765 ?
C220 C170 C235 131.0(10) 2_765 2_765 ?
C234 C170 C142 8(2) 2_765 . ?
C234 C170 C169 114.2(15) 2_765 . ?
C234 C170 C171 114.2(15) 2_765 . ?
C234 C170 C219 136.6(17) 2_765 2_765 ?
C234 C170 C220 151(2) 2_765 2_765 ?
C234 C170 C235 54.2(12) 2_765 2_765 ?
C159 C171 C123 8.7(19) . 2_765 ?
C159 C171 C122 60.3(8) . 2_765 ?
C145 C171 C159 102.7(12) . . ?
C145 C171 C123 103.2(12) . 2_765 ?
C145 C171 C122 43.9(10) . 2_765 ?
C170 C171 C159 120.9(10) . . ?
C170 C171 C145 118.4(13) . . ?
C170 C171 C123 126.3(10) . 2_765 ?
C170 C171 C122 151.1(9) . 2_765 ?
C123 C171 C122 59.5(9) 2_765 2_765 ?
C221 C171 C159 147.5(15) 2_765 . ?
C221 C171 C145 85.5(14) 2_765 . ?
C221 C171 C170 34.9(8) 2_765 . ?
C221 C171 C123 155.7(14) 2_765 2_765 ?
C221 C171 C220 95.7(12) 2_765 2_765 ?
C221 C171 C122 127.2(12) 2_765 2_765 ?
C221 C171 C222 76.0(16) 2_765 2_765 ?
C220 C171 C159 62.8(9) 2_765 . ?
C220 C171 C145 152.5(17) 2_765 . ?
C220 C171 C170 61.3(8) 2_765 . ?
C220 C171 C123 66.1(9) 2_765 2_765 ?
C220 C171 C122 121.7(11) 2_765 2_765 ?
C220 C171 C222 159(2) 2_765 2_765 ?
C222 C171 C159 114.9(14) 2_765 . ?
C222 C171 C145 12.2(17) 2_765 . ?
C222 C171 C170 110.3(16) 2_765 . ?
C222 C171 C123 114.9(14) 2_765 2_765 ?
C222 C171 C122 55.4(10) 2_765 2_765 ?
C473 C474 C475 103.8(18) . . ?
C458 N457 C461 113.4(14) . . ?
C458 N457 C456 127.8(12) . . ?
C456 N457 C461 118.8(13) . . ?
N457 C458 C459 102.0(15) . . ?
C460 C461 N457 107.9(17) . . ?
N457 C456 C455 116.7(9) . . ?
C462 C456 N457 122.3(10) . . ?
C462 C456 C455 120.9(10) . . ?
C460 C459 C458 107.5(17) . . ?
C459 C460 C461 107.2(18) . . ?
C456 C455 N513 119.8(10) . . ?
C454 C455 C456 124.0(11) . . ?
C454 C455 N513 116.2(10) . . ?
C456 C462 C470 133.1(9) . . ?
C463 C462 C456 112.6(10) . . ?
C463 C462 C470 113.8(10) . . ?
C514 N513 C455 117.6(13) . . ?
C517 N513 C455 127.5(17) . . ?
C517 N513 C514 113.4(18) . . ?
C455 C454 C453 136.5(9) . . ?
C464 C454 C455 112.4(10) . . ?
C464 C454 C453 110.7(9) . . ?
C462 C463 C464 128.4(15) . . ?
C462 C463 C467 123.9(16) . . ?
C464 C463 C467 106.3(9) . . ?
N471 C470 C462 121.8(12) . . ?
N471 C470 C469 115.1(11) . . ?
C469 C470 C462 122.9(11) . . ?
C515 C514 N513 104.1(16) . . ?
N513 C517 C516 106(2) . . ?
C463 C464 C454 121.1(14) . . ?
C465 C464 C454 125.9(13) . . ?
C465 C464 C463 109.8(8) . . ?
C454 C453 N518 104.7(10) . . ?
C487 C453 C454 121.8(9) . . ?
C487 C453 N518 133.3(11) . . ?
C466 C467 C463 107.2(11) . . ?
C468 C467 C463 124.6(15) . . ?
C468 C467 C466 123.9(14) . . ?
C472 N471 C470 129.1(15) . . ?
C475 N471 C470 140.8(13) . . ?
C475 N471 C472 88.7(12) . . ?
C470 C469 C468 122.2(13) . . ?
C470 C469 N476 124.9(12) . . ?
N476 C469 C468 112.9(12) . . ?
C514 C515 C516 107.9(18) . . ?
C517 C516 C515 108.0(18) . . ?
C464 C465 C486 124.1(12) . . ?
C466 C465 C464 107.6(7) . . ?
C466 C465 C486 125.9(10) . . ?
C453 N518 C519 107.2(13) . . ?
C522 N518 C453 137.8(16) . . ?
C522 N518 C519 105.4(17) . . ?
C453 C487 C486 124.9(12) . . ?
N488 C487 C453 121.3(12) . . ?
N488 C487 C486 113.7(10) . . ?
C467 C466 C483 126.3(13) . . ?
C465 C466 C467 108.9(9) . . ?
C465 C466 C483 122.7(11) . . ?
C467 C468 C469 111.7(11) . . ?
C467 C468 C481 112.2(10) . . ?
C481 C468 C469 135.9(10) . . ?
C473 C472 N471 111.5(13) . . ?
N471 C475 C474 122.1(14) . . ?
C477 N476 C469 130.8(13) . . ?
C477 N476 C480 107.1(15) . . ?
C480 N476 C469 119.6(15) . . ?
C465 C486 C487 111.5(11) . . ?
C465 C486 C485 111.9(10) . . ?
C487 C486 C485 136.1(9) . . ?
C520 C519 N518 112(2) . . ?
N518 C522 C521 109.7(18) . . ?
C487 N488 C489 120.1(13) . . ?
C487 N488 C492 133.8(11) . . ?
C492 N488 C489 104.1(12) . . ?
C466 C483 C482 109.0(11) . . ?
C484 C483 C466 113.6(9) . . ?
C484 C483 C482 136.8(10) . . ?
C482 C481 C468 123.1(11) . . ?
C482 C481 N508 116.9(10) . . ?
N508 C481 C468 119.9(11) . . ?
C474 C473 C472 113.4(14) . . ?
N476 C477 C478 110.8(11) . . ?
C479 C480 N476 109.3(13) . . ?
C486 C485 C484 122.4(9) . . ?
N493 C485 C486 119.1(16) . . ?
N493 C485 C484 118.3(16) . . ?
C519 C520 C521 107(3) . . ?
C522 C521 C520 104(2) . . ?
C490 C489 N488 111(2) . . ?
N488 C492 C491 108.8(17) . . ?
C483 C484 C485 123.0(8) . . ?
N498 C484 C483 121.1(10) . . ?
N498 C484 C485 115.9(9) . . ?
C481 C482 C483 124.2(12) . . ?
N503 C482 C483 121.0(12) . . ?
N503 C482 C481 113.9(12) . . ?
C509 N508 C481 126.8(12) . . ?
C512 N508 C481 120.6(14) . . ?
C512 N508 C509 111.2(16) . . ?
C477 C478 C479 106.3(9) . . ?
C480 C479 C478 106.1(11) . . ?
C485 N493 C497 121.5(16) . . ?
C494 N493 C485 125(2) . . ?
C494 N493 C497 112(2) . . ?
C489 C490 C491 101(3) . . ?
C492 C491 C490 113(3) . . ?
C484 N498 C499 125.1(11) . . ?
C484 N498 C502 126.8(11) . . ?
C502 N498 C499 108.0 . . ?
N498 C499 C500 108.0 . . ?
C499 C500 C501 108.0 . . ?
C502 C501 C500 108.0 . . ?
N498 C502 C501 108.0 . . ?
C482 N503 C504 124.9(11) . . ?
C482 N503 C507 120.5(11) . . ?
C507 N503 C504 112.3(11) . . ?
N508 C509 C510 106.0(12) . . ?
N508 C512 C511 110.3(18) . . ?
N493 C494 C495 115(3) . . ?
C496 C497 N493 100.4(16) . . ?
C505 C504 N503 108.5(11) . . ?
N503 C507 C506 103.6(10) . . ?
C509 C510 C511 102.8(14) . . ?
C512 C511 C510 109.8(18) . . ?
C494 C495 C496 106(2) . . ?
C497 C496 C495 104.9(18) . . ?
C507 C506 C505 110.8(9) . . ?
C504 C505 C506 104.7(10) . . ?
C8 C7 C8 98(10) 2_556 . ?
C8 C7 C9 111(9) 2_556 2_556 ?
C8 C7 C120 109(10) 2_556 2_556 ?
C8 C7 C53 8(9) 2_556 2_556 ?
C8 C7 C53 105.9(11) . 2_556 ?
C8 C7 C7 88(10) 2_556 2_556 ?
C8 C7 C70 50(9) 2_556 . ?
C8 C7 C6 110.8(11) . . ?
C8 C7 C6 55(9) 2_556 . ?
C8 C7 C55 154(10) 2_556 . ?
C9 C7 C8 116.0(12) 2_556 . ?
C9 C7 C120 107.9(17) 2_556 2_556 ?
C9 C7 C53 106.5(14) 2_556 2_556 ?
C9 C7 C7 121(2) 2_556 2_556 ?
C9 C7 C70 62.1(10) 2_556 . ?
C9 C7 C6 132.8(19) 2_556 . ?
C9 C7 C55 55.5(11) 2_556 . ?
C120 C7 C8 113.6(11) 2_556 . ?
C120 C7 C53 106.2(15) 2_556 2_556 ?
C120 C7 C7 118(2) 2_556 2_556 ?
C120 C7 C70 131.8(19) 2_556 . ?
C120 C7 C6 55.2(9) 2_556 . ?
C120 C7 C55 61.8(11) 2_556 . ?
C7 C7 C8 10.6(17) 2_556 . ?
C7 C7 C53 95(2) 2_556 2_556 ?
C7 C7 C6 105(2) 2_556 . ?
C70 C7 C8 112.4(11) . . ?
C70 C7 C53 46.7(9) . 2_556 ?
C70 C7 C7 105(2) . 2_556 ?
C70 C7 C6 95.3(15) . . ?
C6 C7 C53 53.3(10) . 2_556 ?
C55 C7 C8 107.6(13) . . ?
C55 C7 C53 146.4(18) . 2_556 ?
C55 C7 C7 118(3) . 2_556 ?
C55 C7 C70 115.6(16) . . ?
C55 C7 C6 114.9(16) . . ?
C8 C70 C10 116.9(13) 2_556 2_556 ?
C8 C70 C51 128.7(14) 2_556 2_556 ?
C8 C70 C52 163.0(12) 2_556 2_556 ?
C8 C70 C9 64.3(12) 2_556 2_556 ?
C8 C70 C7 9.3(19) 2_556 . ?
C8 C70 C71 104.9(14) 2_556 . ?
C51 C70 C10 105.7(8) 2_556 2_556 ?
C51 C70 C52 54.1(6) 2_556 2_556 ?
C51 C70 C9 148.8(8) 2_556 2_556 ?
C51 C70 C7 137.1(13) 2_556 . ?
C52 C70 C10 53.1(6) 2_556 2_556 ?
C9 C70 C10 52.7(6) 2_556 2_556 ?
C9 C70 C52 104.9(8) 2_556 2_556 ?
C9 C70 C7 55.2(10) 2_556 . ?
C53 C70 C8 67.8(13) 2_556 2_556 ?
C53 C70 C10 158.9(10) 2_556 2_556 ?
C53 C70 C51 62.4(7) 2_556 2_556 ?
C53 C70 C52 116.3(9) 2_556 2_556 ?
C53 C70 C9 128.6(9) 2_556 2_556 ?
C53 C70 C7 77.0(12) 2_556 . ?
C53 C70 C71 38.1(6) 2_556 . ?
C7 C70 C10 107.8(12) . 2_556 ?
C7 C70 C52 157.2(12) . 2_556 ?
C71 C70 C10 128.2(10) . 2_556 ?
C71 C70 C51 24.3(5) . 2_556 ?
C71 C70 C52 78.2(8) . 2_556 ?
C71 C70 C9 151.7(9) . 2_556 ?
C71 C70 C7 113.7(13) . . ?
C68 C70 C8 133.2(16) . 2_556 ?
C68 C70 C10 16.6(10) . 2_556 ?
C68 C70 C51 92.6(12) . 2_556 ?
C68 C70 C52 38.6(10) . 2_556 ?
C68 C70 C9 68.9(11) . 2_556 ?
C68 C70 C53 153.7(14) . 2_556 ?
C68 C70 C7 124.0(15) . . ?
C68 C70 C71 116.5(13) . . ?
C8 C6 C46 122.9(13) 2_556 2_556 ?
C8 C6 C48 117.1(13) 2_556 2_556 ?
C8 C6 C47 163.2(12) 2_556 2_556 ?
C8 C6 C53 61.2(11) 2_556 2_556 ?
C8 C6 C7 9.4(17) 2_556 . ?
C46 C6 C53 158.2(10) 2_556 2_556 ?
C46 C6 C7 113.8(12) 2_556 . ?
C48 C6 C46 110.2(10) 2_556 2_556 ?
C48 C6 C47 53.8(8) 2_556 2_556 ?
C48 C6 C53 57.2(7) 2_556 2_556 ?
C48 C6 C7 125.7(12) 2_556 . ?
C47 C6 C46 58.5(8) 2_556 2_556 ?
C47 C6 C53 110.9(9) 2_556 2_556 ?
C47 C6 C7 163.0(12) 2_556 . ?
C120 C6 C8 67.5(12) 2_556 2_556 ?
C120 C6 C46 55.7(6) 2_556 2_556 ?
C120 C6 C48 150.6(10) 2_556 2_556 ?
C120 C6 C47 112.9(8) 2_556 2_556 ?
C120 C6 C53 125.3(9) 2_556 2_556 ?
C120 C6 C7 58.2(10) 2_556 . ?
C53 C6 C7 70.5(10) 2_556 . ?
C5 C6 C8 131.9(18) . 2_556 ?
C5 C6 C46 9.2(15) . 2_556 ?
C5 C6 C48 103.7(16) . 2_556 ?
C5 C6 C47 50.7(13) . 2_556 ?
C5 C6 C120 64.5(14) . 2_556 ?
C5 C6 C53 157.4(16) . 2_556 ?
C5 C6 C7 122.7(17) . . ?
C5 C6 C107 121.2(17) . . ?
C107 C6 C8 100.9(14) . 2_556 ?
C107 C6 C46 127.4(12) . 2_556 ?
C107 C6 C48 17.5(9) . 2_556 ?
C107 C6 C47 71.2(10) . 2_556 ?
C107 C6 C120 153.6(11) . 2_556 ?
C107 C6 C53 40.1(9) . 2_556 ?
C107 C6 C7 110.0(13) . . ?
C48 C71 C49 43.6(5) 2_556 2_556 ?
C48 C71 C52 144.6(10) 2_556 2_556 ?
C51 C71 C48 148(2) 2_556 2_556 ?
C51 C71 C50 66.8(17) 2_556 2_556 ?
C51 C71 C49 110(2) 2_556 2_556 ?
C51 C71 C52 25.3(17) 2_556 2_556 ?
C51 C71 C53 145(3) 2_556 2_556 ?
C51 C71 C70 79(2) 2_556 . ?
C51 C71 C72 42.4(17) 2_556 . ?
C51 C71 C107 158(3) 2_556 . ?
C50 C71 C48 88.5(9) 2_556 2_556 ?
C50 C71 C49 45.1(6) 2_556 2_556 ?
C50 C71 C52 88.1(9) 2_556 2_556 ?
C52 C71 C49 125.9(9) 2_556 2_556 ?
C53 C71 C48 56.8(10) 2_556 2_556 ?
C53 C71 C50 145.3(16) 2_556 2_556 ?
C53 C71 C49 100.2(12) 2_556 2_556 ?
C53 C71 C52 120.1(14) 2_556 2_556 ?
C53 C71 C70 66.0(12) 2_556 . ?
C53 C71 C72 170.0(16) 2_556 . ?
C53 C71 C107 47.0(12) 2_556 . ?
C70 C71 C48 112.2(11) . 2_556 ?
C70 C71 C50 138.9(12) . 2_556 ?
C70 C71 C49 144.9(10) . 2_556 ?
C70 C71 C52 54.2(6) . 2_556 ?
C72 C71 C48 113.5(10) . 2_556 ?
C72 C71 C50 25.3(6) . 2_556 ?
C72 C71 C49 70.4(8) . 2_556 ?
C72 C71 C52 65.8(10) . 2_556 ?
C72 C71 C70 119.8(13) . . ?
C107 C71 C48 10.6(10) . 2_556 ?
C107 C71 C50 98.3(13) . 2_556 ?
C107 C71 C49 53.2(11) . 2_556 ?
C107 C71 C52 148.2(13) . 2_556 ?
C107 C71 C70 106.4(15) . . ?
C107 C71 C72 123.5(14) . . ?
C10 C68 C51 147(5) 2_556 2_556 ?
C10 C68 C11 33(3) 2_556 2_556 ?
C10 C68 C52 138(5) 2_556 2_556 ?
C10 C68 C9 57(3) 2_556 2_556 ?
C10 C68 C70 119(4) 2_556 . ?
C10 C68 C67 101(4) 2_556 . ?
C10 C68 C69 2(3) 2_556 . ?
C11 C68 C51 136.9(14) 2_556 2_556 ?
C52 C68 C51 40.5(11) 2_556 2_556 ?
C52 C68 C11 107.5(16) 2_556 2_556 ?
C52 C68 C9 144(2) 2_556 2_556 ?
C52 C68 C70 87.5(17) 2_556 . ?
C52 C68 C67 40.6(10) 2_556 . ?
C52 C68 C69 140(2) 2_556 . ?
C9 C68 C51 106.5(13) 2_556 2_556 ?
C9 C68 C11 88.8(10) 2_556 2_556 ?
C70 C68 C51 47.1(9) . 2_556 ?
C70 C68 C11 145.3(16) . 2_556 ?
C70 C68 C9 63.3(10) . 2_556 ?
C70 C68 C67 126.3(18) . . ?
C70 C68 C69 117.4(16) . . ?
C67 C68 C51 79.6(11) . 2_556 ?
C67 C68 C11 68.4(10) . 2_556 ?
C67 C68 C9 148.8(16) . 2_556 ?
C67 C68 C69 103.3(14) . . ?
C69 C68 C51 146.9(16) . 2_556 ?
C69 C68 C11 35.1(7) . 2_556 ?
C69 C68 C9 55.0(9) . 2_556 ?
C46 C5 C45 29(5) 2_556 2_556 ?
C46 C5 C47 136(7) 2_556 2_556 ?
C46 C5 C120 74(5) 2_556 2_556 ?
C46 C5 C6 137(6) 2_556 . ?
C46 C5 C84 87(5) 2_556 . ?
C46 C5 C4 17(5) 2_556 . ?
C47 C5 C45 107.6(17) 2_556 2_556 ?
C47 C5 C120 137(2) 2_556 2_556 ?
C47 C5 C6 76.7(16) 2_556 . ?
C47 C5 C84 50.3(12) 2_556 . ?
C47 C5 C4 144(2) 2_556 . ?
C120 C5 C45 100.8(14) 2_556 2_556 ?
C120 C5 C84 150(2) 2_556 . ?
C120 C5 C4 58.0(10) 2_556 . ?
C6 C5 C45 155(2) . 2_556 ?
C6 C5 C120 64.5(12) . 2_556 ?
C6 C5 C84 125(2) . . ?
C6 C5 C4 120.6(18) . . ?
C84 C5 C45 58.2(10) . 2_556 ?
C84 C5 C4 100.2(14) . . ?
C4 C5 C45 43.1(7) . 2_556 ?
C31 C55 C8 118.6(14) 2_556 2_556 ?
C31 C55 C9 138.2(13) 2_556 2_556 ?
C31 C55 C120 62.7(9) 2_556 2_556 ?
C31 C55 C7 120.4(15) 2_556 . ?
C31 C55 C56 100.1(12) 2_556 . ?
C31 C55 C59 2.8(14) 2_556 . ?
C31 C55 O54 104.4(13) 2_556 . ?
C30 C55 C8 126.6(13) 2_556 2_556 ?
C30 C55 C31 85.2(12) 2_556 2_556 ?
C30 C55 C9 72.3(10) 2_556 2_556 ?
C30 C55 C120 132.9(11) 2_556 2_556 ?
C30 C55 C7 129.5(15) 2_556 . ?
C30 C55 C56 15.6(10) 2_556 . ?
C30 C55 C59 86.6(13) 2_556 . ?
C30 C55 O54 109.4(12) 2_556 . ?
C9 C55 C8 58.1(10) 2_556 2_556 ?
C9 C55 C120 108.7(9) 2_556 2_556 ?
C9 C55 C7 59.7(10) 2_556 . ?
C9 C55 C56 57.6(10) 2_556 . ?
C9 C55 C59 136.9(12) 2_556 . ?
C9 C55 O54 116.0(10) 2_556 . ?
C120 C55 C8 57.7(10) 2_556 2_556 ?
C120 C55 C59 60.2(10) 2_556 . ?
C7 C55 C8 4.1(18) . 2_556 ?
C7 C55 C120 58.6(10) . 2_556 ?
C7 C55 C56 116.6(13) . . ?
C7 C55 C59 117.7(15) . . ?
C56 C55 C8 114.2(13) . 2_556 ?
C56 C55 C120 138.5(9) . 2_556 ?
C56 C55 C59 101.4(12) . . ?
C59 C55 C8 115.8(14) . 2_556 ?
O54 C55 C8 109.2(11) . 2_556 ?
O54 C55 C120 111.4(10) . 2_556 ?
O54 C55 C7 105.1(13) . . ?
O54 C55 C56 109.4(11) . . ?
O54 C55 C59 106.3(12) . . ?
C112 C82 C119 41.1(9) 2_556 2_556 ?
C48 C82 C112 141.0(16) 2_556 2_556 ?
C48 C82 C111 141.1(15) 2_556 2_556 ?
C48 C82 C47 59.6(12) 2_556 2_556 ?
C48 C82 C119 106.2(14) 2_556 2_556 ?
C48 C82 C81 122.0(16) 2_556 . ?
C48 C82 C83 112.3(17) 2_556 . ?
C48 C82 C107 9.3(15) 2_556 . ?
C49 C82 C112 104.3(14) 2_556 2_556 ?
C49 C82 C48 89.5(16) 2_556 2_556 ?
C49 C82 C111 59.3(11) 2_556 2_556 ?
C49 C82 C47 140.7(14) 2_556 2_556 ?
C49 C82 C119 137.3(13) 2_556 2_556 ?
C49 C82 C81 32.7(10) 2_556 . ?
C49 C82 C83 140.4(16) 2_556 . ?
C49 C82 C107 81.4(18) 2_556 . ?
C111 C82 C112 46.6(8) 2_556 2_556 ?
C111 C82 C47 131.8(12) 2_556 2_556 ?
C111 C82 C119 86.7(10) 2_556 2_556 ?
C47 C82 C112 89.5(11) 2_556 2_556 ?
C47 C82 C119 48.7(7) 2_556 2_556 ?
C81 C82 C112 75.9(11) . 2_556 ?
C81 C82 C111 29.3(7) . 2_556 ?
C81 C82 C47 154.8(11) . 2_556 ?
C81 C82 C119 115.8(12) . 2_556 ?
C81 C82 C107 114.1(17) . . ?
C83 C82 C112 38.7(12) . 2_556 ?
C83 C82 C111 85.3(13) . 2_556 ?
C83 C82 C47 53.4(11) . 2_556 ?
C83 C82 C119 8.5(9) . 2_556 ?
C83 C82 C81 114.6(15) . . ?
C83 C82 C107 121.6(17) . . ?
C107 C82 C112 147.9(13) . 2_556 ?
C107 C82 C111 136.4(15) . 2_556 ?
C107 C82 C47 68.9(12) . 2_556 ?
C107 C82 C119 115.3(14) . 2_556 ?
C51 C72 C52 47.6(9) 2_556 2_556 ?
C51 C72 C108 149.2(16) 2_556 2_556 ?
C51 C72 C71 22.8(8) 2_556 . ?
C51 C72 C73 96.8(14) 2_556 . ?
C51 C72 C80 135.8(14) 2_556 . ?
C50 C72 C51 107(2) 2_556 2_556 ?
C50 C72 C52 141(2) 2_556 2_556 ?
C50 C72 C108 73(2) 2_556 2_556 ?
C50 C72 C71 85(2) 2_556 . ?
C50 C72 C73 138(3) 2_556 . ?
C50 C72 C80 29.6(17) 2_556 . ?
C108 C72 C52 112.8(11) 2_556 2_556 ?
C71 C72 C52 69.8(10) . 2_556 ?
C71 C72 C108 147.5(12) . 2_556 ?
C73 C72 C52 49.3(7) . 2_556 ?
C73 C72 C108 68.9(11) . 2_556 ?
C73 C72 C71 118.8(14) . . ?
C73 C72 C80 115.2(14) . . ?
C80 C72 C52 149.8(12) . 2_556 ?
C80 C72 C108 46.4(9) . 2_556 ?
C80 C72 C71 114.8(13) . . ?
C12 C67 C10 97.9(8) 2_556 2_556 ?
C12 C67 C11 50.9(6) 2_556 2_556 ?
C12 C67 C68 116.4(11) 2_556 . ?
C12 C67 C73 118.3(10) 2_556 . ?
C12 C67 C66 7.2(9) 2_556 . ?
C10 C67 C11 47.4(5) 2_556 2_556 ?
C13 C67 C12 74.1(12) 2_556 2_556 ?
C13 C67 C10 155.6(16) 2_556 2_556 ?
C13 C67 C11 122.6(13) 2_556 2_556 ?
C13 C67 C52 117.9(16) 2_556 2_556 ?
C13 C67 C68 155.3(18) 2_556 . ?
C13 C67 C73 45.3(11) 2_556 . ?
C13 C67 C66 80.6(13) 2_556 . ?
C52 C67 C12 153.4(12) 2_556 2_556 ?
C52 C67 C10 60.9(8) 2_556 2_556 ?
C52 C67 C11 107.6(10) 2_556 2_556 ?
C52 C67 C68 43.4(10) 2_556 . ?
C52 C67 C73 73.5(10) 2_556 . ?
C52 C67 C66 147.2(12) 2_556 . ?
C68 C67 C10 18.4(9) . 2_556 ?
C68 C67 C11 65.7(9) . 2_556 ?
C68 C67 C66 109.2(11) . . ?
C73 C67 C10 131.1(10) . 2_556 ?
C73 C67 C11 154.4(7) . 2_556 ?
C73 C67 C68 116.1(12) . . ?
C73 C67 C66 124.1(10) . . ?
C66 C67 C10 90.8(9) . 2_556 ?
C66 C67 C11 43.8(7) . 2_556 ?
C14 C73 C51 141.4(10) 2_556 2_556 ?
C14 C73 C50 104.4(9) 2_556 2_556 ?
C14 C73 C52 139.5(12) 2_556 2_556 ?
C14 C73 C108 59.5(8) 2_556 2_556 ?
C14 C73 C72 116.9(12) 2_556 . ?
C14 C73 C67 106.4(12) 2_556 . ?
C14 C73 C74 15.8(13) 2_556 . ?
C51 C73 C50 43.9(5) 2_556 2_556 ?
C13 C73 C14 77.1(11) 2_556 2_556 ?
C13 C73 C51 115.4(10) 2_556 2_556 ?
C13 C73 C50 145.0(10) 2_556 2_556 ?
C13 C73 C52 69.3(8) 2_556 2_556 ?
C13 C73 C108 131.0(11) 2_556 2_556 ?
C13 C73 C72 147.1(12) 2_556 . ?
C13 C73 C67 30.3(7) 2_556 . ?
C13 C73 C74 92.8(14) 2_556 . ?
C52 C73 C51 48.6(6) 2_556 2_556 ?
C52 C73 C50 91.4(7) 2_556 2_556 ?
C52 C73 C108 133.3(8) 2_556 2_556 ?
C108 C73 C51 89.8(7) 2_556 2_556 ?
C108 C73 C50 46.5(5) 2_556 2_556 ?
C72 C73 C51 35.2(8) . 2_556 ?
C72 C73 C50 13.1(8) . 2_556 ?
C72 C73 C52 83.8(10) . 2_556 ?
C72 C73 C108 58.0(9) . 2_556 ?
C72 C73 C74 102.5(14) . . ?
C67 C73 C51 87.3(8) . 2_556 ?
C67 C73 C50 126.9(8) . 2_556 ?
C67 C73 C52 39.4(5) . 2_556 ?
C67 C73 C108 148.1(8) . 2_556 ?
C67 C73 C72 122.1(11) . . ?
C67 C73 C74 121.7(14) . . ?
C74 C73 C51 131.7(12) . 2_556 ?
C74 C73 C50 90.6(12) . 2_556 ?
C74 C73 C52 150.1(13) . 2_556 ?
C74 C73 C108 44.5(11) . 2_556 ?
C29 C56 C28 50.7(9) 2_556 2_556 ?
C29 C56 C9 163.6(16) 2_556 2_556 ?
C29 C56 C55 128.8(14) 2_556 . ?
C29 C56 C57 22.0(9) 2_556 . ?
C29 C56 C69 108.6(15) 2_556 . ?
C30 C56 C29 104(2) 2_556 2_556 ?
C30 C56 C28 149(2) 2_556 2_556 ?
C30 C56 C9 79(2) 2_556 2_556 ?
C30 C56 C55 24.4(16) 2_556 . ?
C30 C56 C57 83(2) 2_556 . ?
C30 C56 C69 141(3) 2_556 . ?
C9 C56 C28 119.7(11) 2_556 2_556 ?
C9 C56 C55 55.8(8) 2_556 . ?
C9 C56 C57 150.8(13) 2_556 . ?
C55 C56 C28 163.9(10) . 2_556 ?
C57 C56 C28 68.7(11) . 2_556 ?
C57 C56 C55 107.7(13) . . ?
C69 C56 C28 57.9(9) . 2_556 ?
C69 C56 C9 63.8(10) . 2_556 ?
C69 C56 C55 119.6(14) . . ?
C69 C56 C57 124.8(16) . . ?
C31 C59 C30 30(4) 2_556 2_556 ?
C31 C59 C33 166(5) 2_556 2_556 ?
C31 C59 C32 148(5) 2_556 2_556 ?
C31 C59 C120 66(4) 2_556 2_556 ?
C31 C59 C55 7(4) 2_556 . ?
C31 C59 C4 127(4) 2_556 . ?
C31 C59 C58 106(4) 2_556 . ?
C30 C59 C33 145.8(13) 2_556 2_556 ?
C32 C59 C30 119.8(16) 2_556 2_556 ?
C32 C59 C33 40.3(10) 2_556 2_556 ?
C32 C59 C120 144.4(19) 2_556 2_556 ?
C32 C59 C55 152.7(19) 2_556 . ?
C32 C59 C4 84.7(15) 2_556 . ?
C32 C59 C58 42.5(11) 2_556 . ?
C120 C59 C30 88.0(11) 2_556 2_556 ?
C120 C59 C33 104.2(11) 2_556 2_556 ?
C120 C59 C55 59.6(10) 2_556 . ?
C55 C59 C30 33.3(7) . 2_556 ?
C55 C59 C33 159.3(15) . 2_556 ?
C4 C59 C30 142.6(16) . 2_556 ?
C4 C59 C33 44.8(8) . 2_556 ?
C4 C59 C120 60.7(10) . 2_556 ?
C4 C59 C55 120.3(17) . . ?
C4 C59 C58 122.6(17) . . ?
C58 C59 C30 77.3(11) . 2_556 ?
C58 C59 C33 78.8(12) . 2_556 ?
C58 C59 C120 155.0(16) . 2_556 ?
C58 C59 C55 110.2(14) . . ?
C50 C81 C110 105.3(12) 2_556 2_556 ?
C49 C81 C50 53.7(15) 2_556 2_556 ?
C49 C81 C110 140.5(19) 2_556 2_556 ?
C49 C81 C82 42.0(18) 2_556 . ?
C49 C81 C80 84.8(18) 2_556 . ?
C49 C81 C89 135(2) 2_556 . ?
C111 C81 C50 141(2) 2_556 2_556 ?
C111 C81 C49 119(3) 2_556 2_556 ?
C111 C81 C110 53.4(18) 2_556 2_556 ?
C111 C81 C82 84(2) 2_556 . ?
C111 C81 C80 131(3) 2_556 . ?
C111 C81 C89 18.2(16) 2_556 . ?
C82 C81 C50 95.4(14) . 2_556 ?
C82 C81 C110 132.5(13) . 2_556 ?
C82 C81 C89 102.1(14) . . ?
C80 C81 C50 31.0(7) . 2_556 ?
C80 C81 C110 80.5(14) . 2_556 ?
C80 C81 C82 126.3(17) . . ?
C80 C81 C89 117.5(18) . . ?
C89 C81 C50 137.6(14) . 2_556 ?
C89 C81 C110 37.2(8) . 2_556 ?
C50 C80 C49 68.6(12) 2_556 2_556 ?
C50 C80 C111 110.0(15) 2_556 2_556 ?
C50 C80 C109 134.2(14) 2_556 2_556 ?
C50 C80 C108 86.5(15) 2_556 2_556 ?
C50 C80 C72 20.6(11) 2_556 . ?
C50 C80 C81 100.8(17) 2_556 . ?
C50 C80 C79 121.2(17) 2_556 . ?
C49 C80 C111 44.1(8) 2_556 2_556 ?
C49 C80 C109 121.8(11) 2_556 2_556 ?
C49 C80 C79 142.0(11) 2_556 . ?
C109 C80 C111 82.0(9) 2_556 2_556 ?
C108 C80 C49 140.8(11) 2_556 2_556 ?
C108 C80 C111 131.8(11) 2_556 2_556 ?
C108 C80 C109 57.1(10) 2_556 2_556 ?
C108 C80 C72 68.1(14) 2_556 . ?
C108 C80 C81 148.3(13) 2_556 . ?
C108 C80 C79 36.0(10) 2_556 . ?
C72 C80 C49 89.1(10) . 2_556 ?
C72 C80 C111 129.0(10) . 2_556 ?
C72 C80 C109 122.0(14) . 2_556 ?
C72 C80 C79 104.0(15) . . ?
C81 C80 C49 32.3(9) . 2_556 ?
C81 C80 C111 17.4(8) . 2_556 ?
C81 C80 C109 98.9(13) . 2_556 ?
C81 C80 C72 121.3(14) . . ?
C81 C80 C79 122.2(15) . . ?
C79 C80 C111 105.2(10) . 2_556 ?
C79 C80 C109 23.3(7) . 2_556 ?
C12 C66 C11 110(5) 2_556 2_556 ?
C12 C66 C13 13(4) 2_556 2_556 ?
C12 C66 C26 111(4) 2_556 2_556 ?
C12 C66 C67 31(4) 2_556 . ?
C12 C66 C65 138(5) 2_556 . ?
C12 C66 C106 79(4) 2_556 . ?
C11 C66 C13 103.3(11) 2_556 2_556 ?
C11 C66 C26 131.8(14) 2_556 2_556 ?
C11 C66 C67 78.9(10) 2_556 . ?
C11 C66 C106 156.1(15) 2_556 . ?
C26 C66 C13 111.5(12) 2_556 2_556 ?
C26 C66 C67 135.2(13) 2_556 . ?
C26 C66 C106 32.2(6) 2_556 . ?
C67 C66 C13 25.3(4) . 2_556 ?
C65 C66 C11 28.6(6) . 2_556 ?
C65 C66 C13 129.2(14) . 2_556 ?
C65 C66 C26 104.7(13) . 2_556 ?
C65 C66 C67 106.5(13) . . ?
C65 C66 C106 134.9(15) . . ?
C106 C66 C13 80.8(10) . 2_556 ?
C106 C66 C67 105.9(12) . . ?
C12 C65 C10 76.4(7) 2_556 2_556 ?
C12 C65 C24 120.4(11) 2_556 2_556 ?
C24 C65 C10 140.9(11) 2_556 2_556 ?
C11 C65 C12 69.5(17) 2_556 2_556 ?
C11 C65 C10 16.8(17) 2_556 2_556 ?
C11 C65 C24 158(2) 2_556 2_556 ?
C11 C65 C28 114(3) 2_556 2_556 ?
C11 C65 C66 77(2) 2_556 . ?
C11 C65 C64 162(3) 2_556 . ?
C11 C65 C69 37.8(17) 2_556 . ?
C28 C65 C12 164.2(13) 2_556 2_556 ?
C28 C65 C10 103.4(13) 2_556 2_556 ?
C28 C65 C24 50.5(8) 2_556 2_556 ?
C28 C65 C66 162.2(16) 2_556 . ?
C28 C65 C64 52.9(13) 2_556 . ?
C28 C65 C69 76.8(12) 2_556 . ?
C66 C65 C12 8.0(10) . 2_556 ?
C66 C65 C10 84.4(10) . 2_556 ?
C66 C65 C24 114.0(13) . 2_556 ?
C66 C65 C64 112.4(17) . . ?
C66 C65 C69 112.3(12) . . ?
C64 C65 C12 119.1(15) . 2_556 ?
C64 C65 C10 145.2(15) . 2_556 ?
C64 C65 C24 4.3(15) . 2_556 ?
C64 C65 C69 126.4(16) . . ?
C69 C65 C12 104.4(10) . 2_556 ?
C69 C65 C10 28.0(6) . 2_556 ?
C69 C65 C24 122.7(11) . 2_556 ?
C14 C75 C117 89.2(11) 2_556 2_556 ?
C14 C75 C74 15.8(10) 2_556 . ?
C14 C75 C76 132.8(14) 2_556 . ?
C14 C75 C106 101.0(12) 2_556 . ?
C15 C75 C14 75(4) 2_556 2_556 ?
C15 C75 C16 120(3) 2_556 2_556 ?
C15 C75 C117 16(3) 2_556 2_556 ?
C15 C75 C74 60(4) 2_556 . ?
C15 C75 C76 61(3) 2_556 . ?
C15 C75 C106 155(5) 2_556 . ?
C16 C75 C14 147.1(16) 2_556 2_556 ?
C16 C75 C117 103.4(10) 2_556 2_556 ?
C16 C75 C74 156.3(17) 2_556 . ?
C16 C75 C76 59.8(8) 2_556 . ?
C16 C75 C106 52.5(9) 2_556 . ?
C74 C75 C117 74.7(12) . 2_556 ?
C76 C75 C117 45.4(8) . 2_556 ?
C76 C75 C74 119.6(15) . . ?
C106 C75 C117 145.0(11) . 2_556 ?
C106 C75 C74 116.4(13) . . ?
C106 C75 C76 110.8(12) . . ?
C29 C57 C30 71(3) 2_556 2_556 ?
C29 C57 C36 174(3) 2_556 2_556 ?
C29 C57 C28 33(3) 2_556 2_556 ?
C29 C57 C37 128(3) 2_556 2_556 ?
C29 C57 C56 47(2) 2_556 . ?
C29 C57 C58 157(3) 2_556 . ?
C29 C57 C63 79(3) 2_556 . ?
C30 C57 C36 114.1(11) 2_556 2_556 ?
C30 C57 C28 90.4(12) 2_556 2_556 ?
C36 C57 C28 142.3(12) 2_556 2_556 ?
C37 C57 C30 159.5(17) 2_556 2_556 ?
C37 C57 C36 46.3(10) 2_556 2_556 ?
C37 C57 C28 103.9(15) 2_556 2_556 ?
C37 C57 C56 167(2) 2_556 . ?
C37 C57 C58 74.5(14) 2_556 . ?
C37 C57 C63 52.7(12) 2_556 . ?
C56 C57 C30 25.1(6) . 2_556 ?
C56 C57 C36 137.8(13) . 2_556 ?
C56 C57 C28 66.0(11) . 2_556 ?
C56 C57 C58 111.1(14) . . ?
C56 C57 C63 116.8(17) . . ?
C58 C57 C30 86.4(12) . 2_556 ?
C58 C57 C36 28.2(7) . 2_556 ?
C58 C57 C28 155.9(13) . 2_556 ?
C63 C57 C30 139.4(17) . 2_556 ?
C63 C57 C36 95.5(13) . 2_556 ?
C63 C57 C28 51.2(9) . 2_556 ?
C63 C57 C58 122.4(16) . . ?
C46 C84 C45 54.2(7) 2_556 2_556 ?
C44 C84 C46 117.1(14) 2_556 2_556 ?
C44 C84 C45 63.9(10) 2_556 2_556 ?
C44 C84 C47 159.7(14) 2_556 2_556 ?
C44 C84 C5 130.4(16) 2_556 . ?
C44 C84 C83 107.2(14) 2_556 . ?
C44 C84 C85 17.7(11) 2_556 . ?
C47 C84 C46 65.9(9) 2_556 2_556 ?
C47 C84 C45 119.3(11) 2_556 2_556 ?
C47 C84 C5 52.6(11) 2_556 . ?
C47 C84 C83 62.2(10) 2_556 . ?
C47 C84 C85 155.3(12) 2_556 . ?
C119 C84 C46 149.7(14) 2_556 2_556 ?
C119 C84 C44 79.9(15) 2_556 2_556 ?
C119 C84 C45 140.6(14) 2_556 2_556 ?
C119 C84 C47 89.5(15) 2_556 2_556 ?
C119 C84 C5 139.6(17) 2_556 . ?
C119 C84 C83 27.6(11) 2_556 . ?
C119 C84 C85 96.4(13) 2_556 . ?
C5 C84 C46 13.6(12) . 2_556 ?
C5 C84 C45 67.9(11) . 2_556 ?
C83 C84 C46 126.3(11) . 2_556 ?
C83 C84 C45 158.8(10) . 2_556 ?
C83 C84 C5 113.9(14) . . ?
C83 C84 C85 122.8(11) . . ?
C85 C84 C46 99.5(11) . 2_556 ?
C85 C84 C45 46.2(7) . 2_556 ?
C85 C84 C5 112.9(13) . . ?
C46 C4 C31 113.8(10) 2_556 2_556 ?
C46 C4 C33 131.6(11) 2_556 2_556 ?
C46 C4 C32 158.0(10) 2_556 2_556 ?
C46 C4 C120 60.8(7) 2_556 2_556 ?
C46 C4 C5 4.7(13) 2_556 . ?
C46 C4 C59 126.0(13) 2_556 . ?
C46 C4 C3 104.6(11) 2_556 . ?
C33 C4 C31 105.9(9) 2_556 2_556 ?
C33 C4 C32 54.7(6) 2_556 2_556 ?
C33 C4 C120 155.7(9) 2_556 2_556 ?
C33 C4 C5 134.9(13) 2_556 . ?
C33 C4 C3 27.3(6) 2_556 . ?
C45 C4 C46 69.6(9) 2_556 2_556 ?
C45 C4 C31 159.5(10) 2_556 2_556 ?
C45 C4 C33 63.6(7) 2_556 2_556 ?
C45 C4 C32 117.5(10) 2_556 2_556 ?
C45 C4 C120 129.5(11) 2_556 2_556 ?
C45 C4 C5 73.8(12) 2_556 . ?
C45 C4 C59 152.9(14) 2_556 . ?
C45 C4 C3 36.5(7) 2_556 . ?
C32 C4 C31 51.9(6) 2_556 2_556 ?
C120 C4 C31 54.2(6) 2_556 2_556 ?
C120 C4 C32 105.8(8) 2_556 2_556 ?
C120 C4 C5 56.3(10) 2_556 . ?
C5 C4 C31 109.1(11) . 2_556 ?
C5 C4 C32 154.2(11) . 2_556 ?
C59 C4 C31 12.6(11) . 2_556 ?
C59 C4 C33 93.8(13) . 2_556 ?
C59 C4 C32 39.4(10) . 2_556 ?
C59 C4 C120 66.7(11) . 2_556 ?
C59 C4 C5 121.3(14) . . ?
C59 C4 C3 119.1(14) . . ?
C3 C4 C31 130.2(11) . 2_556 ?
C3 C4 C32 81.1(9) . 2_556 ?
C3 C4 C120 155.9(10) . 2_556 ?
C3 C4 C5 108.3(13) . . ?
C112 C83 C48 122.2(15) 2_556 2_556 ?
C112 C83 C111 47.6(11) 2_556 2_556 ?
C112 C83 C47 154.6(15) 2_556 2_556 ?
C112 C83 C82 99.0(18) 2_556 . ?
C112 C83 C84 125.2(14) 2_556 . ?
C112 C83 C88 12.1(16) 2_556 . ?
C111 C83 C48 76.1(8) 2_556 2_556 ?
C47 C83 C48 43.7(7) 2_556 2_556 ?
C47 C83 C111 118.3(11) 2_556 2_556 ?
C47 C83 C82 72.1(10) 2_556 . ?
C47 C83 C84 51.5(10) 2_556 . ?
C47 C83 C88 151.7(15) 2_556 . ?
C119 C83 C112 87(2) 2_556 2_556 ?
C119 C83 C48 130(3) 2_556 2_556 ?
C119 C83 C111 128(3) 2_556 2_556 ?
C119 C83 C47 92(3) 2_556 2_556 ?
C119 C83 C82 154(3) 2_556 . ?
C119 C83 C84 41(2) 2_556 . ?
C119 C83 C88 75(2) 2_556 . ?
C82 C83 C48 28.9(8) . 2_556 ?
C82 C83 C111 51.5(10) . 2_556 ?
C82 C83 C84 122.0(14) . . ?
C82 C83 C88 109.9(19) . . ?
C84 C83 C48 93.2(10) . 2_556 ?
C84 C83 C111 146.8(10) . 2_556 ?
C84 C83 C88 113.5(15) . . ?
C88 C83 C48 130.5(15) . 2_556 ?
C88 C83 C111 58.5(14) . 2_556 ?
C31 C58 C29 85.8(8) 2_556 2_556 ?
C31 C58 C30 44.3(5) 2_556 2_556 ?
C29 C58 C30 41.5(5) 2_556 2_556 ?
C36 C58 C31 161.0(16) 2_556 2_556 ?
C36 C58 C29 109.1(14) 2_556 2_556 ?
C36 C58 C30 149.1(14) 2_556 2_556 ?
C36 C58 C32 100.6(16) 2_556 2_556 ?
C36 C58 C37 64.0(12) 2_556 2_556 ?
C36 C58 C59 146.0(18) 2_556 . ?
C36 C58 C57 102.6(16) 2_556 . ?
C36 C58 C60 25.2(12) 2_556 . ?
C32 C58 C31 62.6(10) 2_556 2_556 ?
C32 C58 C29 147.4(14) 2_556 2_556 ?
C32 C58 C30 106.6(12) 2_556 2_556 ?
C32 C58 C37 161.5(14) 2_556 2_556 ?
C32 C58 C59 46.9(11) 2_556 . ?
C32 C58 C57 153.3(16) 2_556 . ?
C32 C58 C60 79.8(15) 2_556 . ?
C37 C58 C31 130.4(11) 2_556 2_556 ?
C37 C58 C29 45.2(6) 2_556 2_556 ?
C37 C58 C30 86.4(8) 2_556 2_556 ?
C59 C58 C31 15.7(9) . 2_556 ?
C59 C58 C29 101.1(11) . 2_556 ?
C59 C58 C30 59.7(9) . 2_556 ?
C59 C58 C37 144.7(13) . 2_556 ?
C59 C58 C57 107.4(13) . . ?
C57 C58 C31 92.2(11) . 2_556 ?
C57 C58 C29 6.4(10) . 2_556 ?
C57 C58 C30 47.9(9) . 2_556 ?
C57 C58 C37 38.7(9) . 2_556 ?
C60 C58 C31 136.0(14) . 2_556 ?
C60 C58 C29 124.2(13) . 2_556 ?
C60 C58 C30 150.9(10) . 2_556 ?
C60 C58 C37 82.6(12) . 2_556 ?
C60 C58 C59 121.8(16) . . ?
C60 C58 C57 118.5(15) . . ?
C112 C89 C114 104.5(12) 2_556 2_556 ?
C112 C89 C113 53.7(8) 2_556 2_556 ?
C112 C89 C81 95.5(15) 2_556 . ?
C112 C89 C88 14.4(13) 2_556 . ?
C112 C89 C90 133.3(15) 2_556 . ?
C111 C89 C112 79.6(18) 2_556 2_556 ?
C111 C89 C114 145.6(16) 2_556 2_556 ?
C111 C89 C113 127.4(18) 2_556 2_556 ?
C111 C89 C110 96.6(16) 2_556 2_556 ?
C111 C89 C81 15.9(14) 2_556 . ?
C111 C89 C88 93.0(19) 2_556 . ?
C111 C89 C90 129.4(18) 2_556 . ?
C114 C89 C113 51.6(7) 2_556 2_556 ?
C110 C89 C112 152.3(16) 2_556 2_556 ?
C110 C89 C114 63.7(11) 2_556 2_556 ?
C110 C89 C113 113.4(15) 2_556 2_556 ?
C110 C89 C81 83.0(15) 2_556 . ?
C110 C89 C88 145.8(17) 2_556 . ?
C110 C89 C90 35.0(9) 2_556 . ?
C81 C89 C114 140.9(13) . 2_556 ?
C81 C89 C113 141.9(13) . 2_556 ?
C88 C89 C114 90.6(13) . 2_556 ?
C88 C89 C113 39.4(11) . 2_556 ?
C88 C89 C81 108.9(16) . . ?
C90 C89 C114 29.9(7) . 2_556 ?
C90 C89 C113 81.5(11) . 2_556 ?
C90 C89 C81 117.5(16) . . ?
C90 C89 C88 119.9(16) . . ?
C14 C79 C110 143.3(11) 2_556 2_556 ?
C109 C79 C14 137(3) 2_556 2_556 ?
C109 C79 C110 24(2) 2_556 2_556 ?
C109 C79 C108 135(3) 2_556 2_556 ?
C109 C79 C117 64(3) 2_556 2_556 ?
C109 C79 C80 96(3) 2_556 . ?
C109 C79 C74 140(3) 2_556 . ?
C109 C79 C78 24(2) 2_556 . ?
C108 C79 C14 52.2(13) 2_556 2_556 ?
C108 C79 C110 115.4(19) 2_556 2_556 ?
C108 C79 C117 130.6(19) 2_556 2_556 ?
C108 C79 C80 48.5(16) 2_556 . ?
C108 C79 C74 54.0(17) 2_556 . ?
C108 C79 C78 152(2) 2_556 . ?
C117 C79 C14 83.0(11) 2_556 2_556 ?
C117 C79 C110 87.0(11) 2_556 2_556 ?
C80 C79 C14 100.0(13) . 2_556 ?
C80 C79 C110 72.2(10) . 2_556 ?
C80 C79 C117 149.1(12) . 2_556 ?
C74 C79 C14 5.2(14) . 2_556 ?
C74 C79 C110 148.4(14) . 2_556 ?
C74 C79 C117 83.3(15) . 2_556 ?
C74 C79 C80 102.4(17) . . ?
C78 C79 C14 124.0(16) . 2_556 ?
C78 C79 C110 47.6(11) . 2_556 ?
C78 C79 C117 42.7(10) . 2_556 ?
C78 C79 C80 119.6(16) . . ?
C78 C79 C74 125(2) . . ?
C17 C101 C102 7(2) 2_556 . ?
C17 C101 C106 111.8(11) 2_556 . ?
C25 C101 C17 131.8(13) 2_556 2_556 ?
C25 C101 C16 155.0(14) 2_556 2_556 ?
C25 C101 C27 69.7(9) 2_556 2_556 ?
C25 C101 C100 14.2(16) 2_556 . ?
C25 C101 C102 131.4(15) 2_556 . ?
C25 C101 C106 109.7(12) 2_556 . ?
C26 C101 C17 139.5(14) 2_556 2_556 ?
C26 C101 C25 81.8(12) 2_556 2_556 ?
C26 C101 C16 77.2(10) 2_556 2_556 ?
C26 C101 C27 147.6(13) 2_556 2_556 ?
C26 C101 C100 92.7(15) 2_556 . ?
C26 C101 C102 134.7(15) 2_556 . ?
C26 C101 C106 28.5(8) 2_556 . ?
C16 C101 C17 63.8(8) 2_556 2_556 ?
C16 C101 C27 125.0(11) 2_556 2_556 ?
C16 C101 C100 155.1(15) 2_556 . ?
C16 C101 C102 61.2(11) 2_556 . ?
C16 C101 C106 48.7(7) 2_556 . ?
C27 C101 C17 62.7(8) 2_556 2_556 ?
C27 C101 C100 57.0(13) 2_556 . ?
C27 C101 C102 64.1(11) 2_556 . ?
C27 C101 C106 159.3(9) 2_556 . ?
C100 C101 C17 118.0(15) . 2_556 ?
C100 C101 C102 117.2(16) . . ?
C100 C101 C106 119.0(14) . . ?
C102 C101 C106 108.0(12) . . ?
C25 C64 C11 113.1(14) 2_556 2_556 ?
C25 C64 C23 93.6(12) 2_556 2_556 ?
C24 C64 C25 76(3) 2_556 2_556 ?
C24 C64 C11 159(5) 2_556 2_556 ?
C24 C64 C23 24(3) 2_556 2_556 ?
C24 C64 C28 121(4) 2_556 2_556 ?
C24 C64 C65 165(5) 2_556 . ?
C24 C64 C63 50(3) 2_556 . ?
C24 C64 C100 62(4) 2_556 . ?
C23 C64 C11 136.0(14) 2_556 2_556 ?
C28 C64 C25 158(2) 2_556 2_556 ?
C28 C64 C11 45.8(9) 2_556 2_556 ?
C28 C64 C23 99.8(16) 2_556 2_556 ?
C28 C64 C65 49.4(12) 2_556 . ?
C28 C64 C63 71.2(15) 2_556 . ?
C28 C64 C100 161(3) 2_556 . ?
C65 C64 C25 110.3(18) . 2_556 ?
C65 C64 C11 5.9(9) . 2_556 ?
C65 C64 C23 141.9(18) . 2_556 ?
C65 C64 C63 117.1(19) . . ?
C65 C64 C100 123(2) . . ?
C63 C64 C25 121.7(16) . 2_556 ?
C63 C64 C11 111.8(15) . 2_556 ?
C63 C64 C23 28.7(8) . 2_556 ?
C100 C64 C25 15.7(13) . 2_556 ?
C100 C64 C11 124.7(18) . 2_556 ?
C100 C64 C23 78.0(16) . 2_556 ?
C100 C64 C63 106.0(19) . . ?
C14 C74 C15 82(6) 2_556 2_556 ?
C14 C74 C13 21(5) 2_556 2_556 ?
C14 C74 C109 147(7) 2_556 2_556 ?
C14 C74 C108 128(6) 2_556 2_556 ?
C14 C74 C73 55(5) 2_556 . ?
C14 C74 C75 64(5) 2_556 . ?
C14 C74 C79 156(7) 2_556 . ?
C15 C74 C13 100.8(15) 2_556 2_556 ?
C15 C74 C109 86.4(15) 2_556 2_556 ?
C15 C74 C73 134.6(18) 2_556 . ?
C15 C74 C75 18.4(9) 2_556 . ?
C15 C74 C79 96.9(18) 2_556 . ?
C13 C74 C109 139.5(15) 2_556 2_556 ?
C108 C74 C15 131(2) 2_556 2_556 ?
C108 C74 C13 108.1(17) 2_556 2_556 ?
C108 C74 C109 46.2(12) 2_556 2_556 ?
C108 C74 C73 77.2(16) 2_556 . ?
C108 C74 C75 146(2) 2_556 . ?
C108 C74 C79 38.8(11) 2_556 . ?
C73 C74 C13 34.7(7) . 2_556 ?
C73 C74 C109 120.2(16) . 2_556 ?
C73 C74 C75 118.5(15) . . ?
C73 C74 C79 115.9(19) . . ?
C75 C74 C13 83.9(11) . 2_556 ?
C75 C74 C109 104.0(15) . 2_556 ?
C79 C74 C13 142.7(18) . 2_556 ?
C79 C74 C109 12.7(10) . 2_556 ?
C79 C74 C75 115.1(19) . . ?
C29 C63 C28 58.5(8) 2_556 2_556 ?
C29 C63 C62 138.1(15) 2_556 . ?
C24 C63 C29 121.9(14) 2_556 2_556 ?
C24 C63 C28 63.8(9) 2_556 2_556 ?
C24 C63 C57 140.8(16) 2_556 . ?
C24 C63 C64 20.6(11) 2_556 . ?
C24 C63 C62 90.5(14) 2_556 . ?
C23 C63 C29 150.0(17) 2_556 2_556 ?
C23 C63 C24 84.6(15) 2_556 2_556 ?
C23 C63 C28 147.5(17) 2_556 2_556 ?
C23 C63 C37 85.4(14) 2_556 2_556 ?
C23 C63 C57 126.8(18) 2_556 . ?
C23 C63 C64 104.5(17) 2_556 . ?
C23 C63 C62 14.4(11) 2_556 . ?
C28 C63 C62 147.2(14) 2_556 . ?
C37 C63 C29 65.5(10) 2_556 2_556 ?
C37 C63 C24 164.2(16) 2_556 2_556 ?
C37 C63 C28 123.4(14) 2_556 2_556 ?
C37 C63 C57 43.3(10) 2_556 . ?
C37 C63 C64 160.1(16) 2_556 . ?
C37 C63 C62 77.0(14) 2_556 . ?
C57 C63 C29 23.2(8) . 2_556 ?
C57 C63 C28 80.2(12) . 2_556 ?
C57 C63 C62 115.4(16) . . ?
C64 C63 C29 101.3(14) . 2_556 ?
C64 C63 C28 43.4(10) . 2_556 ?
C64 C63 C57 121.0(16) . . ?
C64 C63 C62 108.7(16) . . ?
C43 C85 C119 101.9(10) 2_556 2_556 ?
C43 C85 C84 132.7(12) 2_556 . ?
C43 C85 C3 109.5(14) 2_556 . ?
C43 C85 C86 19.3(6) 2_556 . ?
C44 C85 C43 93(3) 2_556 2_556 ?
C44 C85 C45 116(4) 2_556 2_556 ?
C44 C85 C119 19(3) 2_556 2_556 ?
C44 C85 C84 45(3) 2_556 . ?
C44 C85 C3 152(4) 2_556 . ?
C44 C85 C86 74(3) 2_556 . ?
C45 C85 C43 146.3(15) 2_556 2_556 ?
C45 C85 C119 101.9(12) 2_556 2_556 ?
C45 C85 C84 71.4(11) 2_556 . ?
C45 C85 C3 37.9(8) 2_556 . ?
C45 C85 C86 160.7(16) 2_556 . ?
C84 C85 C119 31.5(7) . 2_556 ?
C3 C85 C119 134.4(14) . 2_556 ?
C3 C85 C84 107.4(13) . . ?
C3 C85 C86 127.7(15) . . ?
C86 C85 C119 83.3(10) . 2_556 ?
C86 C85 C84 114.6(12) . . ?
C34 C3 C44 114.2(13) 2_556 2_556 ?
C34 C3 C32 76.6(10) 2_556 2_556 ?
C44 C3 C32 146.5(11) 2_556 2_556 ?
C33 C3 C34 59.7(19) 2_556 2_556 ?
C33 C3 C44 166(2) 2_556 2_556 ?
C33 C3 C45 131(3) 2_556 2_556 ?
C33 C3 C32 24.9(15) 2_556 2_556 ?
C33 C3 C4 74.9(19) 2_556 . ?
C33 C3 C85 166(3) 2_556 . ?
C33 C3 C2 50.9(18) 2_556 . ?
C45 C3 C34 163.1(19) 2_556 2_556 ?
C45 C3 C44 51.9(11) 2_556 2_556 ?
C45 C3 C32 109.8(16) 2_556 2_556 ?
C45 C3 C4 56.8(13) 2_556 . ?
C45 C3 C85 58.3(12) 2_556 . ?
C45 C3 C2 166(2) 2_556 . ?
C4 C3 C34 128.5(13) . 2_556 ?
C4 C3 C44 104.0(11) . 2_556 ?
C4 C3 C32 53.1(8) . 2_556 ?
C85 C3 C34 108.7(14) . 2_556 ?
C85 C3 C44 7.2(11) . 2_556 ?
C85 C3 C32 152.0(13) . 2_556 ?
C85 C3 C4 111.2(14) . . ?
C85 C3 C2 117.0(17) . . ?
C2 C3 C34 9.0(13) . 2_556 ?
C2 C3 C44 122.3(15) . 2_556 ?
C2 C3 C32 67.7(11) . 2_556 ?
C2 C3 C4 119.9(15) . . ?
C112 C88 C111 36(7) 2_556 2_556 ?
C112 C88 C113 147(9) 2_556 2_556 ?
C112 C88 C119 72(8) 2_556 2_556 ?
C112 C88 C83 45(7) 2_556 . ?
C112 C88 C89 62(8) 2_556 . ?
C112 C88 C87 166(8) 2_556 . ?
C113 C88 C111 111(2) 2_556 2_556 ?
C113 C88 C119 134(2) 2_556 2_556 ?
C113 C88 C83 156(2) 2_556 . ?
C113 C88 C89 85(2) 2_556 . ?
C113 C88 C87 38.4(10) 2_556 . ?
C119 C88 C111 99.2(15) 2_556 2_556 ?
C119 C88 C83 26.8(8) 2_556 . ?
C83 C88 C111 74.5(13) . 2_556 ?
C89 C88 C111 29.8(8) . 2_556 ?
C89 C88 C119 128.9(19) . 2_556 ?
C89 C88 C83 104.2(18) . . ?
C87 C88 C111 143(2) . 2_556 ?
C87 C88 C119 98(2) . 2_556 ?
C87 C88 C83 125(2) . . ?
C87 C88 C89 122(2) . . ?
C34 C60 C33 45.2(7) 2_556 2_556 ?
C34 C60 C37 159.2(15) 2_556 2_556 ?
C36 C60 C34 158(3) 2_556 2_556 ?
C36 C60 C33 113(3) 2_556 2_556 ?
C36 C60 C32 68(2) 2_556 2_556 ?
C36 C60 C35 139(4) 2_556 2_556 ?
C36 C60 C37 31.9(18) 2_556 2_556 ?
C36 C60 C58 33.8(17) 2_556 . ?
C36 C60 C2 148(3) 2_556 . ?
C36 C60 C61 96(2) 2_556 . ?
C32 C60 C34 91.1(12) 2_556 2_556 ?
C32 C60 C33 45.9(7) 2_556 2_556 ?
C32 C60 C37 88.8(12) 2_556 2_556 ?
C35 C60 C34 62.0(16) 2_556 2_556 ?
C35 C60 C33 107(2) 2_556 2_556 ?
C35 C60 C32 153(2) 2_556 2_556 ?
C35 C60 C37 117(2) 2_556 2_556 ?
C35 C60 C58 167(3) 2_556 . ?
C35 C60 C2 72.3(18) 2_556 . ?
C35 C60 C61 48.8(16) 2_556 . ?
C37 C60 C33 130.8(13) 2_556 2_556 ?
C58 C60 C34 126.8(16) . 2_556 ?
C58 C60 C33 82.2(12) . 2_556 ?
C58 C60 C32 37.5(8) . 2_556 ?
C58 C60 C37 51.5(11) . 2_556 ?
C58 C60 C2 116.7(17) . . ?
C58 C60 C61 118.9(17) . . ?
C2 C60 C34 10.3(9) . 2_556 ?
C2 C60 C33 34.9(9) . 2_556 ?
C2 C60 C32 80.8(13) . 2_556 ?
C2 C60 C37 157.1(18) . 2_556 ?
C61 C60 C34 105.2(15) . 2_556 ?
C61 C60 C33 144.9(13) . 2_556 ?
C61 C60 C32 153.1(16) . 2_556 ?
C61 C60 C37 68.3(11) . 2_556 ?
C61 C60 C2 114.8(16) . . ?
C109 C90 C115 107.7(12) 2_556 2_556 ?
C114 C90 C109 146.6(19) 2_556 2_556 ?
C114 C90 C110 137(3) 2_556 2_556 ?
C114 C90 C115 49.5(16) 2_556 2_556 ?
C114 C90 C89 89(2) 2_556 . ?
C114 C90 C78 135(2) 2_556 . ?
C114 C90 C91 29.2(15) 2_556 . ?
C110 C90 C109 46.7(16) 2_556 2_556 ?
C110 C90 C115 146.2(19) 2_556 2_556 ?
C110 C90 C89 52.0(17) 2_556 . ?
C110 C90 C78 71.1(17) 2_556 . ?
C110 C90 C91 153(2) 2_556 . ?
C89 C90 C109 97.3(13) . 2_556 ?
C89 C90 C115 133.8(14) . 2_556 ?
C89 C90 C78 122.0(15) . . ?
C89 C90 C91 117.2(15) . . ?
C78 C90 C109 24.7(7) . 2_556 ?
C78 C90 C115 87.7(11) . 2_556 ?
C91 C90 C109 127.2(13) . 2_556 ?
C91 C90 C115 20.8(7) . 2_556 ?
C91 C90 C78 108.4(14) . . ?
C109 C78 C116 142(2) 2_556 2_556 ?
C109 C78 C110 67(2) 2_556 2_556 ?
C109 C78 C117 105(3) 2_556 2_556 ?
C109 C78 C79 22(2) 2_556 . ?
C109 C78 C90 99(3) 2_556 . ?
C109 C78 C77 136(3) 2_556 . ?
C110 C78 C116 119.5(12) 2_556 2_556 ?
C110 C78 C90 32.1(7) 2_556 . ?
C110 C78 C77 134.8(14) 2_556 . ?
C117 C78 C116 50.1(9) 2_556 2_556 ?
C117 C78 C110 152.0(13) 2_556 2_556 ?
C117 C78 C79 85.9(16) 2_556 . ?
C117 C78 C90 139.3(16) 2_556 . ?
C117 C78 C77 35.4(8) 2_556 . ?
C79 C78 C116 131.9(15) . 2_556 ?
C79 C78 C110 89.4(14) . 2_556 ?
C79 C78 C90 121.2(16) . . ?
C79 C78 C77 120.4(17) . . ?
C90 C78 C116 91.6(11) . 2_556 ?
C77 C78 C116 15.8(7) . 2_556 ?
C77 C78 C90 107.4(13) . . ?
C25 C100 C24 107(6) 2_556 2_556 ?
C25 C100 C26 27(6) 2_556 2_556 ?
C25 C100 C27 101(6) 2_556 2_556 ?
C25 C100 C101 45(5) 2_556 . ?
C25 C100 C64 87(6) 2_556 . ?
C25 C100 C99 162(6) 2_556 . ?
C24 C100 C26 106.2(16) 2_556 2_556 ?
C24 C100 C27 151(2) 2_556 2_556 ?
C24 C100 C101 142(2) 2_556 . ?
C24 C100 C64 21.9(10) 2_556 . ?
C24 C100 C99 90.7(19) 2_556 . ?
C27 C100 C26 96.1(16) 2_556 2_556 ?
C27 C100 C101 60.6(13) 2_556 . ?
C27 C100 C64 164(3) 2_556 . ?
C27 C100 C99 61.5(13) 2_556 . ?
C101 C100 C26 36.2(9) . 2_556 ?
C101 C100 C64 120(2) . . ?
C101 C100 C99 120.2(19) . . ?
C64 C100 C26 84.3(16) . 2_556 ?
C99 C100 C26 149.0(19) . 2_556 ?
C99 C100 C64 111(2) . . ?
C17 C76 C116 102.3(10) 2_556 2_556 ?
C17 C76 C18 52.5(7) 2_556 2_556 ?
C15 C76 C17 123.6(11) 2_556 2_556 ?
C15 C76 C116 119.2(11) 2_556 2_556 ?
C15 C76 C16 66.1(8) 2_556 2_556 ?
C15 C76 C117 66.0(9) 2_556 2_556 ?
C15 C76 C18 153.2(11) 2_556 2_556 ?
C15 C76 C75 18.8(9) 2_556 . ?
C15 C76 C77 100.4(12) 2_556 . ?
C15 C76 C102 123.6(14) 2_556 . ?
C116 C76 C18 50.6(6) 2_556 2_556 ?
C16 C76 C17 59.2(7) 2_556 2_556 ?
C16 C76 C116 149.6(10) 2_556 2_556 ?
C16 C76 C117 129.6(11) 2_556 2_556 ?
C16 C76 C18 109.8(10) 2_556 2_556 ?
C16 C76 C75 47.8(8) 2_556 . ?
C16 C76 C77 155.2(10) 2_556 . ?
C16 C76 C102 61.1(11) 2_556 . ?
C117 C76 C17 151.3(12) 2_556 2_556 ?
C117 C76 C116 55.8(7) 2_556 2_556 ?
C117 C76 C18 105.6(10) 2_556 2_556 ?
C117 C76 C75 84.7(11) 2_556 . ?
C117 C76 C77 34.9(7) 2_556 . ?
C117 C76 C102 145.5(16) 2_556 . ?
C75 C76 C17 106.4(10) . 2_556 ?
C75 C76 C116 136.2(11) . 2_556 ?
C75 C76 C18 149.9(10) . 2_556 ?
C77 C76 C17 123.9(12) . 2_556 ?
C77 C76 C116 21.8(7) . 2_556 ?
C77 C76 C18 72.3(9) . 2_556 ?
C77 C76 C75 118.8(13) . . ?
C77 C76 C102 119.5(14) . . ?
C102 C76 C17 6(2) . 2_556 ?
C102 C76 C116 98.2(12) . 2_556 ?
C102 C76 C18 49.3(10) . 2_556 ?
C102 C76 C75 107.3(13) . . ?
C24 C62 C21 91.2(10) 2_556 2_556 ?
C23 C62 C24 33.4(19) 2_556 2_556 ?
C23 C62 C21 122(3) 2_556 2_556 ?
C23 C62 C38 162(3) 2_556 2_556 ?
C23 C62 C22 149(4) 2_556 2_556 ?
C23 C62 C37 55(2) 2_556 2_556 ?
C23 C62 C63 20.8(18) 2_556 . ?
C23 C62 C61 134(3) 2_556 . ?
C23 C62 C99 97(3) 2_556 . ?
C38 C62 C24 154.6(13) 2_556 2_556 ?
C38 C62 C21 74.5(9) 2_556 2_556 ?
C22 C62 C24 124(2) 2_556 2_556 ?
C22 C62 C21 34.1(14) 2_556 2_556 ?
C22 C62 C38 48.9(13) 2_556 2_556 ?
C22 C62 C37 156(2) 2_556 2_556 ?
C22 C62 C63 161(2) 2_556 . ?
C22 C62 C61 76.2(16) 2_556 . ?
C22 C62 C99 57.0(17) 2_556 . ?
C37 C62 C24 78.0(9) 2_556 2_556 ?
C37 C62 C21 156.2(12) 2_556 2_556 ?
C37 C62 C38 106.8(12) 2_556 2_556 ?
C63 C62 C24 37.1(9) . 2_556 ?
C63 C62 C21 126.8(14) . 2_556 ?
C63 C62 C38 144.2(15) . 2_556 ?
C63 C62 C37 41.2(9) . 2_556 ?
C61 C62 C24 149.8(15) . 2_556 ?
C61 C62 C21 101.6(12) . 2_556 ?
C61 C62 C38 27.8(7) . 2_556 ?
C61 C62 C37 79.5(13) . 2_556 ?
C61 C62 C63 119.4(17) . . ?
C61 C62 C99 126.7(16) . . ?
C99 C62 C24 67.1(10) . 2_556 ?
C99 C62 C21 25.5(7) . 2_556 ?
C99 C62 C38 100.0(13) . 2_556 ?
C99 C62 C37 142.8(14) . 2_556 ?
C99 C62 C63 103.9(15) . . ?
C43 C86 C44 97(2) 2_556 2_556 ?
C43 C86 C42 112(2) 2_556 2_556 ?
C43 C86 C121 14.8(19) 2_556 2_556 ?
C43 C86 C85 76(2) 2_556 . ?
C43 C86 C87 149(3) 2_556 . ?
C43 C86 C94 40.2(19) 2_556 . ?
C44 C86 C121 105.0(11) 2_556 2_556 ?
C44 C86 C85 20.8(9) 2_556 . ?
C44 C86 C94 130.7(12) 2_556 . ?
C42 C86 C44 142.9(14) 2_556 2_556 ?
C42 C86 C121 99.0(9) 2_556 2_556 ?
C42 C86 C85 155.3(13) 2_556 . ?
C42 C86 C87 39.5(8) 2_556 . ?
C42 C86 C94 71.9(9) 2_556 . ?
C85 C86 C121 84.6(9) . 2_556 ?
C85 C86 C94 111.1(11) . . ?
C87 C86 C44 106.2(12) . 2_556 ?
C87 C86 C121 134.8(10) . 2_556 ?
C87 C86 C85 125.2(12) . . ?
C87 C86 C94 109.8(11) . . ?
C94 C86 C121 27.5(5) . 2_556 ?
C34 C2 C33 152(7) 2_556 2_556 ?
C34 C2 C32 163(7) 2_556 2_556 ?
C34 C2 C35 78(6) 2_556 2_556 ?
C34 C2 C121 36(8) 2_556 2_556 ?
C34 C2 C3 126(7) 2_556 . ?
C34 C2 C60 112(6) 2_556 . ?
C34 C2 C1 23(10) 2_556 . ?
C33 C2 C32 44.9(10) 2_556 2_556 ?
C33 C2 C35 130(2) 2_556 2_556 ?
C33 C2 C121 121.2(18) 2_556 2_556 ?
C33 C2 C3 28.1(8) 2_556 . ?
C33 C2 C60 95.9(18) 2_556 . ?
C33 C2 C1 150(2) 2_556 . ?
C35 C2 C32 84.7(12) 2_556 2_556 ?
C35 C2 C121 102.9(13) 2_556 2_556 ?
C35 C2 C60 33.7(9) 2_556 . ?
C121 C2 C32 152(2) 2_556 2_556 ?
C3 C2 C32 70.4(10) . 2_556 ?
C3 C2 C35 151(2) . 2_556 ?
C3 C2 C121 93.1(15) . 2_556 ?
C3 C2 C60 119.6(18) . . ?
C3 C2 C1 123.5(19) . . ?
C60 C2 C32 51.0(11) . 2_556 ?
C60 C2 C121 131.3(18) . 2_556 ?
C1 C2 C32 146(2) . 2_556 ?
C1 C2 C35 70.9(11) . 2_556 ?
C1 C2 C121 32.2(7) . 2_556 ?
C1 C2 C60 101.7(16) . . ?
C112 C87 C43 121.6(13) 2_556 2_556 ?
C113 C87 C43 155.9(17) 2_556 2_556 ?
C113 C87 C112 59.5(13) 2_556 2_556 ?
C113 C87 C42 112(2) 2_556 2_556 ?
C113 C87 C88 57.9(19) 2_556 . ?
C113 C87 C86 161.1(17) 2_556 . ?
C113 C87 C92 64.5(16) 2_556 . ?
C42 C87 C43 57.4(11) 2_556 2_556 ?
C42 C87 C112 159.1(17) 2_556 2_556 ?
C42 C87 C88 161(2) 2_556 . ?
C42 C87 C86 64.4(12) 2_556 . ?
C42 C87 C92 47.6(12) 2_556 . ?
C88 C87 C43 124.2(17) . 2_556 ?
C88 C87 C112 3.0(18) . 2_556 ?
C88 C87 C86 119.1(18) . . ?
C88 C87 C92 120.0(18) . . ?
C86 C87 C43 7.9(7) . 2_556 ?
C86 C87 C112 116.6(14) . 2_556 ?
C86 C87 C92 109.8(12) . . ?
C92 C87 C43 102.1(10) . 2_556 ?
C92 C87 C112 120.6(13) . 2_556 ?
C23 C61 C37 44.5(5) 2_556 2_556 ?
C36 C61 C23 89.0(8) 2_556 2_556 ?
C36 C61 C37 44.5(5) 2_556 2_556 ?
C38 C61 C23 125.9(14) 2_556 2_556 ?
C38 C61 C36 142.1(17) 2_556 2_556 ?
C38 C61 C22 76.5(12) 2_556 2_556 ?
C38 C61 C35 83.6(17) 2_556 2_556 ?
C38 C61 C37 166.0(14) 2_556 2_556 ?
C38 C61 C60 117.7(18) 2_556 . ?
C38 C61 C62 110.8(17) 2_556 . ?
C38 C61 C97 20.2(14) 2_556 . ?
C22 C61 C23 49.8(7) 2_556 2_556 ?
C22 C61 C36 138.4(12) 2_556 2_556 ?
C22 C61 C37 94.3(9) 2_556 2_556 ?
C22 C61 C60 156.1(13) 2_556 . ?
C22 C61 C97 89.5(12) 2_556 . ?
C35 C61 C23 147.4(13) 2_556 2_556 ?
C35 C61 C36 59.3(9) 2_556 2_556 ?
C35 C61 C22 158.4(16) 2_556 2_556 ?
C35 C61 C37 103.6(11) 2_556 2_556 ?
C35 C61 C60 36.2(9) 2_556 . ?
C35 C61 C62 160.1(15) 2_556 . ?
C35 C61 C97 69.1(14) 2_556 . ?
C60 C61 C23 111.3(12) . 2_556 ?
C60 C61 C36 24.4(8) . 2_556 ?
C60 C61 C37 67.7(10) . 2_556 ?
C60 C61 C97 99.9(15) . . ?
C62 C61 C23 15.1(10) . 2_556 ?
C62 C61 C36 103.8(13) . 2_556 ?
C62 C61 C22 34.8(9) . 2_556 ?
C62 C61 C37 59.5(11) . 2_556 ?
C62 C61 C60 125.1(15) . . ?
C62 C61 C97 120.7(16) . . ?
C97 C61 C23 134.3(12) . 2_556 ?
C97 C61 C36 124.1(13) . 2_556 ?
C97 C61 C37 153.5(10) . 2_556 ?
C41 C92 C114 146.3(13) 2_556 2_556 ?
C41 C92 C113 137.2(13) 2_556 2_556 ?
C41 C92 C115 105.6(11) 2_556 2_556 ?
C41 C92 C118 57.1(8) 2_556 2_556 ?
C41 C92 C87 107.0(11) 2_556 . ?
C41 C92 C91 124.9(14) 2_556 . ?
C41 C92 C93 3(2) 2_556 . ?
C114 C92 C115 47.2(7) 2_556 2_556 ?
C113 C92 C114 55.3(8) 2_556 2_556 ?
C113 C92 C115 101.6(10) 2_556 2_556 ?
C113 C92 C118 145.6(8) 2_556 2_556 ?
C113 C92 C87 32.7(6) 2_556 . ?
C113 C92 C93 136.3(12) 2_556 . ?
C42 C92 C41 74.1(10) 2_556 2_556 ?
C42 C92 C114 120.6(12) 2_556 2_556 ?
C42 C92 C113 67.2(10) 2_556 2_556 ?
C42 C92 C115 154.1(9) 2_556 2_556 ?
C42 C92 C118 128.9(12) 2_556 2_556 ?
C42 C92 C87 34.5(7) 2_556 . ?
C42 C92 C91 148.0(13) 2_556 . ?
C42 C92 C93 74.7(12) 2_556 . ?
C118 C92 C114 96.1(8) 2_556 2_556 ?
C118 C92 C115 49.6(5) 2_556 2_556 ?
C87 C92 C114 87.1(9) . 2_556 ?
C87 C92 C115 130.8(10) . 2_556 ?
C87 C92 C118 151.4(9) . 2_556 ?
C87 C92 C93 107.0(12) . . ?
C91 C92 C114 29.3(7) . 2_556 ?
C91 C92 C113 84.6(11) . 2_556 ?
C91 C92 C115 19.4(8) . 2_556 ?
C91 C92 C118 68.8(10) . 2_556 ?
C91 C92 C87 116.2(12) . . ?
C91 C92 C93 122.8(13) . . ?
C93 C92 C114 143.3(11) . 2_556 ?
C93 C92 C115 103.6(11) . 2_556 ?
C93 C92 C118 55.7(9) . 2_556 ?
C116 C77 C109 132(2) 2_556 2_556 ?
C116 C77 C115 41.0(18) 2_556 2_556 ?
C116 C77 C117 160(3) 2_556 2_556 ?
C116 C77 C18 42(2) 2_556 2_556 ?
C116 C77 C78 126(2) 2_556 . ?
C116 C77 C76 103(2) 2_556 . ?
C116 C77 C105 17.7(17) 2_556 . ?
C115 C77 C109 93.7(10) 2_556 2_556 ?
C117 C77 C109 41.2(14) 2_556 2_556 ?
C117 C77 C115 133.7(18) 2_556 2_556 ?
C117 C77 C18 127.2(17) 2_556 2_556 ?
C117 C77 C78 52.6(15) 2_556 . ?
C117 C77 C76 69.4(16) 2_556 . ?
C117 C77 C105 152.9(19) 2_556 . ?
C18 C77 C109 145.0(9) 2_556 2_556 ?
C18 C77 C115 80.9(10) 2_556 2_556 ?
C78 C77 C109 14.6(8) . 2_556 ?
C78 C77 C115 85.5(11) . 2_556 ?
C78 C77 C18 153.5(11) . 2_556 ?
C78 C77 C105 108.8(13) . . ?
C76 C77 C109 106.7(11) . 2_556 ?
C76 C77 C115 136.9(13) . 2_556 ?
C76 C77 C18 60.6(8) . 2_556 ?
C76 C77 C78 120.5(15) . . ?
C76 C77 C105 118.6(15) . . ?
C105 C77 C109 116.2(12) . 2_556 ?
C105 C77 C115 23.4(7) . 2_556 ?
C105 C77 C18 59.0(11) . 2_556 ?
C17 C102 C16 92(10) 2_556 2_556 ?
C17 C102 C18 124(10) 2_556 2_556 ?
C17 C102 C27 68(10) 2_556 2_556 ?
C17 C102 C101 70(10) 2_556 . ?
C17 C102 C76 121(10) 2_556 . ?
C17 C102 C103 100(10) 2_556 . ?
C16 C102 C27 106.7(12) 2_556 2_556 ?
C16 C102 C101 52.6(9) 2_556 . ?
C16 C102 C76 55.4(9) 2_556 . ?
C18 C102 C16 129.1(16) 2_556 2_556 ?
C18 C102 C27 119.1(18) 2_556 2_556 ?
C18 C102 C101 164(3) 2_556 . ?
C18 C102 C76 74.6(11) 2_556 . ?
C101 C102 C27 54.4(8) . 2_556 ?
C76 C102 C27 158(2) . 2_556 ?
C76 C102 C101 107.5(14) . . ?
C103 C102 C16 164(3) . 2_556 ?
C103 C102 C18 49.8(10) . 2_556 ?
C103 C102 C27 69.6(12) . 2_556 ?
C103 C102 C101 123.0(17) . . ?
C103 C102 C76 123.4(16) . . ?
C25 C99 C24 45.1(6) 2_556 2_556 ?
C21 C99 C25 124.3(15) 2_556 2_556 ?
C21 C99 C24 161.4(15) 2_556 2_556 ?
C21 C99 C23 137.8(15) 2_556 2_556 ?
C21 C99 C22 82.2(13) 2_556 2_556 ?
C21 C99 C27 73.4(12) 2_556 2_556 ?
C21 C99 C100 127.7(19) 2_556 . ?
C21 C99 C62 114.2(15) 2_556 . ?
C21 C99 C98 9.9(17) 2_556 . ?
C23 C99 C25 92.2(10) 2_556 2_556 ?
C23 C99 C24 47.1(6) 2_556 2_556 ?
C22 C99 C25 147.4(13) 2_556 2_556 ?
C22 C99 C24 103.7(12) 2_556 2_556 ?
C22 C99 C23 57.1(8) 2_556 2_556 ?
C22 C99 C27 152.9(15) 2_556 2_556 ?
C22 C99 C100 143.7(17) 2_556 . ?
C22 C99 C62 34.0(7) 2_556 . ?
C22 C99 C98 85.8(14) 2_556 . ?
C27 C99 C25 51.5(7) 2_556 2_556 ?
C27 C99 C24 96.3(9) 2_556 2_556 ?
C27 C99 C23 142.1(11) 2_556 2_556 ?
C27 C99 C100 55.2(13) 2_556 . ?
C27 C99 C62 156.4(12) 2_556 . ?
C27 C99 C98 68.2(14) 2_556 . ?
C100 C99 C25 3.8(14) . 2_556 ?
C100 C99 C24 41.3(13) . 2_556 ?
C100 C99 C23 88.3(14) . 2_556 ?
C100 C99 C62 110.0(16) . . ?
C100 C99 C98 120.5(19) . . ?
C62 C99 C25 113.8(13) . 2_556 ?
C62 C99 C24 69.7(10) . 2_556 ?
C62 C99 C23 23.7(6) . 2_556 ?
C62 C99 C98 115.4(15) . . ?
C98 C99 C25 117.3(15) . 2_556 ?
C98 C99 C24 151.4(13) . 2_556 ?
C98 C99 C23 138.1(14) . 2_556 ?
C41 C94 C42 53.0(6) 2_556 2_556 ?
C43 C94 C41 114.6(10) 2_556 2_556 ?
C43 C94 C42 62.1(7) 2_556 2_556 ?
C43 C94 C86 15.2(7) 2_556 . ?
C43 C94 C1 114.0(11) 2_556 . ?
C43 C94 C93 127.1(12) 2_556 . ?
C121 C94 C41 153.9(14) 2_556 2_556 ?
C121 C94 C43 84.5(12) 2_556 2_556 ?
C121 C94 C42 145.0(13) 2_556 2_556 ?
C121 C94 C40 94.3(11) 2_556 2_556 ?
C121 C94 C86 99.3(12) 2_556 . ?
C121 C94 C1 32.9(9) 2_556 . ?
C121 C94 C93 142.4(15) 2_556 . ?
C40 C94 C41 63.2(8) 2_556 2_556 ?
C40 C94 C43 167.7(13) 2_556 2_556 ?
C40 C94 C42 116.0(11) 2_556 2_556 ?
C40 C94 C86 159.1(12) 2_556 . ?
C40 C94 C1 62.3(9) 2_556 . ?
C40 C94 C93 50.3(10) 2_556 . ?
C86 C94 C41 99.4(9) . 2_556 ?
C86 C94 C42 46.9(7) . 2_556 ?
C1 C94 C41 121.6(10) . 2_556 ?
C1 C94 C42 156.7(9) . 2_556 ?
C1 C94 C86 127.1(10) . . ?
C1 C94 C93 109.6(12) . . ?
C93 C94 C41 12.9(11) . 2_556 ?
C93 C94 C42 65.9(10) . 2_556 ?
C93 C94 C86 112.0(11) . . ?
C34 C1 C39 142.3(14) 2_556 2_556 ?
C34 C1 C38 99.4(12) 2_556 2_556 ?
C34 C1 C35 57.1(10) 2_556 2_556 ?
C34 C1 C40 157.9(16) 2_556 2_556 ?
C34 C1 C2 6(3) 2_556 . ?
C34 C1 C94 114.0(14) 2_556 . ?
C34 C1 C97 114.4(16) 2_556 . ?
C39 C1 C38 44.5(5) 2_556 2_556 ?
C35 C1 C39 87.0(9) 2_556 2_556 ?
C35 C1 C38 42.6(7) 2_556 2_556 ?
C121 C1 C34 84.8(16) 2_556 2_556 ?
C121 C1 C39 126.5(14) 2_556 2_556 ?
C121 C1 C38 163.6(12) 2_556 2_556 ?
C121 C1 C35 140.6(16) 2_556 2_556 ?
C121 C1 C40 76.8(11) 2_556 2_556 ?
C121 C1 C2 85.7(16) 2_556 . ?
C121 C1 C94 31.9(9) 2_556 . ?
C121 C1 C97 153.7(17) 2_556 . ?
C40 C1 C39 50.7(7) 2_556 2_556 ?
C40 C1 C38 95.1(10) 2_556 2_556 ?
C40 C1 C35 136.8(12) 2_556 2_556 ?
C40 C1 C2 154.8(15) 2_556 . ?
C40 C1 C94 45.7(6) 2_556 . ?
C40 C1 C97 80.0(13) 2_556 . ?
C2 C1 C39 138.4(14) . 2_556 ?
C2 C1 C38 96.9(12) . 2_556 ?
C2 C1 C35 55.4(12) . 2_556 ?
C2 C1 C94 113.3(14) . . ?
C94 C1 C39 94.6(9) . 2_556 ?
C94 C1 C38 136.1(10) . 2_556 ?
C94 C1 C35 157.2(9) . 2_556 ?
C97 C1 C39 29.4(10) . 2_556 ?
C97 C1 C38 15.2(10) . 2_556 ?
C97 C1 C35 57.8(12) . 2_556 ?
C97 C1 C2 111.6(16) . . ?
C97 C1 C94 122.6(13) . . ?
C39 C97 C22 99.2(17) 2_556 2_556 ?
C39 C97 C35 170(2) 2_556 2_556 ?
C39 C97 C40 52.2(12) 2_556 2_556 ?
C39 C97 C61 141(2) 2_556 . ?
C39 C97 C1 101.4(18) 2_556 . ?
C39 C97 C96 25.7(12) 2_556 . ?
C38 C97 C39 124(3) 2_556 2_556 ?
C38 C97 C22 30.8(17) 2_556 2_556 ?
C38 C97 C35 63(2) 2_556 2_556 ?
C38 C97 C40 173(3) 2_556 2_556 ?
C38 C97 C61 26.2(19) 2_556 . ?
C38 C97 C1 134(3) 2_556 . ?
C38 C97 C96 101(3) 2_556 . ?
C35 C97 C22 84.8(12) 2_556 2_556 ?
C35 C97 C40 120.0(13) 2_556 2_556 ?
C40 C97 C22 142.7(13) 2_556 2_556 ?
C61 C97 C22 42.1(8) . 2_556 ?
C61 C97 C35 42.7(9) . 2_556 ?
C61 C97 C40 152.6(14) . 2_556 ?
C1 C97 C22 148.5(16) . 2_556 ?
C1 C97 C35 71.5(13) . 2_556 ?
C1 C97 C40 49.2(8) . 2_556 ?
C1 C97 C61 112.0(17) . . ?
C1 C97 C96 122.3(18) . . ?
C96 C97 C22 73.8(12) . 2_556 ?
C96 C97 C35 155.0(18) . 2_556 ?
C96 C97 C40 74.2(14) . 2_556 ?
C96 C97 C61 115.2(16) . . ?
C116 C105 C19 107.6(16) 2_556 2_556 ?
C116 C105 C18 59.7(13) 2_556 2_556 ?
C116 C105 C118 153.6(17) 2_556 2_556 ?
C116 C105 C77 12.7(12) 2_556 . ?
C116 C105 C104 109.4(19) 2_556 . ?
C116 C105 C91 120.3(17) 2_556 . ?
C115 C105 C19 121.0(17) 2_556 2_556 ?
C115 C105 C116 121(2) 2_556 2_556 ?
C115 C105 C18 158.7(17) 2_556 2_556 ?
C115 C105 C118 72.7(15) 2_556 2_556 ?
C115 C105 C77 108.6(19) 2_556 . ?
C115 C105 C104 121.9(19) 2_556 . ?
C115 C105 C91 2.8(13) 2_556 . ?
C18 C105 C19 48.7(6) 2_556 2_556 ?
C118 C105 C19 50.3(6) 2_556 2_556 ?
C118 C105 C18 98.8(10) 2_556 2_556 ?
C77 C105 C19 118.4(13) . 2_556 ?
C77 C105 C18 71.7(11) . 2_556 ?
C77 C105 C118 157.3(11) . 2_556 ?
C104 C105 C19 4.8(16) . 2_556 ?
C104 C105 C18 49.9(10) . 2_556 ?
C104 C105 C118 49.9(10) . 2_556 ?
C104 C105 C77 120.7(16) . . ?
C104 C105 C91 121.1(16) . . ?
C91 C105 C19 120.0(14) . 2_556 ?
C91 C105 C18 156.0(11) . 2_556 ?
C91 C105 C118 72.4(13) . 2_556 ?
C91 C105 C77 107.7(13) . . ?
C19 C103 C21 101.1(11) 2_556 2_556 ?
C19 C103 C20 54.4(8) 2_556 2_556 ?
C19 C103 C27 146.8(13) 2_556 2_556 ?
C19 C103 C104 16.7(10) 2_556 . ?
C19 C103 C98 87.3(13) 2_556 . ?
C17 C103 C19 142.2(14) 2_556 2_556 ?
C17 C103 C21 107.4(10) 2_556 2_556 ?
C17 C103 C20 151.4(12) 2_556 2_556 ?
C17 C103 C27 58.4(7) 2_556 2_556 ?
C17 C103 C104 126.4(15) 2_556 . ?
C17 C103 C98 121.5(15) 2_556 . ?
C20 C103 C21 47.4(6) 2_556 2_556 ?
C18 C103 C19 73.1(10) 2_556 2_556 ?
C18 C103 C17 71.7(10) 2_556 2_556 ?
C18 C103 C21 160.3(11) 2_556 2_556 ?
C18 C103 C20 126.6(12) 2_556 2_556 ?
C18 C103 C27 128.4(12) 2_556 2_556 ?
C18 C103 C102 66.9(12) 2_556 . ?
C18 C103 C104 56.4(12) 2_556 . ?
C18 C103 C98 155.1(14) 2_556 . ?
C27 C103 C21 49.4(6) 2_556 2_556 ?
C27 C103 C20 96.5(9) 2_556 2_556 ?
C102 C103 C19 135.2(17) . 2_556 ?
C102 C103 C17 8(2) . 2_556 ?
C102 C103 C21 109.5(13) . 2_556 ?
C102 C103 C20 149.4(16) . 2_556 ?
C102 C103 C27 61.9(10) . 2_556 ?
C102 C103 C104 120.0(17) . . ?
C102 C103 C98 123.2(17) . . ?
C104 C103 C21 116.8(12) . 2_556 ?
C104 C103 C20 70.9(10) . 2_556 ?
C104 C103 C27 156.2(11) . 2_556 ?
C98 C103 C21 14.4(10) . 2_556 ?
C98 C103 C20 33.1(9) . 2_556 ?
C98 C103 C27 63.8(12) . 2_556 ?
C98 C103 C104 103.3(14) . . ?
C21 C96 C19 82.2(12) 2_556 2_556 ?
C21 C96 C40 153.2(11) 2_556 2_556 ?
C39 C96 C19 130(2) 2_556 2_556 ?
C39 C96 C21 141(3) 2_556 2_556 ?
C39 C96 C20 167(4) 2_556 2_556 ?
C39 C96 C38 56.4(18) 2_556 2_556 ?
C39 C96 C40 34.6(17) 2_556 2_556 ?
C39 C96 C97 33.1(16) 2_556 . ?
C39 C96 C95 92(2) 2_556 . ?
C39 C96 C98 156(3) 2_556 . ?
C20 C96 C19 37.1(17) 2_556 2_556 ?
C20 C96 C21 51.5(17) 2_556 2_556 ?
C20 C96 C38 136(3) 2_556 2_556 ?
C20 C96 C40 132(2) 2_556 2_556 ?
C20 C96 C97 157(3) 2_556 . ?
C20 C96 C95 75(2) 2_556 . ?
C20 C96 C98 35.2(17) 2_556 . ?
C38 C96 C19 152.6(13) 2_556 2_556 ?
C38 C96 C21 84.6(11) 2_556 2_556 ?
C38 C96 C40 85.9(12) 2_556 2_556 ?
C40 C96 C19 95.3(10) 2_556 2_556 ?
C97 C96 C19 146.3(14) . 2_556 ?
C97 C96 C21 107.5(14) . 2_556 ?
C97 C96 C38 24.6(8) . 2_556 ?
C97 C96 C40 61.4(12) . 2_556 ?
C97 C96 C95 117.9(17) . . ?
C97 C96 C98 123.1(17) . . ?
C95 C96 C19 39.2(8) . 2_556 ?
C95 C96 C21 120.6(17) . 2_556 ?
C95 C96 C38 140.9(16) . 2_556 ?
C95 C96 C40 57.9(9) . 2_556 ?
C98 C96 C19 66.1(14) . 2_556 ?
C98 C96 C21 16.6(10) . 2_556 ?
C98 C96 C38 100.9(14) . 2_556 ?
C98 C96 C40 151.4(15) . 2_556 ?
C98 C96 C95 105.0(18) . . ?
C41 C95 C39 102.6(9) 2_556 2_556 ?
C41 C95 C40 53.3(6) 2_556 2_556 ?
C19 C95 C41 129.0(12) 2_556 2_556 ?
C19 C95 C39 118.3(12) 2_556 2_556 ?
C19 C95 C20 64.0(9) 2_556 2_556 ?
C19 C95 C40 157.8(13) 2_556 2_556 ?
C19 C95 C118 71.1(9) 2_556 2_556 ?
C19 C95 C96 93.0(13) 2_556 . ?
C19 C95 C104 18.2(10) 2_556 . ?
C19 C95 C93 139.8(15) 2_556 . ?
C39 C95 C40 49.9(6) 2_556 2_556 ?
C20 C95 C41 152.8(12) 2_556 2_556 ?
C20 C95 C39 55.6(7) 2_556 2_556 ?
C20 C95 C40 105.1(9) 2_556 2_556 ?
C20 C95 C96 29.8(7) 2_556 . ?
C118 C95 C41 60.2(8) 2_556 2_556 ?
C118 C95 C39 156.8(10) 2_556 2_556 ?
C118 C95 C20 134.0(12) 2_556 2_556 ?
C118 C95 C40 113.0(11) 2_556 2_556 ?
C118 C95 C96 156.7(12) 2_556 . ?
C118 C95 C104 53.0(10) 2_556 . ?
C118 C95 C93 71.6(13) 2_556 . ?
C96 C95 C41 126.8(13) . 2_556 ?
C96 C95 C39 25.8(8) . 2_556 ?
C96 C95 C40 75.5(10) . 2_556 ?
C104 C95 C41 111.7(13) . 2_556 ?
C104 C95 C39 134.9(12) . 2_556 ?
C104 C95 C20 82.0(11) . 2_556 ?
C104 C95 C40 156.1(12) . 2_556 ?
C104 C95 C96 110.5(15) . . ?
C93 C95 C41 11.4(11) . 2_556 ?
C93 C95 C39 91.9(12) . 2_556 ?
C93 C95 C20 145.0(14) . 2_556 ?
C93 C95 C40 42.2(10) . 2_556 ?
C93 C95 C96 116.8(15) . . ?
C93 C95 C104 122.9(16) . . ?
C19 C104 C116 143(5) 2_556 2_556 ?
C19 C104 C20 9(4) 2_556 2_556 ?
C19 C104 C115 150(6) 2_556 2_556 ?
C19 C104 C18 99(4) 2_556 2_556 ?
C19 C104 C118 111(4) 2_556 2_556 ?
C19 C104 C105 161(7) 2_556 . ?
C19 C104 C103 55(3) 2_556 . ?
C19 C104 C95 56(3) 2_556 . ?
C116 C104 C20 141.6(14) 2_556 2_556 ?
C116 C104 C115 44.7(7) 2_556 2_556 ?
C20 C104 C115 141.3(14) 2_556 2_556 ?
C18 C104 C116 49.3(9) 2_556 2_556 ?
C18 C104 C20 102.8(13) 2_556 2_556 ?
C18 C104 C115 93.8(14) 2_556 2_556 ?
C18 C104 C105 75.4(14) 2_556 . ?
C18 C104 C103 44.2(8) 2_556 . ?
C18 C104 C95 147.3(18) 2_556 . ?
C118 C104 C116 93.1(15) 2_556 2_556 ?
C118 C104 C20 104.0(14) 2_556 2_556 ?
C118 C104 C115 48.5(10) 2_556 2_556 ?
C118 C104 C18 141(2) 2_556 2_556 ?
C118 C104 C105 68.2(14) 2_556 . ?
C118 C104 C103 154(2) 2_556 . ?
C118 C104 C95 55.3(9) 2_556 . ?
C105 C104 C116 26.2(8) . 2_556 ?
C105 C104 C20 153.8(18) . 2_556 ?
C105 C104 C115 20.1(7) . 2_556 ?
C105 C104 C103 117.3(16) . . ?
C105 C104 C95 120.8(16) . . ?
C103 C104 C116 91.4(11) . 2_556 ?
C103 C104 C20 59.1(10) . 2_556 ?
C103 C104 C115 131.9(15) . 2_556 ?
C95 C104 C116 139.8(16) . 2_556 ?
C95 C104 C20 49.3(10) . 2_556 ?
C95 C104 C115 100.8(12) . 2_556 ?
C95 C104 C103 107.4(16) . . ?
C174 C191 C128 101.4(9) 2_765 2_765 ?
C174 C191 C127 151.1(11) 2_765 2_765 ?
C174 C191 C176 54.9(6) 2_765 2_765 ?
C174 C191 C190 9(2) 2_765 . ?
C174 C191 C125 125.0(9) 2_765 . ?
C174 C191 C192 116.3(11) 2_765 . ?
C126 C191 C174 141.4(10) 2_765 2_765 ?
C126 C191 C128 111.8(8) 2_765 2_765 ?
C126 C191 C127 60.7(6) 2_765 2_765 ?
C126 C191 C176 159.4(9) 2_765 2_765 ?
C126 C191 C190 139.4(10) 2_765 . ?
C126 C191 C125 16.4(7) 2_765 . ?
C126 C191 C192 96.2(10) 2_765 . ?
C127 C191 C128 51.7(4) 2_765 2_765 ?
C127 C191 C176 99.8(6) 2_765 2_765 ?
C175 C191 C174 67.4(7) 2_765 2_765 ?
C175 C191 C126 74.7(7) 2_765 2_765 ?
C175 C191 C128 159.1(9) 2_765 2_765 ?
C175 C191 C127 133.6(9) 2_765 2_765 ?
C175 C191 C176 122.1(8) 2_765 2_765 ?
C175 C191 C190 64.7(9) 2_765 . ?
C175 C191 C125 58.5(8) 2_765 . ?
C175 C191 C192 158.3(10) 2_765 . ?
C176 C191 C128 48.1(4) 2_765 2_765 ?
C190 C191 C128 106.9(9) . 2_765 ?
C190 C191 C127 158.4(10) . 2_765 ?
C190 C191 C176 59.1(8) . 2_765 ?
C190 C191 C125 123.1(9) . . ?
C190 C191 C192 122.4(11) . . ?
C125 C191 C128 126.0(8) . 2_765 ?
C125 C191 C127 76.2(6) . 2_765 ?
C125 C191 C176 166.8(8) . 2_765 ?
C192 C191 C128 15.7(6) . 2_765 ?
C192 C191 C127 36.1(7) . 2_765 ?
C192 C191 C176 63.8(8) . 2_765 ?
C192 C191 C125 110.6(9) . . ?
C174 C190 C175 85(6) 2_765 2_765 ?
C174 C190 C173 83(6) 2_765 2_765 ?
C174 C190 C176 55(6) 2_765 2_765 ?
C174 C190 C191 66(5) 2_765 . ?
C174 C190 C195 64(6) 2_765 . ?
C174 C190 C189 93(7) 2_765 . ?
C175 C190 C173 119.7(13) 2_765 2_765 ?
C175 C190 C176 115.5(12) 2_765 2_765 ?
C175 C190 C191 48.8(6) 2_765 . ?
C175 C190 C195 148(2) 2_765 . ?
C175 C190 C189 73.1(8) 2_765 . ?
C173 C190 C176 104.9(14) 2_765 2_765 ?
C173 C190 C195 59.5(9) 2_765 . ?
C176 C190 C195 46.8(8) 2_765 . ?
C191 C190 C173 147(2) . 2_765 ?
C191 C190 C176 68.3(8) . 2_765 ?
C191 C190 C195 112.5(14) . . ?
C191 C190 C189 118.2(12) . . ?
C189 C190 C173 48.8(7) . 2_765 ?
C189 C190 C176 144(2) . 2_765 ?
C189 C190 C195 106.6(12) . . ?
C174 C195 C173 59.1(7) 2_765 2_765 ?
C174 C195 C190 9(2) 2_765 . ?
C174 C195 C196 106.5(13) 2_765 . ?
C133 C195 C174 121.7(13) 2_765 2_765 ?
C133 C195 C173 65.1(8) 2_765 2_765 ?
C133 C195 C176 157.3(17) 2_765 2_765 ?
C133 C195 C190 122.1(12) 2_765 . ?
C133 C195 C194 103.3(13) 2_765 . ?
C133 C195 C196 16.5(12) 2_765 . ?
C132 C195 C174 139.6(14) 2_765 2_765 ?
C132 C195 C133 83.7(13) 2_765 2_765 ?
C132 C195 C173 145.2(13) 2_765 2_765 ?
C132 C195 C176 81.6(10) 2_765 2_765 ?
C132 C195 C190 146.1(13) 2_765 . ?
C132 C195 C194 21.0(10) 2_765 . ?
C132 C195 C196 100.0(14) 2_765 . ?
C173 C195 C190 57.5(8) 2_765 . ?
C176 C195 C174 63.3(7) 2_765 2_765 ?
C176 C195 C173 122.1(10) 2_765 2_765 ?
C176 C195 C190 66.6(8) 2_765 . ?
C176 C195 C194 60.7(10) 2_765 . ?
C176 C195 C196 160.1(14) 2_765 . ?
C194 C195 C174 120.2(12) . 2_765 ?
C194 C195 C173 155.3(11) . 2_765 ?
C194 C195 C190 125.8(11) . . ?
C194 C195 C196 119.1(13) . . ?
C196 C195 C173 48.7(10) . 2_765 ?
C196 C195 C190 106.1(12) . . ?
C131 C194 C133 96.5(13) 2_765 2_765 ?
C131 C194 C128 123.4(15) 2_765 2_765 ?
C131 C194 C130 48.2(10) 2_765 2_765 ?
C131 C194 C176 159.5(19) 2_765 2_765 ?
C131 C194 C195 130.1(15) 2_765 . ?
C131 C194 C193 104.8(15) 2_765 . ?
C131 C194 C199 12.1(15) 2_765 . ?
C128 C194 C133 121.3(10) 2_765 2_765 ?
C132 C194 C131 99(3) 2_765 2_765 ?
C132 C194 C133 12(3) 2_765 2_765 ?
C132 C194 C128 126(3) 2_765 2_765 ?
C132 C194 C130 142(3) 2_765 2_765 ?
C132 C194 C176 86(2) 2_765 2_765 ?
C132 C194 C195 34(2) 2_765 . ?
C132 C194 C193 147(3) 2_765 . ?
C132 C194 C199 87(3) 2_765 . ?
C130 C194 C133 133.6(12) 2_765 2_765 ?
C130 C194 C128 75.9(8) 2_765 2_765 ?
C176 C194 C133 84.9(10) 2_765 2_765 ?
C176 C194 C128 42.8(6) 2_765 2_765 ?
C176 C194 C130 117.8(11) 2_765 2_765 ?
C176 C194 C195 52.2(8) 2_765 . ?
C176 C194 C193 63.8(10) 2_765 . ?
C176 C194 C199 158.1(17) 2_765 . ?
C195 C194 C133 33.9(8) . 2_765 ?
C195 C194 C128 93.0(10) . 2_765 ?
C195 C194 C130 150.8(12) . 2_765 ?
C195 C194 C193 114.3(13) . . ?
C195 C194 C199 118.2(15) . . ?
C193 C194 C133 140.3(13) . 2_765 ?
C193 C194 C128 21.4(7) . 2_765 ?
C193 C194 C130 56.5(9) . 2_765 ?
C199 C194 C133 84.5(13) . 2_765 ?
C199 C194 C128 132.4(15) . 2_765 ?
C199 C194 C130 59.2(13) . 2_765 ?
C199 C194 C193 115.4(16) . . ?
C126 C125 C126 88(4) 2_765 . ?
C126 C125 C127 16(3) 2_765 2_765 ?
C126 C125 C127 103.2(8) . 2_765 ?
C126 C125 C175 105(3) 2_765 2_765 ?
C126 C125 C160 113(3) 2_765 2_765 ?
C126 C125 C191 58(3) 2_765 . ?
C126 C125 C125 15.0(5) . 2_765 ?
C126 C125 C125 73(4) 2_765 2_765 ?
C126 C125 C124 62(3) 2_765 . ?
C126 C125 C187 167(4) 2_765 . ?
C175 C125 C126 112.2(8) 2_765 . ?
C175 C125 C127 101.6(8) 2_765 2_765 ?
C175 C125 C191 47.4(6) 2_765 . ?
C175 C125 C125 115.3(12) 2_765 2_765 ?
C175 C125 C124 133.5(11) 2_765 . ?
C175 C125 C187 69.3(8) 2_765 . ?
C160 C125 C126 111.6(8) 2_765 . ?
C160 C125 C127 103.2(8) 2_765 2_765 ?
C160 C125 C175 122.2(12) 2_765 2_765 ?
C160 C125 C191 134.0(12) 2_765 . ?
C160 C125 C125 116.8(11) 2_765 2_765 ?
C160 C125 C124 51.2(6) 2_765 . ?
C160 C125 C187 64.2(8) 2_765 . ?
C191 C125 C126 112.7(8) . . ?
C191 C125 C127 54.8(6) . 2_765 ?
C191 C125 C125 103.4(10) . 2_765 ?
C191 C125 C124 100.3(8) . . ?
C191 C125 C187 114.1(9) . . ?
C125 C125 C127 88.2(8) 2_765 2_765 ?
C124 C125 C126 111.4(8) . . ?
C124 C125 C127 52.8(6) . 2_765 ?
C124 C125 C125 103.0(10) . 2_765 ?
C124 C125 C187 113.2(9) . . ?
C187 C125 C126 105.3(8) . . ?
C187 C125 C127 151.5(10) . 2_765 ?
C187 C125 C125 120.3(11) . 2_765 ?
C162 C188 C164 142(2) 2_765 2_765 ?
C162 C188 C161 36.2(16) 2_765 2_765 ?
C162 C188 C163 160(3) 2_765 2_765 ?
C162 C188 C175 46.1(18) 2_765 2_765 ?
C162 C188 C187 14.4(16) 2_765 . ?
C162 C188 C189 109(2) 2_765 . ?
C162 C188 C217 122(2) 2_765 . ?
C161 C188 C164 146.4(9) 2_765 2_765 ?
C163 C188 C164 37.9(10) 2_765 2_765 ?
C163 C188 C161 128.8(13) 2_765 2_765 ?
C163 C188 C175 137.0(13) 2_765 2_765 ?
C163 C188 C187 154.8(14) 2_765 . ?
C163 C188 C189 76.1(12) 2_765 . ?
C163 C188 C217 43.7(10) 2_765 . ?
C175 C188 C164 99.7(7) 2_765 2_765 ?
C175 C188 C161 80.2(8) 2_765 2_765 ?
C187 C188 C164 154.7(10) . 2_765 ?
C187 C188 C161 26.0(4) . 2_765 ?
C187 C188 C175 60.2(8) . 2_765 ?
C189 C188 C164 38.5(6) . 2_765 ?
C189 C188 C161 137.5(10) . 2_765 ?
C189 C188 C175 63.0(6) . 2_765 ?
C189 C188 C187 123.0(12) . . ?
C189 C188 C217 116.2(11) . . ?
C217 C188 C164 78.4(9) . 2_765 ?
C217 C188 C161 86.3(7) . 2_765 ?
C217 C188 C175 151.9(11) . 2_765 ?
C217 C188 C187 111.7(9) . . ?
C134 C197 C133 101(10) 2_765 2_765 ?
C134 C197 C135 116(10) 2_765 2_765 ?
C134 C197 C172 17(9) 2_765 2_765 ?
C134 C197 C198 150(10) 2_765 . ?
C134 C197 C196 81(10) 2_765 . ?
C134 C197 C239 40(9) 2_765 . ?
C133 C197 C172 107.1(16) 2_765 2_765 ?
C133 C197 C198 103.8(19) 2_765 . ?
C133 C197 C196 19.7(11) 2_765 . ?
C133 C197 C239 134.9(18) 2_765 . ?
C135 C197 C133 135(2) 2_765 2_765 ?
C135 C197 C172 102.7(18) 2_765 2_765 ?
C135 C197 C198 34.8(8) 2_765 . ?
C135 C197 C196 151(3) 2_765 . ?
C135 C197 C239 75.5(16) 2_765 . ?
C198 C197 C172 135(2) . 2_765 ?
C198 C197 C196 123(2) . . ?
C198 C197 C239 110.0(19) . . ?
C196 C197 C172 88.8(14) . 2_765 ?
C196 C197 C239 117.4(17) . . ?
C239 C197 C172 28.9(7) . 2_765 ?
C165 C215 C133 112.8(14) 2_765 2_765 ?
C165 C215 C163 82.2(11) 2_765 2_765 ?
C133 C215 C163 142.6(10) 2_765 2_765 ?
C164 C215 C165 67(2) 2_765 2_765 ?
C164 C215 C133 164(3) 2_765 2_765 ?
C164 C215 C163 22.8(18) 2_765 2_765 ?
C164 C215 C173 123(3) 2_765 2_765 ?
C164 C215 C189 65(2) 2_765 . ?
C164 C215 C214 56(2) 2_765 . ?
C164 C215 C196 170(3) 2_765 . ?
C173 C215 C165 159.5(17) 2_765 2_765 ?
C173 C215 C133 51.9(11) 2_765 2_765 ?
C173 C215 C163 102.9(12) 2_765 2_765 ?
C173 C215 C189 57.6(10) 2_765 . ?
C173 C215 C214 163.3(18) 2_765 . ?
C173 C215 C196 57.8(14) 2_765 . ?
C189 C215 C165 127.6(14) . 2_765 ?
C189 C215 C133 106.5(11) . 2_765 ?
C189 C215 C163 46.1(7) . 2_765 ?
C189 C215 C214 116.9(16) . . ?
C189 C215 C196 113.8(14) . . ?
C214 C215 C165 11.8(16) . 2_765 ?
C214 C215 C133 124.1(16) . 2_765 ?
C214 C215 C163 71.0(13) . 2_765 ?
C196 C215 C165 108.7(16) . 2_765 ?
C196 C215 C133 8.1(15) . 2_765 ?
C196 C215 C163 150.5(13) . 2_765 ?
C196 C215 C214 120.4(16) . . ?
C128 C193 C132 112.4(12) 2_765 2_765 ?
C128 C193 C129 97.9(14) 2_765 2_765 ?
C128 C193 C130 147.8(14) 2_765 2_765 ?
C128 C193 C176 67.1(11) 2_765 2_765 ?
C128 C193 C194 121.7(15) 2_765 . ?
C128 C193 C192 7.4(13) 2_765 . ?
C128 C193 C201 125.2(14) 2_765 . ?
C129 C193 C132 136.8(13) 2_765 2_765 ?
C129 C193 C130 55.1(10) 2_765 2_765 ?
C129 C193 C176 155.4(13) 2_765 2_765 ?
C129 C193 C194 131.9(15) 2_765 . ?
C129 C193 C192 92.7(13) 2_765 . ?
C129 C193 C201 28.2(8) 2_765 . ?
C130 C193 C132 85.0(8) 2_765 2_765 ?
C176 C193 C132 46.6(5) 2_765 2_765 ?
C176 C193 C130 130.0(9) 2_765 2_765 ?
C194 C193 C132 9.7(9) . 2_765 ?
C194 C193 C130 77.9(11) . 2_765 ?
C194 C193 C176 55.2(9) . 2_765 ?
C194 C193 C201 105.1(12) . . ?
C192 C193 C132 113.8(11) . 2_765 ?
C192 C193 C130 140.6(11) . 2_765 ?
C192 C193 C176 70.3(10) . 2_765 ?
C192 C193 C194 123.5(13) . . ?
C192 C193 C201 119.3(12) . . ?
C201 C193 C132 111.7(10) . 2_765 ?
C201 C193 C130 27.2(6) . 2_765 ?
C201 C193 C176 153.1(9) . 2_765 ?
C131 C199 C132 64(6) 2_765 2_765 ?
C131 C199 C130 41(6) 2_765 2_765 ?
C131 C199 C177 149(8) 2_765 2_765 ?
C131 C199 C194 40(6) 2_765 . ?
C131 C199 C200 67(6) 2_765 . ?
C131 C199 C198 161(8) 2_765 . ?
C132 C199 C130 98.6(13) 2_765 2_765 ?
C177 C199 C132 137(2) 2_765 2_765 ?
C177 C199 C130 108.4(19) 2_765 2_765 ?
C177 C199 C194 154(2) 2_765 . ?
C177 C199 C200 83.4(17) 2_765 . ?
C177 C199 C198 41.5(9) 2_765 . ?
C194 C199 C132 23.9(7) . 2_765 ?
C194 C199 C130 75.9(12) . 2_765 ?
C194 C199 C200 102.9(16) . . ?
C200 C199 C132 125.0(16) . 2_765 ?
C200 C199 C130 27.0(7) . 2_765 ?
C198 C199 C132 99.3(17) . 2_765 ?
C198 C199 C130 144.8(19) . 2_765 ?
C198 C199 C194 123(2) . . ?
C198 C199 C200 123.8(19) . . ?
C128 C192 C157 121(2) 2_765 2_765 ?
C128 C192 C129 44.5(19) 2_765 2_765 ?
C128 C192 C127 158(3) 2_765 2_765 ?
C128 C192 C176 53(2) 2_765 2_765 ?
C128 C192 C191 117(2) 2_765 . ?
C128 C192 C193 12(2) 2_765 . ?
C128 C192 C228 129(2) 2_765 . ?
C129 C192 C157 76.3(6) 2_765 2_765 ?
C127 C192 C157 46.3(7) 2_765 2_765 ?
C127 C192 C129 120.0(10) 2_765 2_765 ?
C127 C192 C176 148.1(12) 2_765 2_765 ?
C127 C192 C191 83.7(11) 2_765 . ?
C127 C192 C193 154.5(12) 2_765 . ?
C127 C192 C228 40.1(9) 2_765 . ?
C176 C192 C157 153.5(11) 2_765 2_765 ?
C176 C192 C129 91.0(10) 2_765 2_765 ?
C191 C192 C157 115.9(11) . 2_765 ?
C191 C192 C129 147.9(12) . 2_765 ?
C191 C192 C176 64.8(7) . 2_765 ?
C191 C192 C228 107.9(11) . . ?
C193 C192 C157 111.1(9) . 2_765 ?
C193 C192 C129 35.1(6) . 2_765 ?
C193 C192 C176 57.3(9) . 2_765 ?
C193 C192 C191 121.0(13) . . ?
C193 C192 C228 118.5(11) . . ?
C228 C192 C157 8.2(6) . 2_765 ?
C228 C192 C129 84.1(8) . 2_765 ?
C228 C192 C176 153.4(12) . 2_765 ?
C159 C124 C157 104.3(8) 2_765 2_765 ?
C159 C124 C127 155.8(11) 2_765 2_765 ?
C159 C124 C158 55.0(6) 2_765 2_765 ?
C159 C124 C125 118.9(8) 2_765 . ?
C159 C124 C123 10(2) 2_765 . ?
C159 C124 C228 120.8(11) 2_765 . ?
C126 C124 C159 135.5(9) 2_765 2_765 ?
C126 C124 C157 115.8(9) 2_765 2_765 ?
C126 C124 C127 61.5(7) 2_765 2_765 ?
C126 C124 C158 165.1(9) 2_765 2_765 ?
C126 C124 C125 16.6(6) 2_765 . ?
C126 C124 C123 139.3(11) 2_765 . ?
C126 C124 C228 96.1(10) 2_765 . ?
C127 C124 C157 54.6(5) 2_765 2_765 ?
C127 C124 C158 105.1(6) 2_765 2_765 ?
C158 C124 C157 50.5(5) 2_765 2_765 ?
C160 C124 C159 64.5(7) 2_765 2_765 ?
C160 C124 C126 71.4(7) 2_765 2_765 ?
C160 C124 C157 159.9(9) 2_765 2_765 ?
C160 C124 C127 131.1(9) 2_765 2_765 ?
C160 C124 C158 119.3(9) 2_765 2_765 ?
C160 C124 C125 54.8(7) 2_765 . ?
C160 C124 C123 68.1(10) 2_765 . ?
C160 C124 C228 152.9(9) 2_765 . ?
C125 C124 C157 130.7(8) . 2_765 ?
C125 C124 C127 77.5(7) . 2_765 ?
C125 C124 C158 167.8(8) . 2_765 ?
C123 C124 C157 103.8(11) . 2_765 ?
C123 C124 C127 158.2(12) . 2_765 ?
C123 C124 C158 53.3(10) . 2_765 ?
C123 C124 C125 122.9(10) . . ?
C123 C124 C228 122.1(13) . . ?
C228 C124 C157 20.1(5) . 2_765 ?
C228 C124 C127 36.1(7) . 2_765 ?
C228 C124 C158 69.7(8) . 2_765 ?
C228 C124 C125 110.6(9) . . ?
C162 C187 C126 106.7(11) 2_765 2_765 ?
C162 C187 C175 59.8(9) 2_765 2_765 ?
C162 C187 C160 134.8(11) 2_765 2_765 ?
C162 C187 C125 108.4(12) 2_765 . ?
C162 C187 C188 8.4(9) 2_765 . ?
C162 C187 C219 105.9(10) 2_765 . ?
C162 C187 O186 108.9(12) 2_765 . ?
C161 C187 C126 114.5(10) 2_765 2_765 ?
C161 C187 C162 107.9(12) 2_765 2_765 ?
C161 C187 C175 138.0(11) 2_765 2_765 ?
C161 C187 C160 67.0(9) 2_765 2_765 ?
C161 C187 C125 115.7(12) 2_765 . ?
C161 C187 C188 103.1(11) 2_765 . ?
C161 C187 C219 3.7(8) 2_765 . ?
C161 C187 O186 109.5(12) 2_765 . ?
C175 C187 C126 48.3(4) 2_765 2_765 ?
C160 C187 C126 49.2(4) 2_765 2_765 ?
C160 C187 C175 93.0(6) 2_765 2_765 ?
C160 C187 C125 49.7(6) 2_765 . ?
C125 C187 C126 2.9(9) . 2_765 ?
C125 C187 C175 49.4(6) . 2_765 ?
C188 C187 C126 115.1(9) . 2_765 ?
C188 C187 C175 68.1(8) . 2_765 ?
C188 C187 C160 139.9(9) . 2_765 ?
C188 C187 C125 116.8(11) . . ?
C188 C187 C219 100.7(8) . . ?
C219 C187 C126 118.2(9) . 2_765 ?
C219 C187 C175 139.8(8) . 2_765 ?
C219 C187 C160 70.7(8) . 2_765 ?
C219 C187 C125 119.4(10) . . ?
O186 C187 C126 109.1(7) . 2_765 ?
O186 C187 C175 112.5(8) . 2_765 ?
O186 C187 C160 115.0(8) . 2_765 ?
O186 C187 C125 106.2(8) . . ?
O186 C187 C188 104.9(9) . . ?
O186 C187 C219 107.7(9) . . ?
C174 C189 C162 100.2(8) 2_765 2_765 ?
C174 C189 C175 51.7(5) 2_765 2_765 ?
C162 C189 C175 50.5(5) 2_765 2_765 ?
C164 C189 C174 130.5(10) 2_765 2_765 ?
C164 C189 C162 114.5(10) 2_765 2_765 ?
C164 C189 C163 63.1(8) 2_765 2_765 ?
C164 C189 C175 157.0(10) 2_765 2_765 ?
C164 C189 C190 134.7(12) 2_765 . ?
C164 C189 C188 97.8(11) 2_765 . ?
C164 C189 C215 28.4(7) 2_765 . ?
C163 C189 C174 146.2(11) 2_765 2_765 ?
C163 C189 C162 52.7(6) 2_765 2_765 ?
C163 C189 C175 103.0(7) 2_765 2_765 ?
C173 C189 C174 64.4(7) 2_765 2_765 ?
C173 C189 C162 154.5(8) 2_765 2_765 ?
C173 C189 C164 69.6(8) 2_765 2_765 ?
C173 C189 C163 130.6(9) 2_765 2_765 ?
C173 C189 C175 115.9(9) 2_765 2_765 ?
C173 C189 C190 65.9(10) 2_765 . ?
C173 C189 C188 158.1(10) 2_765 . ?
C173 C189 C215 41.3(7) 2_765 . ?
C190 C189 C174 9(2) . 2_765 ?
C190 C189 C162 102.3(8) . 2_765 ?
C190 C189 C163 152.4(10) . 2_765 ?
C190 C189 C175 52.2(7) . 2_765 ?
C188 C189 C174 118.6(9) . 2_765 ?
C188 C189 C162 18.6(6) . 2_765 ?
C188 C189 C163 34.9(6) . 2_765 ?
C188 C189 C175 69.0(7) . 2_765 ?
C188 C189 C190 121.0(10) . . ?
C215 C189 C174 103.4(10) . 2_765 ?
C215 C189 C162 137.8(10) . 2_765 ?
C215 C189 C163 90.4(9) . 2_765 ?
C215 C189 C175 149.5(9) . 2_765 ?
C215 C189 C190 106.6(12) . . ?
C215 C189 C188 124.0(11) . . ?
C165 C214 C166 99(7) 2_765 2_765 ?
C165 C214 C164 129(7) 2_765 2_765 ?
C165 C214 C172 15(7) 2_765 2_765 ?
C165 C214 C215 102(7) 2_765 . ?
C165 C214 C213 21(6) 2_765 . ?
C165 C214 C216 126(7) 2_765 . ?
C166 C214 C172 106.1(17) 2_765 2_765 ?
C166 C214 C215 146(2) 2_765 . ?
C166 C214 C213 77.5(14) 2_765 . ?
C166 C214 C216 28.2(7) 2_765 . ?
C164 C214 C166 126(2) 2_765 2_765 ?
C164 C214 C172 116.4(18) 2_765 2_765 ?
C164 C214 C215 27.2(8) 2_765 . ?
C164 C214 C213 144(2) 2_765 . ?
C164 C214 C216 98(2) 2_765 . ?
C215 C214 C172 89.5(15) . 2_765 ?
C215 C214 C213 118.7(19) . . ?
C215 C214 C216 122.3(19) . . ?
C213 C214 C172 30.0(7) . 2_765 ?
C216 C214 C172 131.2(18) . 2_765 ?
C216 C214 C213 104.8(16) . . ?
C129 C201 C130 132(3) 2_765 2_765 ?
C129 C201 C156 56.8(15) 2_765 2_765 ?
C129 C201 C153 152.3(18) 2_765 2_765 ?
C129 C201 C193 40.3(17) 2_765 . ?
C129 C201 C200 143(2) 2_765 . ?
C129 C201 C202 86.2(18) 2_765 . ?
C130 C201 C156 150.3(17) 2_765 2_765 ?
C130 C201 C153 51.5(15) 2_765 2_765 ?
C130 C201 C193 93.0(17) 2_765 . ?
C130 C201 C200 14.3(13) 2_765 . ?
C130 C201 C202 130(2) 2_765 . ?
C156 C201 C153 106.3(10) 2_765 2_765 ?
C193 C201 C156 95.0(11) . 2_765 ?
C193 C201 C153 137.2(10) . 2_765 ?
C193 C201 C200 105.9(11) . . ?
C200 C201 C156 139.6(13) . 2_765 ?
C200 C201 C153 37.3(8) . 2_765 ?
C202 C201 C156 29.4(6) . 2_765 ?
C202 C201 C153 79.5(11) . 2_765 ?
C202 C201 C193 123.7(14) . . ?
C202 C201 C200 116.2(14) . . ?
C159 C123 C158 93(8) 2_765 2_765 ?
C159 C123 C160 65(7) 2_765 2_765 ?
C159 C123 C171 67(5) 2_765 2_765 ?
C159 C123 C124 79(5) 2_765 . ?
C159 C123 C220 57(6) 2_765 . ?
C159 C123 C122 83(8) 2_765 . ?
C158 C123 C160 120.1(14) 2_765 2_765 ?
C158 C123 C171 110.0(16) 2_765 2_765 ?
C158 C123 C124 71.6(10) 2_765 . ?
C158 C123 C220 142(2) 2_765 . ?
C158 C123 C122 46.0(9) 2_765 . ?
C160 C123 C171 109.9(11) 2_765 2_765 ?
C160 C123 C122 145(2) 2_765 . ?
C171 C123 C122 64.7(10) 2_765 . ?
C124 C123 C160 50.5(7) . 2_765 ?
C124 C123 C171 146(2) . 2_765 ?
C124 C123 C220 117.9(14) . . ?
C124 C123 C122 113.3(16) . . ?
C220 C123 C160 70.9(9) . 2_765 ?
C220 C123 C171 40.3(6) . 2_765 ?
C220 C123 C122 102.5(13) . . ?
C169 C219 C162 115.2(12) 2_765 2_765 ?
C169 C219 C160 153.5(12) 2_765 2_765 ?
C169 C219 C170 49.8(10) 2_765 2_765 ?
C169 C219 C187 141.7(13) 2_765 . ?
C169 C219 C218 29.9(10) 2_765 . ?
C169 C219 C220 95.1(13) 2_765 . ?
C161 C219 C162 30.2(11) 2_765 2_765 ?
C161 C219 C169 145.3(18) 2_765 2_765 ?
C161 C219 C160 50.3(12) 2_765 2_765 ?
C161 C219 C170 154.7(15) 2_765 2_765 ?
C161 C219 C187 4.6(10) 2_765 . ?
C161 C219 C218 115.4(14) 2_765 . ?
C161 C219 C220 114.2(16) 2_765 . ?
C160 C219 C162 75.1(7) 2_765 2_765 ?
C160 C219 C170 107.8(6) 2_765 2_765 ?
C170 C219 C162 147.2(8) 2_765 2_765 ?
C187 C219 C162 27.4(5) . 2_765 ?
C187 C219 C160 54.9(7) . 2_765 ?
C187 C219 C170 158.8(9) . 2_765 ?
C218 C219 C162 85.6(7) . 2_765 ?
C218 C219 C160 150.5(8) . 2_765 ?
C218 C219 C170 77.0(8) . 2_765 ?
C218 C219 C187 111.8(8) . . ?
C220 C219 C162 133.8(9) . 2_765 ?
C220 C219 C160 64.0(7) . 2_765 ?
C220 C219 C170 45.3(6) . 2_765 ?
C220 C219 C187 118.9(11) . . ?
C220 C219 C218 120.8(10) . . ?
C168 C217 C162 119.0(9) 2_765 2_765 ?
C167 C217 C168 68.7(19) 2_765 2_765 ?
C167 C217 C162 157(2) 2_765 2_765 ?
C167 C217 C163 115(2) 2_765 2_765 ?
C167 C217 C188 149(2) 2_765 . ?
C167 C217 C216 24.3(17) 2_765 . ?
C167 C217 C218 95(2) 2_765 . ?
C163 C217 C168 162.7(12) 2_765 2_765 ?
C163 C217 C162 50.9(9) 2_765 2_765 ?
C163 C217 C188 36.0(8) 2_765 . ?
C163 C217 C216 91.2(12) 2_765 . ?
C163 C217 C218 143.6(13) 2_765 . ?
C188 C217 C168 134.3(10) . 2_765 ?
C188 C217 C162 15.4(6) . 2_765 ?
C188 C217 C218 109.0(9) . . ?
C216 C217 C168 90.3(11) . 2_765 ?
C216 C217 C162 135.4(11) . 2_765 ?
C216 C217 C188 124.7(11) . . ?
C216 C217 C218 115.3(12) . . ?
C218 C217 C168 26.3(5) . 2_765 ?
C218 C217 C162 93.7(8) . 2_765 ?
C165 C213 C138 134.2(13) 2_765 2_765 ?
C165 C213 C166 54.2(10) 2_765 2_765 ?
C165 C213 C137 153.4(14) 2_765 2_765 ?
C165 C213 C214 5.7(18) 2_765 . ?
C165 C213 C212 114.3(14) 2_765 . ?
C165 C213 C239 113.9(15) 2_765 . ?
C166 C213 C138 83.4(8) 2_765 2_765 ?
C172 C213 C165 80.9(17) 2_765 2_765 ?
C172 C213 C138 127.9(15) 2_765 2_765 ?
C172 C213 C166 131.7(15) 2_765 2_765 ?
C172 C213 C137 83.7(13) 2_765 2_765 ?
C172 C213 C214 85.9(16) 2_765 . ?
C172 C213 C212 153.1(15) 2_765 . ?
C172 C213 C239 34.2(11) 2_765 . ?
C137 C213 C138 47.3(9) 2_765 2_765 ?
C137 C213 C166 128.5(11) 2_765 2_765 ?
C137 C213 C214 153.4(14) 2_765 . ?
C137 C213 C212 73.3(10) 2_765 . ?
C137 C213 C239 49.9(8) 2_765 . ?
C214 C213 C138 128.7(14) . 2_765 ?
C214 C213 C166 48.5(12) . 2_765 ?
C212 C213 C138 26.4(7) . 2_765 ?
C212 C213 C166 60.2(9) . 2_765 ?
C212 C213 C214 108.6(14) . . ?
C239 C213 C138 96.2(9) . 2_765 ?
C239 C213 C166 153.3(8) . 2_765 ?
C239 C213 C214 118.4(14) . . ?
C239 C213 C212 122.5(11) . . ?
C165 C216 C164 44.4(6) 2_765 2_765 ?
C165 C216 C139 86.7(10) 2_765 2_765 ?
C165 C216 C163 88.6(10) 2_765 2_765 ?
C166 C216 C165 60.3(18) 2_765 2_765 ?
C166 C216 C164 104(2) 2_765 2_765 ?
C166 C216 C167 150(3) 2_765 2_765 ?
C166 C216 C139 31.2(18) 2_765 2_765 ?
C166 C216 C163 147(2) 2_765 2_765 ?
C166 C216 C214 69(2) 2_765 . ?
C166 C216 C217 162(2) 2_765 . ?
C166 C216 C237 46.7(18) 2_765 . ?
C167 C216 C165 143.1(18) 2_765 2_765 ?
C167 C216 C164 100.0(15) 2_765 2_765 ?
C167 C216 C139 118.7(15) 2_765 2_765 ?
C167 C216 C163 55.9(12) 2_765 2_765 ?
C167 C216 C214 135.9(19) 2_765 . ?
C167 C216 C217 20.5(12) 2_765 . ?
C167 C216 C237 103.3(16) 2_765 . ?
C139 C216 C164 126.5(9) 2_765 2_765 ?
C163 C216 C164 44.3(5) 2_765 2_765 ?
C163 C216 C139 151.1(7) 2_765 2_765 ?
C214 C216 C165 9.0(15) . 2_765 ?
C214 C216 C164 36.1(11) . 2_765 ?
C214 C216 C139 95.7(12) . 2_765 ?
C214 C216 C163 80.5(11) . 2_765 ?
C217 C216 C165 122.9(11) . 2_765 ?
C217 C216 C164 79.5(9) . 2_765 ?
C217 C216 C139 133.3(10) . 2_765 ?
C217 C216 C163 35.6(7) . 2_765 ?
C217 C216 C214 115.4(14) . . ?
C237 C216 C165 103.8(12) . 2_765 ?
C237 C216 C164 142.1(10) . 2_765 ?
C237 C216 C139 17.1(7) . 2_765 ?
C237 C216 C163 149.1(10) . 2_765 ?
C237 C216 C214 112.9(15) . . ?
C237 C216 C217 120.4(12) . . ?
C131 C200 C152 106.9(10) 2_765 2_765 ?
C131 C200 C177 55.9(7) 2_765 2_765 ?
C131 C200 C199 15.2(11) 2_765 . ?
C131 C200 C201 96.2(13) 2_765 . ?
C131 C200 C205 132.1(13) 2_765 . ?
C152 C200 C177 51.5(6) 2_765 2_765 ?
C130 C200 C131 83.5(18) 2_765 2_765 ?
C130 C200 C152 151.5(18) 2_765 2_765 ?
C130 C200 C153 100.2(18) 2_765 2_765 ?
C130 C200 C177 135.2(18) 2_765 2_765 ?
C130 C200 C199 98(2) 2_765 . ?
C130 C200 C201 13.7(13) 2_765 . ?
C130 C200 C205 133(2) 2_765 . ?
C153 C200 C131 157.2(15) 2_765 2_765 ?
C153 C200 C152 60.3(9) 2_765 2_765 ?
C153 C200 C177 110.7(12) 2_765 2_765 ?
C153 C200 C199 148.0(14) 2_765 . ?
C153 C200 C201 86.5(13) 2_765 . ?
C153 C200 C205 34.5(7) 2_765 . ?
C199 C200 C152 92.1(11) . 2_765 ?
C199 C200 C177 40.8(10) . 2_765 ?
C199 C200 C201 110.6(15) . . ?
C201 C200 C152 140.7(12) . 2_765 ?
C201 C200 C177 143.9(12) . 2_765 ?
C205 C200 C152 26.1(6) . 2_765 ?
C205 C200 C177 77.5(9) . 2_765 ?
C205 C200 C199 117.7(13) . . ?
C205 C200 C201 119.4(14) . . ?
C129 C202 C154 124.9(10) 2_765 2_765 ?
C129 C202 C130 43.9(6) 2_765 2_765 ?
C154 C202 C130 82.5(8) 2_765 2_765 ?
C156 C202 C129 68.8(13) 2_765 2_765 ?
C156 C202 C154 149.3(15) 2_765 2_765 ?
C156 C202 C130 111.3(15) 2_765 2_765 ?
C156 C202 C155 94.4(18) 2_765 2_765 ?
C156 C202 C201 97.4(16) 2_765 . ?
C156 C202 C203 129.4(19) 2_765 . ?
C156 C202 C227 22.6(11) 2_765 . ?
C155 C202 C129 154.8(12) 2_765 2_765 ?
C155 C202 C154 61.8(9) 2_765 2_765 ?
C155 C202 C130 140.7(12) 2_765 2_765 ?
C155 C202 C201 157.1(13) 2_765 . ?
C155 C202 C203 37.1(8) 2_765 . ?
C155 C202 C227 71.9(12) 2_765 . ?
C201 C202 C129 28.6(7) . 2_765 ?
C201 C202 C154 99.5(11) . 2_765 ?
C201 C202 C130 17.3(7) . 2_765 ?
C201 C202 C203 124.0(13) . . ?
C201 C202 C227 117.5(12) . . ?
C203 C202 C129 146.5(11) . 2_765 ?
C203 C202 C154 24.9(7) . 2_765 ?
C203 C202 C130 106.7(10) . 2_765 ?
C203 C202 C227 106.9(13) . . ?
C227 C202 C129 89.4(9) . 2_765 ?
C227 C202 C154 128.7(11) . 2_765 ?
C227 C202 C130 128.6(9) . 2_765 ?
C151 C206 C152 116(2) 2_765 2_765 ?
C151 C206 C177 151(2) 2_765 2_765 ?
C151 C206 C178 63.1(16) 2_765 2_765 ?
C151 C206 C205 96.4(19) 2_765 . ?
C151 C206 C207 8.0(14) 2_765 . ?
C151 C206 C241 132(2) 2_765 . ?
C152 C206 C177 53.8(12) 2_765 2_765 ?
C152 C206 C178 154.4(13) 2_765 2_765 ?
C152 C206 C205 19.3(10) 2_765 . ?
C152 C206 C207 123.1(16) 2_765 . ?
C152 C206 C241 101.0(16) 2_765 . ?
C178 C206 C177 113.4(9) 2_765 2_765 ?
C205 C206 C177 71.6(9) . 2_765 ?
C205 C206 C178 147.6(11) . 2_765 ?
C207 C206 C177 151.2(10) . 2_765 ?
C207 C206 C178 55.2(10) . 2_765 ?
C207 C206 C205 104.0(11) . . ?
C241 C206 C177 47.2(8) . 2_765 ?
C241 C206 C178 70.3(9) . 2_765 ?
C241 C206 C205 118.3(13) . . ?
C241 C206 C207 124.6(14) . . ?
C142 C221 C145 121.8(14) 2_765 2_765 ?
C170 C221 C142 63.4(11) 2_765 2_765 ?
C170 C221 C145 159.2(16) 2_765 2_765 ?
C170 C221 C171 107.6(15) 2_765 2_765 ?
C170 C221 C220 62.8(10) 2_765 . ?
C170 C221 C222 167.9(19) 2_765 . ?
C170 C221 C234 64.7(15) 2_765 . ?
C171 C221 C142 161.3(17) 2_765 2_765 ?
C171 C221 C145 60.8(11) 2_765 2_765 ?
C171 C221 C220 45.3(8) 2_765 . ?
C171 C221 C222 66.1(16) 2_765 . ?
C171 C221 C234 166(2) 2_765 . ?
C220 C221 C142 121.2(11) . 2_765 ?
C220 C221 C145 101.9(10) . 2_765 ?
C222 C221 C142 119.2(17) . 2_765 ?
C222 C221 C145 8.8(19) . 2_765 ?
C222 C221 C220 109.1(15) . . ?
C234 C221 C142 5(3) . 2_765 ?
C234 C221 C145 122.2(17) . 2_765 ?
C234 C221 C220 124.2(15) . . ?
C234 C221 C222 118.9(18) . . ?
C168 C218 C141 37.8(17) 2_765 2_765 ?
C168 C218 C169 142(3) 2_765 2_765 ?
C168 C218 C167 55.9(17) 2_765 2_765 ?
C168 C218 C161 161(2) 2_765 2_765 ?
C168 C218 C219 165(2) 2_765 . ?
C168 C218 C217 80.2(19) 2_765 . ?
C168 C218 C235 48(2) 2_765 . ?
C169 C218 C141 105.0(14) 2_765 2_765 ?
C169 C218 C167 155.1(14) 2_765 2_765 ?
C169 C218 C161 48.1(10) 2_765 2_765 ?
C169 C218 C219 28.9(8) 2_765 . ?
C169 C218 C217 134.4(15) 2_765 . ?
C169 C218 C235 94.1(14) 2_765 . ?
C167 C218 C141 87.6(9) 2_765 2_765 ?
C167 C218 C161 109.6(8) 2_765 2_765 ?
C161 C218 C141 141.8(9) 2_765 2_765 ?
C219 C218 C141 128.9(10) . 2_765 ?
C219 C218 C167 128.2(9) . 2_765 ?
C219 C218 C161 19.1(4) . 2_765 ?
C217 C218 C141 111.2(11) . 2_765 ?
C217 C218 C167 24.5(5) . 2_765 ?
C217 C218 C161 86.5(8) . 2_765 ?
C217 C218 C219 105.6(9) . . ?
C235 C218 C141 11.5(10) . 2_765 ?
C235 C218 C167 99.1(12) . 2_765 ?
C235 C218 C161 134.8(11) . 2_765 ?
C235 C218 C219 119.5(11) . . ?
C235 C218 C217 122.6(13) . . ?
C159 C220 C169 142.4(11) 2_765 2_765 ?
C159 C220 C161 99.6(8) 2_765 2_765 ?
C159 C220 C160 53.0(6) 2_765 2_765 ?
C159 C220 C123 9(2) 2_765 . ?
C159 C220 C219 119.3(10) 2_765 . ?
C159 C220 C221 109.5(10) 2_765 . ?
C169 C220 C161 48.6(4) 2_765 2_765 ?
C169 C220 C160 96.1(6) 2_765 2_765 ?
C160 C220 C161 48.0(4) 2_765 2_765 ?
C170 C220 C159 143.1(12) 2_765 2_765 ?
C170 C220 C169 55.1(6) 2_765 2_765 ?
C170 C220 C161 103.3(8) 2_765 2_765 ?
C170 C220 C160 148.1(8) 2_765 2_765 ?
C170 C220 C123 146.4(13) 2_765 . ?
C170 C220 C219 84.2(9) 2_765 . ?
C170 C220 C221 35.9(6) 2_765 . ?
C171 C220 C159 74.2(9) 2_765 2_765 ?
C171 C220 C169 127.9(10) 2_765 2_765 ?
C171 C220 C161 160.5(9) 2_765 2_765 ?
C171 C220 C160 126.7(10) 2_765 2_765 ?
C171 C220 C170 74.6(8) 2_765 2_765 ?
C171 C220 C123 73.6(11) 2_765 . ?
C171 C220 C219 154.9(11) 2_765 . ?
C171 C220 C221 39.0(7) 2_765 . ?
C123 C220 C169 148.8(11) . 2_765 ?
C123 C220 C161 103.0(9) . 2_765 ?
C123 C220 C160 55.2(8) . 2_765 ?
C219 C220 C169 29.2(5) . 2_765 ?
C219 C220 C161 20.1(4) . 2_765 ?
C219 C220 C160 68.1(7) . 2_765 ?
C219 C220 C123 123.0(11) . . ?
C219 C220 C221 117.9(10) . . ?
C221 C220 C169 89.3(8) . 2_765 ?
C221 C220 C161 134.3(8) . 2_765 ?
C221 C220 C160 152.9(8) . 2_765 ?
C221 C220 C123 111.0(12) . . ?
C140 C237 C167 122.9(11) 2_765 2_765 ?
C140 C237 C212 94.4(10) 2_765 . ?
C166 C237 C140 158.7(13) 2_765 2_765 ?
C166 C237 C167 55.4(10) 2_765 2_765 ?
C166 C237 C216 28.9(8) 2_765 . ?
C166 C237 C212 76.8(12) 2_765 . ?
C166 C237 C236 152.5(15) 2_765 . ?
C139 C237 C140 71.2(18) 2_765 2_765 ?
C139 C237 C166 102(2) 2_765 2_765 ?
C139 C237 C167 152(2) 2_765 2_765 ?
C139 C237 C216 129(2) 2_765 . ?
C139 C237 C212 25.1(16) 2_765 . ?
C139 C237 C236 97(2) 2_765 . ?
C216 C237 C140 146.2(11) . 2_765 ?
C216 C237 C167 26.6(7) . 2_765 ?
C216 C237 C212 104.4(12) . . ?
C212 C237 C167 128.6(11) . 2_765 ?
C236 C237 C140 25.7(6) . 2_765 ?
C236 C237 C167 99.9(11) . 2_765 ?
C236 C237 C216 125.9(12) . . ?
C236 C237 C212 119.8(12) . . ?
C151 C205 C154 107.3(9) 2_765 2_765 ?
C151 C205 C130 144.0(9) 2_765 2_765 ?
C151 C205 C177 83.2(9) 2_765 2_765 ?
C152 C205 C151 48.0(14) 2_765 2_765 ?
C152 C205 C154 151.5(17) 2_765 2_765 ?
C152 C205 C130 112.8(18) 2_765 2_765 ?
C152 C205 C153 151(3) 2_765 2_765 ?
C152 C205 C177 39.7(14) 2_765 2_765 ?
C152 C205 C200 98.8(19) 2_765 . ?
C152 C205 C206 23.7(14) 2_765 . ?
C152 C205 C204 129(2) 2_765 . ?
C154 C205 C130 78.2(8) 2_765 2_765 ?
C154 C205 C177 142.1(9) 2_765 2_765 ?
C153 C205 C151 147.4(16) 2_765 2_765 ?
C153 C205 C154 43.3(13) 2_765 2_765 ?
C153 C205 C130 38.6(13) 2_765 2_765 ?
C153 C205 C177 111.8(16) 2_765 2_765 ?
C153 C205 C200 54.0(14) 2_765 . ?
C153 C205 C206 161.5(15) 2_765 . ?
C153 C205 C204 71.6(15) 2_765 . ?
C177 C205 C130 73.3(7) 2_765 2_765 ?
C200 C205 C151 139.4(12) . 2_765 ?
C200 C205 C154 95.1(11) . 2_765 ?
C200 C205 C130 17.1(7) . 2_765 ?
C200 C205 C177 59.4(8) . 2_765 ?
C200 C205 C206 120.3(13) . . ?
C200 C205 C204 123.2(13) . . ?
C206 C205 C151 24.4(6) . 2_765 ?
C206 C205 C154 130.9(11) . 2_765 ?
C206 C205 C130 131.7(11) . 2_765 ?
C206 C205 C177 61.1(9) . 2_765 ?
C204 C205 C151 81.4(10) . 2_765 ?
C204 C205 C154 28.5(7) . 2_765 ?
C204 C205 C130 106.2(10) . 2_765 ?
C204 C205 C177 150.4(9) . 2_765 ?
C204 C205 C206 105.8(12) . . ?
C147 C203 C148 43.9(6) 2_765 2_765 ?
C147 C203 C153 149.7(11) 2_765 2_765 ?
C154 C203 C147 152(2) 2_765 2_765 ?
C154 C203 C148 112(2) 2_765 2_765 ?
C154 C203 C149 67.6(18) 2_765 2_765 ?
C154 C203 C153 22.1(17) 2_765 2_765 ?
C154 C203 C155 140(3) 2_765 2_765 ?
C154 C203 C202 95(2) 2_765 . ?
C154 C203 C204 26.9(16) 2_765 . ?
C154 C203 C225 145(3) 2_765 . ?
C149 C203 C147 89.5(11) 2_765 2_765 ?
C149 C203 C148 45.7(6) 2_765 2_765 ?
C149 C203 C153 85.4(10) 2_765 2_765 ?
C153 C203 C148 125.3(10) 2_765 2_765 ?
C155 C203 C147 55.9(14) 2_765 2_765 ?
C155 C203 C148 99.3(17) 2_765 2_765 ?
C155 C203 C149 144(2) 2_765 2_765 ?
C155 C203 C153 117.8(17) 2_765 2_765 ?
C155 C203 C202 44.8(13) 2_765 . ?
C155 C203 C204 158.4(18) 2_765 . ?
C155 C203 C225 65.8(18) 2_765 . ?
C202 C203 C147 98.4(13) . 2_765 ?
C202 C203 C148 136.7(13) . 2_765 ?
C202 C203 C149 151.4(12) . 2_765 ?
C202 C203 C153 73.9(10) . 2_765 ?
C202 C203 C204 119.5(15) . . ?
C202 C203 C225 108.1(16) . . ?
C204 C203 C147 128.2(13) . 2_765 ?
C204 C203 C148 85.6(10) . 2_765 ?
C204 C203 C149 40.7(8) . 2_765 ?
C204 C203 C153 46.0(10) . 2_765 ?
C204 C203 C225 119.4(15) . . ?
C225 C203 C147 9.9(10) . 2_765 ?
C225 C203 C148 34.3(9) . 2_765 ?
C225 C203 C149 80.0(12) . 2_765 ?
C225 C203 C153 149.2(13) . 2_765 ?
C147 C226 C157 143.1(14) 2_765 2_765 ?
C147 C226 C156 102.0(12) 2_765 2_765 ?
C147 C226 C155 60.2(10) 2_765 2_765 ?
C147 C226 C158 162.1(15) 2_765 2_765 ?
C147 C226 C122 115.0(14) 2_765 . ?
C147 C226 C225 11.0(16) 2_765 . ?
C147 C226 C227 118.2(15) 2_765 . ?
C146 C226 C147 92.3(18) 2_765 2_765 ?
C146 C226 C157 119.0(14) 2_765 2_765 ?
C146 C226 C156 155.8(14) 2_765 2_765 ?
C146 C226 C155 149.7(16) 2_765 2_765 ?
C146 C226 C158 74.5(12) 2_765 2_765 ?
C146 C226 C122 25.9(11) 2_765 . ?
C146 C226 C225 100.8(17) 2_765 . ?
C146 C226 C227 145.3(16) 2_765 . ?
C157 C226 C156 42.0(4) 2_765 2_765 ?
C155 C226 C157 84.2(8) 2_765 2_765 ?
C155 C226 C156 42.2(7) 2_765 2_765 ?
C158 C226 C157 45.2(6) 2_765 2_765 ?
C158 C226 C156 86.9(8) 2_765 2_765 ?
C158 C226 C155 128.7(11) 2_765 2_765 ?
C158 C226 C225 160.6(13) 2_765 . ?
C158 C226 C227 71.9(9) 2_765 . ?
C122 C226 C157 93.3(8) . 2_765 ?
C122 C226 C156 131.2(9) . 2_765 ?
C122 C226 C155 156.1(9) . 2_765 ?
C122 C226 C158 49.7(7) . 2_765 ?
C122 C226 C225 121.4(13) . . ?
C122 C226 C227 119.4(10) . . ?
C225 C226 C157 132.2(13) . 2_765 ?
C225 C226 C156 91.7(12) . 2_765 ?
C225 C226 C155 50.4(11) . 2_765 ?
C227 C226 C157 26.8(6) . 2_765 ?
C227 C226 C156 16.4(6) . 2_765 ?
C227 C226 C155 58.2(9) . 2_765 ?
C227 C226 C225 108.0(14) . . ?
C159 C122 C171 52.9(6) 2_765 2_765 ?
C159 C122 C123 8.6(18) 2_765 . ?
C145 C122 C159 108.5(12) 2_765 2_765 ?
C145 C122 C171 57.3(8) 2_765 2_765 ?
C145 C122 C123 112.8(12) 2_765 . ?
C145 C122 C226 117.4(14) 2_765 . ?
C145 C122 C222 7(2) 2_765 . ?
C146 C122 C159 149.7(19) 2_765 2_765 ?
C146 C122 C145 93.8(17) 2_765 2_765 ?
C146 C122 C158 94.1(16) 2_765 2_765 ?
C146 C122 C171 150.4(17) 2_765 2_765 ?
C146 C122 C123 150.6(19) 2_765 . ?
C146 C122 C226 29.2(13) 2_765 . ?
C146 C122 C222 100.5(19) 2_765 . ?
C158 C122 C159 59.0(7) 2_765 2_765 ?
C158 C122 C145 162.0(18) 2_765 2_765 ?
C158 C122 C171 111.9(10) 2_765 2_765 ?
C158 C122 C123 56.9(8) 2_765 . ?
C158 C122 C226 66.4(9) 2_765 . ?
C158 C122 C222 160.6(16) 2_765 . ?
C123 C122 C171 55.8(7) . 2_765 ?
C226 C122 C159 120.6(10) . 2_765 ?
C226 C122 C171 157.8(9) . 2_765 ?
C226 C122 C123 121.6(11) . . ?
C226 C122 C222 124.8(15) . . ?
C222 C122 C159 103.4(14) . 2_765 ?
C222 C122 C171 51.2(12) . 2_765 ?
C222 C122 C123 106.9(14) . . ?
C142 C235 C140 93.4(12) 2_765 2_765 ?
C142 C235 C169 97.6(12) 2_765 2_765 ?
C142 C235 C170 50.5(9) 2_765 2_765 ?
C142 C235 C218 127.3(14) 2_765 . ?
C142 C235 C236 103.3(15) 2_765 . ?
C142 C235 C234 7.9(14) 2_765 . ?
C168 C235 C142 154.5(19) 2_765 2_765 ?
C168 C235 C140 102.9(15) 2_765 2_765 ?
C168 C235 C169 58.5(9) 2_765 2_765 ?
C168 C235 C170 105.8(13) 2_765 2_765 ?
C168 C235 C218 28.1(8) 2_765 . ?
C168 C235 C236 95.0(16) 2_765 . ?
C168 C235 C234 147.8(18) 2_765 . ?
C141 C235 C142 86(3) 2_765 2_765 ?
C141 C235 C168 115(3) 2_765 2_765 ?
C141 C235 C140 20(2) 2_765 2_765 ?
C141 C235 C169 167(3) 2_765 2_765 ?
C141 C235 C170 136(3) 2_765 2_765 ?
C141 C235 C218 142(3) 2_765 . ?
C141 C235 C236 22(2) 2_765 . ?
C141 C235 C234 94(3) 2_765 . ?
C169 C235 C140 147.7(12) 2_765 2_765 ?
C169 C235 C170 47.4(6) 2_765 2_765 ?
C170 C235 C140 137.1(11) 2_765 2_765 ?
C218 C235 C140 126.2(13) . 2_765 ?
C218 C235 C169 30.5(6) . 2_765 ?
C218 C235 C170 77.7(9) . 2_765 ?
C218 C235 C236 120.5(15) . . ?
C218 C235 C234 120.0(15) . . ?
C236 C235 C140 11.0(9) . 2_765 ?
C236 C235 C169 147.0(14) . 2_765 ?
C236 C235 C170 148.1(15) . 2_765 ?
C236 C235 C234 111.1(17) . . ?
C234 C235 C140 101.0(14) . 2_765 ?
C234 C235 C169 90.1(13) . 2_765 ?
C234 C235 C170 42.8(11) . 2_765 ?
C138 C211 C179 134(2) 2_765 2_765 ?
C138 C211 C184 126(2) 2_765 2_765 ?
C138 C211 C139 49(2) 2_765 2_765 ?
C138 C211 C137 41(2) 2_765 2_765 ?
C138 C211 C185 158(3) 2_765 2_765 ?
C138 C211 C212 19.7(19) 2_765 . ?
C138 C211 C210 141(3) 2_765 . ?
C138 C211 C242 99(2) 2_765 . ?
C184 C211 C179 75.4(9) 2_765 2_765 ?
C139 C211 C179 141.4(9) 2_765 2_765 ?
C139 C211 C184 78.7(8) 2_765 2_765 ?
C137 C211 C179 97.4(8) 2_765 2_765 ?
C137 C211 C184 146.7(9) 2_765 2_765 ?
C137 C211 C139 89.0(10) 2_765 2_765 ?
C185 C211 C179 37.8(12) 2_765 2_765 ?
C185 C211 C184 41.8(10) 2_765 2_765 ?
C185 C211 C139 120.1(15) 2_765 2_765 ?
C185 C211 C137 134.5(15) 2_765 2_765 ?
C185 C211 C212 149.2(18) 2_765 . ?
C185 C211 C210 25.9(10) 2_765 . ?
C185 C211 C242 81.0(16) 2_765 . ?
C212 C211 C179 148.0(11) . 2_765 ?
C212 C211 C184 109.0(11) . 2_765 ?
C212 C211 C139 30.6(7) . 2_765 ?
C212 C211 C137 61.0(10) . 2_765 ?
C212 C211 C210 125.0(14) . . ?
C212 C211 C242 118.3(13) . . ?
C210 C211 C179 61.5(10) . 2_765 ?
C210 C211 C184 16.1(6) . 2_765 ?
C210 C211 C139 94.8(10) . 2_765 ?
C210 C211 C137 148.8(10) . 2_765 ?
C210 C211 C242 105.3(14) . . ?
C242 C211 C179 43.8(7) . 2_765 ?
C242 C211 C184 118.5(12) . 2_765 ?
C242 C211 C139 141.9(12) . 2_765 ?
C242 C211 C137 57.5(7) . 2_765 ?
C138 C212 C166 149.8(13) 2_765 2_765 ?
C138 C212 C139 111.0(17) 2_765 2_765 ?
C138 C212 C137 55.5(14) 2_765 2_765 ?
C138 C212 C213 105.5(17) 2_765 . ?
C138 C212 C237 127.3(14) 2_765 . ?
C138 C212 C211 14.6(12) 2_765 . ?
C139 C212 C166 58.9(13) 2_765 2_765 ?
C139 C212 C137 151.6(12) 2_765 2_765 ?
C139 C212 C213 129.1(17) 2_765 . ?
C139 C212 C237 20.4(12) 2_765 . ?
C139 C212 C211 97.6(16) 2_765 . ?
C137 C212 C166 118.3(10) 2_765 2_765 ?
C213 C212 C166 71.6(9) . 2_765 ?
C213 C212 C137 50.5(7) . 2_765 ?
C213 C212 C237 109.2(11) . . ?
C237 C212 C166 38.5(7) . 2_765 ?
C237 C212 C137 145.8(9) . 2_765 ?
C211 C212 C166 146.2(12) . 2_765 ?
C211 C212 C137 70.0(10) . 2_765 ?
C211 C212 C213 119.7(13) . . ?
C211 C212 C237 115.4(12) . . ?
C168 C236 C184 144.9(10) 2_765 2_765 ?
C140 C236 C168 155(3) 2_765 2_765 ?
C140 C236 C141 135(3) 2_765 2_765 ?
C140 C236 C184 24(2) 2_765 2_765 ?
C140 C236 C139 60(2) 2_765 2_765 ?
C140 C236 C237 86(2) 2_765 . ?
C140 C236 C235 144(3) 2_765 . ?
C140 C236 C238 39(2) 2_765 . ?
C141 C236 C168 49.4(12) 2_765 2_765 ?
C141 C236 C184 111.7(17) 2_765 2_765 ?
C141 C236 C139 152.0(17) 2_765 2_765 ?
C141 C236 C237 130.3(18) 2_765 . ?
C141 C236 C235 15.3(14) 2_765 . ?
C141 C236 C238 97.3(16) 2_765 . ?
C139 C236 C168 106.4(11) 2_765 2_765 ?
C139 C236 C184 79.8(8) 2_765 2_765 ?
C237 C236 C168 81.3(11) . 2_765 ?
C237 C236 C184 105.6(10) . 2_765 ?
C237 C236 C139 26.7(7) . 2_765 ?
C237 C236 C235 115.1(14) . . ?
C237 C236 C238 122.3(12) . . ?
C235 C236 C168 34.9(10) . 2_765 ?
C235 C236 C184 120.8(13) . 2_765 ?
C235 C236 C139 137.3(13) . 2_765 ?
C235 C236 C238 108.5(13) . . ?
C238 C236 C168 139.3(11) . 2_765 ?
C238 C236 C184 16.7(6) . 2_765 ?
C238 C236 C139 96.5(10) . 2_765 ?
C150 C204 C152 82.2(8) 2_765 2_765 ?
C154 C204 C150 148.4(17) 2_765 2_765 ?
C154 C204 C152 112.9(17) 2_765 2_765 ?
C154 C204 C149 98.3(16) 2_765 2_765 ?
C154 C204 C153 67.4(16) 2_765 2_765 ?
C154 C204 C205 98.6(18) 2_765 . ?
C154 C204 C203 21.2(12) 2_765 . ?
C154 C204 C230 135.2(19) 2_765 . ?
C149 C204 C150 56.5(10) 2_765 2_765 ?
C149 C204 C152 135.9(12) 2_765 2_765 ?
C149 C204 C153 156.1(12) 2_765 2_765 ?
C149 C204 C205 151.3(13) 2_765 . ?
C149 C204 C203 77.1(13) 2_765 . ?
C149 C204 C230 39.9(11) 2_765 . ?
C153 C204 C150 127.6(10) 2_765 2_765 ?
C153 C204 C152 46.9(6) 2_765 2_765 ?
C153 C204 C205 31.3(6) 2_765 . ?
C153 C204 C203 87.3(12) 2_765 . ?
C153 C204 C230 142.0(12) 2_765 . ?
C205 C204 C150 98.7(10) . 2_765 ?
C205 C204 C152 16.5(6) . 2_765 ?
C203 C204 C150 129.4(14) . 2_765 ?
C203 C204 C152 129.9(12) . 2_765 ?
C203 C204 C205 117.7(14) . . ?
C230 C204 C150 16.6(9) . 2_765 ?
C230 C204 C152 98.3(11) . 2_765 ?
C230 C204 C205 114.9(12) . . ?
C230 C204 C203 114.7(16) . . ?
C147 C225 C146 18(5) 2_765 2_765 ?
C147 C225 C148 122(4) 2_765 2_765 ?
C147 C225 C154 143(5) 2_765 2_765 ?
C147 C225 C149 165(6) 2_765 2_765 ?
C147 C225 C155 99(4) 2_765 2_765 ?
C147 C225 C203 135(5) 2_765 . ?
C147 C225 C226 28(4) 2_765 . ?
C147 C225 C224 98(4) 2_765 . ?
C146 C225 C154 138.3(13) 2_765 2_765 ?
C146 C225 C149 147.9(14) 2_765 2_765 ?
C148 C225 C146 112.7(15) 2_765 2_765 ?
C148 C225 C154 91.0(13) 2_765 2_765 ?
C148 C225 C149 48.3(9) 2_765 2_765 ?
C148 C225 C155 136.3(18) 2_765 2_765 ?
C148 C225 C203 101.4(16) 2_765 . ?
C148 C225 C226 138.1(19) 2_765 . ?
C148 C225 C224 23.8(9) 2_765 . ?
C149 C225 C154 42.8(5) 2_765 2_765 ?
C155 C225 C146 101.1(14) 2_765 2_765 ?
C155 C225 C154 45.8(8) 2_765 2_765 ?
C155 C225 C149 88.6(11) 2_765 2_765 ?
C155 C225 C203 36.2(9) 2_765 . ?
C155 C225 C226 74.4(13) 2_765 . ?
C155 C225 C224 154.5(19) 2_765 . ?
C203 C225 C146 134.3(16) . 2_765 ?
C203 C225 C154 11.2(8) . 2_765 ?
C203 C225 C149 53.1(10) . 2_765 ?
C226 C225 C146 27.1(7) . 2_765 ?
C226 C225 C154 116.2(14) . 2_765 ?
C226 C225 C149 149.3(16) . 2_765 ?
C226 C225 C203 109.4(16) . . ?
C224 C225 C146 89.4(13) . 2_765 ?
C224 C225 C154 112.7(14) . 2_765 ?
C224 C225 C149 71.1(11) . 2_765 ?
C224 C225 C203 123.7(17) . . ?
C224 C225 C226 115.8(17) . . ?
C150 C207 C179 110.4(14) 2_765 2_765 ?
C150 C207 C180 63.3(11) 2_765 2_765 ?
C150 C207 C178 153.7(14) 2_765 2_765 ?
C150 C207 C206 118.7(13) 2_765 . ?
C150 C207 C208 116.9(16) 2_765 . ?
C150 C207 C230 6.2(14) 2_765 . ?
C151 C207 C150 111.3(17) 2_765 2_765 ?
C151 C207 C179 122.1(16) 2_765 2_765 ?
C151 C207 C180 153.2(16) 2_765 2_765 ?
C151 C207 C178 75.3(15) 2_765 2_765 ?
C151 C207 C206 7.7(13) 2_765 . ?
C151 C207 C208 121.5(19) 2_765 . ?
C151 C207 C230 106(2) 2_765 . ?
C180 C207 C179 48.6(5) 2_765 2_765 ?
C178 C207 C179 50.5(6) 2_765 2_765 ?
C178 C207 C180 98.9(9) 2_765 2_765 ?
C178 C207 C206 67.7(11) 2_765 . ?
C178 C207 C230 151.2(12) 2_765 . ?
C206 C207 C179 115.3(12) . 2_765 ?
C206 C207 C180 152.4(10) . 2_765 ?
C206 C207 C230 113.1(14) . . ?
C208 C207 C179 9.1(9) . 2_765 ?
C208 C207 C180 53.9(9) . 2_765 ?
C208 C207 C178 47.1(9) . 2_765 ?
C208 C207 C206 114.3(14) . . ?
C208 C207 C230 119.6(15) . . ?
C230 C207 C179 112.5(13) . 2_765 ?
C230 C207 C180 66.8(12) . 2_765 ?
C145 C222 C144 104(10) 2_765 2_765 ?
C145 C222 C146 13(10) 2_765 2_765 ?
C145 C222 C171 98(8) 2_765 2_765 ?
C145 C222 C221 125(10) 2_765 . ?
C145 C222 C122 30(9) 2_765 . ?
C145 C222 C223 85(10) 2_765 . ?
C144 C222 C146 112(2) 2_765 2_765 ?
C144 C222 C171 135(3) 2_765 2_765 ?
C144 C222 C221 99(2) 2_765 . ?
C144 C222 C122 134(3) 2_765 . ?
C144 C222 C223 20.4(10) 2_765 . ?
C171 C222 C146 97.9(16) 2_765 2_765 ?
C171 C222 C221 37.9(9) 2_765 . ?
C171 C222 C122 73.4(14) 2_765 . ?
C171 C222 C223 148(3) 2_765 . ?
C221 C222 C146 131(2) . 2_765 ?
C221 C222 C223 117(3) . . ?
C122 C222 C146 24.8(7) . 2_765 ?
C122 C222 C221 108.7(19) . . ?
C122 C222 C223 115(2) . . ?
C223 C222 C146 91.7(16) . 2_765 ?
C142 C234 C143 86(9) 2_765 2_765 ?
C142 C234 C141 23(7) 2_765 2_765 ?
C142 C234 C170 127(10) 2_765 2_765 ?
C142 C234 C221 151(10) 2_765 . ?
C142 C234 C235 45(8) 2_765 . ?
C142 C234 C233 59(8) 2_765 . ?
C143 C234 C141 107.8(18) 2_765 2_765 ?
C143 C234 C235 127(2) 2_765 . ?
C143 C234 C233 27.0(7) 2_765 . ?
C170 C234 C143 134(3) 2_765 2_765 ?
C170 C234 C141 104.6(19) 2_765 2_765 ?
C170 C234 C221 37.7(9) 2_765 . ?
C170 C234 C235 83.0(16) 2_765 . ?
C170 C234 C233 152(4) 2_765 . ?
C221 C234 C143 97(2) . 2_765 ?
C221 C234 C141 136(3) . 2_765 ?
C221 C234 C235 117(2) . . ?
C221 C234 C233 122(2) . . ?
C235 C234 C141 21.8(7) . 2_765 ?
C233 C234 C141 81.4(16) . 2_765 ?
C233 C234 C235 102(2) . . ?
C179 C210 C140 144.1(10) 2_765 2_765 ?
C179 C210 C138 82.3(10) 2_765 2_765 ?
C179 C210 C183 100.1(7) 2_765 2_765 ?
C140 C210 C138 75.1(7) 2_765 2_765 ?
C184 C210 C179 141.8(17) 2_765 2_765 ?
C184 C210 C140 44.9(12) 2_765 2_765 ?
C184 C210 C138 119.7(16) 2_765 2_765 ?
C184 C210 C183 43.5(13) 2_765 2_765 ?
C184 C210 C185 159(2) 2_765 2_765 ?
C184 C210 C211 130.8(17) 2_765 . ?
C184 C210 C238 11.9(12) 2_765 . ?
C184 C210 C209 108.6(18) 2_765 . ?
C183 C210 C140 84.1(9) 2_765 2_765 ?
C183 C210 C138 145.1(9) 2_765 2_765 ?
C185 C210 C179 47.3(14) 2_765 2_765 ?
C185 C210 C140 115.5(16) 2_765 2_765 ?
C185 C210 C138 40.4(13) 2_765 2_765 ?
C185 C210 C183 145.7(17) 2_765 2_765 ?
C185 C210 C211 30.2(12) 2_765 . ?
C185 C210 C238 147.7(18) 2_765 . ?
C185 C210 C209 85.1(19) 2_765 . ?
C211 C210 C179 75.1(12) . 2_765 ?
C211 C210 C140 85.9(9) . 2_765 ?
C211 C210 C138 11.7(8) . 2_765 ?
C211 C210 C183 154.4(10) . 2_765 ?
C211 C210 C238 118.9(11) . . ?
C238 C210 C179 145.7(11) . 2_765 ?
C238 C210 C140 33.2(7) . 2_765 ?
C238 C210 C138 107.8(9) . 2_765 ?
C238 C210 C183 52.9(9) . 2_765 ?
C209 C210 C179 38.4(7) . 2_765 ?
C209 C210 C140 143.7(12) . 2_765 ?
C209 C210 C138 119.9(13) . 2_765 ?
C209 C210 C183 65.2(8) . 2_765 ?
C209 C210 C211 113.5(15) . . ?
C209 C210 C238 117.7(14) . . ?
C140 C238 C141 52.3(10) 2_765 2_765 ?
C140 C238 C183 156.4(14) 2_765 2_765 ?
C140 C238 C236 23.0(9) 2_765 . ?
C140 C238 C210 96.7(13) 2_765 . ?
C140 C238 C233 127.7(15) 2_765 . ?
C184 C238 C140 107.8(18) 2_765 2_765 ?
C184 C238 C141 152.3(18) 2_765 2_765 ?
C184 C238 C183 68.4(15) 2_765 2_765 ?
C184 C238 C236 129.6(17) 2_765 . ?
C184 C238 C210 11.3(12) 2_765 . ?
C184 C238 C233 113.5(18) 2_765 . ?
C183 C238 C141 120.7(9) 2_765 2_765 ?
C236 C238 C141 29.4(8) . 2_765 ?
C236 C238 C183 146.4(10) . 2_765 ?
C236 C238 C233 106.0(12) . . ?
C210 C238 C141 141.9(11) . 2_765 ?
C210 C238 C183 77.6(11) . 2_765 ?
C210 C238 C236 118.3(11) . . ?
C210 C238 C233 121.3(14) . . ?
C233 C238 C141 76.9(10) . 2_765 ?
C233 C238 C183 45.8(8) . 2_765 ?
C144 C224 C149 143.3(11) 2_765 2_765 ?
C147 C224 C144 107.7(13) 2_765 2_765 ?
C147 C224 C149 82.4(11) 2_765 2_765 ?
C148 C224 C144 158(3) 2_765 2_765 ?
C148 C224 C147 68(3) 2_765 2_765 ?
C148 C224 C149 19(2) 2_765 2_765 ?
C148 C224 C182 128(4) 2_765 2_765 ?
C148 C224 C225 52(2) 2_765 . ?
C148 C224 C223 161(3) 2_765 . ?
C148 C224 C229 66(3) 2_765 . ?
C182 C224 C144 47.9(12) 2_765 2_765 ?
C182 C224 C147 152.1(19) 2_765 2_765 ?
C182 C224 C149 109.7(17) 2_765 2_765 ?
C182 C224 C225 158.2(19) 2_765 . ?
C182 C224 C223 47.3(13) 2_765 . ?
C182 C224 C229 61.9(14) 2_765 . ?
C225 C224 C144 121.9(15) . 2_765 ?
C225 C224 C147 16.1(11) . 2_765 ?
C225 C224 C149 66.5(12) . 2_765 ?
C225 C224 C223 123.5(16) . . ?
C225 C224 C229 114.9(16) . . ?
C223 C224 C144 2.7(11) . 2_765 ?
C223 C224 C147 109.0(15) . 2_765 ?
C223 C224 C149 145.3(13) . 2_765 ?
C223 C224 C229 107.0(15) . . ?
C229 C224 C144 106.7(13) . 2_765 ?
C229 C224 C147 130.0(16) . 2_765 ?
C229 C224 C149 49.0(8) . 2_765 ?
C145 C223 C148 105.9(12) 2_765 2_765 ?
C145 C223 C143 96.4(12) 2_765 2_765 ?
C144 C223 C145 68(4) 2_765 2_765 ?
C144 C223 C148 164(4) 2_765 2_765 ?
C144 C223 C143 36(3) 2_765 2_765 ?
C144 C223 C182 141(5) 2_765 2_765 ?
C144 C223 C222 56(3) 2_765 . ?
C144 C223 C224 170(4) 2_765 . ?
C144 C223 C232 71(4) 2_765 . ?
C143 C223 C148 136.9(10) 2_765 2_765 ?
C182 C223 C145 144.1(18) 2_765 2_765 ?
C182 C223 C148 40.0(9) 2_765 2_765 ?
C182 C223 C143 105.4(13) 2_765 2_765 ?
C182 C223 C222 156(2) 2_765 . ?
C182 C223 C224 40.1(10) 2_765 . ?
C182 C223 C232 70.2(12) 2_765 . ?
C222 C223 C145 12.1(15) . 2_765 ?
C222 C223 C148 117.9(14) . 2_765 ?
C222 C223 C143 87.2(14) . 2_765 ?
C224 C223 C145 107.3(14) . 2_765 ?
C224 C223 C148 5.6(9) . 2_765 ?
C224 C223 C143 140.8(14) . 2_765 ?
C224 C223 C222 119.2(16) . . ?
C232 C223 C145 130.2(15) . 2_765 ?
C232 C223 C148 106.8(11) . 2_765 ?
C232 C223 C143 35.9(7) . 2_765 ?
C232 C223 C222 122.5(17) . . ?
C232 C223 C224 108.9(14) . . ?
C142 C233 C184 121.0(14) 2_765 2_765 ?
C142 C233 C234 9.6(16) 2_765 . ?
C142 C233 C238 102.7(14) 2_765 . ?
C142 C233 C232 130.3(15) 2_765 . ?
C143 C233 C142 85(2) 2_765 2_765 ?
C143 C233 C184 145(2) 2_765 2_765 ?
C143 C233 C183 101(2) 2_765 2_765 ?
C143 C233 C234 75(2) 2_765 . ?
C143 C233 C238 165(2) 2_765 . ?
C143 C233 C232 50.0(16) 2_765 . ?
C183 C233 C142 161(2) 2_765 2_765 ?
C183 C233 C184 47.4(8) 2_765 2_765 ?
C183 C233 C234 162(2) 2_765 . ?
C183 C233 C238 68.1(12) 2_765 . ?
C183 C233 C232 50.9(8) 2_765 . ?
C234 C233 C184 130.0(16) . 2_765 ?
C234 C233 C238 112.2(16) . . ?
C238 C233 C184 21.1(7) . 2_765 ?
C232 C233 C184 96.5(11) . 2_765 ?
C232 C233 C234 121.7(19) . . ?
C232 C233 C238 117.5(15) . . ?
C181 C209 C184 97.1(9) 2_765 2_765 ?
C181 C209 C183 50.7(6) 2_765 2_765 ?
C179 C209 C181 134.4(13) 2_765 2_765 ?
C179 C209 C184 110.9(10) 2_765 2_765 ?
C179 C209 C183 147.3(11) 2_765 2_765 ?
C179 C209 C180 76.9(9) 2_765 2_765 ?
C179 C209 C185 62.0(9) 2_765 2_765 ?
C179 C209 C210 90.5(12) 2_765 . ?
C179 C209 C208 16.4(9) 2_765 . ?
C179 C209 C231 128.7(16) 2_765 . ?
C184 C209 C183 46.8(5) 2_765 2_765 ?
C180 C209 C181 61.8(8) 2_765 2_765 ?
C180 C209 C184 149.1(9) 2_765 2_765 ?
C180 C209 C183 110.8(9) 2_765 2_765 ?
C180 C209 C185 135.8(11) 2_765 2_765 ?
C180 C209 C210 155.2(10) 2_765 . ?
C180 C209 C208 61.7(10) 2_765 . ?
C180 C209 C231 56.0(12) 2_765 . ?
C185 C209 C181 143.2(11) 2_765 2_765 ?
C185 C209 C184 50.9(5) 2_765 2_765 ?
C185 C209 C183 97.0(8) 2_765 2_765 ?
C210 C209 C181 119.2(12) . 2_765 ?
C210 C209 C184 22.5(6) . 2_765 ?
C210 C209 C183 69.3(9) . 2_765 ?
C210 C209 C185 28.9(6) . 2_765 ?
C210 C209 C208 106.9(12) . . ?
C208 C209 C181 122.0(12) . 2_765 ?
C208 C209 C184 126.9(10) . 2_765 ?
C208 C209 C183 154.5(9) . 2_765 ?
C208 C209 C185 78.3(10) . 2_765 ?
C231 C209 C181 5.9(15) . 2_765 ?
C231 C209 C184 101.8(13) . 2_765 ?
C231 C209 C183 56.0(12) . 2_765 ?
C231 C209 C185 145.7(16) . 2_765 ?
C231 C209 C210 123.6(15) . . ?
C231 C209 C208 116.1(14) . . ?
C181 C232 C144 126.4(15) 2_765 2_765 ?
C181 C232 C182 63.3(12) 2_765 2_765 ?
C181 C232 C223 105.6(14) 2_765 . ?
C181 C232 C233 126.0(14) 2_765 . ?
C181 C232 C231 6.3(19) 2_765 . ?
C144 C232 C182 63.9(8) 2_765 2_765 ?
C144 C232 C223 21.2(8) 2_765 . ?
C144 C232 C231 128.0(16) 2_765 . ?
C143 C232 C181 153.9(15) 2_765 2_765 ?
C143 C232 C144 70.0(12) 2_765 2_765 ?
C143 C232 C182 132.4(14) 2_765 2_765 ?
C143 C232 C183 84.9(11) 2_765 2_765 ?
C143 C232 C223 90.7(14) 2_765 . ?
C143 C232 C233 29.4(8) 2_765 . ?
C143 C232 C231 147.8(17) 2_765 . ?
C182 C232 C231 66.4(13) 2_765 . ?
C183 C232 C181 72.6(11) 2_765 2_765 ?
C183 C232 C144 150.3(13) 2_765 2_765 ?
C183 C232 C182 133.6(14) 2_765 2_765 ?
C183 C232 C223 159.0(12) 2_765 . ?
C183 C232 C233 55.6(9) 2_765 . ?
C183 C232 C231 68.4(15) 2_765 . ?
C223 C232 C182 42.8(8) . 2_765 ?
C223 C232 C231 107.7(16) . . ?
C233 C232 C144 97.7(13) . 2_765 ?
C233 C232 C182 152.1(11) . 2_765 ?
C233 C232 C223 117.2(14) . . ?
C233 C232 C231 120.6(16) . . ?
C136 C241 C151 99.1(16) 2_765 2_765 ?
C136 C241 C152 138.4(18) 2_765 2_765 ?
C136 C241 C177 141.1(16) 2_765 2_765 ?
C136 C241 C178 53.7(14) 2_765 2_765 ?
C136 C241 C206 115.6(18) 2_765 . ?
C136 C241 C198 110.1(15) 2_765 . ?
C136 C241 C240 4(3) 2_765 . ?
C152 C241 C151 44.1(6) 2_765 2_765 ?
C135 C241 C136 79.1(15) 2_765 2_765 ?
C135 C241 C151 149.9(10) 2_765 2_765 ?
C135 C241 C152 121.6(11) 2_765 2_765 ?
C135 C241 C177 68.7(10) 2_765 2_765 ?
C135 C241 C178 129.6(12) 2_765 2_765 ?
C135 C241 C206 149.0(12) 2_765 . ?
C135 C241 C198 32.2(9) 2_765 . ?
C135 C241 C240 77.1(15) 2_765 . ?
C177 C241 C151 98.1(9) 2_765 2_765 ?
C177 C241 C152 55.2(7) 2_765 2_765 ?
C177 C241 C178 140.0(10) 2_765 2_765 ?
C177 C241 C206 85.4(11) 2_765 . ?
C177 C241 C198 36.9(6) 2_765 . ?
C177 C241 C240 141.4(13) 2_765 . ?
C178 C241 C151 46.8(5) 2_765 2_765 ?
C178 C241 C152 90.4(8) 2_765 2_765 ?
C206 C241 C151 16.6(8) . 2_765 ?
C206 C241 C152 30.2(7) . 2_765 ?
C206 C241 C178 62.7(10) . 2_765 ?
C206 C241 C198 121.5(11) . . ?
C206 C241 C240 119.2(15) . . ?
C198 C241 C151 131.6(9) . 2_765 ?
C198 C241 C152 91.6(8) . 2_765 ?
C198 C241 C178 151.0(9) . 2_765 ?
C240 C241 C151 102.7(12) . 2_765 ?
C240 C241 C152 142.7(14) . 2_765 ?
C240 C241 C178 56.8(11) . 2_765 ?
C240 C241 C198 108.6(14) . . ?
C10 C69 C29 148.2(13) 2_556 2_556 ?
C10 C69 C30 112.6(12) 2_556 2_556 ?
C10 C69 C11 87.6(11) 2_556 2_556 ?
C10 C69 C28 143.2(12) 2_556 2_556 ?
C10 C69 C9 66.8(10) 2_556 2_556 ?
C10 C69 C68 0.9(14) 2_556 . ?
C10 C69 C56 124.9(14) 2_556 . ?
C10 C69 C65 107.7(12) 2_556 . ?
C30 C69 C29 42.6(4) 2_556 2_556 ?
C11 C69 C29 104.3(11) 2_556 2_556 ?
C11 C69 C30 141.5(11) 2_556 2_556 ?
C11 C69 C28 60.6(8) 2_556 2_556 ?
C11 C69 C9 149.1(12) 2_556 2_556 ?
C11 C69 C68 88.5(13) 2_556 . ?
C11 C69 C56 135.0(14) 2_556 . ?
C11 C69 C65 22.1(7) 2_556 . ?
C28 C69 C29 44.8(5) 2_556 2_556 ?
C28 C69 C30 86.9(7) 2_556 2_556 ?
C9 C69 C29 90.9(7) 2_556 2_556 ?
C9 C69 C30 48.4(5) 2_556 2_556 ?
C9 C69 C28 134.0(9) 2_556 2_556 ?
C9 C69 C68 65.9(11) 2_556 . ?
C9 C69 C65 154.2(9) 2_556 . ?
C68 C69 C29 147.8(12) . 2_556 ?
C68 C69 C30 111.8(12) . 2_556 ?
C68 C69 C28 144.0(13) . 2_556 ?
C56 C69 C29 31.9(8) . 2_556 ?
C56 C69 C30 12.3(8) . 2_556 ?
C56 C69 C28 76.7(10) . 2_556 ?
C56 C69 C9 60.0(9) . 2_556 ?
C56 C69 C68 124.1(15) . . ?
C56 C69 C65 113.4(12) . . ?
C65 C69 C29 82.2(9) . 2_556 ?
C65 C69 C30 121.7(9) . 2_556 ?
C65 C69 C28 38.6(7) . 2_556 ?
C65 C69 C68 108.7(12) . . ?
C136 C242 C138 106.3(13) 2_765 2_765 ?
C136 C242 C137 59.7(11) 2_765 2_765 ?
C136 C242 C185 148.2(15) 2_765 2_765 ?
C136 C242 C211 127.1(14) 2_765 . ?
C136 C242 C208 110.5(14) 2_765 . ?
C179 C242 C136 125.5(15) 2_765 2_765 ?
C179 C242 C138 106.5(9) 2_765 2_765 ?
C179 C242 C137 144.7(9) 2_765 2_765 ?
C179 C242 C185 56.4(7) 2_765 2_765 ?
C179 C242 C211 88.2(10) 2_765 . ?
C179 C242 C208 19.6(7) 2_765 . ?
C137 C242 C138 48.3(7) 2_765 2_765 ?
C137 C242 C185 100.1(8) 2_765 2_765 ?
C185 C242 C138 52.5(5) 2_765 2_765 ?
C178 C242 C136 63.7(12) 2_765 2_765 ?
C178 C242 C179 66.5(7) 2_765 2_765 ?
C178 C242 C138 150.9(8) 2_765 2_765 ?
C178 C242 C137 121.4(10) 2_765 2_765 ?
C178 C242 C185 121.4(10) 2_765 2_765 ?
C178 C242 C211 148.6(10) 2_765 . ?
C178 C242 C208 48.1(8) 2_765 . ?
C178 C242 C240 71.2(11) 2_765 . ?
C211 C242 C138 21.4(5) . 2_765 ?
C211 C242 C137 69.6(9) . 2_765 ?
C211 C242 C185 32.1(6) . 2_765 ?
C211 C242 C208 107.8(11) . . ?
C208 C242 C138 125.6(10) . 2_765 ?
C208 C242 C137 153.4(9) . 2_765 ?
C208 C242 C185 75.9(9) . 2_765 ?
C240 C242 C136 8(2) . 2_765 ?
C240 C242 C179 134.0(12) . 2_765 ?
C240 C242 C138 101.6(11) . 2_765 ?
C240 C242 C137 53.9(11) . 2_765 ?
C240 C242 C185 148.7(12) . 2_765 ?
C240 C242 C211 122.9(13) . . ?
C240 C242 C208 118.6(12) . . ?
C12 C106 C15 118.6(11) 2_556 2_556 ?
C12 C106 C13 42.5(6) 2_556 2_556 ?
C12 C106 C66 13.5(8) 2_556 . ?
C12 C106 C75 120.4(12) 2_556 . ?
C12 C106 C101 122.0(11) 2_556 . ?
C15 C106 C13 77.0(8) 2_556 2_556 ?
C26 C106 C12 83.5(15) 2_556 2_556 ?
C26 C106 C15 141.7(17) 2_556 2_556 ?
C26 C106 C13 123.1(17) 2_556 2_556 ?
C26 C106 C16 97.3(15) 2_556 2_556 ?
C26 C106 C66 70.0(16) 2_556 . ?
C26 C106 C75 145.6(18) 2_556 . ?
C26 C106 C101 41.4(12) 2_556 . ?
C16 C106 C12 158.0(12) 2_556 2_556 ?
C16 C106 C15 50.2(8) 2_556 2_556 ?
C16 C106 C13 125.6(11) 2_556 2_556 ?
C16 C106 C66 155.9(13) 2_556 . ?
C16 C106 C75 51.0(10) 2_556 . ?
C16 C106 C101 55.9(8) 2_556 . ?
C66 C106 C15 130.2(12) . 2_556 ?
C66 C106 C13 55.6(8) . 2_556 ?
C66 C106 C75 132.7(13) . . ?
C66 C106 C101 109.2(12) . . ?
C75 C106 C15 6.2(11) . 2_556 ?
C75 C106 C13 78.1(9) . 2_556 ?
C75 C106 C101 105.9(11) . . ?
C101 C106 C15 103.5(10) . 2_556 ?
C101 C106 C13 148.5(9) . 2_556 ?
C134 C198 C131 119.3(14) 2_765 2_765 ?
C135 C198 C134 63.1(15) 2_765 2_765 ?
C135 C198 C131 152.2(17) 2_765 2_765 ?
C135 C198 C177 105(2) 2_765 2_765 ?
C135 C198 C197 68.0(19) 2_765 . ?
C135 C198 C199 153(2) 2_765 . ?
C135 C198 C241 42.4(12) 2_765 . ?
C177 C198 C134 153.2(16) 2_765 2_765 ?
C177 C198 C131 60.0(11) 2_765 2_765 ?
C177 C198 C197 155.7(18) 2_765 . ?
C177 C198 C199 57.1(16) 2_765 . ?
C177 C198 C241 62.9(13) 2_765 . ?
C197 C198 C134 5.0(19) . 2_765 ?
C197 C198 C131 115.6(17) . 2_765 ?
C197 C198 C241 109.1(16) . . ?
C199 C198 C134 123.3(17) . 2_765 ?
C199 C198 C131 4.1(18) . 2_765 ?
C199 C198 C197 119.5(19) . . ?
C199 C198 C241 118.3(16) . . ?
C241 C198 C134 104.1(12) . 2_765 ?
C241 C198 C131 120.3(12) . 2_765 ?
C157 C228 C128 138(2) 2_765 2_765 ?
C157 C228 C156 56.5(18) 2_765 2_765 ?
C157 C228 C127 153(3) 2_765 2_765 ?
C157 C228 C158 44.3(17) 2_765 2_765 ?
C157 C228 C192 151(2) 2_765 . ?
C157 C228 C124 101(2) 2_765 . ?
C157 C228 C227 31.4(18) 2_765 . ?
C156 C228 C128 83.0(7) 2_765 2_765 ?
C156 C228 C158 89.2(10) 2_765 2_765 ?
C127 C228 C128 53.1(8) 2_765 2_765 ?
C127 C228 C156 132.0(11) 2_765 2_765 ?
C127 C228 C158 138.8(12) 2_765 2_765 ?
C127 C228 C192 41.2(9) 2_765 . ?
C127 C228 C124 80.4(12) 2_765 . ?
C127 C228 C227 157.8(13) 2_765 . ?
C158 C228 C128 157.4(10) 2_765 2_765 ?
C192 C228 C128 13.0(6) . 2_765 ?
C192 C228 C156 96.0(9) . 2_765 ?
C192 C228 C158 158.0(10) . 2_765 ?
C124 C228 C128 119.3(11) . 2_765 ?
C124 C228 C156 145.6(13) . 2_765 ?
C124 C228 C158 60.0(6) . 2_765 ?
C124 C228 C192 107.5(11) . . ?
C227 C228 C128 110.2(9) . 2_765 ?
C227 C228 C156 27.5(5) . 2_765 ?
C227 C228 C158 62.4(9) . 2_765 ?
C227 C228 C192 123.2(11) . . ?
C227 C228 C124 121.7(13) . . ?
C157 C227 C155 166.5(11) 2_765 2_765 ?
C157 C227 C158 57.3(9) 2_765 2_765 ?
C157 C227 C202 135.1(13) 2_765 . ?
C157 C227 C226 111.1(13) 2_765 . ?
C157 C227 C228 18.6(9) 2_765 . ?
C156 C227 C157 111.8(18) 2_765 2_765 ?
C156 C227 C155 64.2(13) 2_765 2_765 ?
C156 C227 C158 159.7(14) 2_765 2_765 ?
C156 C227 C202 25.0(12) 2_765 . ?
C156 C227 C226 132.4(17) 2_765 . ?
C156 C227 C228 96.1(16) 2_765 . ?
C155 C227 C158 121.8(9) 2_765 2_765 ?
C202 C227 C155 39.3(6) . 2_765 ?
C202 C227 C158 153.5(8) . 2_765 ?
C226 C227 C155 69.2(8) . 2_765 ?
C226 C227 C158 53.8(7) . 2_765 ?
C226 C227 C202 107.6(10) . . ?
C228 C227 C155 149.5(10) . 2_765 ?
C228 C227 C158 69.4(9) . 2_765 ?
C228 C227 C202 117.7(11) . . ?
C228 C227 C226 120.7(12) . . ?
C179 C208 C151 142(4) 2_765 2_765 ?
C179 C208 C180 87(3) 2_765 2_765 ?
C179 C208 C185 14(2) 2_765 2_765 ?
C179 C208 C178 119(3) 2_765 2_765 ?
C179 C208 C207 144(4) 2_765 . ?
C179 C208 C209 39(2) 2_765 . ?
C179 C208 C242 67(3) 2_765 . ?
C180 C208 C151 86.6(10) 2_765 2_765 ?
C180 C208 C185 100.0(10) 2_765 2_765 ?
C180 C208 C207 69.8(11) 2_765 . ?
C180 C208 C209 49.6(7) 2_765 . ?
C180 C208 C242 147.4(12) 2_765 . ?
C185 C208 C151 140.8(11) 2_765 2_765 ?
C178 C208 C151 47.9(9) 2_765 2_765 ?
C178 C208 C180 132.6(16) 2_765 2_765 ?
C178 C208 C185 108.1(12) 2_765 2_765 ?
C178 C208 C207 66.8(13) 2_765 . ?
C178 C208 C209 151.6(15) 2_765 . ?
C178 C208 C242 55.9(9) 2_765 . ?
C207 C208 C151 19.4(6) . 2_765 ?
C207 C208 C185 150.5(12) . 2_765 ?
C207 C208 C209 118.2(13) . . ?
C207 C208 C242 121.0(14) . . ?
C209 C208 C151 131.2(12) . 2_765 ?
C209 C208 C185 52.5(9) . 2_765 ?
C209 C208 C242 106.6(12) . . ?
C242 C208 C151 101.6(11) . 2_765 ?
C242 C208 C185 54.4(8) . 2_765 ?
C114 C91 C116 111.2(17) 2_556 2_556 ?
C114 C91 C113 50.8(13) 2_556 2_556 ?
C114 C91 C118 151.9(17) 2_556 2_556 ?
C114 C91 C90 26.9(14) 2_556 . ?
C114 C91 C92 98.7(18) 2_556 . ?
C114 C91 C105 133(2) 2_556 . ?
C113 C91 C116 144.1(10) 2_556 2_556 ?
C115 C91 C116 23.2(18) 2_556 2_556 ?
C115 C91 C114 134(3) 2_556 2_556 ?
C115 C91 C113 153(2) 2_556 2_556 ?
C115 C91 C118 55(2) 2_556 2_556 ?
C115 C91 C90 109(2) 2_556 . ?
C115 C91 C92 117(3) 2_556 . ?
C115 C91 C105 3.3(16) 2_556 . ?
C118 C91 C116 74.5(9) 2_556 2_556 ?
C118 C91 C113 107.9(10) 2_556 2_556 ?
C90 C91 C116 85.8(10) . 2_556 ?
C90 C91 C113 77.0(12) . 2_556 ?
C90 C91 C118 152.3(12) . 2_556 ?
C92 C91 C116 133.2(13) . 2_556 ?
C92 C91 C113 47.9(9) . 2_556 ?
C92 C91 C118 63.0(9) . 2_556 ?
C92 C91 C90 124.4(15) . . ?
C92 C91 C105 116.6(16) . . ?
C105 C91 C116 21.9(6) . 2_556 ?
C105 C91 C113 149.6(12) . 2_556 ?
C105 C91 C118 54.4(10) . 2_556 ?
C105 C91 C90 107.7(13) . . ?
C181 C229 C150 110.5(10) 2_765 2_765 ?
C181 C229 C149 154.8(12) 2_765 2_765 ?
C181 C229 C180 56.8(7) 2_765 2_765 ?
C181 C229 C224 102.4(13) 2_765 . ?
C148 C229 C181 125.1(13) 2_765 2_765 ?
C148 C229 C150 112.6(11) 2_765 2_765 ?
C148 C229 C149 60.4(8) 2_765 2_765 ?
C148 C229 C180 154.1(9) 2_765 2_765 ?
C148 C229 C224 23.7(8) 2_765 . ?
C148 C229 C231 132.6(16) 2_765 . ?
C149 C229 C150 53.4(7) 2_765 2_765 ?
C149 C229 C180 106.7(9) 2_765 2_765 ?
C182 C229 C181 64.5(11) 2_765 2_765 ?
C182 C229 C150 155.8(9) 2_765 2_765 ?
C182 C229 C148 62.2(8) 2_765 2_765 ?
C182 C229 C149 121.0(9) 2_765 2_765 ?
C182 C229 C180 119.1(10) 2_765 2_765 ?
C182 C229 C224 38.5(8) 2_765 . ?
C182 C229 C230 151.5(12) 2_765 . ?
C182 C229 C231 73.8(13) 2_765 . ?
C180 C229 C150 54.3(6) 2_765 2_765 ?
C224 C229 C150 133.9(12) . 2_765 ?
C224 C229 C149 83.7(10) . 2_765 ?
C224 C229 C180 149.8(9) . 2_765 ?
C230 C229 C181 126.8(13) . 2_765 ?
C230 C229 C150 16.9(10) . 2_765 ?
C230 C229 C148 96.6(13) . 2_765 ?
C230 C229 C149 36.6(9) . 2_765 ?
C230 C229 C180 71.2(11) . 2_765 ?
C230 C229 C224 119.2(14) . . ?
C230 C229 C231 116.5(15) . . ?
C231 C229 C181 10.3(15) . 2_765 ?
C231 C229 C150 100.2(12) . 2_765 ?
C231 C229 C149 146.7(13) . 2_765 ?
C231 C229 C180 46.7(11) . 2_765 ?
C231 C229 C224 110.9(16) . . ?
C21 C98 C19 165(4) 2_556 2_556 ?
C21 C98 C20 142(4) 2_556 2_556 ?
C21 C98 C22 37(3) 2_556 2_556 ?
C21 C98 C27 63(3) 2_556 2_556 ?
C21 C98 C99 17(3) 2_556 . ?
C21 C98 C103 126(4) 2_556 . ?
C21 C98 C96 116(4) 2_556 . ?
C20 C98 C19 46.9(13) 2_556 2_556 ?
C20 C98 C22 106.8(19) 2_556 2_556 ?
C20 C98 C27 152(2) 2_556 2_556 ?
C20 C98 C99 146(2) 2_556 . ?
C20 C98 C103 90.4(19) 2_556 . ?
C20 C98 C96 27.2(12) 2_556 . ?
C22 C98 C19 142.6(14) 2_556 2_556 ?
C27 C98 C19 105.4(13) 2_556 2_556 ?
C27 C98 C22 94.1(13) 2_556 2_556 ?
C99 C98 C19 148.2(16) . 2_556 ?
C99 C98 C22 40.7(9) . 2_556 ?
C99 C98 C27 53.8(11) . 2_556 ?
C103 C98 C19 43.9(9) . 2_556 ?
C103 C98 C22 150.1(16) . 2_556 ?
C103 C98 C27 63.0(11) . 2_556 ?
C103 C98 C99 115.2(18) . . ?
C103 C98 C96 113.6(18) . . ?
C96 C98 C19 70.0(13) . 2_556 ?
C96 C98 C22 79.7(13) . 2_556 ?
C96 C98 C27 157.5(17) . 2_556 ?
C96 C98 C99 118.8(18) . . ?
C134 C196 C132 99.1(14) 2_765 2_765 ?
C134 C196 C195 128.8(18) 2_765 . ?
C134 C196 C197 12.1(14) 2_765 . ?
C134 C196 C215 111.0(17) 2_765 . ?
C133 C196 C134 87(5) 2_765 2_765 ?
C133 C196 C132 15(4) 2_765 2_765 ?
C133 C196 C173 111(5) 2_765 2_765 ?
C133 C196 C195 45(4) 2_765 . ?
C133 C196 C197 75(5) 2_765 . ?
C133 C196 C215 147(6) 2_765 . ?
C173 C196 C134 148(2) 2_765 2_765 ?
C173 C196 C132 96.2(13) 2_765 2_765 ?
C173 C196 C195 66.9(11) 2_765 . ?
C173 C196 C197 154(3) 2_765 . ?
C173 C196 C215 40.8(10) 2_765 . ?
C195 C196 C132 30.6(8) . 2_765 ?
C197 C196 C132 87.4(15) . 2_765 ?
C197 C196 C195 117.5(18) . . ?
C197 C196 C215 122(2) . . ?
C215 C196 C132 132.0(16) . 2_765 ?
C215 C196 C195 106.2(15) . . ?
C48 C107 C51 129(4) 2_556 2_556 ?
C48 C107 C49 56(4) 2_556 2_556 ?
C48 C107 C47 38(4) 2_556 2_556 ?
C48 C107 C53 163(6) 2_556 2_556 ?
C48 C107 C6 94(5) 2_556 . ?
C48 C107 C71 135(4) 2_556 . ?
C48 C107 C82 21(3) 2_556 . ?
C49 C107 C51 78.5(11) 2_556 2_556 ?
C49 C107 C47 92.6(12) 2_556 2_556 ?
C47 C107 C51 145.6(12) 2_556 2_556 ?
C53 C107 C51 45.8(11) 2_556 2_556 ?
C53 C107 C49 124.1(19) 2_556 2_556 ?
C53 C107 C47 134(2) 2_556 2_556 ?
C53 C107 C6 77.3(17) 2_556 . ?
C53 C107 C71 41.1(11) 2_556 . ?
C53 C107 C82 160(2) 2_556 . ?
C6 C107 C51 112.9(14) . 2_556 ?
C6 C107 C49 142.7(15) . 2_556 ?
C6 C107 C47 57.3(10) . 2_556 ?
C6 C107 C82 115.8(17) . . ?
C71 C107 C51 6.7(8) . 2_556 ?
C71 C107 C49 83.0(14) . 2_556 ?
C71 C107 C47 151.2(15) . 2_556 ?
C71 C107 C6 112.1(17) . . ?
C71 C107 C82 119.5(18) . . ?
C82 C107 C51 114.5(15) . 2_556 ?
C82 C107 C49 36.7(9) . 2_556 ?
C82 C107 C47 58.9(11) . 2_556 ?
C150 C230 C148 152(4) 2_765 2_765 ?
C150 C230 C151 34(3) 2_765 2_765 ?
C150 C230 C149 159(5) 2_765 2_765 ?
C150 C230 C180 54(3) 2_765 2_765 ?
C150 C230 C204 112(4) 2_765 . ?
C150 C230 C207 12(3) 2_765 . ?
C150 C230 C229 115(4) 2_765 . ?
C151 C230 C148 146.9(12) 2_765 2_765 ?
C149 C230 C148 41.5(13) 2_765 2_765 ?
C149 C230 C151 125(2) 2_765 2_765 ?
C149 C230 C180 142(2) 2_765 2_765 ?
C149 C230 C204 47.8(13) 2_765 . ?
C149 C230 C207 148(2) 2_765 . ?
C149 C230 C229 83.1(18) 2_765 . ?
C180 C230 C148 100.7(11) 2_765 2_765 ?
C180 C230 C151 80.8(11) 2_765 2_765 ?
C204 C230 C148 86.3(12) . 2_765 ?
C204 C230 C151 78.7(12) . 2_765 ?
C204 C230 C180 151.4(15) . 2_765 ?
C204 C230 C207 101.7(15) . . ?
C207 C230 C148 151.1(14) . 2_765 ?
C207 C230 C151 23.1(6) . 2_765 ?
C207 C230 C180 59.9(11) . 2_765 ?
C229 C230 C148 42.2(8) . 2_765 ?
C229 C230 C151 138.5(16) . 2_765 ?
C229 C230 C180 61.4(10) . 2_765 ?
C229 C230 C204 128.1(17) . . ?
C229 C230 C207 120.9(18) . . ?
C41 C93 C42 40(5) 2_556 2_556 ?
C41 C93 C40 149(6) 2_556 2_556 ?
C41 C93 C118 70(5) 2_556 2_556 ?
C41 C93 C92 11(7) 2_556 . ?
C41 C93 C94 101(5) 2_556 . ?
C41 C93 C95 122(5) 2_556 . ?
C40 C93 C42 108.8(15) 2_556 2_556 ?
C40 C93 C118 137.4(19) 2_556 2_556 ?
C40 C93 C92 147.5(19) 2_556 . ?
C40 C93 C94 47.8(9) 2_556 . ?
C40 C93 C95 86.8(16) 2_556 . ?
C118 C93 C42 104.8(13) 2_556 2_556 ?
C118 C93 C92 64.9(10) 2_556 . ?
C92 C93 C42 40.9(7) . 2_556 ?
C94 C93 C42 61.0(9) . 2_556 ?
C94 C93 C118 154.2(18) . 2_556 ?
C94 C93 C92 101.3(13) . . ?
C95 C93 C42 149.4(17) . 2_556 ?
C95 C93 C118 51.9(10) . 2_556 ?
C95 C93 C92 115.5(15) . . ?
C95 C93 C94 130.0(18) . . ?
C134 C239 C136 107.5(12) 2_765 2_765 ?
C134 C239 C135 56.1(8) 2_765 2_765 ?
C134 C239 C197 8.5(15) 2_765 . ?
C134 C239 C213 115.6(14) 2_765 . ?
C134 C239 C240 113.4(12) 2_765 . ?
C136 C239 C135 52.2(6) 2_765 2_765 ?
C172 C239 C134 83.3(16) 2_765 2_765 ?
C172 C239 C136 148.5(19) 2_765 2_765 ?
C172 C239 C135 134.9(15) 2_765 2_765 ?
C172 C239 C137 95.3(15) 2_765 2_765 ?
C172 C239 C197 91.1(17) 2_765 . ?
C172 C239 C213 33.8(11) 2_765 . ?
C172 C239 C240 149.0(18) 2_765 . ?
C137 C239 C134 155.3(16) 2_765 2_765 ?
C137 C239 C136 62.5(10) 2_765 2_765 ?
C137 C239 C135 113.2(11) 2_765 2_765 ?
C137 C239 C197 151.2(14) 2_765 . ?
C137 C239 C213 61.9(9) 2_765 . ?
C137 C239 C240 58.4(11) 2_765 . ?
C197 C239 C136 99.0(13) . 2_765 ?
C197 C239 C135 47.6(11) . 2_765 ?
C197 C239 C240 104.9(13) . . ?
C213 C239 C136 121.6(13) . 2_765 ?
C213 C239 C135 152.0(8) . 2_765 ?
C213 C239 C197 122.6(14) . . ?
C213 C239 C240 119.2(12) . . ?
C240 C239 C136 6.7(16) . 2_765 ?
C240 C239 C135 57.6(9) . 2_765 ?
C136 C240 C135 57(10) 2_765 2_765 ?
C136 C240 C137 132(10) 2_765 2_765 ?
C136 C240 C178 52(10) 2_765 2_765 ?
C136 C240 C241 27(10) 2_765 . ?
C136 C240 C242 98(10) 2_765 . ?
C136 C240 C239 114(10) 2_765 . ?
C137 C240 C135 111.9(15) 2_765 2_765 ?
C137 C240 C178 120.7(17) 2_765 2_765 ?
C137 C240 C241 145.9(18) 2_765 . ?
C137 C240 C242 71.9(11) 2_765 . ?
C137 C240 C239 46.4(9) 2_765 . ?
C178 C240 C135 107.6(13) 2_765 2_765 ?
C241 C240 C135 39.5(7) . 2_765 ?
C241 C240 C178 70.7(11) . 2_765 ?
C241 C240 C239 107.3(14) . . ?
C242 C240 C135 150(2) . 2_765 ?
C242 C240 C178 52.4(10) . 2_765 ?
C242 C240 C241 122.0(18) . . ?
C242 C240 C239 117.4(13) . . ?
C239 C240 C135 68.1(11) . 2_765 ?
C239 C240 C178 152.0(19) . 2_765 ?
C181 C231 C182 45(10) 2_765 2_765 ?
C181 C231 C183 69(8) 2_765 2_765 ?
C181 C231 C180 160(10) 2_765 2_765 ?
C181 C231 C209 142(10) 2_765 . ?
C181 C231 C232 34(10) 2_765 . ?
C181 C231 C229 90(10) 2_765 . ?
C183 C231 C182 96.6(16) 2_765 2_765 ?
C183 C231 C232 42.0(8) 2_765 . ?
C180 C231 C182 123(2) 2_765 2_765 ?
C180 C231 C183 131(2) 2_765 2_765 ?
C180 C231 C209 55.8(12) 2_765 . ?
C180 C231 C232 161(3) 2_765 . ?
C180 C231 C229 73.9(14) 2_765 . ?
C209 C231 C182 160(3) . 2_765 ?
C209 C231 C183 77.0(14) . 2_765 ?
C209 C231 C232 118.3(18) . . ?
C209 C231 C229 128.6(18) . . ?
C232 C231 C182 55.1(12) . 2_765 ?
C229 C231 C182 50.5(12) . 2_765 ?
C229 C231 C183 145(3) . 2_765 ?
C229 C231 C232 105(2) . . ?
C187 O186 C127 115.0(6) . . ?
C55 O54 C53 116.4(8) . . ?

loop_
_geom_bond_atom_site_label_1
_geom_bond_atom_site_label_2
_geom_bond_distance
_geom_bond_site_symmetry_2
_geom_bond_publ_flag
N525 C526 1.35(2) . ?
N525 C529 1.51(3) . ?
N525 C524 1.38(2) . ?
N550 C551 1.425(17) . ?
N550 C554 1.22(3) . ?
N550 C549 1.600(16) . ?
N248 C249 1.380(5) . ?
N248 C247 1.418(5) . ?
N248 C252 1.384(5) . ?
N403 C402 1.431(5) . ?
N403 C404 1.384(4) . ?
N403 C407 1.388(5) . ?
N416 C417 1.378(5) . ?
N416 C415 1.434(5) . ?
N416 C420 1.380(5) . ?
N301 C302 1.380(5) . ?
N301 C300 1.424(5) . ?
N301 C305 1.383(5) . ?
N320 C321 1.385(5) . ?
N320 C324 1.368(5) . ?
N320 C319 1.408(5) . ?
N295 C296 1.375(5) . ?
N295 C299 1.386(5) . ?
N295 C294 1.413(5) . ?
N378 C379 1.372(5) . ?
N378 C377 1.408(5) . ?
N378 C382 1.376(5) . ?
N365 C366 1.381(5) . ?
N365 C369 1.374(5) . ?
N365 C364 1.409(5) . ?
N544 C545 1.26(3) . ?
N544 C548 1.64(4) . ?
N544 C543 1.43(3) . ?
N588 C589 1.29(3) . ?
N588 C592 1.40(2) . ?
N588 C587 1.401(14) . ?
N396 C395 1.416(5) . ?
N396 C397 1.381(5) . ?
N396 C400 1.367(5) . ?
N339 C340 1.382(5) . ?
N339 C343 1.377(5) . ?
N339 C338 1.445(5) . ?
N531 C532 1.42(2) . ?
N531 C535 1.26(3) . ?
N531 C530 1.53(2) . ?
N288 C289 1.369(5) . ?
N288 C292 1.389(5) . ?
N288 C287 1.433(5) . ?
N359 C360 1.377(5) . ?
N359 C363 1.379(5) . ?
N359 C358 1.446(5) . ?
N333 C334 1.387(5) . ?
N333 C332 1.391(4) . ?
N333 C337 1.373(5) . ?
N314 C313 1.376(5) . ?
N314 C315 1.378(5) . ?
N314 C318 1.413(5) . ?
N390 C389 1.414(5) . ?
N390 C391 1.391(5) . ?
N390 C394 1.375(5) . ?
N352 C353 1.382(5) . ?
N352 C356 1.378(5) . ?
N352 C351 1.436(5) . ?
N372 C373 1.377(5) . ?
N372 C376 1.368(5) . ?
N372 C371 1.411(5) . ?
N448 C447 1.404(5) . ?
N448 C449 1.387(5) . ?
N448 C452 1.385(5) . ?
N261 C260 1.409(5) . ?
N261 C262 1.381(5) . ?
N261 C265 1.386(5) . ?
N429 C428 1.422(5) . ?
N429 C430 1.380(5) . ?
N429 C433 1.380(5) . ?
N282 C283 1.386(4) . ?
N282 C281 1.437(5) . ?
N282 C286 1.371(5) . ?
N346 C345 1.425(5) . ?
N346 C347 1.388(5) . ?
N346 C350 1.374(5) . ?
N435 C436 1.381(5) . ?
N435 C434 1.409(5) . ?
N435 C439 1.387(5) . ?
N245 C244 1.388(5) . ?
N245 C246 1.404(5) . ?
N245 C311 1.376(5) . ?
N442 C441 1.418(5) . ?
N442 C443 1.383(5) . ?
N442 C446 1.387(5) . ?
N306 C307 1.387(5) . ?
N306 C266 1.431(5) . ?
N306 C310 1.387(5) . ?
N409 C408 1.424(5) . ?
N409 C410 1.375(5) . ?
N409 C413 1.378(5) . ?
N269 C268 1.406(5) . ?
N269 C270 1.365(5) . ?
N269 C273 1.403(5) . ?
N422 C421 1.417(5) . ?
N422 C423 1.383(5) . ?
N422 C426 1.375(5) . ?
N275 C276 1.383(5) . ?
N275 C274 1.444(5) . ?
N275 C279 1.387(5) . ?
N575 C576 1.364(16) . ?
N575 C574 1.476(18) . ?
N575 C579 1.44(2) . ?
N556 C557 1.345(11) . ?
N556 C560 1.353(13) . ?
N556 C555 1.471(16) . ?
C386 C385 1.417(5) . ?
C386 C387 1.393(5) . ?
C386 C401 1.384(5) . ?
N562 C561 1.499(15) . ?
N562 C563 1.389(11) . ?
N562 C566 1.390(12) . ?
N582 C583 1.59(2) . ?
N582 C586 1.393(15) . ?
N582 C581 1.441(17) . ?
C589 C590 1.25(3) . ?
C385 C384 1.404(5) . ?
C385 C414 1.375(5) . ?
C313 C317 1.358(5) . ?
N569 C570 1.45(3) . ?
N569 C573 1.37(2) . ?
N569 C568 1.413(17) . ?
C384 C383 1.395(5) . ?
C384 C427 1.381(5) . ?
C402 C408 1.427(6) . ?
C402 C401 1.449(6) . ?
C532 C533 1.38(3) . ?
C257 C258 1.374(6) . ?
C257 C256 1.408(6) . ?
C257 C267 1.393(6) . ?
C545 C546 1.35(2) . ?
C387 C388 1.391(5) . ?
C387 C383 1.389(5) . ?
C408 C414 1.453(5) . ?
C388 C389 1.448(5) . ?
C388 C447 1.440(6) . ?
C389 C395 1.431(6) . ?
C436 C437 1.365(6) . ?
C401 C395 1.457(5) . ?
C255 C256 1.418(6) . ?
C255 C254 1.380(6) . ?
C255 C293 1.408(5) . ?
C383 C440 1.376(5) . ?
C329 C328 1.422(6) . ?
C329 C330 1.381(6) . ?
C329 C344 1.384(6) . ?
C334 C335 1.359(5) . ?
C557 C558 1.328(15) . ?
C417 C418 1.361(6) . ?
C340 C341 1.356(6) . ?
C428 C434 1.425(6) . ?
C428 C427 1.438(6) . ?
C441 C440 1.423(6) . ?
C441 C447 1.437(6) . ?
C379 C380 1.361(6) . ?
C434 C440 1.471(5) . ?
C302 C303 1.361(6) . ?
C535 C534 1.59(4) . ?
C421 C427 1.451(6) . ?
C421 C415 1.411(6) . ?
C526 C527 1.40(2) . ?
C296 C297 1.345(6) . ?
C328 C327 1.398(6) . ?
C328 C357 1.375(5) . ?
C299 C298 1.344(5) . ?
C289 C290 1.362(5) . ?
C249 C250 1.366(6) . ?
C327 C326 1.370(6) . ?
C327 C370 1.399(5) . ?
C342 C343 1.362(6) . ?
C342 C341 1.421(6) . ?
C533 C534 1.23(3) . ?
C258 C254 1.361(6) . ?
C258 C259 1.399(5) . ?
C321 C322 1.357(6) . ?
C326 C330 1.370(6) . ?
C326 C325 1.401(6) . ?
C292 C291 1.367(5) . ?
C404 C405 1.347(6) . ?
C256 C280 1.378(6) . ?
C324 C323 1.354(6) . ?
C373 C374 1.364(6) . ?
C414 C415 1.457(5) . ?
C418 C419 1.428(6) . ?
C254 C253 1.404(6) . ?
C297 C298 1.409(6) . ?
C353 C354 1.354(6) . ?
C551 C552 1.32(3) . ?
C345 C351 1.469(6) . ?
C345 C344 1.435(6) . ?
C391 C392 1.358(6) . ?
C319 C325 1.415(6) . ?
C319 C318 1.475(6) . ?
C360 C361 1.370(6) . ?
C307 C308 1.359(6) . ?
C244 C243 1.348(6) . ?
C554 C553 1.39(2) . ?
C332 C338 1.473(6) . ?
C332 C331 1.423(6) . ?
C430 C431 1.367(6) . ?
C377 C371 1.475(6) . ?
C377 C325 1.418(6) . ?
C356 C355 1.356(7) . ?
C351 C357 1.438(6) . ?
C330 C331 1.403(5) . ?
C382 C381 1.361(6) . ?
C337 C336 1.351(5) . ?
C315 C316 1.365(6) . ?
C260 C266 1.461(6) . ?
C260 C259 1.415(6) . ?
C558 C559 1.430(16) . ?
C546 C547 1.41(3) . ?
C433 C432 1.364(6) . ?
C397 C398 1.363(6) . ?
C407 C406 1.356(6) . ?
C552 C553 1.40(3) . ?
C394 C393 1.361(6) . ?
C300 C294 1.468(6) . ?
C300 C253 1.410(6) . ?
C317 C316 1.410(6) . ?
C268 C274 1.473(6) . ?
C268 C267 1.421(6) . ?
C419 C420 1.366(6) . ?
C283 C284 1.349(6) . ?
C247 C253 1.421(6) . ?
C247 C246 1.462(6) . ?
C344 C338 1.430(6) . ?
C590 C591 1.46(3) . ?
C287 C293 1.428(6) . ?
C287 C281 1.478(7) . ?
C449 C450 1.366(6) . ?
C331 C318 1.416(6) . ?
C366 C367 1.362(6) . ?
C276 C277 1.360(6) . ?
C363 C362 1.365(6) . ?
C305 C304 1.361(6) . ?
C336 C335 1.409(6) . ?
C423 C424 1.358(6) . ?
C405 C406 1.403(5) . ?
C252 C251 1.360(6) . ?
C376 C375 1.354(6) . ?
C251 C250 1.417(6) . ?
C266 C267 1.441(6) . ?
C347 C348 1.374(7) . ?
C294 C293 1.427(6) . ?
C437 C438 1.423(6) . ?
C262 C263 1.372(6) . ?
C369 C368 1.353(6) . ?
C358 C357 1.427(6) . ?
C358 C364 1.491(6) . ?
C439 C438 1.365(6) . ?
C310 C309 1.363(6) . ?
C452 C451 1.351(7) . ?
C371 C370 1.407(6) . ?
C400 C399 1.362(6) . ?
C570 C571 1.42(4) . ?
C265 C264 1.359(6) . ?
C410 C411 1.374(6) . ?
C392 C393 1.412(6) . ?
C309 C308 1.406(6) . ?
C443 C444 1.371(6) . ?
C8 C8 1.67(5) 2_556 ?
C8 C9 1.58(3) . ?
C8 C120 1.62(3) . ?
C8 C53 1.55(3) . ?
C8 C7 0.30(5) 2_556 ?
C8 C7 1.600(10) . ?
C8 C70 1.40(3) 2_556 ?
C8 C6 1.47(3) 2_556 ?
C8 C55 1.79(3) 2_556 ?
C413 C412 1.345(7) . ?
C374 C375 1.416(7) . ?
C284 C285 1.411(6) . ?
C529 C528 1.36(2) . ?
C446 C445 1.373(7) . ?
C246 C259 1.415(6) . ?
C174 C175 1.390(12) . ?
C174 C173 1.437(12) . ?
C174 C176 1.404(12) . ?
C174 C191 1.334(16) 2_765 ?
C174 C190 0.24(5) 2_765 ?
C174 C195 1.436(18) 2_765 ?
C174 C189 1.469(17) 2_765 ?
C354 C355 1.418(6) . ?
C274 C280 1.432(6) . ?
C364 C370 1.424(6) . ?
C291 C290 1.410(6) . ?
C243 C312 1.393(7) . ?
C281 C280 1.445(6) . ?
C323 C322 1.416(6) . ?
C432 C431 1.415(6) . ?
C311 C312 1.366(6) . ?
C286 C285 1.361(6) . ?
C548 C547 1.43(4) . ?
C303 C304 1.401(7) . ?
C361 C362 1.406(7) . ?
C426 C425 1.378(6) . ?
C398 C399 1.419(6) . ?
C583 C584 1.38(2) . ?
C561 C555 1.413(10) . ?
C561 C567 1.462(9) . ?
C540 C541 1.400(11) . ?
C540 C539 1.383(10) . ?
C540 C567 1.387(11) . ?
C142 C143 1.442(14) . ?
C142 C141 1.436(14) . ?
C142 C170 1.436(14) . ?
C142 C221 1.60(2) 2_765 ?
C142 C235 1.34(3) 2_765 ?
C142 C234 0.26(4) 2_765 ?
C142 C233 1.34(3) 2_765 ?
C279 C278 1.353(7) . ?
C350 C349 1.347(7) . ?
C537 C538 1.404(11) . ?
C537 C541 1.396(10) . ?
C537 C536 1.382(9) . ?
C591 C592 1.01(2) . ?
C381 C380 1.421(7) . ?
C524 C530 1.414(9) . ?
C524 C523 1.467(9) . ?
C270 C271 1.379(7) . ?
C181 C182 1.47(3) . ?
C181 C183 1.443(13) . ?
C181 C180 1.439(13) . ?
C181 C209 1.55(2) 2_765 ?
C181 C232 1.32(2) 2_765 ?
C181 C229 1.44(2) 2_765 ?
C181 C231 0.26(4) 2_765 ?
C445 C444 1.402(8) . ?
C576 C577 1.34(3) . ?
C159 C158 1.401(11) . ?
C159 C160 1.396(12) . ?
C159 C171 1.450(12) . ?
C159 C124 1.375(17) 2_765 ?
C159 C123 0.24(5) 2_765 ?
C159 C220 1.340(16) 2_765 ?
C159 C122 1.578(19) 2_765 ?
C263 C264 1.413(7) . ?
C277 C278 1.408(7) . ?
C574 C580 1.445(9) . ?
C574 C568 1.418(10) . ?
C559 C560 1.274(19) . ?
C165 C166 1.452(16) . ?
C165 C164 1.427(15) . ?
C165 C172 1.33(3) . ?
C165 C215 1.54(2) 2_765 ?
C165 C214 0.32(4) 2_765 ?
C165 C213 1.18(2) 2_765 ?
C165 C216 1.67(3) 2_765 ?
C411 C412 1.425(7) . ?
C451 C450 1.409(7) . ?
C134 C133 1.43(3) . ?
C134 C135 1.463(16) . ?
C134 C172 1.442(16) . ?
C134 C197 0.29(3) 2_765 ?
C134 C198 1.64(2) 2_765 ?
C134 C196 1.37(3) 2_765 ?
C134 C239 1.28(3) 2_765 ?
C273 C272 1.347(7) . ?
C572 C571 1.35(3) . ?
C572 C573 1.29(2) . ?
C367 C368 1.416(8) . ?
C131 C132 1.40(3) . ?
C131 C130 1.464(15) . ?
C131 C177 1.464(13) . ?
C131 C194 1.16(3) 2_765 ?
C131 C199 0.38(2) 2_765 ?
C131 C200 1.32(3) 2_765 ?
C131 C198 1.691(19) 2_765 ?
C145 C144 1.35(3) . ?
C145 C146 1.433(14) . ?
C145 C171 1.433(13) . ?
C145 C221 1.64(2) 2_765 ?
C145 C122 1.18(2) 2_765 ?
C145 C222 0.31(4) 2_765 ?
C145 C223 1.46(3) 2_765 ?
C136 C135 1.463(18) . ?
C136 C137 1.469(17) . ?
C136 C178 1.40(3) . ?
C136 C241 1.257(19) 2_765 ?
C136 C242 1.37(2) 2_765 ?
C136 C239 1.60(3) 2_765 ?
C136 C240 0.20(4) 2_765 ?
C12 C11 1.466(11) . ?
C12 C13 1.339(11) . ?
C12 C26 1.476(11) . ?
C12 C67 1.345(14) 2_556 ?
C12 C66 0.32(2) 2_556 ?
C12 C65 1.561(19) 2_556 ?
C12 C106 1.358(18) 2_556 ?
C549 C543 1.405(13) . ?
C549 C536 1.479(12) . ?
C46 C45 1.410(11) . ?
C46 C47 1.495(19) . ?
C46 C120 1.395(12) . ?
C46 C6 1.531(15) 2_556 ?
C46 C5 0.36(3) 2_556 ?
C46 C84 1.520(18) 2_556 ?
C46 C4 1.250(18) 2_556 ?
C528 C527 1.402(19) . ?
C425 C424 1.423(7) . ?
C586 C585 1.35(3) . ?
C538 C539 1.417(9) . ?
C538 C523 1.383(10) . ?
C41 C42 1.407(13) . ?
C41 C40 1.446(12) . ?
C41 C118 1.408(13) . ?
C41 C92 1.206(18) 2_556 ?
C41 C94 1.561(19) 2_556 ?
C41 C95 1.53(2) 2_556 ?
C41 C93 0.36(3) 2_556 ?
C126 C126 1.68(3) 2_765 ?
C126 C127 1.521(11) . ?
C126 C175 1.516(12) . ?
C126 C160 1.518(11) . ?
C126 C191 1.331(16) 2_765 ?
C126 C125 0.444(15) 2_765 ?
C126 C125 1.638(9) . ?
C126 C124 1.364(16) 2_765 ?
C126 C187 1.983(14) 2_765 ?
C565 C564 1.439(12) . ?
C565 C566 1.349(12) . ?
C348 C349 1.408(8) . ?
C585 C584 1.88(2) . ?
C541 C542 1.376(8) . ?
C19 C20 1.428(12) . ?
C19 C18 1.441(13) . ?
C19 C118 1.435(13) . ?
C19 C105 1.829(18) 2_556 ?
C19 C103 1.315(19) 2_556 ?
C19 C96 1.95(3) 2_556 ?
C19 C95 1.231(19) 2_556 ?
C19 C104 0.46(2) 2_556 ?
C19 C98 1.89(3) 2_556 ?
C133 C132 1.428(13) . ?
C133 C173 1.444(13) . ?
C133 C195 1.16(2) 2_765 ?
C133 C194 2.027(19) 2_765 ?
C133 C197 1.34(4) 2_765 ?
C133 C215 1.82(2) 2_765 ?
C133 C196 0.47(3) 2_765 ?
C150 C151 1.439(12) . ?
C150 C149 1.405(15) . ?
C150 C180 1.456(12) . ?
C150 C204 1.677(18) 2_765 ?
C150 C207 0.986(17) 2_765 ?
C150 C229 1.610(16) 2_765 ?
C150 C230 0.517(19) 2_765 ?
C17 C16 1.418(12) . ?
C17 C18 1.416(12) . ?
C17 C27 1.435(12) . ?
C17 C101 1.406(18) 2_556 ?
C17 C76 1.53(2) 2_556 ?
C17 C102 0.18(5) 2_556 ?
C17 C103 1.31(2) 2_556 ?
C128 C129 1.414(12) . ?
C128 C127 1.471(10) . ?
C128 C176 1.382(11) . ?
C128 C191 1.734(14) 2_765 ?
C128 C194 2.02(2) 2_765 ?
C128 C193 0.870(15) 2_765 ?
C128 C192 0.528(13) 2_765 ?
C128 C228 1.829(15) 2_765 ?
C43 C44 1.483(18) . ?
C43 C42 1.465(10) . ?
C43 C121 1.362(11) . ?
C43 C85 1.37(2) 2_556 ?
C43 C86 0.468(13) 2_556 ?
C43 C87 1.737(17) 2_556 ?
C43 C94 1.151(14) 2_556 ?
C144 C143 1.41(2) . ?
C144 C182 1.503(17) . ?
C144 C222 1.24(3) 2_765 ?
C144 C224 1.96(2) 2_765 ?
C144 C223 0.520(18) 2_765 ?
C144 C232 1.36(2) 2_765 ?
C147 C146 1.37(2) . ?
C147 C148 1.428(13) . ?
C147 C155 1.466(14) . ?
C147 C203 1.76(2) 2_765 ?
C147 C226 1.06(2) 2_765 ?
C147 C225 0.43(3) 2_765 ?
C147 C224 1.54(2) 2_765 ?
C543 C542 1.457(11) . ?
C31 C30 1.425(12) . ?
C31 C32 1.434(11) . ?
C31 C120 1.436(12) . ?
C31 C55 1.115(16) 2_556 ?
C31 C59 0.45(2) 2_556 ?
C31 C4 1.656(16) 2_556 ?
C31 C58 1.60(2) 2_556 ?
C25 C24 1.420(13) . ?
C25 C26 1.423(14) . ?
C25 C27 1.429(13) . ?
C25 C101 1.13(2) 2_556 ?
C25 C64 1.45(3) 2_556 ?
C25 C100 0.39(3) 2_556 ?
C25 C99 1.79(2) 2_556 ?
C179 C180 1.437(12) . ?
C179 C185 1.408(12) . ?
C179 C178 1.448(12) . ?
C179 C211 1.980(19) 2_765 ?
C179 C207 1.846(17) 2_765 ?
C179 C210 1.801(19) 2_765 ?
C179 C209 1.118(16) 2_765 ?
C179 C242 1.371(16) 2_765 ?
C179 C208 0.498(16) 2_765 ?
C34 C33 1.408(12) . ?
C34 C35 1.439(13) . ?
C34 C121 1.38(2) . ?
C34 C3 1.62(3) 2_556 ?
C34 C60 1.63(3) 2_556 ?
C34 C2 0.31(3) 2_556 ?
C34 C1 1.16(2) 2_556 ?
C272 C271 1.399(8) . ?
C112 C111 1.451(16) . ?
C112 C113 1.448(15) . ?
C112 C119 1.39(3) . ?
C112 C82 1.98(2) 2_556 ?
C112 C83 1.25(3) 2_556 ?
C112 C89 1.33(3) 2_556 ?
C112 C88 0.37(3) 2_556 ?
C112 C87 1.680(19) 2_556 ?
C587 C581 1.392(9) . ?
C587 C523 1.460(8) . ?
C10 C11 1.429(12) . ?
C10 C52 1.439(11) . ?
C10 C9 1.410(12) . ?
C10 C70 1.618(17) 2_556 ?
C10 C68 0.53(2) 2_556 ?
C10 C67 1.637(16) 2_556 ?
C10 C65 2.039(18) 2_556 ?
C10 C69 1.005(15) 2_556 ?
C14 C15 1.31(3) . ?
C14 C13 1.397(13) . ?
C14 C108 1.443(13) . ?
C14 C73 1.22(2) 2_556 ?
C14 C75 1.35(2) 2_556 ?
C14 C79 1.81(2) 2_556 ?
C14 C74 0.41(2) 2_556 ?
C44 C45 1.489(19) . ?
C44 C119 1.38(2) . ?
C44 C84 1.170(19) 2_556 ?
C44 C85 0.50(2) 2_556 ?
C44 C3 1.86(2) 2_556 ?
C44 C86 1.36(2) 2_556 ?
C15 C16 1.422(12) . ?
C15 C117 1.439(12) . ?
C15 C75 0.474(19) 2_556 ?
C15 C74 1.30(3) 2_556 ?
C15 C76 1.29(2) 2_556 ?
C15 C106 1.849(19) 2_556 ?
C539 C580 1.380(10) . ?
C579 C578 1.340(16) . ?
C48 C49 1.428(12) . ?
C48 C47 1.384(18) . ?
C48 C53 1.479(12) . ?
C48 C6 1.529(19) 2_556 ?
C48 C71 1.768(19) 2_556 ?
C48 C82 1.041(17) 2_556 ?
C48 C83 1.995(19) 2_556 ?
C48 C107 0.46(2) 2_556 ?
C29 C30 1.426(12) . ?
C29 C28 1.432(12) . ?
C29 C37 1.422(12) . ?
C29 C56 1.12(2) 2_556 ?
C29 C57 0.578(19) 2_556 ?
C29 C58 1.999(17) 2_556 ?
C29 C63 1.44(2) 2_556 ?
C29 C69 2.016(19) 2_556 ?
C168 C141 1.446(12) . ?
C168 C169 1.446(12) . ?
C168 C167 1.401(19) . ?
C168 C217 1.49(2) 2_765 ?
C168 C218 0.673(11) 2_765 ?
C168 C235 1.07(2) 2_765 ?
C168 C236 1.856(18) 2_765 ?
C51 C50 1.410(12) . ?
C51 C52 1.400(11) . ?
C51 C53 1.474(11) . ?
C51 C70 1.468(17) 2_556 ?
C51 C71 0.616(12) 2_556 ?
C51 C68 2.00(2) 2_556 ?
C51 C72 1.07(2) 2_556 ?
C51 C73 1.845(16) 2_556 ?
C51 C107 1.99(2) 2_556 ?
C146 C158 1.430(11) . ?
C146 C226 0.822(14) 2_765 ?
C146 C122 0.737(13) 2_765 ?
C146 C225 1.77(2) 2_765 ?
C146 C222 1.73(3) 2_765 ?
C162 C161 1.459(11) . ?
C162 C163 1.405(17) . ?
C162 C175 1.433(10) . ?
C162 C188 0.565(14) 2_765 ?
C162 C187 0.958(14) 2_765 ?
C162 C189 1.675(17) 2_765 ?
C162 C219 2.002(14) 2_765 ?
C162 C217 1.804(17) 2_765 ?
C24 C23 1.432(12) . ?
C24 C28 1.431(12) . ?
C24 C65 1.846(16) 2_556 ?
C24 C64 0.53(2) 2_556 ?
C24 C63 1.17(2) 2_556 ?
C24 C100 1.26(3) 2_556 ?
C24 C62 1.94(2) 2_556 ?
C24 C99 1.90(2) 2_556 ?
C132 C176 1.437(12) . ?
C132 C195 0.968(16) 2_765 ?
C132 C194 0.617(14) 2_765 ?
C132 C193 1.973(16) 2_765 ?
C132 C199 1.52(3) 2_765 ?
C132 C196 1.87(2) 2_765 ?
C148 C149 1.447(12) . ?
C148 C182 1.379(17) . ?
C148 C203 2.01(2) 2_765 ?
C148 C225 1.15(2) 2_765 ?
C148 C224 0.59(2) 2_765 ?
C148 C223 2.012(19) 2_765 ?
C148 C229 1.349(16) 2_765 ?
C148 C230 2.00(2) 2_765 ?
C21 C20 1.420(12) . ?
C21 C22 1.409(12) . ?
C21 C27 1.438(12) . ?
C21 C62 1.99(2) 2_556 ?
C21 C99 0.939(17) 2_556 ?
C21 C103 1.81(2) 2_556 ?
C21 C96 1.76(2) 2_556 ?
C21 C98 0.56(2) 2_556 ?
C530 C536 1.447(8) . ?
C581 C580 1.444(9) . ?
C140 C141 1.414(12) . ?
C140 C184 1.439(12) . ?
C140 C139 1.424(13) . ?
C140 C237 1.48(2) 2_765 ?
C140 C235 1.98(2) 2_765 ?
C140 C236 0.642(13) 2_765 ?
C140 C210 1.853(17) 2_765 ?
C140 C238 1.021(17) 2_765 ?
C30 C9 1.433(11) . ?
C30 C55 0.986(15) 2_556 ?
C30 C56 0.643(14) 2_556 ?
C30 C59 1.80(2) 2_556 ?
C30 C57 1.51(2) 2_556 ?
C30 C58 2.028(18) 2_556 ?
C30 C69 1.897(15) 2_556 ?
C11 C28 1.428(11) . ?
C11 C68 1.84(2) 2_556 ?
C11 C67 1.877(13) 2_556 ?
C11 C66 1.32(2) 2_556 ?
C11 C65 0.650(12) 2_556 ?
C11 C64 1.95(2) 2_556 ?
C11 C69 1.058(14) 2_556 ?
C116 C115 1.436(12) . ?
C116 C117 1.434(12) . ?
C116 C18 1.417(12) . ?
C116 C78 1.867(19) 2_556 ?
C116 C76 1.66(2) 2_556 ?
C116 C77 0.631(14) 2_556 ?
C116 C105 0.872(15) 2_556 ?
C116 C104 1.86(3) 2_556 ?
C116 C91 2.021(19) 2_556 ?
C157 C156 1.432(11) . ?
C157 C127 1.487(10) . ?
C157 C158 1.399(11) . ?
C157 C192 1.981(14) 2_765 ?
C157 C124 1.656(14) 2_765 ?
C157 C226 1.971(17) 2_765 ?
C157 C228 0.581(12) 2_765 ?
C157 C227 0.951(15) 2_765 ?
C151 C152 1.363(18) . ?
C151 C178 1.434(11) . ?
C151 C206 0.723(15) 2_765 ?
C151 C205 1.739(19) 2_765 ?
C151 C207 0.750(13) 2_765 ?
C151 C241 1.885(17) 2_765 ?
C151 C208 1.92(2) 2_765 ?
C151 C230 1.84(2) 2_765 ?
C138 C139 1.430(13) . ?
C138 C137 1.331(19) . ?
C138 C185 1.446(11) . ?
C138 C213 1.809(18) 2_765 ?
C138 C211 0.620(11) 2_765 ?
C138 C212 0.834(15) 2_765 ?
C138 C210 1.928(17) 2_765 ?
C138 C242 1.683(19) 2_765 ?
C143 C183 1.447(11) . ?
C143 C234 1.44(3) 2_765 ?
C143 C223 1.79(2) 2_765 ?
C143 C233 0.674(15) 2_765 ?
C143 C232 1.051(16) 2_765 ?
C13 C52 1.430(11) . ?
C13 C67 0.716(11) 2_556 ?
C13 C73 1.010(13) 2_556 ?
C13 C66 1.652(18) 2_556 ?
C13 C74 1.77(2) 2_556 ?
C13 C106 1.977(16) 2_556 ?
C129 C130 1.367(17) . ?
C129 C156 1.452(12) . ?
C129 C193 1.002(14) 2_765 ?
C129 C192 1.741(16) 2_765 ?
C129 C201 0.732(15) 2_765 ?
C129 C202 1.524(19) 2_765 ?
C33 C45 1.411(11) . ?
C33 C32 1.413(11) . ?
C33 C59 2.03(2) 2_556 ?
C33 C4 1.436(15) 2_556 ?
C33 C3 0.682(14) 2_556 ?
C33 C60 1.95(2) 2_556 ?
C33 C2 1.12(2) 2_556 ?
C166 C167 1.452(13) . ?
C166 C139 1.40(2) . ?
C166 C214 1.37(3) 2_765 ?
C166 C213 1.783(17) 2_765 ?
C166 C216 0.692(11) 2_765 ?
C166 C237 1.044(18) 2_765 ?
C166 C212 1.631(19) 2_765 ?
C141 C218 1.918(18) 2_765 ?
C141 C235 0.622(16) 2_765 ?
C141 C236 0.884(18) 2_765 ?
C141 C234 1.67(4) 2_765 ?
C141 C238 1.78(2) 2_765 ?
C26 C16 1.451(11) . ?
C26 C66 1.33(2) 2_556 ?
C26 C101 1.041(13) 2_556 ?
C26 C100 1.76(3) 2_556 ?
C26 C106 0.753(12) 2_556 ?
C23 C22 1.400(11) . ?
C23 C37 1.428(12) . ?
C23 C64 1.90(2) 2_556 ?
C23 C63 0.946(16) 2_556 ?
C23 C62 0.660(14) 2_556 ?
C23 C61 1.817(18) 2_556 ?
C23 C99 1.63(2) 2_556 ?
C164 C163 1.438(14) . ?
C164 C173 1.406(17) . ?
C164 C188 2.016(18) 2_765 ?
C164 C215 0.664(16) 2_765 ?
C164 C189 1.268(16) 2_765 ?
C164 C214 1.20(3) 2_765 ?
C164 C216 2.01(2) 2_765 ?
C50 C49 1.437(12) . ?
C50 C108 1.424(12) . ?
C50 C71 1.534(19) 2_556 ?
C50 C72 0.658(15) 2_556 ?
C50 C73 1.923(16) 2_556 ?
C50 C81 1.76(2) 2_556 ?
C50 C80 0.922(15) 2_556 ?
C577 C578 1.408(15) . ?
C555 C542 1.449(9) . ?
C169 C161 1.437(10) . ?
C169 C170 1.427(11) . ?
C169 C219 0.830(10) 2_765 ?
C169 C218 0.855(12) 2_765 ?
C169 C220 1.695(16) 2_765 ?
C169 C235 1.682(19) 2_765 ?
C152 C153 1.452(12) . ?
C152 C177 1.458(12) . ?
C152 C200 1.639(19) 2_765 ?
C152 C206 0.885(16) 2_765 ?
C152 C205 0.729(11) 2_765 ?
C152 C204 1.987(17) 2_765 ?
C152 C241 1.728(16) 2_765 ?
C567 C568 1.461(9) . ?
C184 C183 1.409(11) . ?
C184 C185 1.430(11) . ?
C184 C211 1.949(17) 2_765 ?
C184 C236 2.004(19) 2_765 ?
C184 C210 0.712(12) 2_765 ?
C184 C238 0.748(15) 2_765 ?
C184 C233 1.91(2) 2_765 ?
C184 C209 1.763(17) 2_765 ?
C154 C149 1.452(13) . ?
C154 C153 1.339(17) . ?
C154 C155 1.462(12) . ?
C154 C202 1.636(17) 2_765 ?
C154 C205 1.790(18) 2_765 ?
C154 C203 0.691(14) 2_765 ?
C154 C204 0.864(14) 2_765 ?
C154 C225 2.04(2) 2_765 ?
C167 C163 1.446(12) . ?
C167 C217 0.691(12) 2_765 ?
C167 C216 0.811(14) 2_765 ?
C167 C218 1.66(2) 2_765 ?
C167 C237 1.762(18) 2_765 ?
C563 C564 1.380(11) . ?
C39 C20 1.441(11) . ?
C39 C38 1.423(13) . ?
C39 C40 1.398(11) . ?
C39 C1 1.786(19) 2_556 ?
C39 C97 0.89(2) 2_556 ?
C39 C96 0.709(17) 2_556 ?
C39 C95 1.628(19) 2_556 ?
C139 C216 1.943(18) 2_765 ?
C139 C237 0.740(14) 2_765 ?
C139 C211 1.75(2) 2_765 ?
C139 C212 0.901(16) 2_765 ?
C139 C236 1.64(2) 2_765 ?
C130 C153 1.466(12) . ?
C130 C194 1.95(2) 2_765 ?
C130 C193 1.666(18) 2_765 ?
C130 C199 1.73(3) 2_765 ?
C130 C201 0.763(14) 2_765 ?
C130 C200 0.794(14) 2_765 ?
C130 C202 1.967(19) 2_765 ?
C130 C205 1.987(18) 2_765 ?
C49 C111 1.34(2) . ?
C49 C71 2.024(18) 2_556 ?
C49 C82 0.988(17) 2_556 ?
C49 C81 0.799(19) 2_556 ?
C49 C80 1.49(2) 2_556 ?
C49 C107 1.63(3) 2_556 ?
C111 C110 1.467(14) . ?
C111 C82 1.541(19) 2_556 ?
C111 C81 0.760(15) 2_556 ?
C111 C80 1.92(2) 2_556 ?
C111 C83 1.96(2) 2_556 ?
C111 C89 0.866(17) 2_556 ?
C111 C88 1.74(3) 2_556 ?
C36 C32 1.435(11) . ?
C36 C35 1.455(12) . ?
C36 C37 1.390(11) . ?
C36 C57 1.87(2) 2_556 ?
C36 C58 0.908(14) 2_556 ?
C36 C60 0.694(17) 2_556 ?
C36 C61 1.669(17) 2_556 ?
C109 C110 1.31(2) . ?
C109 C108 1.46(2) . ?
C109 C117 1.49(2) . ?
C109 C80 1.73(2) 2_556 ?
C109 C79 0.687(17) 2_556 ?
C109 C74 2.00(3) 2_556 ?
C109 C90 1.72(2) 2_556 ?
C109 C78 0.729(17) 2_556 ?
C109 C77 2.01(2) 2_556 ?
C114 C113 1.463(13) . ?
C114 C110 1.469(14) . ?
C114 C115 1.395(19) . ?
C114 C89 1.58(2) 2_556 ?
C114 C90 0.788(14) 2_556 ?
C114 C92 1.713(18) 2_556 ?
C114 C91 0.848(17) 2_556 ?
C161 C160 1.425(9) . ?
C161 C188 1.876(14) 2_765 ?
C161 C187 0.844(11) 2_765 ?
C161 C219 0.675(10) 2_765 ?
C161 C218 1.860(14) 2_765 ?
C161 C220 1.793(16) 2_765 ?
C135 C177 1.344(17) . ?
C135 C197 1.31(3) 2_765 ?
C135 C241 1.021(14) 2_765 ?
C135 C198 0.807(12) 2_765 ?
C135 C239 1.720(18) 2_765 ?
C135 C240 1.56(3) 2_765 ?
C163 C188 0.860(14) 2_765 ?
C163 C215 2.027(18) 2_765 ?
C163 C189 1.461(15) 2_765 ?
C163 C217 1.010(15) 2_765 ?
C163 C216 1.735(17) 2_765 ?
C149 C203 1.57(2) 2_765 ?
C149 C204 1.049(16) 2_765 ?
C149 C225 1.93(2) 2_765 ?
C149 C224 1.99(2) 2_765 ?
C149 C229 1.513(17) 2_765 ?
C149 C230 0.909(18) 2_765 ?
C20 C103 1.710(19) 2_556 ?
C20 C96 0.742(17) 2_556 ?
C20 C95 1.442(19) 2_556 ?
C20 C104 1.88(2) 2_556 ?
C20 C98 0.93(2) 2_556 ?
C38 C22 1.440(12) . ?
C38 C35 1.34(2) . ?
C38 C62 1.830(19) 2_556 ?
C38 C61 0.913(15) 2_556 ?
C38 C1 1.949(19) 2_556 ?
C38 C97 0.716(17) 2_556 ?
C38 C96 1.69(2) 2_556 ?
C156 C155 1.371(18) . ?
C156 C201 1.718(19) 2_765 ?
C156 C202 0.851(13) 2_765 ?
C156 C226 2.023(18) 2_765 ?
C156 C228 1.668(18) 2_765 ?
C156 C227 0.774(11) 2_765 ?
C153 C201 1.81(2) 2_765 ?
C153 C200 1.100(17) 2_765 ?
C153 C205 0.771(12) 2_765 ?
C153 C203 1.95(2) 2_765 ?
C153 C204 1.407(19) 2_765 ?
C45 C5 1.71(2) 2_556 ?
C45 C84 1.571(16) 2_556 ?
C45 C4 1.219(14) 2_556 ?
C45 C85 1.197(17) 2_556 ?
C45 C3 0.866(16) 2_556 ?
C22 C62 0.792(16) 2_556 ?
C22 C61 1.346(18) 2_556 ?
C22 C99 1.186(17) 2_556 ?
C22 C97 2.01(2) 2_556 ?
C22 C98 1.81(2) 2_556 ?
C16 C75 1.126(19) 2_556 ?
C16 C101 1.266(16) 2_556 ?
C16 C76 1.314(14) 2_556 ?
C16 C102 1.40(3) 2_556 ?
C16 C106 1.149(15) 2_556 ?
C113 C42 1.398(16) . ?
C113 C89 1.76(2) 2_556 ?
C113 C88 1.12(3) 2_556 ?
C113 C87 0.823(14) 2_556 ?
C113 C92 1.374(17) 2_556 ?
C113 C91 1.84(2) 2_556 ?
C155 C202 1.012(14) 2_765 ?
C155 C203 0.865(16) 2_765 ?
C155 C226 1.669(17) 2_765 ?
C155 C225 1.34(2) 2_765 ?
C155 C227 1.517(18) 2_765 ?
C52 C70 1.601(13) 2_556 ?
C52 C71 1.932(16) 2_556 ?
C52 C68 1.00(2) 2_556 ?
C52 C72 1.878(19) 2_556 ?
C52 C67 0.947(11) 2_556 ?
C52 C73 1.431(14) 2_556 ?
C42 C86 1.224(15) 2_556 ?
C42 C87 0.863(14) 2_556 ?
C42 C92 1.127(13) 2_556 ?
C42 C94 1.593(14) 2_556 ?
C42 C93 1.66(3) 2_556 ?
C177 C199 1.13(2) 2_765 ?
C177 C200 1.714(17) 2_765 ?
C177 C206 1.793(19) 2_765 ?
C177 C205 1.943(17) 2_765 ?
C177 C241 1.319(15) 2_765 ?
C177 C198 0.890(14) 2_765 ?
C172 C137 1.459(12) . ?
C172 C197 1.72(3) 2_765 ?
C172 C214 1.64(3) 2_765 ?
C172 C213 0.821(13) 2_765 ?
C172 C239 0.829(14) 2_765 ?
C110 C81 1.79(2) 2_556 ?
C110 C89 1.089(19) 2_556 ?
C110 C79 1.91(2) 2_556 ?
C110 C90 0.793(15) 2_556 ?
C110 C78 1.41(2) 2_556 ?
C182 C224 0.932(17) 2_765 ?
C182 C223 1.062(19) 2_765 ?
C182 C232 1.471(16) 2_765 ?
C182 C229 1.320(16) 2_765 ?
C182 C231 1.64(3) 2_765 ?
C47 C119 1.521(18) . ?
C47 C6 1.530(15) 2_556 ?
C47 C5 1.22(3) 2_556 ?
C47 C82 1.579(19) 2_556 ?
C47 C84 1.179(14) 2_556 ?
C47 C83 1.33(2) 2_556 ?
C47 C107 1.72(2) 2_556 ?
C127 C191 1.635(13) 2_765 ?
C127 C125 1.943(14) 2_765 ?
C127 C192 0.968(15) 2_765 ?
C127 C124 1.585(14) 2_765 ?
C127 C228 0.947(15) 2_765 ?
C127 O186 1.487(10) . ?
C158 C124 1.619(11) 2_765 ?
C158 C123 1.37(2) 2_765 ?
C158 C226 1.411(14) 2_765 ?
C158 C122 1.175(15) 2_765 ?
C158 C228 1.754(16) 2_765 ?
C158 C227 1.662(15) 2_765 ?
C175 C191 1.157(11) 2_765 ?
C175 C190 1.391(19) 2_765 ?
C175 C125 1.340(15) 2_765 ?
C175 C188 1.766(15) 2_765 ?
C175 C187 1.651(15) 2_765 ?
C175 C189 1.685(11) 2_765 ?
C183 C210 1.838(17) 2_765 ?
C183 C238 1.501(17) 2_765 ?
C183 C233 1.161(18) 2_765 ?
C183 C209 1.783(14) 2_765 ?
C183 C232 1.093(13) 2_765 ?
C183 C231 1.52(3) 2_765 ?
C173 C190 1.445(19) 2_765 ?
C173 C195 1.476(16) 2_765 ?
C173 C215 0.931(15) 2_765 ?
C173 C189 1.191(13) 2_765 ?
C173 C196 1.21(3) 2_765 ?
C180 C207 1.602(18) 2_765 ?
C180 C209 1.191(13) 2_765 ?
C180 C208 1.378(19) 2_765 ?
C180 C229 1.578(12) 2_765 ?
C180 C230 1.70(2) 2_765 ?
C180 C231 1.19(2) 2_765 ?
C119 C82 1.99(2) 2_556 ?
C119 C84 0.970(18) 2_556 ?
C119 C83 0.687(17) 2_556 ?
C119 C85 1.85(2) 2_556 ?
C119 C88 1.47(3) 2_556 ?
C137 C213 1.299(14) 2_765 ?
C137 C211 1.732(17) 2_765 ?
C137 C212 1.612(18) 2_765 ?
C137 C242 1.559(13) 2_765 ?
C137 C239 1.126(15) 2_765 ?
C137 C240 1.32(2) 2_765 ?
C28 C56 1.849(19) 2_556 ?
C28 C65 1.031(16) 2_556 ?
C28 C57 1.88(2) 2_556 ?
C28 C64 1.08(2) 2_556 ?
C28 C63 1.491(18) 2_556 ?
C28 C69 1.610(16) 2_556 ?
C32 C59 1.03(2) 2_556 ?
C32 C4 1.620(16) 2_556 ?
C32 C58 0.957(15) 2_556 ?
C32 C3 2.003(17) 2_556 ?
C32 C60 1.55(2) 2_556 ?
C32 C2 1.97(2) 2_556 ?
C108 C72 1.46(2) 2_556 ?
C108 C73 1.611(18) 2_556 ?
C108 C80 1.142(18) 2_556 ?
C108 C79 0.897(19) 2_556 ?
C108 C74 1.16(3) 2_556 ?
C176 C191 1.651(12) 2_765 ?
C176 C190 1.53(2) 2_765 ?
C176 C195 1.212(13) 2_765 ?
C176 C194 1.34(2) 2_765 ?
C176 C193 1.463(16) 2_765 ?
C176 C192 1.638(17) 2_765 ?
C35 C60 0.858(19) 2_556 ?
C35 C2 1.47(3) 2_556 ?
C35 C61 1.094(18) 2_556 ?
C35 C1 1.691(18) 2_556 ?
C35 C97 1.51(3) 2_556 ?
C37 C57 0.99(2) 2_556 ?
C37 C58 1.523(18) 2_556 ?
C37 C63 1.148(18) 2_556 ?
C37 C60 1.93(2) 2_556 ?
C37 C62 1.70(2) 2_556 ?
C37 C61 1.938(17) 2_556 ?
C115 C118 1.433(12) . ?
C115 C90 1.77(2) 2_556 ?
C115 C92 1.772(18) 2_556 ?
C115 C77 1.851(19) 2_556 ?
C115 C105 0.775(15) 2_556 ?
C115 C104 1.91(3) 2_556 ?
C115 C91 0.663(15) 2_556 ?
C9 C7 1.45(3) 2_556 ?
C9 C70 1.561(14) 2_556 ?
C9 C68 1.63(2) 2_556 ?
C9 C55 1.384(15) 2_556 ?
C9 C56 1.41(2) 2_556 ?
C9 C69 1.462(16) 2_556 ?
C120 C7 1.50(2) 2_556 ?
C120 C6 1.452(14) 2_556 ?
C120 C5 1.45(3) 2_556 ?
C120 C55 1.551(16) 2_556 ?
C120 C59 1.56(2) 2_556 ?
C120 C4 1.480(14) 2_556 ?
C160 C125 1.291(16) 2_765 ?
C160 C124 1.231(11) 2_765 ?
C160 C187 1.523(13) 2_765 ?
C160 C123 1.48(2) 2_765 ?
C160 C219 1.758(14) 2_765 ?
C160 C220 1.704(13) 2_765 ?
C117 C75 1.888(18) 2_556 ?
C117 C79 1.66(2) 2_556 ?
C117 C78 1.131(19) 2_556 ?
C117 C76 1.351(18) 2_556 ?
C117 C77 0.825(14) 2_556 ?
C121 C40 1.428(11) . ?
C121 C86 1.809(15) 2_556 ?
C121 C2 1.63(2) 2_556 ?
C121 C94 0.846(12) 2_556 ?
C121 C1 0.868(14) 2_556 ?
C18 C76 1.661(16) 2_556 ?
C18 C77 1.82(2) 2_556 ?
C18 C102 1.31(2) 2_556 ?
C18 C105 1.64(2) 2_556 ?
C18 C103 1.084(15) 2_556 ?
C18 C104 1.30(2) 2_556 ?
C53 C7 1.84(3) 2_556 ?
C53 C70 1.372(16) 2_556 ?
C53 C6 1.563(16) 2_556 ?
C53 C71 0.927(14) 2_556 ?
C53 C107 1.03(2) 2_556 ?
C53 O54 1.495(12) . ?
C185 C211 0.852(13) 2_765 ?
C185 C210 0.741(12) 2_765 ?
C185 C209 1.528(19) 2_765 ?
C185 C242 1.582(18) 2_765 ?
C185 C208 1.887(18) 2_765 ?
C40 C94 1.089(13) 2_556 ?
C40 C1 1.349(16) 2_556 ?
C40 C97 1.75(2) 2_556 ?
C40 C96 1.92(2) 2_556 ?
C40 C95 1.682(15) 2_556 ?
C40 C93 1.13(2) 2_556 ?
C118 C92 1.633(16) 2_556 ?
C118 C105 1.458(18) 2_556 ?
C118 C95 1.236(15) 2_556 ?
C118 C104 1.20(2) 2_556 ?
C118 C91 1.71(2) 2_556 ?
C118 C93 1.49(2) 2_556 ?
C27 C101 1.350(15) 2_556 ?
C27 C100 1.30(3) 2_556 ?
C27 C102 1.49(2) 2_556 ?
C27 C99 1.389(18) 2_556 ?
C27 C103 1.588(16) 2_556 ?
C27 C98 1.60(3) 2_556 ?
C178 C206 1.608(19) 2_765 ?
C178 C207 1.428(18) 2_765 ?
C178 C241 1.705(16) 2_765 ?
C178 C242 1.266(12) 2_765 ?
C178 C208 1.138(19) 2_765 ?
C178 C240 1.51(3) 2_765 ?
C170 C171 1.425(11) . ?
C170 C219 1.815(15) 2_765 ?
C170 C221 0.855(12) 2_765 ?
C170 C220 1.297(13) 2_765 ?
C170 C235 1.849(19) 2_765 ?
C170 C234 1.26(3) 2_765 ?
C171 C123 1.53(2) 2_765 ?
C171 C221 0.911(12) 2_765 ?
C171 C220 1.029(12) 2_765 ?
C171 C122 1.670(15) 2_765 ?
C171 C222 1.36(3) 2_765 ?
C474 C475 1.35(2) . ?
C474 C473 1.00(2) . ?
N457 C458 1.32(3) . ?
N457 C461 1.49(2) . ?
N457 C456 1.428(17) . ?
C458 C459 1.70(2) . ?
C461 C460 1.47(3) . ?
C456 C455 1.450(13) . ?
C456 C462 1.417(11) . ?
C459 C460 1.38(3) . ?
C455 N513 1.54(2) . ?
C455 C454 1.426(14) . ?
C462 C463 1.358(13) . ?
C462 C470 1.429(12) . ?
N513 C514 1.40(3) . ?
N513 C517 1.25(3) . ?
C454 C464 1.411(12) . ?
C454 C453 1.462(12) . ?
C463 C464 1.398(16) . ?
C463 C467 1.432(18) . ?
C470 N471 1.394(19) . ?
C470 C469 1.419(16) . ?
C514 C515 1.30(3) . ?
C517 C516 1.34(2) . ?
C464 C465 1.392(13) . ?
C453 N518 1.53(2) . ?
C453 C487 1.421(14) . ?
C467 C466 1.407(14) . ?
C467 C468 1.380(16) . ?
N471 C472 1.383(14) . ?
N471 C475 1.30(3) . ?
C469 C468 1.463(16) . ?
C469 N476 1.42(2) . ?
C515 C516 1.40(2) . ?
C465 C466 1.391(12) . ?
C465 C486 1.405(12) . ?
N518 C519 1.54(3) . ?
N518 C522 1.32(2) . ?
C487 C486 1.422(14) . ?
C487 N488 1.280(16) . ?
C466 C483 1.414(12) . ?
C468 C481 1.440(12) . ?
C472 C473 1.38(2) . ?
N476 C477 1.34(2) . ?
N476 C480 1.416(16) . ?
C486 C485 1.436(13) . ?
C519 C520 1.12(4) . ?
C522 C521 1.36(3) . ?
N488 C489 1.58(3) . ?
N488 C492 1.324(17) . ?
C483 C484 1.413(12) . ?
C483 C482 1.467(15) . ?
C481 C482 1.403(16) . ?
C481 N508 1.422(18) . ?
C477 C478 1.378(15) . ?
C480 C479 1.37(2) . ?
C485 C484 1.441(14) . ?
C485 N493 1.39(3) . ?
C520 C521 1.60(4) . ?
C489 C490 1.37(2) . ?
C492 C491 1.43(3) . ?
C484 N498 1.341(14) . ?
C482 N503 1.36(2) . ?
N508 C509 1.388(18) . ?
N508 C512 1.27(3) . ?
C478 C479 1.452(15) . ?
N493 C494 1.10(4) . ?
N493 C497 1.50(3) . ?
C490 C491 1.45(4) . ?
N498 C499 1.4200 . ?
N498 C502 1.4200 . ?
C499 C500 1.4200 . ?
C500 C501 1.4200 . ?
C501 C502 1.4200 . ?
N503 C504 1.395(11) . ?
N503 C507 1.388(12) . ?
C509 C510 1.40(2) . ?
C512 C511 1.29(3) . ?
C494 C495 1.31(4) . ?
C497 C496 1.40(2) . ?
C504 C505 1.390(12) . ?
C507 C506 1.416(10) . ?
C510 C511 1.44(3) . ?
C495 C496 1.44(3) . ?
C506 C505 1.454(12) . ?
C7 C8 0.30(5) 2_556 ?
C7 C9 1.45(3) 2_556 ?
C7 C120 1.50(2) 2_556 ?
C7 C53 1.84(3) 2_556 ?
C7 C7 1.58(5) 2_556 ?
C7 C70 1.57(2) . ?
C7 C6 1.62(3) . ?
C7 C55 1.52(3) . ?
C70 C8 1.40(3) 2_556 ?
C70 C10 1.618(17) 2_556 ?
C70 C51 1.468(17) 2_556 ?
C70 C52 1.601(13) 2_556 ?
C70 C9 1.561(14) 2_556 ?
C70 C53 1.372(16) 2_556 ?
C70 C71 1.456(16) . ?
C70 C68 1.29(2) . ?
C6 C8 1.47(3) 2_556 ?
C6 C46 1.531(15) 2_556 ?
C6 C48 1.529(19) 2_556 ?
C6 C47 1.530(15) 2_556 ?
C6 C120 1.451(14) 2_556 ?
C6 C53 1.563(16) 2_556 ?
C6 C5 1.25(2) . ?
C6 C107 1.42(2) . ?
C71 C48 1.768(19) 2_556 ?
C71 C51 0.616(12) 2_556 ?
C71 C50 1.534(19) 2_556 ?
C71 C49 2.024(18) 2_556 ?
C71 C52 1.932(16) 2_556 ?
C71 C53 0.927(14) 2_556 ?
C71 C72 1.441(19) . ?
C71 C107 1.41(2) . ?
C68 C10 0.53(2) 2_556 ?
C68 C51 2.00(2) 2_556 ?
C68 C11 1.84(2) 2_556 ?
C68 C52 1.00(2) 2_556 ?
C68 C9 1.63(2) 2_556 ?
C68 C67 1.45(2) . ?
C68 C69 1.533(19) . ?
C5 C46 0.36(3) 2_556 ?
C5 C45 1.71(2) 2_556 ?
C5 C47 1.22(3) 2_556 ?
C5 C120 1.45(3) 2_556 ?
C5 C84 1.49(3) . ?
C5 C4 1.59(2) . ?
C55 C8 1.79(3) 2_556 ?
C55 C31 1.115(16) 2_556 ?
C55 C30 0.986(15) 2_556 ?
C55 C9 1.384(15) 2_556 ?
C55 C120 1.551(16) 2_556 ?
C55 C56 1.535(17) . ?
C55 C59 1.559(18) . ?
C55 O54 1.471(11) . ?
C82 C112 1.98(2) 2_556 ?
C82 C48 1.041(17) 2_556 ?
C82 C49 0.988(17) 2_556 ?
C82 C111 1.541(19) 2_556 ?
C82 C47 1.579(19) 2_556 ?
C82 C119 1.99(2) 2_556 ?
C82 C81 1.42(2) . ?
C82 C83 1.35(2) . ?
C82 C107 1.46(2) . ?
C72 C51 1.07(2) 2_556 ?
C72 C50 0.658(15) 2_556 ?
C72 C52 1.878(19) 2_556 ?
C72 C108 1.46(2) 2_556 ?
C72 C73 1.381(18) . ?
C72 C80 1.435(19) . ?
C67 C12 1.345(14) 2_556 ?
C67 C10 1.637(16) 2_556 ?
C67 C11 1.877(13) 2_556 ?
C67 C13 0.716(11) 2_556 ?
C67 C52 0.947(11) 2_556 ?
C67 C73 1.375(14) . ?
C67 C66 1.610(17) . ?
C73 C14 1.22(2) 2_556 ?
C73 C51 1.845(16) 2_556 ?
C73 C13 1.010(13) 2_556 ?
C73 C50 1.923(16) 2_556 ?
C73 C52 1.431(14) 2_556 ?
C73 C108 1.611(18) 2_556 ?
C73 C74 1.40(2) . ?
C56 C29 1.12(2) 2_556 ?
C56 C30 0.643(14) 2_556 ?
C56 C28 1.849(19) 2_556 ?
C56 C9 1.41(2) 2_556 ?
C56 C57 1.44(2) . ?
C56 C69 1.354(18) . ?
C59 C31 0.45(2) 2_556 ?
C59 C30 1.80(2) 2_556 ?
C59 C33 2.03(2) 2_556 ?
C59 C32 1.03(2) 2_556 ?
C59 C120 1.56(2) 2_556 ?
C59 C4 1.35(2) . ?
C59 C58 1.42(2) . ?
C81 C50 1.76(2) 2_556 ?
C81 C49 0.799(19) 2_556 ?
C81 C111 0.760(15) 2_556 ?
C81 C110 1.79(2) 2_556 ?
C81 C80 1.33(2) . ?
C81 C89 1.555(19) . ?
C80 C50 0.922(15) 2_556 ?
C80 C49 1.49(2) 2_556 ?
C80 C111 1.92(2) 2_556 ?
C80 C109 1.73(2) 2_556 ?
C80 C108 1.142(18) 2_556 ?
C80 C79 1.52(2) . ?
C66 C12 0.32(2) 2_556 ?
C66 C11 1.32(2) 2_556 ?
C66 C13 1.652(18) 2_556 ?
C66 C26 1.33(2) 2_556 ?
C66 C65 1.307(19) . ?
C66 C106 1.381(19) . ?
C65 C12 1.561(19) 2_556 ?
C65 C10 2.039(18) 2_556 ?
C65 C24 1.846(16) 2_556 ?
C65 C11 0.650(12) 2_556 ?
C65 C28 1.031(16) 2_556 ?
C65 C64 1.33(2) . ?
C65 C69 1.494(18) . ?
C75 C14 1.35(2) 2_556 ?
C75 C15 0.474(19) 2_556 ?
C75 C16 1.126(19) 2_556 ?
C75 C117 1.888(18) 2_556 ?
C75 C74 1.47(3) . ?
C75 C76 1.450(13) . ?
C75 C106 1.408(14) . ?
C57 C29 0.578(19) 2_556 ?
C57 C30 1.51(2) 2_556 ?
C57 C36 1.87(2) 2_556 ?
C57 C28 1.88(2) 2_556 ?
C57 C37 0.99(2) 2_556 ?
C57 C58 1.45(2) . ?
C57 C63 1.44(2) . ?
C84 C46 1.520(18) 2_556 ?
C84 C44 1.170(19) 2_556 ?
C84 C45 1.571(16) 2_556 ?
C84 C47 1.179(14) 2_556 ?
C84 C119 0.970(18) 2_556 ?
C84 C83 1.38(2) . ?
C84 C85 1.47(2) . ?
C4 C46 1.250(18) 2_556 ?
C4 C31 1.656(16) 2_556 ?
C4 C33 1.436(15) 2_556 ?
C4 C45 1.219(14) 2_556 ?
C4 C32 1.620(16) 2_556 ?
C4 C120 1.480(14) 2_556 ?
C4 C3 1.453(19) . ?
C83 C112 1.25(3) 2_556 ?
C83 C48 1.995(19) 2_556 ?
C83 C111 1.96(2) 2_556 ?
C83 C47 1.33(2) 2_556 ?
C83 C119 0.687(17) 2_556 ?
C83 C88 1.49(3) . ?
C58 C31 1.60(2) 2_556 ?
C58 C29 1.999(17) 2_556 ?
C58 C30 2.028(18) 2_556 ?
C58 C36 0.908(14) 2_556 ?
C58 C32 0.957(15) 2_556 ?
C58 C37 1.523(18) 2_556 ?
C58 C60 1.40(2) . ?
C89 C112 1.33(3) 2_556 ?
C89 C111 0.866(17) 2_556 ?
C89 C114 1.58(2) 2_556 ?
C89 C113 1.76(2) 2_556 ?
C89 C110 1.089(19) 2_556 ?
C89 C88 1.46(3) . ?
C89 C90 1.38(2) . ?
C79 C14 1.81(2) 2_556 ?
C79 C109 0.687(17) 2_556 ?
C79 C110 1.91(2) 2_556 ?
C79 C108 0.897(19) 2_556 ?
C79 C117 1.66(2) 2_556 ?
C79 C74 1.43(2) . ?
C79 C78 1.30(2) . ?
C101 C17 1.406(18) 2_556 ?
C101 C25 1.13(2) 2_556 ?
C101 C26 1.041(13) 2_556 ?
C101 C16 1.266(16) 2_556 ?
C101 C27 1.350(15) 2_556 ?
C101 C100 1.37(3) . ?
C101 C102 1.459(15) . ?
C101 C106 1.479(12) . ?
C64 C25 1.45(3) 2_556 ?
C64 C24 0.53(2) 2_556 ?
C64 C11 1.95(2) 2_556 ?
C64 C23 1.90(2) 2_556 ?
C64 C28 1.08(2) 2_556 ?
C64 C63 1.43(2) . ?
C64 C100 1.42(3) . ?
C74 C14 0.41(2) 2_556 ?
C74 C15 1.30(3) 2_556 ?
C74 C13 1.77(2) 2_556 ?
C74 C109 2.00(3) 2_556 ?
C74 C108 1.16(3) 2_556 ?
C63 C29 1.44(2) 2_556 ?
C63 C24 1.17(2) 2_556 ?
C63 C23 0.946(16) 2_556 ?
C63 C28 1.491(18) 2_556 ?
C63 C37 1.148(18) 2_556 ?
C63 C62 1.534(19) . ?
C85 C43 1.37(2) 2_556 ?
C85 C44 0.50(2) 2_556 ?
C85 C45 1.197(17) 2_556 ?
C85 C119 1.85(2) 2_556 ?
C85 C3 1.400(13) . ?
C85 C86 1.408(13) . ?
C3 C34 1.62(3) 2_556 ?
C3 C44 1.86(2) 2_556 ?
C3 C33 0.682(14) 2_556 ?
C3 C45 0.866(16) 2_556 ?
C3 C32 2.003(17) 2_556 ?
C3 C2 1.420(14) . ?
C88 C112 0.37(3) 2_556 ?
C88 C111 1.74(3) 2_556 ?
C88 C113 1.12(3) 2_556 ?
C88 C119 1.47(3) 2_556 ?
C88 C87 1.32(2) . ?
C60 C34 1.63(3) 2_556 ?
C60 C33 1.95(2) 2_556 ?
C60 C36 0.694(17) 2_556 ?
C60 C32 1.55(2) 2_556 ?
C60 C35 0.858(19) 2_556 ?
C60 C37 1.93(2) 2_556 ?
C60 C2 1.48(3) . ?
C60 C61 1.45(2) . ?
C90 C109 1.72(2) 2_556 ?
C90 C114 0.788(14) 2_556 ?
C90 C110 0.793(15) 2_556 ?
C90 C115 1.77(2) 2_556 ?
C90 C78 1.45(2) . ?
C90 C91 1.44(2) . ?
C78 C116 1.867(19) 2_556 ?
C78 C109 0.729(17) 2_556 ?
C78 C110 1.41(2) 2_556 ?
C78 C117 1.131(19) 2_556 ?
C78 C77 1.42(2) . ?
C100 C25 0.39(3) 2_556 ?
C100 C24 1.26(3) 2_556 ?
C100 C26 1.76(3) 2_556 ?
C100 C27 1.30(3) 2_556 ?
C100 C99 1.41(3) . ?
C76 C17 1.53(2) 2_556 ?
C76 C15 1.29(2) 2_556 ?
C76 C116 1.66(2) 2_556 ?
C76 C16 1.314(14) 2_556 ?
C76 C117 1.351(18) 2_556 ?
C76 C18 1.661(16) 2_556 ?
C76 C77 1.398(17) . ?
C76 C102 1.430(15) . ?
C62 C24 1.94(2) 2_556 ?
C62 C21 1.99(2) 2_556 ?
C62 C23 0.660(14) 2_556 ?
C62 C38 1.830(19) 2_556 ?
C62 C22 0.792(16) 2_556 ?
C62 C37 1.70(2) 2_556 ?
C62 C61 1.29(2) . ?
C62 C99 1.41(2) . ?
C86 C43 0.468(13) 2_556 ?
C86 C44 1.36(2) 2_556 ?
C86 C42 1.224(15) 2_556 ?
C86 C121 1.809(15) 2_556 ?
C86 C87 1.318(17) . ?
C86 C94 1.468(11) . ?
C2 C34 0.31(3) 2_556 ?
C2 C33 1.12(2) 2_556 ?
C2 C32 1.97(2) 2_556 ?
C2 C35 1.47(3) 2_556 ?
C2 C121 1.63(2) 2_556 ?
C2 C1 1.442(15) . ?
C87 C43 1.737(17) 2_556 ?
C87 C112 1.680(19) 2_556 ?
C87 C113 0.823(14) 2_556 ?
C87 C42 0.863(14) 2_556 ?
C87 C92 1.51(2) . ?
C61 C23 1.817(18) 2_556 ?
C61 C36 1.670(17) 2_556 ?
C61 C38 0.913(15) 2_556 ?
C61 C22 1.346(18) 2_556 ?
C61 C35 1.094(18) 2_556 ?
C61 C37 1.938(17) 2_556 ?
C61 C97 1.50(2) . ?
C92 C41 1.206(18) 2_556 ?
C92 C114 1.713(18) 2_556 ?
C92 C113 1.374(17) 2_556 ?
C92 C42 1.127(13) 2_556 ?
C92 C115 1.772(18) 2_556 ?
C92 C118 1.633(16) 2_556 ?
C92 C91 1.366(18) . ?
C92 C93 1.55(2) . ?
C77 C116 0.631(14) 2_556 ?
C77 C109 2.01(2) 2_556 ?
C77 C115 1.851(19) 2_556 ?
C77 C117 0.825(14) 2_556 ?
C77 C18 1.82(2) 2_556 ?
C77 C105 1.452(17) . ?
C102 C17 0.18(5) 2_556 ?
C102 C16 1.40(3) 2_556 ?
C102 C18 1.31(2) 2_556 ?
C102 C27 1.49(2) 2_556 ?
C102 C103 1.27(2) . ?
C99 C25 1.79(2) 2_556 ?
C99 C24 1.90(2) 2_556 ?
C99 C21 0.939(17) 2_556 ?
C99 C23 1.63(2) 2_556 ?
C99 C22 1.186(17) 2_556 ?
C99 C27 1.389(18) 2_556 ?
C99 C98 1.46(2) . ?
C94 C41 1.561(19) 2_556 ?
C94 C43 1.151(14) 2_556 ?
C94 C42 1.593(14) 2_556 ?
C94 C121 0.846(12) 2_556 ?
C94 C40 1.089(13) 2_556 ?
C94 C1 1.448(12) . ?
C94 C93 1.46(2) . ?
C1 C34 1.16(2) 2_556 ?
C1 C39 1.786(19) 2_556 ?
C1 C38 1.949(19) 2_556 ?
C1 C35 1.691(18) 2_556 ?
C1 C121 0.868(14) 2_556 ?
C1 C40 1.349(16) 2_556 ?
C1 C97 1.38(2) . ?
C97 C39 0.89(2) 2_556 ?
C97 C38 0.716(17) 2_556 ?
C97 C22 2.01(2) 2_556 ?
C97 C35 1.51(3) 2_556 ?
C97 C40 1.75(2) 2_556 ?
C97 C96 1.40(3) . ?
C105 C19 1.829(18) 2_556 ?
C105 C116 0.872(15) 2_556 ?
C105 C115 0.775(15) 2_556 ?
C105 C18 1.64(2) 2_556 ?
C105 C118 1.458(18) 2_556 ?
C105 C104 1.38(2) . ?
C105 C91 1.44(2) . ?
C103 C19 1.315(19) 2_556 ?
C103 C17 1.31(2) 2_556 ?
C103 C21 1.81(2) 2_556 ?
C103 C20 1.710(19) 2_556 ?
C103 C18 1.084(15) 2_556 ?
C103 C27 1.588(16) 2_556 ?
C103 C104 1.53(2) . ?
C103 C98 1.43(2) . ?
C96 C19 1.95(3) 2_556 ?
C96 C21 1.76(2) 2_556 ?
C96 C39 0.709(17) 2_556 ?
C96 C20 0.742(17) 2_556 ?
C96 C38 1.69(2) 2_556 ?
C96 C40 1.92(2) 2_556 ?
C96 C95 1.44(2) . ?
C96 C98 1.44(2) . ?
C95 C41 1.53(2) 2_556 ?
C95 C19 1.231(19) 2_556 ?
C95 C39 1.628(19) 2_556 ?
C95 C20 1.442(19) 2_556 ?
C95 C40 1.682(15) 2_556 ?
C95 C118 1.236(15) 2_556 ?
C95 C104 1.43(2) . ?
C95 C93 1.31(2) . ?
C104 C19 0.46(2) 2_556 ?
C104 C116 1.86(3) 2_556 ?
C104 C20 1.88(2) 2_556 ?
C104 C115 1.91(3) 2_556 ?
C104 C18 1.30(2) 2_556 ?
C104 C118 1.20(2) 2_556 ?
C191 C174 1.334(16) 2_765 ?
C191 C126 1.331(16) 2_765 ?
C191 C128 1.734(14) 2_765 ?
C191 C127 1.635(13) 2_765 ?
C191 C175 1.157(11) 2_765 ?
C191 C176 1.651(12) 2_765 ?
C191 C190 1.411(12) . ?
C191 C125 1.513(11) . ?
C191 C192 1.427(10) . ?
C190 C174 0.24(5) 2_765 ?
C190 C175 1.391(19) 2_765 ?
C190 C173 1.444(19) 2_765 ?
C190 C176 1.53(2) 2_765 ?
C190 C195 1.53(2) . ?
C190 C189 1.437(12) . ?
C195 C174 1.436(18) 2_765 ?
C195 C133 1.16(2) 2_765 ?
C195 C132 0.968(16) 2_765 ?
C195 C173 1.476(16) 2_765 ?
C195 C176 1.212(13) 2_765 ?
C195 C194 1.414(17) . ?
C195 C196 1.45(2) . ?
C194 C131 1.16(3) 2_765 ?
C194 C133 2.027(19) 2_765 ?
C194 C128 2.02(2) 2_765 ?
C194 C132 0.617(14) 2_765 ?
C194 C130 1.95(2) 2_765 ?
C194 C176 1.34(2) 2_765 ?
C194 C193 1.426(18) . ?
C194 C199 1.42(3) . ?
C125 C126 0.444(15) 2_765 ?
C125 C127 1.943(14) 2_765 ?
C125 C175 1.340(15) 2_765 ?
C125 C160 1.291(16) 2_765 ?
C125 C125 1.71(3) 2_765 ?
C125 C124 1.518(11) . ?
C125 C187 1.548(11) . ?
C188 C162 0.565(14) 2_765 ?
C188 C164 2.017(18) 2_765 ?
C188 C161 1.876(14) 2_765 ?
C188 C163 0.860(14) 2_765 ?
C188 C175 1.766(15) 2_765 ?
C188 C187 1.495(11) . ?
C188 C189 1.405(11) . ?
C188 C217 1.439(12) . ?
C197 C134 0.29(3) 2_765 ?
C197 C133 1.34(4) 2_765 ?
C197 C135 1.31(3) 2_765 ?
C197 C172 1.72(3) 2_765 ?
C197 C198 1.38(2) . ?
C197 C196 1.38(3) . ?
C197 C239 1.49(3) . ?
C215 C165 1.54(2) 2_765 ?
C215 C133 1.82(2) 2_765 ?
C215 C164 0.664(16) 2_765 ?
C215 C163 2.027(18) 2_765 ?
C215 C173 0.931(15) 2_765 ?
C215 C189 1.394(15) . ?
C215 C214 1.44(2) . ?
C215 C196 1.41(2) . ?
C193 C128 0.870(15) 2_765 ?
C193 C132 1.973(16) 2_765 ?
C193 C129 1.002(14) 2_765 ?
C193 C130 1.666(18) 2_765 ?
C193 C176 1.463(16) 2_765 ?
C193 C192 1.378(17) . ?
C193 C201 1.44(2) . ?
C199 C131 0.38(2) 2_765 ?
C199 C132 1.52(3) 2_765 ?
C199 C130 1.73(3) 2_765 ?
C199 C177 1.13(2) 2_765 ?
C199 C200 1.43(3) . ?
C199 C198 1.33(2) . ?
C192 C128 0.528(13) 2_765 ?
C192 C157 1.981(14) 2_765 ?
C192 C129 1.741(16) 2_765 ?
C192 C127 0.968(15) 2_765 ?
C192 C176 1.638(17) 2_765 ?
C192 C228 1.453(12) . ?
C124 C159 1.375(17) 2_765 ?
C124 C126 1.364(16) 2_765 ?
C124 C157 1.656(14) 2_765 ?
C124 C127 1.585(14) 2_765 ?
C124 C158 1.619(11) 2_765 ?
C124 C160 1.231(11) 2_765 ?
C124 C123 1.400(13) . ?
C124 C228 1.439(11) . ?
C187 C126 1.983(14) 2_765 ?
C187 C162 0.958(14) 2_765 ?
C187 C161 0.844(11) 2_765 ?
C187 C175 1.651(15) 2_765 ?
C187 C160 1.523(13) 2_765 ?
C187 C219 1.515(10) . ?
C187 O186 1.485(10) . ?
C189 C174 1.469(17) 2_765 ?
C189 C162 1.675(17) 2_765 ?
C189 C164 1.268(16) 2_765 ?
C189 C163 1.461(15) 2_765 ?
C189 C175 1.685(11) 2_765 ?
C189 C173 1.191(13) 2_765 ?
C214 C165 0.32(4) 2_765 ?
C214 C166 1.37(3) 2_765 ?
C214 C164 1.20(3) 2_765 ?
C214 C172 1.64(3) 2_765 ?
C214 C213 1.48(3) . ?
C214 C216 1.45(3) . ?
C201 C129 0.732(15) 2_765 ?
C201 C130 0.763(14) 2_765 ?
C201 C156 1.717(19) 2_765 ?
C201 C153 1.81(2) 2_765 ?
C201 C200 1.511(17) . ?
C201 C202 1.387(18) . ?
C123 C159 0.24(5) 2_765 ?
C123 C158 1.37(2) 2_765 ?
C123 C160 1.48(2) 2_765 ?
C123 C171 1.53(2) 2_765 ?
C123 C220 1.456(13) . ?
C123 C122 1.59(2) . ?
C219 C162 2.002(14) 2_765 ?
C219 C169 0.830(10) 2_765 ?
C219 C161 0.675(10) 2_765 ?
C219 C160 1.758(14) 2_765 ?
C219 C170 1.815(15) 2_765 ?
C219 C218 1.467(11) . ?
C219 C220 1.407(10) . ?
C217 C168 1.49(2) 2_765 ?
C217 C162 1.804(17) 2_765 ?
C217 C167 0.691(12) 2_765 ?
C217 C163 1.010(15) 2_765 ?
C217 C216 1.390(15) . ?
C217 C218 1.454(12) . ?
C213 C165 1.18(2) 2_765 ?
C213 C138 1.810(18) 2_765 ?
C213 C166 1.783(17) 2_765 ?
C213 C172 0.821(13) 2_765 ?
C213 C137 1.299(14) 2_765 ?
C213 C212 1.398(17) . ?
C213 C239 1.369(16) . ?
C216 C165 1.67(3) 2_765 ?
C216 C166 0.692(11) 2_765 ?
C216 C164 2.01(2) 2_765 ?
C216 C167 0.811(14) 2_765 ?
C216 C139 1.943(18) 2_765 ?
C216 C163 1.735(17) 2_765 ?
C216 C237 1.389(19) . ?
C200 C131 1.32(3) 2_765 ?
C200 C152 1.639(19) 2_765 ?
C200 C130 0.794(14) 2_765 ?
C200 C153 1.100(17) 2_765 ?
C200 C177 1.714(17) 2_765 ?
C200 C205 1.36(2) . ?
C202 C129 1.524(19) 2_765 ?
C202 C154 1.636(17) 2_765 ?
C202 C130 1.966(19) 2_765 ?
C202 C156 0.850(13) 2_765 ?
C202 C155 1.012(14) 2_765 ?
C202 C203 1.42(2) . ?
C202 C227 1.487(15) . ?
C206 C151 0.723(15) 2_765 ?
C206 C152 0.885(16) 2_765 ?
C206 C177 1.793(19) 2_765 ?
C206 C178 1.609(19) 2_765 ?
C206 C205 1.503(17) . ?
C206 C207 1.459(18) . ?
C206 C241 1.324(17) . ?
C221 C142 1.60(2) 2_765 ?
C221 C145 1.64(2) 2_765 ?
C221 C170 0.855(12) 2_765 ?
C221 C171 0.911(12) 2_765 ?
C221 C220 1.441(14) . ?
C221 C222 1.44(3) . ?
C221 C234 1.37(3) . ?
C218 C168 0.673(11) 2_765 ?
C218 C141 1.918(18) 2_765 ?
C218 C169 0.854(12) 2_765 ?
C218 C167 1.66(2) 2_765 ?
C218 C161 1.860(14) 2_765 ?
C218 C235 1.388(19) . ?
C220 C159 1.340(16) 2_765 ?
C220 C169 1.695(16) 2_765 ?
C220 C161 1.793(16) 2_765 ?
C220 C160 1.704(13) 2_765 ?
C220 C170 1.297(13) 2_765 ?
C220 C171 1.029(12) 2_765 ?
C237 C140 1.48(2) 2_765 ?
C237 C166 1.044(18) 2_765 ?
C237 C167 1.762(18) 2_765 ?
C237 C139 0.739(14) 2_765 ?
C237 C212 1.515(17) . ?
C237 C236 1.373(18) . ?
C205 C151 1.739(19) 2_765 ?
C205 C152 0.729(11) 2_765 ?
C205 C154 1.790(18) 2_765 ?
C205 C130 1.987(18) 2_765 ?
C205 C153 0.771(12) 2_765 ?
C205 C177 1.943(17) 2_765 ?
C205 C204 1.44(2) . ?
C203 C147 1.76(2) 2_765 ?
C203 C148 2.01(2) 2_765 ?
C203 C154 0.691(14) 2_765 ?
C203 C149 1.57(2) 2_765 ?
C203 C153 1.95(2) 2_765 ?
C203 C155 0.865(16) 2_765 ?
C203 C204 1.422(18) . ?
C203 C225 1.43(2) . ?
C226 C147 1.06(2) 2_765 ?
C226 C146 0.822(14) 2_765 ?
C226 C157 1.971(17) 2_765 ?
C226 C156 2.023(18) 2_765 ?
C226 C155 1.669(17) 2_765 ?
C226 C158 1.411(14) 2_765 ?
C226 C122 1.383(16) . ?
C226 C225 1.42(2) . ?
C226 C227 1.418(16) . ?
C122 C159 1.579(19) 2_765 ?
C122 C145 1.18(2) 2_765 ?
C122 C146 0.737(13) 2_765 ?
C122 C158 1.175(15) 2_765 ?
C122 C171 1.670(15) 2_765 ?
C122 C222 1.44(2) . ?
C235 C142 1.34(3) 2_765 ?
C235 C168 1.07(2) 2_765 ?
C235 C140 1.98(2) 2_765 ?
C235 C141 0.622(16) 2_765 ?
C235 C169 1.682(19) 2_765 ?
C235 C170 1.849(19) 2_765 ?
C235 C236 1.430(17) . ?
C235 C234 1.51(3) . ?
C211 C179 1.980(19) 2_765 ?
C211 C138 0.620(11) 2_765 ?
C211 C184 1.949(17) 2_765 ?
C211 C139 1.75(2) 2_765 ?
C211 C137 1.732(17) 2_765 ?
C211 C185 0.852(13) 2_765 ?
C211 C212 1.391(17) . ?
C211 C210 1.407(16) . ?
C211 C242 1.473(17) . ?
C212 C138 0.834(15) 2_765 ?
C212 C166 1.631(19) 2_765 ?
C212 C139 0.901(16) 2_765 ?
C212 C137 1.612(18) 2_765 ?
C236 C168 1.856(18) 2_765 ?
C236 C140 0.642(13) 2_765 ?
C236 C141 0.884(18) 2_765 ?
C236 C184 2.004(19) 2_765 ?
C236 C139 1.64(2) 2_765 ?
C236 C238 1.44(2) . ?
C204 C150 1.677(18) 2_765 ?
C204 C152 1.987(17) 2_765 ?
C204 C154 0.864(14) 2_765 ?
C204 C149 1.049(16) 2_765 ?
C204 C153 1.407(19) 2_765 ?
C204 C230 1.42(2) . ?
C225 C147 0.43(3) 2_765 ?
C225 C146 1.77(2) 2_765 ?
C225 C148 1.15(2) 2_765 ?
C225 C154 2.04(2) 2_765 ?
C225 C149 1.93(2) 2_765 ?
C225 C155 1.34(2) 2_765 ?
C225 C224 1.42(2) . ?
C207 C150 0.986(17) 2_765 ?
C207 C179 1.846(17) 2_765 ?
C207 C151 0.750(13) 2_765 ?
C207 C180 1.602(18) 2_765 ?
C207 C178 1.428(18) 2_765 ?
C207 C208 1.42(2) . ?
C207 C230 1.486(19) . ?
C222 C145 0.31(4) 2_765 ?
C222 C144 1.24(3) 2_765 ?
C222 C146 1.73(3) 2_765 ?
C222 C171 1.36(3) 2_765 ?
C222 C223 1.45(4) . ?
C234 C142 0.26(4) 2_765 ?
C234 C143 1.44(3) 2_765 ?
C234 C141 1.67(4) 2_765 ?
C234 C170 1.26(3) 2_765 ?
C234 C233 1.45(3) . ?
C210 C179 1.800(19) 2_765 ?
C210 C140 1.853(17) 2_765 ?
C210 C138 1.928(17) 2_765 ?
C210 C184 0.713(12) 2_765 ?
C210 C183 1.838(17) 2_765 ?
C210 C185 0.741(12) 2_765 ?
C210 C238 1.431(19) . ?
C210 C209 1.401(15) . ?
C238 C140 1.021(17) 2_765 ?
C238 C141 1.78(2) 2_765 ?
C238 C184 0.748(15) 2_765 ?
C238 C183 1.501(17) 2_765 ?
C238 C233 1.480(19) . ?
C224 C144 1.96(2) 2_765 ?
C224 C147 1.54(2) 2_765 ?
C224 C148 0.59(2) 2_765 ?
C224 C149 1.99(2) 2_765 ?
C224 C182 0.932(18) 2_765 ?
C224 C223 1.44(2) . ?
C224 C229 1.47(2) . ?
C223 C145 1.46(3) 2_765 ?
C223 C144 0.520(18) 2_765 ?
C223 C148 2.012(19) 2_765 ?
C223 C143 1.79(2) 2_765 ?
C223 C182 1.062(19) 2_765 ?
C223 C232 1.44(2) . ?
C233 C142 1.34(3) 2_765 ?
C233 C143 0.674(15) 2_765 ?
C233 C184 1.91(2) 2_765 ?
C233 C183 1.161(18) 2_765 ?
C233 C232 1.349(18) . ?
C209 C181 1.55(2) 2_765 ?
C209 C179 1.118(16) 2_765 ?
C209 C184 1.763(17) 2_765 ?
C209 C183 1.783(14) 2_765 ?
C209 C180 1.191(13) 2_765 ?
C209 C185 1.528(19) 2_765 ?
C209 C208 1.459(18) . ?
C209 C231 1.34(3) . ?
C232 C181 1.32(2) 2_765 ?
C232 C144 1.36(2) 2_765 ?
C232 C143 1.051(16) 2_765 ?
C232 C182 1.471(16) 2_765 ?
C232 C183 1.093(13) 2_765 ?
C232 C231 1.53(3) . ?
C241 C136 1.257(19) 2_765 ?
C241 C151 1.885(17) 2_765 ?
C241 C152 1.728(16) 2_765 ?
C241 C135 1.021(14) 2_765 ?
C241 C177 1.319(15) 2_765 ?
C241 C178 1.705(16) 2_765 ?
C241 C198 1.461(16) . ?
C241 C240 1.434(18) . ?
C69 C10 1.005(15) 2_556 ?
C69 C29 2.016(19) 2_556 ?
C69 C30 1.897(15) 2_556 ?
C69 C11 1.058(14) 2_556 ?
C69 C28 1.610(16) 2_556 ?
C69 C9 1.462(15) 2_556 ?
C242 C136 1.37(2) 2_765 ?
C242 C179 1.371(16) 2_765 ?
C242 C138 1.684(19) 2_765 ?
C242 C137 1.559(13) 2_765 ?
C242 C185 1.582(18) 2_765 ?
C242 C178 1.266(12) 2_765 ?
C242 C208 1.483(17) . ?
C242 C240 1.33(2) . ?
C106 C12 1.358(18) 2_556 ?
C106 C15 1.849(19) 2_556 ?
C106 C13 1.977(16) 2_556 ?
C106 C26 0.753(12) 2_556 ?
C106 C16 1.149(15) 2_556 ?
C198 C134 1.64(2) 2_765 ?
C198 C131 1.691(19) 2_765 ?
C198 C135 0.807(13) 2_765 ?
C198 C177 0.890(14) 2_765 ?
C228 C128 1.829(15) 2_765 ?
C228 C157 0.581(12) 2_765 ?
C228 C156 1.669(18) 2_765 ?
C228 C127 0.947(15) 2_765 ?
C228 C158 1.754(16) 2_765 ?
C228 C227 1.397(17) . ?
C227 C157 0.951(15) 2_765 ?
C227 C156 0.775(11) 2_765 ?
C227 C155 1.517(18) 2_765 ?
C227 C158 1.662(15) 2_765 ?
C208 C179 0.498(16) 2_765 ?
C208 C151 1.92(2) 2_765 ?
C208 C180 1.378(19) 2_765 ?
C208 C185 1.887(18) 2_765 ?
C208 C178 1.138(19) 2_765 ?
C91 C116 2.021(19) 2_556 ?
C91 C114 0.848(17) 2_556 ?
C91 C113 1.84(2) 2_556 ?
C91 C115 0.663(15) 2_556 ?
C91 C118 1.71(2) 2_556 ?
C229 C181 1.44(2) 2_765 ?
C229 C150 1.610(16) 2_765 ?
C229 C148 1.349(16) 2_765 ?
C229 C149 1.513(17) 2_765 ?
C229 C182 1.320(16) 2_765 ?
C229 C180 1.578(12) 2_765 ?
C229 C230 1.32(2) . ?
C229 C231 1.41(3) . ?
C98 C19 1.89(3) 2_556 ?
C98 C21 0.56(2) 2_556 ?
C98 C20 0.93(2) 2_556 ?
C98 C22 1.81(2) 2_556 ?
C98 C27 1.60(3) 2_556 ?
C196 C134 1.37(3) 2_765 ?
C196 C133 0.47(3) 2_765 ?
C196 C132 1.87(2) 2_765 ?
C196 C173 1.21(3) 2_765 ?
C107 C48 0.46(2) 2_556 ?
C107 C51 1.99(2) 2_556 ?
C107 C49 1.63(3) 2_556 ?
C107 C47 1.72(2) 2_556 ?
C107 C53 1.03(2) 2_556 ?
C230 C150 0.517(19) 2_765 ?
C230 C148 2.00(2) 2_765 ?
C230 C151 1.84(2) 2_765 ?
C230 C149 0.909(18) 2_765 ?
C230 C180 1.70(2) 2_765 ?
C93 C41 0.36(3) 2_556 ?
C93 C42 1.66(3) 2_556 ?
C93 C40 1.13(2) 2_556 ?
C93 C118 1.49(2) 2_556 ?
C239 C134 1.28(3) 2_765 ?
C239 C136 1.60(3) 2_765 ?
C239 C135 1.719(18) 2_765 ?
C239 C172 0.829(14) 2_765 ?
C239 C137 1.126(15) 2_765 ?
C239 C240 1.50(2) . ?
C240 C136 0.20(4) 2_765 ?
C240 C135 1.56(3) 2_765 ?
C240 C137 1.32(2) 2_765 ?
C240 C178 1.51(3) 2_765 ?
C231 C181 0.26(4) 2_765 ?
C231 C182 1.64(3) 2_765 ?
C231 C183 1.52(3) 2_765 ?
C231 C180 1.19(2) 2_765 ?

loop_
_smtbx_masks_void_nr
_smtbx_masks_void_average_x
_smtbx_masks_void_average_y
_smtbx_masks_void_average_z
_smtbx_masks_void_volume
_smtbx_masks_void_count_electrons
_smtbx_masks_void_content
1 -0.636 -0.963 0.000 1398.4 321.0 ?
2 0.118 0.053 0.389 22.5 0.2 ?
3 -0.176 0.500 0.500 839.0 152.6 ?
4 0.018 0.464 0.130 22.6 0.4 ?
5 -0.018 0.536 0.870 22.6 0.5 ?
6 -0.118 0.947 0.611 22.5 0.2 ?
7 0.500 0.000 0.500 161.8 43.3 ?
